data_7023095
loop_
_publ_author_name
'Ciabatti, Iacopo'
'Fabrizi de Biani, Fabrizia'
'Femoni, Cristina'
'Iapalucci, Maria Carmela'
'Longoni, Giuliano'
'Zacchini, Stefano'

_publ_section_title
;
 Selective synthesis of the [Ni36Co8C8(CO)48]6- octa-carbide carbonyl
 cluster by thermal decomposition of the [H2Ni22Co6C6(CO)36]4-
 hexa-carbide.
;
_journal_issue 26
_journal_name_full 'Dalton transactions (Cambridge, England : 2003)'
_journal_page_first 9662
_journal_page_last 9670
_journal_paper_doi 10.1039/c3dt50710f
_journal_volume 42
_journal_year 2013
_chemical_formula_sum 'C131 H126 Co8 N6 Ni36 O53'
_chemical_formula_weight 5217.38
_chemical_name_systematic
;
?
;
_space_group_IT_number 14
_symmetry_cell_setting monoclinic
_symmetry_space_group_name_Hall '-P 2yn'
_symmetry_space_group_name_H-M 'P 1 21/n 1'
_atom_sites_solution_hydrogens geom
_atom_sites_solution_primary direct
_atom_sites_solution_secondary difmap
_audit_creation_method SHELXL-97
_cell_angle_alpha 90.00
_cell_angle_beta 90.012(4)
_cell_angle_gamma 90.00
_cell_formula_units_Z 2
_cell_length_a 21.324(8)
_cell_length_b 17.491(6)
_cell_length_c 23.175(8)
_cell_measurement_reflns_used 9856
_cell_measurement_temperature 293(2)
_cell_measurement_theta_max 23.741
_cell_measurement_theta_min 2.237
_cell_volume 8644(5)
_computing_cell_refinement 'APEX2 (Bruker AXS, 2006)'
_computing_data_collection 'APEX2 (Bruker AXS, 2006)'
_computing_data_reduction 'SAINT (Bruker AXS, 2004)'
_computing_molecular_graphics 'SCHAKAL99 (Keller, 1999)'
_computing_publication_material 'XCIF (Bruker AXS, 2001)'
_computing_structure_refinement 'SHELXL-97 (Sheldrick, 1997)'
_computing_structure_solution 'SHELXS-97 (Sheldrick, 1990)'
_diffrn_ambient_temperature 293(2)
_diffrn_measured_fraction_theta_full 1.000
_diffrn_measured_fraction_theta_max 1.000
_diffrn_radiation_monochromator graphite
_diffrn_radiation_source 'fine-focus sealed tube'
_diffrn_radiation_type MoK\a
_diffrn_radiation_wavelength 0.71073
_diffrn_reflns_av_R_equivalents 0.1778
_diffrn_reflns_av_sigmaI/netI 0.1238
_diffrn_reflns_limit_h_max 25
_diffrn_reflns_limit_h_min -25
_diffrn_reflns_limit_k_max 20
_diffrn_reflns_limit_k_min -20
_diffrn_reflns_limit_l_max 27
_diffrn_reflns_limit_l_min -27
_diffrn_reflns_number 78617
_diffrn_reflns_theta_full 25.03
_diffrn_reflns_theta_max 25.03
_diffrn_reflns_theta_min 1.16
_exptl_absorpt_coefficient_mu 4.628
_exptl_absorpt_correction_T_max 0.5635
_exptl_absorpt_correction_T_min 0.4292
_exptl_absorpt_correction_type empirical
_exptl_absorpt_process_details
;
Data were corrected for Lorentz polarisation and absorption
effects (empirical absorption corrections SADABS)
R(int) = 0.1707 (selected reflections only, before parameter refinement)
R(int) = 0.0884 (selected reflections only, after parameter refinement)
;
_exptl_crystal_colour black
_exptl_crystal_density_diffrn 2.005
_exptl_crystal_density_method 'not measured'
_exptl_crystal_description prism
_exptl_crystal_F_000 5204
_exptl_crystal_size_max 0.22
_exptl_crystal_size_mid 0.16
_exptl_crystal_size_min 0.14
_refine_diff_density_max 1.182
_refine_diff_density_min -1.081
_refine_diff_density_rms 0.227
_refine_ls_extinction_method none
_refine_ls_goodness_of_fit_ref 1.032
_refine_ls_hydrogen_treatment constr
_refine_ls_matrix_type full
_refine_ls_number_parameters 1021
_refine_ls_number_reflns 15264
_refine_ls_number_restraints 980
_refine_ls_restrained_S_all 1.013
_refine_ls_R_factor_all 0.1777
_refine_ls_R_factor_gt 0.0825
_refine_ls_shift/su_max 0.000
_refine_ls_shift/su_mean 0.000
_refine_ls_structure_factor_coef Fsqd
_refine_ls_weighting_details 'calc w=1/[\s^2^(Fo^2^)+(0.1119P)^2^+47.0041P] where P=(Fo^2^+2Fc^2^)/3'
_refine_ls_weighting_scheme calc
_refine_ls_wR_factor_gt 0.1908
_refine_ls_wR_factor_ref 0.2467
_reflns_number_gt 7940
_reflns_number_total 15264
_reflns_threshold_expression >2sigma(I)
_cod_data_source_file c3dt50710f.txt
_cod_data_source_block p21nx
_cod_depositor_comments
;
The following automatic conversions were performed:

'_symmetry_cell_setting' value 'Monoclinic' changed to 'monoclinic'
according to /home/saulius/struct/CIF-dictionaries/cif_core.dic
dictionary named 'cif_core.dic' version 2.4.2 from 2011-04-26.

Automatic conversion script
Id: cif_fix_values 1891 2012-01-12 08:04:46Z andrius 
;
_cod_original_sg_symbol_H-M P2(1)/n
_cod_database_code 7023095

loop_
_symmetry_equiv_pos_as_xyz
'x, y, z'
'-x+1/2, y+1/2, -z+1/2'
'-x, -y, -z'
'x-1/2, -y-1/2, z-1/2'

loop_
_atom_site_label
_atom_site_type_symbol
_atom_site_fract_x
_atom_site_fract_y
_atom_site_fract_z
_atom_site_U_iso_or_equiv
_atom_site_adp_type
_atom_site_occupancy
_atom_site_symmetry_multiplicity
_atom_site_calc_flag
_atom_site_refinement_flags
_atom_site_disorder_assembly
_atom_site_disorder_group
Ni1 Ni 0.13544(11) 0.63845(15) 0.04892(11) 0.0618(7) Uani 1 1 d . . .
Ni2 Ni -0.04651(10) 0.46982(14) 0.07300(10) 0.0530(6) Uani 1 1 d . . .
Ni3 Ni 0.02657(10) 0.57248(14) 0.06383(11) 0.0537(6) Uani 1 1 d . . .
Ni4 Ni 0.14108(12) 0.36164(15) -0.01756(12) 0.0637(7) Uani 1 1 d . . .
Ni5 Ni 0.12302(11) 0.39483(15) 0.09330(11) 0.0589(7) Uani 1 1 d . A .
Ni6 Ni -0.05916(11) 0.31775(15) 0.07978(11) 0.0620(7) Uani 1 1 d . . .
Ni7 Ni -0.07540(12) 0.58114(16) 0.13834(11) 0.0614(7) Uani 1 1 d . A .
Ni8 Ni 0.02652(10) 0.39158(14) 0.02163(11) 0.0534(6) Uani 1 1 d . . .
Ni9 Ni 0.02085(12) 0.37969(16) 0.13712(11) 0.0602(6) Uani 1 1 d U A .
Ni10 Ni 0.15079(11) 0.60579(16) -0.05621(11) 0.0632(7) Uani 1 1 d . . .
Ni11 Ni 0.10418(11) 0.49341(15) 0.01346(11) 0.0576(6) Uani 1 1 d . . .
Ni12 Ni -0.16779(12) 0.52604(17) 0.08369(12) 0.0680(7) Uani 1 1 d . . .
Ni13 Ni 0.13612(12) 0.53494(16) 0.11819(11) 0.0617(7) Uani 1 1 d . A .
Ni14 Ni 0.04362(12) 0.71330(15) 0.02386(11) 0.0614(7) Uani 1 1 d . . .
Ni15 Ni -0.05306(12) 0.68457(15) 0.07434(11) 0.0626(7) Uani 1 1 d . . .
Ni16 Ni 0.23879(12) 0.45372(18) 0.10245(14) 0.0764(8) Uani 1 1 d . . .
Ni17 Ni 0.02857(12) 0.51224(16) 0.16327(11) 0.0616(6) Uani 1 1 d U A .
Ni18 Ni 0.21243(11) 0.54063(17) 0.01938(13) 0.0686(7) Uani 1 1 d . . .
Co19 Co 0.25981(12) 0.42133(19) -0.01317(15) 0.0801(9) Uani 1 1 d . . .
Co20 Co 0.21898(13) 0.32635(18) 0.05945(15) 0.0748(8) Uani 1 1 d . A .
Co21 Co -0.08298(17) 0.4494(2) 0.17589(17) 0.0976(11) Uani 1 1 d U A .
Co22 Co 0.0273(10) 0.6502(4) 0.1584(5) 0.069(4) Uani 0.60(5) 1 d P A 1
Co23 Co 0.066(2) 0.6458(7) 0.1502(5) 0.086(9) Uani 0.40(5) 1 d P A 2
C1 C -0.0662(7) 0.3971(10) 0.0105(7) 0.043(4) Uani 1 1 d U . .
C2 C -0.0690(7) 0.5727(10) 0.0505(7) 0.041(4) Uani 1 1 d U . .
C3 C 0.0479(8) 0.4680(9) 0.0829(7) 0.043(4) Uani 1 1 d U A .
C4 C 0.1852(9) 0.4294(13) 0.0345(9) 0.067(6) Uani 1 1 d U A .
C5 C -0.0694(11) 0.6830(15) 0.1591(11) 0.083(7) Uani 1 1 d U A .
C6 C -0.2023(12) 0.5977(15) 0.1252(11) 0.089(7) Uani 1 1 d U A .
C7 C -0.1314(19) 0.388(2) 0.2146(18) 0.155(10) Uani 1 1 d U . .
C8 C -0.1439(11) 0.3022(14) 0.0983(10) 0.082(7) Uani 1 1 d U . .
C9 C -0.1100(12) 0.5413(15) 0.2039(11) 0.088(7) Uani 1 1 d U . .
C10 C -0.0248(10) 0.2874(13) 0.1549(10) 0.074(6) Uani 1 1 d U . .
C11 C -0.0394(11) 0.2276(14) 0.0465(10) 0.081(6) Uani 1 1 d U . .
C12 C 0.0980(10) 0.3305(13) 0.1541(9) 0.068(6) Uani 1 1 d U . .
C13 C 0.1341(11) 0.2692(14) -0.0509(9) 0.076(6) Uani 1 1 d U . .
C14 C 0.1779(13) 0.2447(17) 0.0693(12) 0.100(8) Uani 1 1 d U . .
C15 C 0.2555(14) 0.3436(17) 0.1271(13) 0.108(9) Uani 1 1 d U A .
C16 C 0.2829(14) 0.2899(17) 0.0181(13) 0.109(9) Uani 1 1 d U . .
C17 C 0.3212(18) 0.413(2) -0.0550(17) 0.150(13) Uani 1 1 d U . .
C18 C 0.2912(17) 0.494(2) 0.1424(15) 0.135(9) Uani 1 1 d U A .
C19 C 0.2947(15) 0.5269(18) 0.0077(14) 0.119(10) Uani 1 1 d U . .
C20 C 0.2113(12) 0.5594(14) -0.1065(10) 0.084(7) Uani 1 1 d U . .
C21 C 0.2138(10) 0.6474(13) 0.0063(9) 0.074(6) Uani 1 1 d U A .
C22 C 0.1727(11) 0.6297(14) 0.1237(10) 0.080(7) Uani 1 1 d U A .
C23 C 0.1203(12) 0.7441(16) 0.0558(11) 0.093(7) Uani 1 1 d U A .
C24 C 0.0686(13) 0.7298(17) 0.1859(12) 0.103(8) Uani 1 1 d U . .
C25 C -0.0110(11) 0.7755(14) 0.0672(10) 0.081(6) Uani 1 1 d U A .
C26 C 0.0385(11) 0.5824(14) 0.2195(10) 0.082(6) Uani 1 1 d U . .
C27 C 0.0115(11) 0.4307(14) 0.2155(10) 0.082(2) Uani 1 1 d U . .
C28 C 0.1644(12) 0.4984(15) 0.1826(11) 0.086(7) Uani 1 1 d U . .
O5 O -0.0855(7) 0.7314(10) 0.1916(7) 0.088(5) Uani 1 1 d U . .
O6 O -0.2283(10) 0.6394(12) 0.1586(9) 0.121(6) Uani 1 1 d U . .
O7 O -0.1551(14) 0.3413(17) 0.2503(12) 0.179(9) Uani 1 1 d U A .
O8 O -0.1784(8) 0.2576(10) 0.1256(7) 0.096(5) Uani 1 1 d U A .
O9 O -0.1313(10) 0.5570(13) 0.2504(10) 0.134(7) Uani 1 1 d U A .
O10 O -0.0309(8) 0.2421(10) 0.1890(8) 0.100(5) Uani 1 1 d U A .
O11 O -0.0288(10) 0.1588(13) 0.0570(9) 0.132(7) Uani 1 1 d U A .
O12 O 0.1181(9) 0.2848(12) 0.1866(9) 0.116(6) Uani 1 1 d U A .
O13 O 0.1588(10) 0.2091(12) -0.0617(9) 0.124(6) Uani 1 1 d U . .
O14 O 0.1526(10) 0.1855(12) 0.0768(9) 0.125(6) Uani 1 1 d U A .
O15 O 0.2747(9) 0.3218(12) 0.1743(9) 0.117(6) Uani 1 1 d U . .
O16 O 0.3195(11) 0.2525(14) -0.0048(10) 0.144(8) Uani 1 1 d U A .
O17 O 0.3604(16) 0.4061(18) -0.0937(14) 0.204(12) Uani 1 1 d U A .
O18 O 0.3310(12) 0.5298(15) 0.1712(11) 0.159(8) Uani 1 1 d U . .
O19 O 0.3480(10) 0.5539(12) 0.0086(9) 0.132(7) Uani 1 1 d U A .
O20 O 0.2550(7) 0.5801(9) -0.1349(7) 0.086(4) Uani 1 1 d U A .
O21 O 0.2528(7) 0.6990(9) 0.0008(7) 0.089(5) Uani 1 1 d U . .
O22 O 0.2081(8) 0.6643(10) 0.1531(7) 0.094(5) Uani 1 1 d U . .
O23 O 0.1434(7) 0.8018(9) 0.0743(7) 0.084(4) Uani 1 1 d U . .
O24 O 0.0918(11) 0.7826(13) 0.2093(10) 0.137(7) Uani 1 1 d U A .
O25 O -0.0113(8) 0.8415(11) 0.0822(8) 0.106(5) Uani 1 1 d U . .
O26 O 0.0402(10) 0.5917(12) 0.2699(9) 0.126(7) Uani 1 1 d U A .
O27 O 0.0116(8) 0.4100(9) 0.2635(7) 0.088(3) Uani 1 1 d U A .
O28 O 0.1738(8) 0.4818(11) 0.2297(8) 0.108(6) Uani 1 1 d U A .
N1 N 0.3201(12) 0.8337(15) 0.1443(11) 0.155(5) Uani 1 1 d DU . .
C101 C 0.2624(13) 0.8390(14) 0.1766(13) 0.150(7) Uani 1 1 d DU . .
H10A H 0.2343 0.7992 0.1645 0.225 Uiso 1 1 calc R . .
H10B H 0.2434 0.8879 0.1698 0.225 Uiso 1 1 calc RD . .
H10C H 0.2712 0.8333 0.2170 0.225 Uiso 1 1 calc R . .
C102 C 0.3110(16) 0.8273(19) 0.0805(12) 0.158(7) Uani 1 1 d DU . .
H10D H 0.3509 0.8204 0.0621 0.237 Uiso 1 1 calc R . .
H10E H 0.2917 0.8732 0.0663 0.237 Uiso 1 1 calc RD . .
H10F H 0.2846 0.7843 0.0722 0.237 Uiso 1 1 calc R . .
C103 C 0.3700(11) 0.8904(16) 0.1531(15) 0.154(7) Uani 1 1 d DU . .
H10G H 0.4062 0.8763 0.1309 0.232 Uiso 1 1 calc R . .
H10H H 0.3809 0.8923 0.1933 0.232 Uiso 1 1 calc R . .
H10I H 0.3555 0.9398 0.1409 0.232 Uiso 1 1 calc RD . .
C104 C 0.3482(14) 0.7571(17) 0.1619(13) 0.160(5) Uani 1 1 d DU . .
H10J H 0.3543 0.7589 0.2033 0.193 Uiso 1 1 calc R . .
H10K H 0.3163 0.7186 0.1547 0.193 Uiso 1 1 calc R . .
C105 C 0.4046(10) 0.7292(14) 0.1378(11) 0.168(5) Uani 1 1 d GDU . .
C106 C 0.4623(13) 0.7397(13) 0.1645(8) 0.172(5) Uani 1 1 d GDU . .
H106 H 0.4642 0.7590 0.2019 0.206 Uiso 1 1 calc R . .
C107 C 0.5173(10) 0.7214(14) 0.1354(12) 0.175(5) Uani 1 1 d GDU . .
H107 H 0.5559 0.7284 0.1532 0.210 Uiso 1 1 calc R . .
C108 C 0.5145(11) 0.6926(14) 0.0795(12) 0.176(5) Uani 1 1 d GDU . .
H108 H 0.5513 0.6803 0.0600 0.211 Uiso 1 1 calc R . .
C109 C 0.4568(14) 0.6821(12) 0.0528(8) 0.175(5) Uani 1 1 d GDU . .
H109 H 0.4549 0.6628 0.0155 0.210 Uiso 1 1 calc R . .
C110 C 0.4018(10) 0.7003(14) 0.0820(11) 0.171(5) Uani 1 1 d GDU . .
H110 H 0.3632 0.6933 0.0641 0.205 Uiso 1 1 calc R . .
N2 N 0.3669(13) 0.7623(15) 0.8499(11) 0.160(5) Uani 1 1 d DU . .
C201 C 0.3148(14) 0.7831(19) 0.8140(14) 0.165(7) Uani 1 1 d DU . .
H20A H 0.2848 0.7421 0.8135 0.247 Uiso 1 1 calc R . .
H20B H 0.3293 0.7927 0.7755 0.247 Uiso 1 1 calc R . .
H20C H 0.2953 0.8284 0.8291 0.247 Uiso 1 1 calc R . .
C202 C 0.3470(16) 0.7426(19) 0.9102(13) 0.159(7) Uani 1 1 d DU . .
H20D H 0.3831 0.7281 0.9324 0.239 Uiso 1 1 calc R . .
H20E H 0.3178 0.7009 0.9090 0.239 Uiso 1 1 calc R . .
H20F H 0.3274 0.7862 0.9277 0.239 Uiso 1 1 calc RD . .
C203 C 0.4156(15) 0.8212(18) 0.8551(15) 0.166(7) Uani 1 1 d DU . .
H20G H 0.4498 0.8017 0.8776 0.249 Uiso 1 1 calc R . .
H20H H 0.3984 0.8655 0.8737 0.249 Uiso 1 1 calc R . .
H20I H 0.4304 0.8349 0.8174 0.249 Uiso 1 1 calc R . .
C204 C 0.3973(14) 0.6914(17) 0.8256(13) 0.162(5) Uani 1 1 d DU . .
H20J H 0.3648 0.6527 0.8238 0.195 Uiso 1 1 calc R . .
H20K H 0.4085 0.7033 0.7860 0.195 Uiso 1 1 calc R . .
C205 C 0.4503(11) 0.6560(14) 0.8505(10) 0.165(5) Uani 1 1 d GDU . .
C206 C 0.5107(13) 0.6842(12) 0.8428(10) 0.167(5) Uani 1 1 d GDU . .
H206 H 0.5178 0.7242 0.8172 0.200 Uiso 1 1 calc R . .
C207 C 0.5604(9) 0.6527(15) 0.8735(11) 0.169(5) Uani 1 1 d GDU . .
H207 H 0.6008 0.6716 0.8683 0.203 Uiso 1 1 calc R . .
C208 C 0.5497(11) 0.5930(15) 0.9118(10) 0.169(5) Uani 1 1 d GDU . .
H208 H 0.5830 0.5719 0.9324 0.203 Uiso 1 1 calc R . .
C209 C 0.4893(14) 0.5648(12) 0.9195(9) 0.169(5) Uani 1 1 d GDU . .
H209 H 0.4822 0.5249 0.9452 0.203 Uiso 1 1 calc R . .
C210 C 0.4396(10) 0.5963(14) 0.8889(11) 0.167(5) Uani 1 1 d GDU . .
H210 H 0.3993 0.5775 0.8940 0.200 Uiso 1 1 calc R . .
N3 N 1.0359(14) 0.0151(19) 0.1866(15) 0.243(8) Uani 1 1 d DU . .
C301 C 1.032(2) -0.056(2) 0.2165(19) 0.242(9) Uani 1 1 d DU . .
H30A H 1.0265 -0.0963 0.1893 0.363 Uiso 1 1 calc R . .
H30B H 0.9979 -0.0544 0.2430 0.363 Uiso 1 1 calc R . .
H30C H 1.0707 -0.0638 0.2374 0.363 Uiso 1 1 calc R . .
C302 C 1.0702(12) 0.005(2) 0.1305(16) 0.248(10) Uani 1 1 d DU . .
H30D H 1.0718 0.0524 0.1102 0.372 Uiso 1 1 calc R . .
H30E H 1.0487 -0.0326 0.1073 0.372 Uiso 1 1 calc RD . .
H30F H 1.1121 -0.0129 0.1380 0.372 Uiso 1 1 calc RD . .
C303 C 1.058(2) 0.084(2) 0.2163(19) 0.247(10) Uani 1 1 d DU . .
H30G H 1.0557 0.1265 0.1905 0.370 Uiso 1 1 calc R . .
H30H H 1.1003 0.0763 0.2286 0.370 Uiso 1 1 calc R . .
H30I H 1.0317 0.0931 0.2493 0.370 Uiso 1 1 calc R . .
C304 C 0.9712(15) 0.035(2) 0.1626(17) 0.242(8) Uani 1 1 d DU . .
H30J H 0.9710 0.0899 0.1576 0.290 Uiso 1 1 calc R . .
H30K H 0.9698 0.0130 0.1242 0.290 Uiso 1 1 calc R . .
C305 C 0.9138(12) 0.0166(19) 0.1883(14) 0.240(8) Uani 1 1 d GDU . .
C306 C 0.8788(17) 0.0681(15) 0.2206(15) 0.240(8) Uani 1 1 d GDU . .
H306 H 0.8943 0.1169 0.2278 0.287 Uiso 1 1 calc R . .
C307 C 0.8207(16) 0.047(2) 0.2423(13) 0.240(8) Uani 1 1 d GDU . .
H307 H 0.7972 0.0812 0.2640 0.287 Uiso 1 1 calc R . .
C308 C 0.7975(12) -0.026(2) 0.2317(15) 0.240(8) Uani 1 1 d GDU . .
H308 H 0.7586 -0.0405 0.2462 0.287 Uiso 1 1 calc R . .
C309 C 0.8325(17) -0.0777(16) 0.1994(15) 0.239(8) Uani 1 1 d GDU . .
H309 H 0.8170 -0.1265 0.1923 0.287 Uiso 1 1 calc R . .
C310 C 0.8907(16) -0.0564(17) 0.1777(13) 0.239(8) Uani 1 1 d GDU . .
H310 H 0.9141 -0.0908 0.1560 0.287 Uiso 1 1 calc R . .
C321 C 0.2396(11) 1.0381(12) 0.1381(15) 0.153(12) Uiso 0.80(3) 1 d PDU B 1
H32A H 0.2029 1.0243 0.1596 0.229 Uiso 0.80(3) 1 calc PR B 1
H32B H 0.2682 0.9957 0.1373 0.229 Uiso 0.80(3) 1 calc PRD B 1
H32C H 0.2278 1.0512 0.0993 0.229 Uiso 0.80(3) 1 calc PR B 1
C322 C 0.2708(11) 1.1056(13) 0.1661(12) 0.163(11) Uiso 0.80(3) 1 d PDU B 1
C323 C 0.3322(14) 1.130(2) 0.1402(18) 0.160(13) Uiso 0.80(3) 1 d PDU B 1
H32D H 0.3460 1.1768 0.1585 0.239 Uiso 0.80(3) 1 calc PR B 1
H32E H 0.3268 1.1393 0.0996 0.239 Uiso 0.80(3) 1 calc PR B 1
H32F H 0.3630 1.0912 0.1460 0.239 Uiso 0.80(3) 1 calc PR B 1
O324 O 0.2469(14) 1.1371(17) 0.2071(12) 0.183(12) Uiso 0.80(3) 1 d PDU B 1
C341 C 0.728(5) 0.926(7) -0.155(4) 0.10(3) Uiso 0.20(3) 1 d PDU B 2
H34A H 0.7534 0.9698 -0.1476 0.154 Uiso 0.20(3) 1 calc PR B 2
H34B H 0.7019 0.9356 -0.1884 0.154 Uiso 0.20(3) 1 calc PR B 2
H34C H 0.7537 0.8823 -0.1622 0.154 Uiso 0.20(3) 1 calc PR B 2
C342 C 0.686(3) 0.911(4) -0.104(3) 0.11(3) Uiso 0.20(3) 1 d PDU B 2
C343 C 0.631(5) 0.857(7) -0.112(5) 0.11(3) Uiso 0.20(3) 1 d PDU B 2
H34D H 0.6392 0.8250 -0.1450 0.171 Uiso 0.20(3) 1 calc PR B 2
H34E H 0.5940 0.8869 -0.1192 0.171 Uiso 0.20(3) 1 calc PR B 2
H34F H 0.6257 0.8266 -0.0785 0.171 Uiso 0.20(3) 1 calc PR B 2
O344 O 0.697(4) 0.939(5) -0.057(3) 0.12(3) Uiso 0.20(3) 1 d PDU B 2
C331 C 0.572(3) 0.923(7) 0.103(3) 0.163(19) Uiso 0.26(2) 1 d PDU C -1
H33A H 0.5621 0.8777 0.1245 0.244 Uiso 0.26(2) 1 calc PR C -1
H33B H 0.5692 0.9668 0.1277 0.244 Uiso 0.26(2) 1 calc PR C -1
H33C H 0.6142 0.9188 0.0883 0.244 Uiso 0.26(2) 1 calc PR C -1
C332 C 0.527(3) 0.931(4) 0.053(3) 0.162(18) Uiso 0.26(2) 1 d PDU C -1
C333 C 0.536(5) 0.999(6) 0.014(5) 0.164(19) Uiso 0.26(2) 1 d PDU C -1
H33D H 0.5041 0.9992 -0.0153 0.245 Uiso 0.26(2) 1 calc PR C -1
H33E H 0.5765 0.9969 -0.0036 0.245 Uiso 0.26(2) 1 calc PR C -1
H33F H 0.5326 1.0457 0.0363 0.245 Uiso 0.26(2) 1 calc PR C -1
O334 O 0.486(4) 0.885(5) 0.045(4) 0.162(18) Uiso 0.26(2) 1 d PDU C -1
C351 C 0.523(6) 0.963(7) 0.074(5) 0.162(18) Uiso 0.24(2) 1 d PDU C -2
H35A H 0.4885 0.9739 0.0994 0.244 Uiso 0.24(2) 1 calc PR C -2
H35B H 0.5363 1.0101 0.0558 0.244 Uiso 0.24(2) 1 calc PR C -2
H35C H 0.5570 0.9419 0.0954 0.244 Uiso 0.24(2) 1 calc PR C -2
C352 C 0.502(4) 0.907(4) 0.028(3) 0.162(18) Uiso 0.24(2) 1 d PDU C -2
C353 C 0.553(5) 0.867(8) -0.006(5) 0.16(2) Uiso 0.24(2) 1 d PDU C -2
H35D H 0.5350 0.8243 -0.0258 0.243 Uiso 0.24(2) 1 calc PR C -2
H35E H 0.5847 0.8493 0.0203 0.243 Uiso 0.24(2) 1 calc PR C -2
H35F H 0.5709 0.9019 -0.0329 0.243 Uiso 0.24(2) 1 calc PR C -2
O354 O 0.447(4) 0.895(6) 0.019(4) 0.162(19) Uiso 0.24(2) 1 d PDU C -2
C381 C 0.274(4) 1.048(3) 0.946(4) 0.51(3) Uiso 1 1 d DU . .
H38A H 0.2448 1.0871 0.9557 0.772 Uiso 1 1 calc R . .
H38B H 0.2844 1.0510 0.9056 0.772 Uiso 1 1 calc R . .
H38C H 0.3118 1.0540 0.9684 0.772 Uiso 1 1 calc RD . .
C382 C 0.246(2) 0.970(2) 0.9586(16) 0.51(3) Uiso 1 1 d DU . .
C383 C 0.178(3) 0.969(4) 0.978(4) 0.51(3) Uiso 1 1 d DU . .
H38D H 0.1651 0.9171 0.9833 0.760 Uiso 1 1 calc RD . .
H38E H 0.1524 0.9933 0.9497 0.760 Uiso 1 1 calc RD . .
H38F H 0.1746 0.9960 1.0142 0.760 Uiso 1 1 calc R . .
O384 O 0.276(3) 0.913(3) 0.953(3) 0.51(3) Uiso 1 1 d DU . .

loop_
_atom_site_aniso_label
_atom_site_aniso_U_11
_atom_site_aniso_U_22
_atom_site_aniso_U_33
_atom_site_aniso_U_23
_atom_site_aniso_U_13
_atom_site_aniso_U_12
Ni1 0.0567(14) 0.0585(17) 0.0700(16) 0.0031(13) -0.0026(13) -0.0054(13)
Ni2 0.0457(12) 0.0514(15) 0.0618(14) 0.0054(12) 0.0033(11) 0.0011(11)
Ni3 0.0495(12) 0.0466(15) 0.0651(15) 0.0029(12) 0.0055(11) 0.0001(11)
Ni4 0.0558(14) 0.0556(17) 0.0797(17) 0.0001(14) 0.0044(13) 0.0114(12)
Ni5 0.0493(13) 0.0576(17) 0.0700(16) 0.0090(13) 0.0005(11) 0.0022(12)
Ni6 0.0563(14) 0.0590(17) 0.0706(16) 0.0123(13) -0.0004(13) -0.0036(12)
Ni7 0.0609(15) 0.0599(18) 0.0636(16) 0.0010(13) 0.0055(12) 0.0052(13)
Ni8 0.0478(12) 0.0500(16) 0.0623(14) 0.0027(12) 0.0035(11) 0.0026(11)
Ni9 0.0565(14) 0.0602(16) 0.0637(15) 0.0075(13) -0.0022(12) -0.0022(12)
Ni10 0.0529(13) 0.0652(18) 0.0714(16) 0.0102(14) 0.0061(12) -0.0036(12)
Ni11 0.0494(13) 0.0575(17) 0.0661(16) 0.0015(13) 0.0026(12) 0.0011(12)
Ni12 0.0575(15) 0.072(2) 0.0747(18) 0.0011(15) 0.0117(13) 0.0021(13)
Ni13 0.0556(14) 0.0592(18) 0.0703(16) 0.0060(13) -0.0021(12) -0.0020(13)
Ni14 0.0612(14) 0.0505(16) 0.0724(16) -0.0010(13) 0.0000(13) -0.0009(12)
Ni15 0.0617(14) 0.0560(16) 0.0701(16) -0.0043(13) 0.0066(13) 0.0064(13)
Ni16 0.0553(15) 0.077(2) 0.097(2) 0.0075(17) -0.0156(14) 0.0042(15)
Ni17 0.0614(14) 0.0630(16) 0.0605(14) -0.0022(12) -0.0005(12) 0.0026(13)
Ni18 0.0455(13) 0.0740(19) 0.0865(18) 0.0112(16) 0.0000(13) -0.0025(13)
Co19 0.0479(15) 0.088(2) 0.104(2) 0.012(2) 0.0120(15) 0.0128(15)
Co20 0.0580(15) 0.067(2) 0.099(2) 0.0101(17) 0.0022(16) 0.0145(14)
Co21 0.095(2) 0.088(3) 0.109(3) 0.010(2) 0.0322(19) 0.0010(17)
Co22 0.074(9) 0.061(4) 0.072(4) -0.005(3) -0.003(4) -0.001(4)
Co23 0.12(3) 0.052(6) 0.082(6) -0.019(5) 0.006(8) -0.019(8)
C1 0.047(5) 0.046(6) 0.035(5) 0.001(4) -0.005(4) -0.003(4)
C2 0.044(5) 0.042(6) 0.036(5) 0.004(4) -0.002(4) 0.001(4)
C3 0.048(5) 0.040(6) 0.041(5) -0.012(4) 0.006(4) 0.001(4)
C4 0.065(7) 0.067(7) 0.068(7) -0.004(5) 0.001(5) -0.001(5)
C5 0.083(8) 0.084(8) 0.084(8) 0.003(5) 0.002(5) -0.001(5)
C6 0.086(8) 0.089(8) 0.091(8) -0.001(5) 0.001(5) -0.003(5)
C7 0.154(11) 0.156(11) 0.155(11) -0.003(5) -0.003(5) 0.002(5)
C8 0.080(8) 0.082(8) 0.084(8) 0.005(5) 0.007(5) 0.000(5)
C9 0.090(8) 0.086(8) 0.088(8) -0.001(5) -0.001(5) 0.001(5)
C10 0.076(7) 0.074(7) 0.071(7) 0.004(5) -0.003(5) 0.001(5)
C11 0.081(7) 0.079(8) 0.082(8) 0.004(5) 0.000(5) 0.002(5)
C12 0.067(7) 0.068(7) 0.068(7) -0.002(5) -0.001(5) -0.002(5)
C13 0.080(7) 0.074(7) 0.074(7) -0.001(5) -0.003(5) 0.005(5)
C14 0.100(9) 0.101(9) 0.100(9) 0.001(5) -0.001(5) -0.003(5)
C15 0.106(10) 0.109(10) 0.109(10) 0.002(5) 0.004(5) 0.001(5)
C16 0.107(9) 0.112(10) 0.109(9) -0.001(5) 0.003(5) 0.004(5)
C17 0.150(14) 0.150(14) 0.151(14) -0.001(5) 0.005(5) 0.001(5)
C18 0.134(9) 0.135(10) 0.135(10) 0.002(5) 0.004(5) 0.003(5)
C19 0.114(11) 0.120(11) 0.123(11) 0.001(5) -0.003(5) -0.001(5)
C20 0.085(8) 0.082(8) 0.083(8) -0.001(5) 0.004(5) 0.000(5)
C21 0.075(7) 0.072(7) 0.077(7) -0.008(5) -0.004(5) -0.003(5)
C22 0.082(8) 0.078(8) 0.081(8) 0.004(5) -0.006(5) -0.003(5)
C23 0.093(8) 0.091(8) 0.096(8) 0.002(5) 0.001(5) -0.004(5)
C24 0.103(9) 0.100(9) 0.106(9) -0.003(5) 0.005(5) -0.002(5)
C25 0.084(7) 0.078(8) 0.083(8) -0.001(5) 0.002(5) 0.002(5)
C26 0.084(8) 0.081(8) 0.081(8) 0.001(5) 0.002(5) -0.002(5)
C27 0.098(4) 0.075(5) 0.075(3) 0.000(3) 0.022(4) -0.009(5)
C28 0.086(8) 0.085(8) 0.088(8) 0.004(5) -0.003(5) -0.006(5)
O5 0.094(6) 0.084(6) 0.084(6) 0.000(4) 0.002(4) 0.006(4)
O6 0.124(7) 0.118(8) 0.123(7) -0.001(5) 0.008(5) 0.001(5)
O7 0.179(10) 0.178(10) 0.180(10) 0.007(5) 0.007(5) -0.005(5)
O8 0.094(6) 0.095(6) 0.100(6) 0.011(5) 0.006(4) -0.002(5)
O9 0.135(8) 0.136(8) 0.132(8) 0.001(5) 0.008(5) 0.002(5)
O10 0.100(6) 0.097(7) 0.102(6) 0.010(5) -0.002(5) -0.006(5)
O11 0.138(8) 0.128(8) 0.131(8) 0.002(5) 0.001(5) 0.000(5)
O12 0.113(7) 0.115(7) 0.119(7) 0.012(5) -0.002(5) 0.002(5)
O13 0.125(7) 0.121(8) 0.127(8) -0.002(5) -0.004(5) 0.008(5)
O14 0.128(7) 0.121(8) 0.127(8) 0.003(5) 0.002(5) -0.005(5)
O15 0.115(7) 0.117(7) 0.118(7) 0.002(5) -0.009(5) 0.001(5)
O16 0.142(9) 0.143(9) 0.148(9) -0.001(5) 0.005(5) 0.010(5)
O17 0.202(13) 0.206(13) 0.204(13) 0.000(5) 0.005(5) 0.000(5)
O18 0.158(9) 0.160(9) 0.160(9) -0.006(5) -0.009(5) -0.002(5)
O19 0.125(8) 0.133(8) 0.137(8) -0.001(5) 0.004(5) -0.008(5)
O20 0.082(6) 0.087(6) 0.091(6) 0.001(4) 0.010(4) -0.004(4)
O21 0.087(6) 0.089(6) 0.092(6) 0.006(4) 0.004(4) -0.006(4)
O22 0.097(6) 0.090(6) 0.094(6) 0.004(5) -0.009(4) -0.005(5)
O23 0.085(5) 0.081(6) 0.087(6) -0.007(4) -0.008(4) -0.004(4)
O24 0.140(8) 0.135(8) 0.138(8) -0.008(5) 0.000(5) -0.003(5)
O25 0.107(7) 0.099(7) 0.112(7) -0.007(5) 0.006(5) -0.002(5)
O26 0.131(8) 0.126(8) 0.123(8) -0.004(5) -0.001(5) 0.000(5)
O27 0.100(5) 0.085(5) 0.078(3) 0.004(3) 0.021(4) -0.007(4)
O28 0.106(7) 0.114(7) 0.104(7) 0.005(5) -0.005(5) -0.003(5)
N1 0.153(6) 0.155(6) 0.155(6) -0.002(3) 0.000(3) -0.001(3)
C101 0.149(8) 0.150(8) 0.151(8) -0.003(5) 0.001(5) 0.000(5)
C102 0.157(8) 0.158(8) 0.158(8) -0.002(5) -0.001(5) 0.000(5)
C103 0.154(8) 0.154(8) 0.155(8) 0.000(5) -0.001(5) -0.001(5)
C104 0.159(6) 0.161(6) 0.161(6) -0.001(3) 0.000(3) -0.001(3)
C105 0.166(6) 0.168(6) 0.169(6) -0.002(3) 0.000(3) 0.000(3)
C106 0.170(6) 0.172(6) 0.173(6) -0.002(3) 0.000(3) 0.000(3)
C107 0.173(6) 0.176(6) 0.176(6) -0.002(3) 0.000(3) 0.001(3)
C108 0.174(6) 0.177(6) 0.177(6) -0.002(3) 0.000(3) 0.001(3)
C109 0.174(6) 0.176(6) 0.176(6) -0.002(3) 0.000(3) 0.000(3)
C110 0.169(6) 0.172(6) 0.172(6) -0.002(3) 0.000(3) 0.001(3)
N2 0.160(6) 0.162(6) 0.160(6) 0.004(3) 0.001(3) -0.002(3)
C201 0.164(8) 0.165(8) 0.165(8) 0.003(5) 0.001(5) -0.002(5)
C202 0.159(8) 0.161(8) 0.158(8) 0.002(5) 0.001(5) -0.001(5)
C203 0.166(8) 0.165(8) 0.167(8) 0.002(5) -0.001(5) 0.000(5)
C204 0.162(6) 0.163(6) 0.162(6) 0.002(3) 0.001(3) -0.002(3)
C205 0.164(5) 0.165(5) 0.165(5) 0.001(3) 0.001(3) -0.001(3)
C206 0.166(6) 0.167(6) 0.167(6) 0.001(3) 0.001(3) -0.001(3)
C207 0.168(6) 0.169(6) 0.170(6) 0.001(3) 0.001(3) 0.000(3)
C208 0.168(6) 0.170(6) 0.170(6) 0.001(3) 0.000(3) 0.001(3)
C209 0.168(6) 0.169(6) 0.169(6) 0.002(3) 0.000(3) 0.001(3)
C210 0.165(6) 0.167(6) 0.167(6) 0.002(3) 0.000(3) 0.000(3)
N3 0.243(8) 0.243(8) 0.244(8) 0.001(3) -0.001(3) 0.000(3)
C301 0.242(10) 0.242(10) 0.243(10) 0.002(5) -0.001(5) 0.000(5)
C302 0.248(10) 0.248(10) 0.249(10) 0.001(5) 0.000(5) 0.000(5)
C303 0.247(10) 0.247(10) 0.247(10) -0.001(5) -0.002(5) 0.001(5)
C304 0.241(8) 0.242(8) 0.243(8) 0.001(3) 0.000(3) 0.000(3)
C305 0.239(8) 0.240(8) 0.240(8) 0.000(3) 0.001(3) 0.000(3)
C306 0.239(9) 0.239(9) 0.240(9) 0.000(3) 0.001(3) 0.000(3)
C307 0.239(9) 0.239(9) 0.240(9) -0.001(3) 0.000(3) 0.000(3)
C308 0.239(9) 0.239(9) 0.240(9) 0.000(3) 0.001(3) 0.000(3)
C309 0.239(9) 0.239(9) 0.240(9) 0.001(3) 0.000(3) 0.000(3)
C310 0.239(9) 0.239(9) 0.239(9) 0.001(3) 0.000(3) 0.000(3)

loop_
_atom_type_symbol
_atom_type_description
_atom_type_scat_dispersion_real
_atom_type_scat_dispersion_imag
_atom_type_scat_source
C C 0.0033 0.0016 'International Tables Vol C Tables 4.2.6.8 and 6.1.1.4'
H H 0.0000 0.0000 'International Tables Vol C Tables 4.2.6.8 and 6.1.1.4'
N N 0.0061 0.0033 'International Tables Vol C Tables 4.2.6.8 and 6.1.1.4'
O O 0.0106 0.0060 'International Tables Vol C Tables 4.2.6.8 and 6.1.1.4'
Ni Ni 0.3393 1.1124 'International Tables Vol C Tables 4.2.6.8 and 6.1.1.4'
Co Co 0.3494 0.9721 'International Tables Vol C Tables 4.2.6.8 and 6.1.1.4'

loop_
_geom_angle_atom_site_label_1
_geom_angle_atom_site_label_2
_geom_angle_atom_site_label_3
_geom_angle
_geom_angle_site_symmetry_1
_geom_angle_site_symmetry_3
C23 Ni1 C22 94.2(11) . .
C23 Ni1 C21 96.4(10) . .
C22 Ni1 C21 96.3(9) . .
C23 Ni1 C1 103.0(9) . 3_565
C22 Ni1 C1 149.0(9) . 3_565
C21 Ni1 C1 107.0(8) . 3_565
C23 Ni1 Ni13 132.8(8) . .
C22 Ni1 Ni13 48.4(8) . .
C21 Ni1 Ni13 113.1(7) . .
C1 Ni1 Ni13 102.5(5) 3_565 .
C23 Ni1 Ni14 49.6(8) . .
C22 Ni1 Ni14 126.5(7) . .
C21 Ni1 Ni14 121.8(7) . .
C1 Ni1 Ni14 55.8(5) 3_565 .
Ni13 Ni1 Ni14 124.56(14) . .
C23 Ni1 Ni18 144.9(8) . .
C22 Ni1 Ni18 85.4(7) . .
C21 Ni1 Ni18 49.0(7) . .
C1 Ni1 Ni18 94.6(5) 3_565 .
Ni13 Ni1 Ni18 70.21(12) . .
Ni14 Ni1 Ni18 147.64(15) . .
C23 Ni1 Ni10 109.0(8) . .
C22 Ni1 Ni10 143.4(7) . .
C21 Ni1 Ni10 54.3(6) . .
C1 Ni1 Ni10 52.8(4) 3_565 .
Ni13 Ni1 Ni10 118.06(14) . .
Ni14 Ni1 Ni10 89.77(12) . .
Ni18 Ni1 Ni10 59.27(11) . .
C23 Ni1 Ni3 105.7(8) . .
C22 Ni1 Ni3 102.3(7) . .
C21 Ni1 Ni3 149.8(7) . .
C1 Ni1 Ni3 48.4(4) 3_565 .
Ni13 Ni1 Ni3 65.64(10) . .
Ni14 Ni1 Ni3 63.47(10) . .
Ni18 Ni1 Ni3 108.74(13) . .
Ni10 Ni1 Ni3 98.22(12) . .
C23 Ni1 Ni11 152.8(8) . .
C22 Ni1 Ni11 107.3(8) . .
C21 Ni1 Ni11 97.5(7) . .
C1 Ni1 Ni11 50.5(5) 3_565 .
Ni13 Ni1 Ni11 60.61(10) . .
Ni14 Ni1 Ni11 103.35(12) . .
Ni18 Ni1 Ni11 55.85(10) . .
Ni10 Ni1 Ni11 62.22(10) . .
Ni3 Ni1 Ni11 54.35(9) . .
C23 Ni1 Co23 78.0(8) . .
C22 Ni1 Co23 57.3(11) . .
C21 Ni1 Co23 152.0(10) . .
C1 Ni1 Co23 101.0(9) 3_565 .
Ni13 Ni1 Co23 58.5(5) . .
Ni14 Ni1 Co23 75.3(8) . .
Ni18 Ni1 Co23 128.4(6) . .
Ni10 Ni1 Co23 153.5(7) . .
Ni3 Ni1 Co23 55.6(6) . .
Ni11 Ni1 Co23 99.5(3) . .
C2 Ni2 C1 110.4(7) . .
C2 Ni2 C3 107.0(7) . .
C1 Ni2 C3 106.5(6) . .
C2 Ni2 Ni3 55.8(5) . .
C1 Ni2 Ni3 123.9(5) . .
C3 Ni2 Ni3 51.2(5) . .
C2 Ni2 Ni8 124.1(5) . .
C1 Ni2 Ni8 53.4(5) . .
C3 Ni2 Ni8 53.1(4) . .
Ni3 Ni2 Ni8 87.76(11) . .
C2 Ni2 Ni11 53.7(5) . 3_565
C1 Ni2 Ni11 57.3(5) . 3_565
C3 Ni2 Ni11 126.8(5) . 3_565
Ni3 Ni2 Ni11 93.30(12) . 3_565
Ni8 Ni2 Ni11 94.03(12) . 3_565
C2 Ni2 Co21 108.0(5) . .
C1 Ni2 Co21 122.3(5) . .
C3 Ni2 Co21 101.3(5) . .
Ni3 Ni2 Co21 112.98(15) . .
Ni8 Ni2 Co21 126.02(14) . .
Ni11 Ni2 Co21 131.00(14) 3_565 .
C2 Ni2 Ni7 52.3(5) . .
C1 Ni2 Ni7 151.6(5) . .
C3 Ni2 Ni7 100.7(5) . .
Ni3 Ni2 Ni7 68.61(10) . .
Ni8 Ni2 Ni7 153.24(13) . .
Ni11 Ni2 Ni7 99.51(12) 3_565 .
Co21 Ni2 Ni7 58.19(12) . .
C2 Ni2 Ni9 148.8(5) . .
C1 Ni2 Ni9 98.4(5) . .
C3 Ni2 Ni9 51.4(5) . .
Ni3 Ni2 Ni9 98.42(12) . .
Ni8 Ni2 Ni9 65.01(10) . .
Ni11 Ni2 Ni9 155.34(14) 3_565 .
Co21 Ni2 Ni9 63.01(12) . .
Ni7 Ni2 Ni9 104.95(12) . .
C2 Ni2 Ni10 102.7(5) . 3_565
C1 Ni2 Ni10 52.0(5) . 3_565
C3 Ni2 Ni10 148.6(5) . 3_565
Ni3 Ni2 Ni10 157.20(13) . 3_565
Ni8 Ni2 Ni10 100.97(12) . 3_565
Ni11 Ni2 Ni10 65.32(10) 3_565 3_565
Co21 Ni2 Ni10 78.91(13) . 3_565
Ni7 Ni2 Ni10 105.64(11) . 3_565
Ni9 Ni2 Ni10 104.36(12) . 3_565
C2 Ni2 Ni6 156.2(5) . .
C1 Ni2 Ni6 51.8(5) . .
C3 Ni2 Ni6 94.5(5) . .
Ni3 Ni2 Ni6 144.90(12) . .
Ni8 Ni2 Ni6 61.73(10) . .
Ni11 Ni2 Ni6 105.04(12) 3_565 .
Co21 Ni2 Ni6 76.93(12) . .
Ni7 Ni2 Ni6 134.53(12) . .
Ni9 Ni2 Ni6 54.53(9) . .
Ni10 Ni2 Ni6 54.62(9) 3_565 .
C2 Ni2 Ni17 95.7(5) . .
C1 Ni2 Ni17 149.4(5) . .
C3 Ni2 Ni17 48.5(4) . .
Ni3 Ni2 Ni17 58.82(9) . .
Ni8 Ni2 Ni17 98.91(11) . .
Ni11 Ni2 Ni17 148.43(13) 3_565 .
Co21 Ni2 Ni17 59.89(12) . .
Ni7 Ni2 Ni17 58.59(10) . .
Ni9 Ni2 Ni17 53.43(10) . .
Ni10 Ni2 Ni17 138.40(12) 3_565 .
Ni6 Ni2 Ni17 106.46(11) . .
C3 Ni3 C1 110.5(7) . 3_565
C3 Ni3 C2 105.6(7) . .
C1 Ni3 C2 106.8(6) 3_565 .
C3 Ni3 Ni8 123.7(5) . 3_565
C1 Ni3 Ni8 53.7(5) 3_565 3_565
C2 Ni3 Ni8 53.2(4) . 3_565
C3 Ni3 Ni2 54.7(5) . .
C1 Ni3 Ni2 123.7(5) 3_565 .
C2 Ni3 Ni2 50.9(5) . .
Ni8 Ni3 Ni2 87.83(11) 3_565 .
C3 Ni3 Ni11 54.3(5) . .
C1 Ni3 Ni11 56.8(5) 3_565 .
C2 Ni3 Ni11 126.7(5) . .
Ni8 Ni3 Ni11 94.25(12) 3_565 .
Ni2 Ni3 Ni11 93.37(12) . .
C3 Ni3 Co23 102.8(7) . .
C1 Ni3 Co23 114.2(9) 3_565 .
C2 Ni3 Co23 116.5(12) . .
Ni8 Ni3 Co23 133.5(6) 3_565 .
Ni2 Ni3 Co23 121.9(7) . .
Ni11 Ni3 Co23 116.2(11) . .
C3 Ni3 Ni17 52.8(5) . .
C1 Ni3 Ni17 153.0(5) 3_565 .
C2 Ni3 Ni17 98.8(4) . .
Ni8 Ni3 Ni17 151.59(13) 3_565 .
Ni2 Ni3 Ni17 67.49(10) . .
Ni11 Ni3 Ni17 100.79(12) . .
Co23 Ni3 Ni17 58.9(3) . .
C3 Ni3 Co22 107.6(5) . .
C1 Ni3 Co22 126.3(6) 3_565 .
C2 Ni3 Co22 97.6(7) . .
Ni8 Ni3 Co22 125.0(3) 3_565 .
Ni2 Ni3 Co22 108.9(4) . .
Ni11 Ni3 Co22 134.3(5) . .
Co23 Ni3 Co22 19.1(7) . .
Ni17 Ni3 Co22 56.4(2) . .
C3 Ni3 Ni15 147.5(5) . .
C1 Ni3 Ni15 99.0(5) 3_565 .
C2 Ni3 Ni15 50.8(5) . .
Ni8 Ni3 Ni15 64.32(10) 3_565 .
Ni2 Ni3 Ni15 97.60(11) . .
Ni11 Ni3 Ni15 155.34(14) . .
Co23 Ni3 Ni15 76.1(10) . .
Ni17 Ni3 Ni15 103.81(12) . .
Co22 Ni3 Ni15 61.8(3) . .
C3 Ni3 Ni1 103.8(5) . .
C1 Ni3 Ni1 52.5(5) 3_565 .
C2 Ni3 Ni1 149.0(5) . .
Ni8 Ni3 Ni1 101.35(12) 3_565 .
Ni2 Ni3 Ni1 157.38(13) . .
Ni11 Ni3 Ni1 65.59(10) . .
Co23 Ni3 Ni1 65.5(10) . .
Ni17 Ni3 Ni1 106.79(12) . .
Co22 Ni3 Ni1 82.8(5) . .
Ni15 Ni3 Ni1 105.01(12) . .
C3 Ni3 Ni14 157.4(5) . .
C1 Ni3 Ni14 52.6(5) 3_565 .
C2 Ni3 Ni14 94.7(5) . .
Ni8 Ni3 Ni14 61.79(10) 3_565 .
Ni2 Ni3 Ni14 144.88(13) . .
Ni11 Ni3 Ni14 105.33(12) . .
Co23 Ni3 Ni14 76.1(3) . .
Ni17 Ni3 Ni14 134.45(13) . .
Co22 Ni3 Ni14 78.9(2) . .
Ni15 Ni3 Ni14 54.84(9) . .
Ni1 Ni3 Ni14 54.79(9) . .
C13 Ni4 C4 149.2(10) . .
C13 Ni4 C2 106.3(9) . 3_565
C4 Ni4 C2 104.5(8) . 3_565
C13 Ni4 Ni15 53.5(7) . 3_565
C4 Ni4 Ni15 156.4(6) . 3_565
C2 Ni4 Ni15 53.9(5) 3_565 3_565
C13 Ni4 Co20 98.0(7) . .
C4 Ni4 Co20 52.2(6) . .
C2 Ni4 Co20 152.9(5) 3_565 .
Ni15 Ni4 Co20 144.35(15) 3_565 .
C13 Ni4 Ni11 155.8(7) . .
C4 Ni4 Ni11 54.4(6) . .
C2 Ni4 Ni11 50.9(5) 3_565 .
Ni15 Ni4 Ni11 102.46(12) 3_565 .
Co20 Ni4 Ni11 103.09(14) . .
C13 Ni4 Ni12 116.8(7) . 3_565
C4 Ni4 Ni12 78.1(6) . 3_565
C2 Ni4 Ni12 61.1(4) 3_565 3_565
Ni15 Ni4 Ni12 95.92(13) 3_565 3_565
Co20 Ni4 Ni12 117.83(14) . 3_565
Ni11 Ni4 Ni12 62.69(10) . 3_565
C13 Ni4 Ni8 104.4(7) . .
C4 Ni4 Ni8 96.5(6) . .
C2 Ni4 Ni8 48.1(4) 3_565 .
Ni15 Ni4 Ni8 62.67(10) 3_565 .
Co20 Ni4 Ni8 114.38(13) . .
Ni11 Ni4 Ni8 55.92(9) . .
Ni12 Ni4 Ni8 104.97(12) 3_565 .
C13 Ni4 Ni5 126.8(7) . .
C4 Ni4 Ni5 48.3(6) . .
C2 Ni4 Ni5 97.3(4) 3_565 .
Ni15 Ni4 Ni5 118.90(13) 3_565 .
Co20 Ni4 Ni5 57.61(10) . .
Ni11 Ni4 Ni5 58.93(10) . .
Ni12 Ni4 Ni5 116.31(13) 3_565 .
Ni8 Ni4 Ni5 59.61(9) . .
C13 Ni4 Co19 115.7(7) . .
C4 Ni4 Co19 45.1(6) . .
C2 Ni4 Co19 119.3(5) 3_565 .
Ni15 Ni4 Co19 149.33(15) 3_565 .
Co20 Ni4 Co19 57.12(11) . .
Ni11 Ni4 Co19 85.98(12) . .
Ni12 Ni4 Co19 61.54(11) 3_565 .
Ni8 Ni4 Co19 139.57(14) . .
Ni5 Ni4 Co19 90.85(12) . .
C12 Ni5 C4 151.9(9) . .
C12 Ni5 C3 103.8(8) . .
C4 Ni5 C3 104.3(8) . .
C12 Ni5 Ni9 50.5(7) . .
C4 Ni5 Ni9 156.7(6) . .
C3 Ni5 Ni9 54.4(5) . .
C12 Ni5 Co20 100.4(7) . .
C4 Ni5 Co20 52.2(6) . .
C3 Ni5 Co20 153.7(5) . .
Ni9 Ni5 Co20 144.84(15) . .
C12 Ni5 Ni13 116.1(7) . .
C4 Ni5 Ni13 77.8(6) . .
C3 Ni5 Ni13 60.8(5) . .
Ni9 Ni5 Ni13 96.30(12) . .
Co20 Ni5 Ni13 116.43(13) . .
C12 Ni5 Ni11 154.1(7) . .
C4 Ni5 Ni11 53.6(6) . .
C3 Ni5 Ni11 51.4(4) . .
Ni9 Ni5 Ni11 103.65(12) . .
Co20 Ni5 Ni11 102.96(13) . .
Ni13 Ni5 Ni11 61.99(10) . .
C12 Ni5 Ni8 103.7(7) . .
C4 Ni5 Ni8 95.4(6) . .
C3 Ni5 Ni8 48.4(4) . .
Ni9 Ni5 Ni8 63.93(10) . .
Co20 Ni5 Ni8 115.46(14) . .
Ni13 Ni5 Ni8 104.45(12) . .
Ni11 Ni5 Ni8 55.86(9) . .
C12 Ni5 Ni4 129.3(7) . .
C4 Ni5 Ni4 46.4(6) . .
C3 Ni5 Ni4 97.7(4) . .
Ni9 Ni5 Ni4 120.79(13) . .
Co20 Ni5 Ni4 58.24(11) . .
Ni13 Ni5 Ni4 114.51(12) . .
Ni11 Ni5 Ni4 58.14(10) . .
Ni8 Ni5 Ni4 60.13(10) . .
C12 Ni5 Ni16 115.6(7) . .
C4 Ni5 Ni16 47.7(6) . .
C3 Ni5 Ni16 119.0(5) . .
Ni9 Ni5 Ni16 146.90(15) . .
Co20 Ni5 Ni16 56.98(11) . .
Ni13 Ni5 Ni16 60.61(10) . .
Ni11 Ni5 Ni16 86.72(11) . .
Ni8 Ni5 Ni16 140.68(13) . .
Ni4 Ni5 Ni16 91.53(11) . .
C11 Ni6 C8 101.3(10) . .
C11 Ni6 C10 93.2(10) . .
C8 Ni6 C10 96.8(10) . .
C11 Ni6 C1 105.3(9) . .
C8 Ni6 C1 101.5(8) . .
C10 Ni6 C1 150.7(8) . .
C11 Ni6 Ni9 117.5(7) . .
C8 Ni6 Ni9 128.2(7) . .
C10 Ni6 Ni9 51.0(7) . .
C1 Ni6 Ni9 99.9(4) . .
C11 Ni6 Ni10 124.9(7) . 3_565
C8 Ni6 Ni10 50.0(7) . 3_565
C10 Ni6 Ni10 130.4(7) . 3_565
C1 Ni6 Ni10 54.2(4) . 3_565
Ni9 Ni6 Ni10 116.36(14) . 3_565
C11 Ni6 Ni14 50.6(7) . 3_565
C8 Ni6 Ni14 108.5(7) . 3_565
C10 Ni6 Ni14 138.5(7) . 3_565
C1 Ni6 Ni14 54.7(5) . 3_565
Ni9 Ni6 Ni14 122.33(13) . 3_565
Ni10 Ni6 Ni14 90.60(12) 3_565 3_565
C11 Ni6 Ni8 92.7(7) . .
C8 Ni6 Ni8 149.6(7) . .
C10 Ni6 Ni8 109.3(7) . .
C1 Ni6 Ni8 48.5(4) . .
Ni9 Ni6 Ni8 64.44(10) . .
Ni10 Ni6 Ni8 100.05(12) 3_565 .
Ni14 Ni6 Ni8 61.05(10) 3_565 .
C11 Ni6 Ni2 145.0(7) . .
C8 Ni6 Ni2 104.7(7) . .
C10 Ni6 Ni2 106.5(7) . .
C1 Ni6 Ni2 46.8(4) . .
Ni9 Ni6 Ni2 61.07(10) . .
Ni10 Ni6 Ni2 61.39(10) 3_565 .
Ni14 Ni6 Ni2 98.45(11) 3_565 .
Ni8 Ni6 Ni2 53.72(9) . .
C9 Ni7 C5 100.3(11) . .
C9 Ni7 C2 145.8(9) . .
C5 Ni7 C2 108.9(9) . .
C9 Ni7 Ni15 152.4(8) . .
C5 Ni7 Ni15 54.4(8) . .
C2 Ni7 Ni15 54.8(5) . .
C9 Ni7 Co21 47.5(8) . .
C5 Ni7 Co21 144.3(8) . .
C2 Ni7 Co21 106.7(5) . .
Ni15 Ni7 Co21 159.96(15) . .
C9 Ni7 Ni12 87.5(8) . .
C5 Ni7 Ni12 123.4(8) . .
C2 Ni7 Ni12 61.7(4) . .
Ni15 Ni7 Ni12 97.65(13) . .
Co21 Ni7 Ni12 76.71(14) . .
C9 Ni7 Ni2 107.5(8) . .
C5 Ni7 Ni2 151.1(8) . .
C2 Ni7 Ni2 48.4(5) . .
Ni15 Ni7 Ni2 99.32(12) . .
Co21 Ni7 Ni2 60.72(12) . .
Ni12 Ni7 Ni2 66.38(11) . .
C9 Ni7 Co22 112.1(8) . .
C5 Ni7 Co22 55.7(8) . .
C2 Ni7 Co22 99.1(6) . .
Ni15 Ni7 Co22 65.29(19) . .
Co21 Ni7 Co22 115.8(2) . .
Ni12 Ni7 Co22 160.4(3) . .
Ni2 Ni7 Co22 105.3(4) . .
C9 Ni7 Ni17 89.0(8) . .
C5 Ni7 Ni17 109.4(8) . .
C2 Ni7 Ni17 97.6(4) . .
Ni15 Ni7 Ni17 108.69(12) . .
Co21 Ni7 Ni17 62.79(12) . .
Ni12 Ni7 Ni17 126.91(14) . .
Ni2 Ni7 Ni17 64.45(10) . .
Co22 Ni7 Ni17 56.1(3) . .
C9 Ni7 Ni3 144.2(8) . .
C5 Ni7 Ni3 99.2(8) . .
C2 Ni7 Ni3 47.6(4) . .
Ni15 Ni7 Ni3 59.96(9) . .
Co21 Ni7 Ni3 102.67(13) . .
Ni12 Ni7 Ni3 106.08(12) . .
Ni2 Ni7 Ni3 53.05(8) . .
Co22 Ni7 Ni3 57.7(4) . .
Ni17 Ni7 Ni3 56.19(9) . .
C1 Ni8 C2 109.0(6) . 3_565
C1 Ni8 C3 106.6(7) . .
C2 Ni8 C3 106.3(7) 3_565 .
C1 Ni8 Ni3 53.5(5) . 3_565
C2 Ni8 Ni3 55.6(4) 3_565 3_565
C3 Ni8 Ni3 121.7(5) . 3_565
C1 Ni8 Ni2 52.5(5) . .
C2 Ni8 Ni2 122.2(5) 3_565 .
C3 Ni8 Ni2 54.1(5) . .
Ni3 Ni8 Ni2 87.31(11) 3_565 .
C1 Ni8 Ni11 128.8(5) . .
C2 Ni8 Ni11 53.1(5) 3_565 .
C3 Ni8 Ni11 54.1(5) . .
Ni3 Ni8 Ni11 93.77(12) 3_565 .
Ni2 Ni8 Ni11 93.61(12) . .
C1 Ni8 Ni14 53.8(5) . 3_565
C2 Ni8 Ni14 98.2(5) 3_565 3_565
C3 Ni8 Ni14 153.2(5) . 3_565
Ni3 Ni8 Ni14 64.62(11) 3_565 3_565
Ni2 Ni8 Ni14 103.41(12) . 3_565
Ni11 Ni8 Ni14 151.30(14) . 3_565
C1 Ni8 Ni6 53.0(5) . .
C2 Ni8 Ni6 154.4(5) 3_565 .
C3 Ni8 Ni6 97.1(5) . .
Ni3 Ni8 Ni6 103.21(11) 3_565 .
Ni2 Ni8 Ni6 64.55(10) . .
Ni11 Ni8 Ni6 151.16(14) . .
Ni14 Ni8 Ni6 57.05(10) 3_565 .
C1 Ni8 Ni5 148.3(5) . .
C2 Ni8 Ni5 99.5(5) 3_565 .
C3 Ni8 Ni5 50.4(5) . .
Ni3 Ni8 Ni5 153.13(13) 3_565 .
Ni2 Ni8 Ni5 100.47(12) . .
Ni11 Ni8 Ni5 60.33(10) . .
Ni14 Ni8 Ni5 136.03(13) 3_565 .
Ni6 Ni8 Ni5 103.35(12) . .
C1 Ni8 Ni15 97.3(5) . 3_565
C2 Ni8 Ni15 50.2(5) 3_565 3_565
C3 Ni8 Ni15 151.7(5) . 3_565
Ni3 Ni8 Ni15 62.21(10) 3_565 3_565
Ni2 Ni8 Ni15 147.53(13) . 3_565
Ni11 Ni8 Ni15 99.00(12) . 3_565
Ni14 Ni8 Ni15 55.02(9) 3_565 3_565
Ni6 Ni8 Ni15 109.48(12) . 3_565
Ni5 Ni8 Ni15 111.79(11) . 3_565
C1 Ni8 Ni4 151.1(5) . .
C2 Ni8 Ni4 50.2(4) 3_565 .
C3 Ni8 Ni4 99.5(5) . .
Ni3 Ni8 Ni4 101.88(12) 3_565 .
Ni2 Ni8 Ni4 151.83(14) . .
Ni11 Ni8 Ni4 59.57(10) . .
Ni14 Ni8 Ni4 104.59(12) 3_565 .
Ni6 Ni8 Ni4 136.20(13) . .
Ni5 Ni8 Ni4 60.26(10) . .
Ni15 Ni8 Ni4 54.45(9) 3_565 .
C1 Ni8 Ni9 95.0(5) . .
C2 Ni8 Ni9 151.2(5) 3_565 .
C3 Ni8 Ni9 49.9(5) . .
Ni3 Ni8 Ni9 146.37(13) 3_565 .
Ni2 Ni8 Ni9 61.25(10) . .
Ni11 Ni8 Ni9 99.47(12) . .
Ni14 Ni8 Ni9 108.93(12) 3_565 .
Ni6 Ni8 Ni9 54.29(9) . .
Ni5 Ni8 Ni9 53.94(9) . .
Ni15 Ni8 Ni9 143.67(13) 3_565 .
Ni4 Ni8 Ni9 111.50(12) . .
C12 Ni9 C10 90.8(9) . .
C12 Ni9 C27 95.6(10) . .
C10 Ni9 C27 97.2(9) . .
C12 Ni9 C3 102.8(8) . .
C10 Ni9 C3 153.3(8) . .
C27 Ni9 C3 104.0(8) . .
C12 Ni9 Ni17 109.0(7) . .
C10 Ni9 Ni17 142.0(7) . .
C27 Ni9 Ni17 50.1(7) . .
C3 Ni9 Ni17 54.2(4) . .
C12 Ni9 Ni5 49.9(7) . .
C10 Ni9 Ni5 129.5(7) . .
C27 Ni9 Ni5 114.6(7) . .
C3 Ni9 Ni5 54.0(4) . .
Ni17 Ni9 Ni5 86.48(12) . .
C12 Ni9 Ni6 121.5(7) . .
C10 Ni9 Ni6 52.2(7) . .
C27 Ni9 Ni6 128.2(7) . .
C3 Ni9 Ni6 101.4(5) . .
Ni17 Ni9 Ni6 128.26(14) . .
Ni5 Ni9 Ni6 116.99(14) . .
C12 Ni9 Ni2 150.8(7) . .
C10 Ni9 Ni2 110.5(7) . .
C27 Ni9 Ni2 101.0(7) . .
C3 Ni9 Ni2 49.9(5) . .
Ni17 Ni9 Ni2 66.21(11) . .
Ni5 Ni9 Ni2 101.03(12) . .
Ni6 Ni9 Ni2 64.40(10) . .
C12 Ni9 Co21 148.4(7) . .
C10 Ni9 Co21 83.8(7) . .
C27 Ni9 Co21 54.6(7) . .
C3 Ni9 Co21 95.4(4) . .
Ni17 Ni9 Co21 62.18(12) . .
Ni5 Ni9 Co21 146.56(15) . .
Ni6 Ni9 Co21 78.78(13) . .
Ni2 Ni9 Co21 57.30(11) . .
C12 Ni9 Ni8 101.7(7) . .
C10 Ni9 Ni8 107.5(7) . .
C27 Ni9 Ni8 149.4(7) . .
C3 Ni9 Ni8 47.6(4) . .
Ni17 Ni9 Ni8 99.99(12) . .
Ni5 Ni9 Ni8 62.13(10) . .
Ni6 Ni9 Ni8 61.27(10) . .
Ni2 Ni9 Ni8 53.74(9) . .
Co21 Ni9 Ni8 109.62(14) . .
C8 Ni10 C20 95.7(10) 3_565 .
C8 Ni10 C1 102.4(8) 3_565 3_565
C20 Ni10 C1 151.3(9) . 3_565
C8 Ni10 C21 96.3(10) 3_565 .
C20 Ni10 C21 97.7(10) . .
C1 Ni10 C21 102.1(7) 3_565 .
C8 Ni10 Ni12 133.5(7) 3_565 3_565
C20 Ni10 Ni12 48.4(8) . 3_565
C1 Ni10 Ni12 103.9(5) 3_565 3_565
C21 Ni10 Ni12 114.5(6) . 3_565
C8 Ni10 Ni6 49.6(7) 3_565 3_565
C20 Ni10 Ni6 129.6(7) . 3_565
C1 Ni10 Ni6 55.5(4) 3_565 3_565
C21 Ni10 Ni6 118.5(6) . 3_565
Ni12 Ni10 Ni6 125.87(14) 3_565 3_565
C8 Ni10 Ni18 143.3(8) 3_565 .
C20 Ni10 Ni18 83.0(7) . .
C1 Ni10 Ni18 95.1(4) 3_565 .
C21 Ni10 Ni18 48.1(6) . .
Ni12 Ni10 Ni18 70.55(12) 3_565 .
Ni6 Ni10 Ni18 147.31(15) 3_565 .
C8 Ni10 Ni1 107.2(7) 3_565 .
C20 Ni10 Ni1 140.3(7) . .
C1 Ni10 Ni1 53.5(4) 3_565 .
C21 Ni10 Ni1 48.7(6) . .
Ni12 Ni10 Ni1 119.29(13) 3_565 .
Ni6 Ni10 Ni1 89.31(12) 3_565 .
Ni18 Ni10 Ni1 59.24(11) . .
C8 Ni10 Ni2 106.8(7) 3_565 3_565
C20 Ni10 Ni2 105.6(8) . 3_565
C1 Ni10 Ni2 48.0(4) 3_565 3_565
C21 Ni10 Ni2 145.0(6) . 3_565
Ni12 Ni10 Ni2 66.83(10) 3_565 3_565
Ni6 Ni10 Ni2 63.99(10) 3_565 3_565
Ni18 Ni10 Ni2 108.94(12) . 3_565
Ni1 Ni10 Ni2 98.49(11) . 3_565
C8 Ni10 Ni11 153.0(7) 3_565 .
C20 Ni10 Ni11 107.4(8) . .
C1 Ni10 Ni11 50.9(5) 3_565 .
C21 Ni10 Ni11 94.3(6) . .
Ni12 Ni10 Ni11 61.59(10) 3_565 .
Ni6 Ni10 Ni11 103.67(11) 3_565 .
Ni18 Ni10 Ni11 56.08(9) . .
Ni1 Ni10 Ni11 62.93(10) . .
Ni2 Ni10 Ni11 54.18(9) 3_565 .
C2 Ni11 C3 103.5(6) 3_565 .
C2 Ni11 C4 99.7(7) 3_565 .
C3 Ni11 C4 100.5(7) . .
C2 Ni11 C1 100.4(6) 3_565 3_565
C3 Ni11 C1 100.1(6) . 3_565
C4 Ni11 C1 146.9(7) . 3_565
C2 Ni11 Ni2 50.4(5) 3_565 3_565
C3 Ni11 Ni2 114.0(5) . 3_565
C4 Ni11 Ni2 137.8(6) . 3_565
C1 Ni11 Ni2 50.5(4) 3_565 3_565
C2 Ni11 Ni8 52.3(4) 3_565 .
C3 Ni11 Ni8 52.1(4) . .
C4 Ni11 Ni8 98.6(6) . .
C1 Ni11 Ni8 114.5(4) 3_565 .
Ni2 Ni11 Ni8 85.07(11) 3_565 .
C2 Ni11 Ni3 114.9(5) 3_565 .
C3 Ni11 Ni3 49.9(5) . .
C4 Ni11 Ni3 137.7(6) . .
C1 Ni11 Ni3 50.7(4) 3_565 .
Ni2 Ni11 Ni3 84.38(11) 3_565 .
Ni8 Ni11 Ni3 85.21(11) . .
C2 Ni11 Ni18 125.5(5) 3_565 .
C3 Ni11 Ni18 125.3(5) . .
C4 Ni11 Ni18 52.9(6) . .
C1 Ni11 Ni18 94.0(4) 3_565 .
Ni2 Ni11 Ni18 115.56(13) 3_565 .
Ni8 Ni11 Ni18 151.57(14) . .
Ni3 Ni11 Ni18 114.72(14) . .
C2 Ni11 Ni4 52.3(5) 3_565 .
C3 Ni11 Ni4 101.9(5) . .
C4 Ni11 Ni4 48.1(6) . .
C1 Ni11 Ni4 148.4(4) 3_565 .
Ni2 Ni11 Ni4 99.39(13) 3_565 .
Ni8 Ni11 Ni4 64.51(11) . .
Ni3 Ni11 Ni4 148.84(14) . .
Ni18 Ni11 Ni4 91.71(12) . .
C2 Ni11 Ni5 101.7(5) 3_565 .
C3 Ni11 Ni5 51.7(5) . .
C4 Ni11 Ni5 49.4(6) . .
C1 Ni11 Ni5 147.6(4) 3_565 .
Ni2 Ni11 Ni5 148.30(14) 3_565 .
Ni8 Ni11 Ni5 63.81(10) . .
Ni3 Ni11 Ni5 98.13(12) . .
Ni18 Ni11 Ni5 92.22(12) . .
Ni4 Ni11 Ni5 62.93(11) . .
C2 Ni11 Ni13 158.7(5) 3_565 .
C3 Ni11 Ni13 59.1(5) . .
C4 Ni11 Ni13 73.8(6) . .
C1 Ni11 Ni13 95.2(4) 3_565 .
Ni2 Ni11 Ni13 144.93(14) 3_565 .
Ni8 Ni11 Ni13 107.84(12) . .
Ni3 Ni11 Ni13 65.08(10) . .
Ni18 Ni11 Ni13 67.12(11) . .
Ni4 Ni11 Ni13 115.65(13) . .
Ni5 Ni11 Ni13 58.48(10) . .
C2 Ni11 Ni12 59.6(4) 3_565 3_565
C3 Ni11 Ni12 159.4(5) . 3_565
C4 Ni11 Ni12 73.1(5) . 3_565
C1 Ni11 Ni12 95.0(4) 3_565 3_565
Ni2 Ni11 Ni12 66.04(10) 3_565 3_565
Ni8 Ni11 Ni12 108.65(13) . 3_565
Ni3 Ni11 Ni12 145.30(14) . 3_565
Ni18 Ni11 Ni12 67.01(11) . 3_565
Ni4 Ni11 Ni12 58.96(10) . 3_565
Ni5 Ni11 Ni12 116.56(13) . 3_565
Ni13 Ni11 Ni12 133.52(12) . 3_565
C6 Ni12 C20 102.3(11) . 3_565
C6 Ni12 C2 107.7(9) . .
C20 Ni12 C2 144.8(9) 3_565 .
C6 Ni12 Ni10 153.4(9) . 3_565
C20 Ni12 Ni10 51.4(8) 3_565 3_565
C2 Ni12 Ni10 96.3(4) . 3_565
C6 Ni12 Ni7 77.2(8) . .
C20 Ni12 Ni7 124.0(8) 3_565 .
C2 Ni12 Ni7 49.0(4) . .
Ni10 Ni12 Ni7 112.19(13) 3_565 .
C6 Ni12 Ni4 82.6(9) . 3_565
C20 Ni12 Ni4 155.6(8) 3_565 3_565
C2 Ni12 Ni4 49.2(4) . 3_565
Ni10 Ni12 Ni4 122.77(14) 3_565 3_565
Ni7 Ni12 Ni4 80.44(12) . 3_565
C6 Ni12 Ni11 141.0(9) . 3_565
C20 Ni12 Ni11 113.5(8) 3_565 3_565
C2 Ni12 Ni11 47.0(4) . 3_565
Ni10 Ni12 Ni11 65.00(10) 3_565 3_565
Ni7 Ni12 Ni11 94.33(12) . 3_565
Ni4 Ni12 Ni11 58.35(10) 3_565 3_565
C6 Ni12 Co19 77.5(9) . 3_565
C20 Ni12 Co19 94.8(8) 3_565 3_565
C2 Ni12 Co19 109.1(4) . 3_565
Ni10 Ni12 Co19 105.85(14) 3_565 3_565
Ni7 Ni12 Co19 137.25(15) . 3_565
Ni4 Ni12 Co19 62.58(11) 3_565 3_565
Ni11 Ni12 Co19 84.39(12) 3_565 3_565
C6 Ni12 Ni2 134.2(9) . .
C20 Ni12 Ni2 102.0(8) 3_565 .
C2 Ni12 Ni2 43.2(4) . .
Ni10 Ni12 Ni2 59.97(9) 3_565 .
Ni7 Ni12 Ni2 56.99(9) . .
Ni4 Ni12 Ni2 90.63(11) 3_565 .
Ni11 Ni12 Ni2 53.29(9) 3_565 .
Co19 Ni12 Ni2 137.67(13) 3_565 .
C6 Ni12 Ni18 128.4(9) . 3_565
C20 Ni12 Ni18 74.7(7) 3_565 3_565
C2 Ni12 Ni18 99.6(4) . 3_565
Ni10 Ni12 Ni18 55.54(10) 3_565 3_565
Ni7 Ni12 Ni18 147.40(13) . 3_565
Ni4 Ni12 Ni18 83.42(12) 3_565 3_565
Ni11 Ni12 Ni18 53.19(9) 3_565 3_565
Co19 Ni12 Ni18 52.20(11) 3_565 3_565
Ni2 Ni12 Ni18 95.28(11) . 3_565
C28 Ni13 C22 97.2(11) . .
C28 Ni13 C3 113.1(9) . .
C22 Ni13 C3 144.1(8) . .
C28 Ni13 Ni1 148.2(8) . .
C22 Ni13 Ni1 51.2(7) . .
C3 Ni13 Ni1 97.8(4) . .
C28 Ni13 Ni5 82.9(9) . .
C22 Ni13 Ni5 159.4(7) . .
C3 Ni13 Ni5 49.7(4) . .
Ni1 Ni13 Ni5 124.89(14) . .
C28 Ni13 Ni17 84.4(8) . .
C22 Ni13 Ni17 119.6(7) . .
C3 Ni13 Ni17 49.4(4) . .
Ni1 Ni13 Ni17 112.51(13) . .
Ni5 Ni13 Ni17 81.00(11) . .
C28 Ni13 Co23 103.5(9) . .
C22 Ni13 Co23 62.9(11) . .
C3 Ni13 Co23 90.6(9) . .
Ni1 Ni13 Co23 67.8(4) . .
Ni5 Ni13 Co23 137.2(8) . .
Ni17 Ni13 Co23 58.2(8) . .
C28 Ni13 Ni11 141.7(9) . .
C22 Ni13 Ni11 115.1(7) . .
C3 Ni13 Ni11 48.4(4) . .
Ni1 Ni13 Ni11 65.90(11) . .
Ni5 Ni13 Ni11 59.52(10) . .
Ni17 Ni13 Ni11 95.88(12) . .
Co23 Ni13 Ni11 109.0(5) . .
C28 Ni13 Ni16 68.4(8) . .
C22 Ni13 Ni16 98.2(7) . .
C3 Ni13 Ni16 110.2(4) . .
Ni1 Ni13 Ni16 108.44(13) . .
Ni5 Ni13 Ni16 62.52(11) . .
Ni17 Ni13 Ni16 136.02(14) . .
Co23 Ni13 Ni16 159.2(8) . .
Ni11 Ni13 Ni16 86.46(12) . .
C28 Ni13 Ni3 141.5(8) . .
C22 Ni13 Ni3 100.3(7) . .
C3 Ni13 Ni3 43.9(4) . .
Ni1 Ni13 Ni3 60.63(10) . .
Ni5 Ni13 Ni3 91.90(11) . .
Ni17 Ni13 Ni3 57.18(9) . .
Co23 Ni13 Ni3 56.7(6) . .
Ni11 Ni13 Ni3 54.44(9) . .
Ni16 Ni13 Ni3 140.85(14) . .
C28 Ni13 Ni18 120.9(8) . .
C22 Ni13 Ni18 77.2(7) . .
C3 Ni13 Ni18 101.3(4) . .
Ni1 Ni13 Ni18 55.70(10) . .
Ni5 Ni13 Ni18 84.98(12) . .
Ni17 Ni13 Ni18 149.26(14) . .
Co23 Ni13 Ni18 123.2(5) . .
Ni11 Ni13 Ni18 53.58(9) . .
Ni16 Ni13 Ni18 54.92(10) . .
Ni3 Ni13 Ni18 96.36(11) . .
C23 Ni14 C25 99.4(11) . .
C23 Ni14 C11 102.7(11) . 3_565
C25 Ni14 C11 96.4(10) . 3_565
C23 Ni14 C1 102.1(9) . 3_565
C25 Ni14 C1 149.0(9) . 3_565
C11 Ni14 C1 100.3(8) 3_565 3_565
C23 Ni14 Ni15 127.7(8) . .
C25 Ni14 Ni15 48.4(7) . .
C11 Ni14 Ni15 118.6(7) 3_565 .
C1 Ni14 Ni15 100.6(4) 3_565 .
C23 Ni14 Ni1 49.9(8) . .
C25 Ni14 Ni1 133.1(7) . .
C11 Ni14 Ni1 121.9(7) 3_565 .
C1 Ni14 Ni1 54.7(4) 3_565 .
Ni15 Ni14 Ni1 117.34(14) . .
C23 Ni14 Ni6 109.1(8) . 3_565
C25 Ni14 Ni6 136.4(7) . 3_565
C11 Ni14 Ni6 46.2(7) 3_565 3_565
C1 Ni14 Ni6 54.1(4) 3_565 3_565
Ni15 Ni14 Ni6 122.34(14) . 3_565
Ni1 Ni14 Ni6 90.32(12) . 3_565
C23 Ni14 Ni8 150.2(8) . 3_565
C25 Ni14 Ni8 105.6(7) . 3_565
C11 Ni14 Ni8 90.5(7) 3_565 3_565
C1 Ni14 Ni8 48.7(4) 3_565 3_565
Ni15 Ni14 Ni8 63.81(10) . 3_565
Ni1 Ni14 Ni8 100.43(12) . 3_565
Ni6 Ni14 Ni8 61.90(10) 3_565 3_565
C23 Ni14 Ni3 104.4(8) . .
C25 Ni14 Ni3 105.3(7) . .
C11 Ni14 Ni3 141.6(7) 3_565 .
C1 Ni14 Ni3 47.5(4) 3_565 .
Ni15 Ni14 Ni3 61.50(10) . .
Ni1 Ni14 Ni3 61.75(10) . .
Ni6 Ni14 Ni3 98.78(12) 3_565 .
Ni8 Ni14 Ni3 53.58(9) 3_565 .
C25 Ni15 C13 92.7(10) . 3_565
C25 Ni15 C5 100.8(11) . .
C13 Ni15 C5 97.0(10) 3_565 .
C25 Ni15 C2 151.6(9) . .
C13 Ni15 C2 99.8(8) 3_565 .
C5 Ni15 C2 102.8(8) . .
C25 Ni15 Ni7 144.2(8) . .
C13 Ni15 Ni7 107.7(7) 3_565 .
C5 Ni15 Ni7 48.9(7) . .
C2 Ni15 Ni7 54.2(4) . .
C25 Ni15 Ni14 50.2(7) . .
C13 Ni15 Ni14 121.7(7) 3_565 .
C5 Ni15 Ni14 128.9(7) . .
C2 Ni15 Ni14 102.0(4) . .
Ni7 Ni15 Ni14 128.83(14) . .
C25 Ni15 Ni4 128.1(8) . 3_565
C13 Ni15 Ni4 46.7(7) 3_565 3_565
C5 Ni15 Ni4 113.1(7) . 3_565
C2 Ni15 Ni4 53.9(4) . 3_565
Ni7 Ni15 Ni4 85.99(12) . 3_565
Ni14 Ni15 Ni4 117.68(14) . 3_565
C25 Ni15 Ni3 109.0(7) . .
C13 Ni15 Ni3 148.1(7) 3_565 .
C5 Ni15 Ni3 101.3(7) . .
C2 Ni15 Ni3 50.8(4) . .
Ni7 Ni15 Ni3 67.54(10) . .
Ni14 Ni15 Ni3 63.66(10) . .
Ni4 Ni15 Ni3 101.68(12) 3_565 .
C25 Ni15 Ni8 104.8(8) . 3_565
C13 Ni15 Ni8 99.3(7) 3_565 3_565
C5 Ni15 Ni8 148.8(7) . 3_565
C2 Ni15 Ni8 48.2(4) . 3_565
Ni7 Ni15 Ni8 100.54(13) . 3_565
Ni14 Ni15 Ni8 61.17(10) . 3_565
Ni4 Ni15 Ni8 62.88(10) 3_565 3_565
Ni3 Ni15 Ni8 53.47(9) . 3_565
C25 Ni15 Co22 87.0(8) . .
C13 Ni15 Co22 148.5(8) 3_565 .
C5 Ni15 Co22 52.4(9) . .
C2 Ni15 Co22 95.1(5) . .
Ni7 Ni15 Co22 60.2(4) . .
Ni14 Ni15 Co22 81.5(5) . .
Ni4 Ni15 Co22 144.8(3) 3_565 .
Ni3 Ni15 Co22 58.6(3) . .
Ni8 Ni15 Co22 111.3(4) 3_565 .
C18 Ni16 C4 160.9(14) . .
C18 Ni16 C15 97.3(15) . .
C4 Ni16 C15 96.9(11) . .
C18 Ni16 Co20 137.7(13) . .
C4 Ni16 Co20 52.6(6) . .
C15 Ni16 Co20 45.0(9) . .
C18 Ni16 Ni18 109.4(13) . .
C4 Ni16 Ni18 52.8(6) . .
C15 Ni16 Ni18 145.4(9) . .
Co20 Ni16 Ni18 101.39(15) . .
C18 Ni16 Ni13 105.2(13) . .
C4 Ni16 Ni13 75.4(6) . .
C15 Ni16 Ni13 128.0(8) . .
Co20 Ni16 Ni13 113.51(13) . .
Ni18 Ni16 Ni13 66.09(11) . .
C18 Ni16 Ni5 148.3(12) . .
C4 Ni16 Ni5 47.8(6) . .
C15 Ni16 Ni5 79.7(8) . .
Co20 Ni16 Ni5 57.73(10) . .
Ni18 Ni16 Ni5 88.05(11) . .
Ni13 Ni16 Ni5 56.87(10) . .
C18 Ni16 Co19 122.1(12) . .
C4 Ni16 Co19 44.4(6) . .
C15 Ni16 Co19 92.8(8) . .
Co20 Ni16 Co19 57.01(12) . .
Ni18 Ni16 Co19 54.60(11) . .
Ni13 Ni16 Co19 112.21(12) . .
Ni5 Ni16 Co19 89.66(12) . .
C26 Ni17 C27 94.1(11) . .
C26 Ni17 C3 152.4(9) . .
C27 Ni17 C3 109.4(9) . .
C26 Ni17 Ni9 147.9(8) . .
C27 Ni17 Ni9 54.9(7) . .
C3 Ni17 Ni9 54.7(5) . .
C26 Ni17 Co22 49.9(8) . .
C27 Ni17 Co22 140.8(8) . .
C3 Ni17 Co22 109.6(6) . .
Ni9 Ni17 Co22 162.1(2) . .
C26 Ni17 Co23 53.9(8) . .
C27 Ni17 Co23 147.3(8) . .
C3 Ni17 Co23 100.3(7) . .
Ni9 Ni17 Co23 153.9(8) . .
Co22 Ni17 Co23 19.9(6) . .
C26 Ni17 Ni3 112.1(8) . .
C27 Ni17 Ni3 152.3(8) . .
C3 Ni17 Ni3 48.5(5) . .
Ni9 Ni17 Ni3 99.83(12) . .
Co22 Ni17 Ni3 62.7(3) . .
Co23 Ni17 Ni3 60.3(3) . .
C26 Ni17 Ni13 94.9(8) . .
C27 Ni17 Ni13 123.2(8) . .
C3 Ni17 Ni13 60.5(5) . .
Ni9 Ni17 Ni13 96.23(12) . .
Co22 Ni17 Ni13 80.5(6) . .
Co23 Ni17 Ni13 61.1(11) . .
Ni3 Ni17 Ni13 65.04(10) . .
C26 Ni17 Ni7 86.9(8) . .
C27 Ni17 Ni7 109.1(8) . .
C3 Ni17 Ni7 98.3(5) . .
Ni9 Ni17 Ni7 109.54(13) . .
Co22 Ni17 Ni7 61.0(5) . .
Co23 Ni17 Ni7 79.0(11) . .
Ni3 Ni17 Ni7 65.75(10) . .
Ni13 Ni17 Ni7 127.30(13) . .
C26 Ni17 Co21 108.0(8) . .
C27 Ni17 Co21 56.3(8) . .
C3 Ni17 Co21 97.2(5) . .
Ni9 Ni17 Co21 64.14(12) . .
Co22 Ni17 Co21 114.3(6) . .
Co23 Ni17 Co21 133.9(12) . .
Ni3 Ni17 Co21 105.02(13) . .
Ni13 Ni17 Co21 157.12(15) . .
Ni7 Ni17 Co21 56.37(12) . .
C26 Ni17 Ni2 143.7(8) . .
C27 Ni17 Ni2 99.8(8) . .
C3 Ni17 Ni2 47.5(5) . .
Ni9 Ni17 Ni2 60.36(10) . .
Co22 Ni17 Ni2 103.2(2) . .
Co23 Ni17 Ni2 110.4(5) . .
Ni3 Ni17 Ni2 53.69(9) . .
Ni13 Ni17 Ni2 104.77(12) . .
Ni7 Ni17 Ni2 56.96(9) . .
Co21 Ni17 Ni2 56.23(11) . .
C19 Ni18 C21 95.4(12) . .
C19 Ni18 C4 100.1(12) . .
C21 Ni18 C4 164.5(9) . .
C19 Ni18 Co19 55.4(10) . .
C21 Ni18 Co19 142.1(7) . .
C4 Ni18 Co19 50.3(6) . .
C19 Ni18 Ni11 150.1(10) . .
C21 Ni18 Ni11 109.7(7) . .
C4 Ni18 Ni11 55.0(6) . .
Co19 Ni18 Ni11 94.85(14) . .
C19 Ni18 Ni1 141.8(10) . .
C21 Ni18 Ni1 51.0(7) . .
C4 Ni18 Ni1 114.8(6) . .
Co19 Ni18 Ni1 162.71(15) . .
Ni11 Ni18 Ni1 67.87(11) . .
C19 Ni18 Ni10 118.5(10) . .
C21 Ni18 Ni10 55.9(7) . .
C4 Ni18 Ni10 114.0(6) . .
Co19 Ni18 Ni10 113.34(16) . .
Ni11 Ni18 Ni10 67.37(11) . .
Ni1 Ni18 Ni10 61.49(11) . .
C19 Ni18 Ni16 79.4(10) . .
C21 Ni18 Ni16 135.7(7) . .
C4 Ni18 Ni16 50.4(6) . .
Co19 Ni18 Ni16 68.11(13) . .
Ni11 Ni18 Ni16 92.84(13) . .
Ni1 Ni18 Ni16 110.80(14) . .
Ni10 Ni18 Ni16 160.15(14) . .
C19 Ni18 Ni13 133.2(10) . .
C21 Ni18 Ni13 100.0(7) . .
C4 Ni18 Ni13 70.4(6) . .
Co19 Ni18 Ni13 117.50(14) . .
Ni11 Ni18 Ni13 59.30(10) . .
Ni1 Ni18 Ni13 54.09(10) . .
Ni10 Ni18 Ni13 106.63(12) . .
Ni16 Ni18 Ni13 58.98(11) . .
C19 Ni18 Ni12 98.5(10) . 3_565
C21 Ni18 Ni12 106.1(7) . 3_565
C4 Ni18 Ni12 70.0(6) . 3_565
Co19 Ni18 Ni12 61.60(12) . 3_565
Ni11 Ni18 Ni12 59.80(10) . 3_565
Ni1 Ni18 Ni12 107.27(12) . 3_565
Ni10 Ni18 Ni12 53.91(11) . 3_565
Ni16 Ni18 Ni12 118.23(15) . 3_565
Ni13 Ni18 Ni12 118.65(12) . 3_565
C17 Co19 C4 178.0(15) . .
C17 Co19 C19 86.1(16) . .
C4 Co19 C19 95.6(11) . .
C17 Co19 Ni18 126.4(14) . .
C4 Co19 Ni18 54.7(7) . .
C19 Co19 Ni18 46.1(9) . .
C17 Co19 C16 85.9(16) . .
C4 Co19 C16 93.7(10) . .
C19 Co19 C16 134.4(11) . .
Ni18 Co19 C16 142.3(7) . .
C17 Co19 Co20 127.7(14) . .
C4 Co19 Co20 52.1(6) . .
C19 Co19 Co20 124.2(9) . .
Ni18 Co19 Co20 102.37(15) . .
C16 Co19 Co20 42.0(7) . .
C17 Co19 Ni12 104.7(14) . 3_565
C4 Co19 Ni12 74.0(6) . 3_565
C19 Co19 Ni12 95.7(9) . 3_565
Ni18 Co19 Ni12 66.20(11) . 3_565
C16 Co19 Ni12 129.7(7) . 3_565
Co20 Co19 Ni12 112.07(13) . 3_565
C17 Co19 Ni4 133.1(14) . .
C4 Co19 Ni4 44.9(6) . .
C19 Co19 Ni4 133.4(9) . .
Ni18 Co19 Ni4 87.40(11) . .
C16 Co19 Ni4 80.8(7) . .
Co20 Co19 Ni4 56.93(11) . .
Ni12 Co19 Ni4 55.88(10) 3_565 .
C17 Co19 Ni16 136.1(14) . .
C4 Co19 Ni16 45.9(6) . .
C19 Co19 Ni16 69.3(9) . .
Ni18 Co19 Ni16 57.28(11) . .
C16 Co19 Ni16 86.5(7) . .
Co20 Co19 Ni16 55.52(12) . .
Ni12 Co19 Ni16 113.28(12) 3_565 .
Ni4 Co19 Ni16 87.95(12) . .
C14 Co20 C15 104.6(13) . .
C14 Co20 C16 99.6(13) . .
C15 Co20 C16 101.5(13) . .
C14 Co20 C4 127.3(11) . .
C15 Co20 C4 104.9(11) . .
C16 Co20 C4 115.8(11) . .
C14 Co20 Ni16 142.5(9) . .
C15 Co20 Ni16 54.3(10) . .
C16 Co20 Ni16 114.0(10) . .
C4 Co20 Ni16 51.3(6) . .
C14 Co20 Ni5 86.4(9) . .
C15 Co20 Ni5 90.0(9) . .
C16 Co20 Ni5 165.0(10) . .
C4 Co20 Ni5 51.1(6) . .
Ni16 Co20 Ni5 65.29(12) . .
C14 Co20 Ni4 87.8(9) . .
C15 Co20 Ni4 150.9(10) . .
C16 Co20 Ni4 102.2(10) . .
C4 Co20 Ni4 49.0(6) . .
Ni16 Co20 Ni4 100.22(14) . .
Ni5 Co20 Ni4 64.16(11) . .
C14 Co20 Co19 145.7(9) . .
C15 Co20 Co19 109.0(10) . .
C16 Co20 Co19 67.2(10) . .
C4 Co20 Co19 49.1(6) . .
Ni16 Co20 Co19 67.47(14) . .
Ni5 Co20 Co19 100.18(13) . .
Ni4 Co20 Co19 65.95(12) . .
C7 Co21 C9 100.0(16) . .
C7 Co21 C27 103.4(15) . .
C9 Co21 C27 105.5(10) . .
C7 Co21 Ni7 143.0(13) . .
C9 Co21 Ni7 47.6(8) . .
C27 Co21 Ni7 102.9(6) . .
C7 Co21 Ni2 139.0(13) . .
C9 Co21 Ni2 107.9(8) . .
C27 Co21 Ni2 97.5(6) . .
Ni7 Co21 Ni2 61.08(11) . .
C7 Co21 Ni17 148.2(14) . .
C9 Co21 Ni17 87.6(8) . .
C27 Co21 Ni17 45.1(6) . .
Ni7 Co21 Ni17 60.83(11) . .
Ni2 Co21 Ni17 63.88(11) . .
C7 Co21 Ni9 112.4(13) . .
C9 Co21 Ni9 141.2(8) . .
C27 Co21 Ni9 47.8(6) . .
Ni7 Co21 Ni9 104.60(14) . .
Ni2 Co21 Ni9 59.69(10) . .
Ni17 Co21 Ni9 53.68(11) . .
C24 Co22 C26 99.4(13) . .
C24 Co22 C5 105.4(13) . .
C26 Co22 C5 106.8(14) . .
C24 Co22 Ni17 139.9(12) . .
C26 Co22 Ni17 47.7(8) . .
C5 Co22 Ni17 106.2(10) . .
C24 Co22 Ni7 150.4(14) . .
C26 Co22 Ni7 87.0(10) . .
C5 Co22 Ni7 45.5(8) . .
Ni17 Co22 Ni7 62.9(3) . .
C24 Co22 Ni3 136.4(14) . .
C26 Co22 Ni3 108.2(8) . .
C5 Co22 Ni3 98.2(8) . .
Ni17 Co22 Ni3 60.9(2) . .
Ni7 Co22 Ni3 65.8(2) . .
C24 Co22 Ni15 114.0(10) . .
C26 Co22 Ni15 141.5(12) . .
C5 Co22 Ni15 47.5(7) . .
Ni17 Co22 Ni15 105.5(3) . .
Ni7 Co22 Ni15 54.5(3) . .
Ni3 Co22 Ni15 59.58(16) . .
C24 Co23 C26 95.6(15) . .
C24 Co23 C22 101(2) . .
C26 Co23 C22 114.4(18) . .
C24 Co23 Ni17 140.3(18) . .
C26 Co23 Ni17 45.7(8) . .
C22 Co23 Ni17 103.1(14) . .
C24 Co23 Ni3 147.5(19) . .
C26 Co23 Ni3 104.7(11) . .
C22 Co23 Ni3 93.1(12) . .
Ni17 Co23 Ni3 60.8(3) . .
C24 Co23 Ni13 141(3) . .
C26 Co23 Ni13 89.1(10) . .
C22 Co23 Ni13 43.5(10) . .
Ni17 Co23 Ni13 60.7(5) . .
Ni3 Co23 Ni13 65.1(5) . .
C24 Co23 Ni1 115.8(16) . .
C26 Co23 Ni1 142.5(15) . .
C22 Co23 Ni1 42.7(9) . .
Ni17 Co23 Ni1 103.3(7) . .
Ni3 Co23 Ni1 58.9(4) . .
Ni13 Co23 Ni1 53.7(8) . .
Ni2 C1 Ni3 111.9(8) . 3_565
Ni2 C1 Ni8 74.1(6) . .
Ni3 C1 Ni8 72.8(5) 3_565 .
Ni2 C1 Ni10 80.0(6) . 3_565
Ni3 C1 Ni10 144.1(8) 3_565 3_565
Ni8 C1 Ni10 141.9(8) . 3_565
Ni2 C1 Ni1 144.8(9) . 3_565
Ni3 C1 Ni1 79.1(6) 3_565 3_565
Ni8 C1 Ni1 139.7(9) . 3_565
Ni10 C1 Ni1 73.8(5) 3_565 3_565
Ni2 C1 Ni6 81.5(6) . .
Ni3 C1 Ni6 142.9(9) 3_565 .
Ni8 C1 Ni6 78.5(6) . .
Ni10 C1 Ni6 70.3(5) 3_565 .
Ni1 C1 Ni6 110.4(7) 3_565 .
Ni2 C1 Ni14 143.7(8) . 3_565
Ni3 C1 Ni14 79.9(6) 3_565 3_565
Ni8 C1 Ni14 77.4(6) . 3_565
Ni10 C1 Ni14 111.1(7) 3_565 3_565
Ni1 C1 Ni14 69.5(5) 3_565 3_565
Ni6 C1 Ni14 71.2(5) . 3_565
Ni2 C1 Ni11 72.3(6) . 3_565
Ni3 C1 Ni11 72.5(5) 3_565 3_565
Ni8 C1 Ni11 116.7(8) . 3_565
Ni10 C1 Ni11 80.1(6) 3_565 3_565
Ni1 C1 Ni11 80.2(6) 3_565 3_565
Ni6 C1 Ni11 143.3(8) . 3_565
Ni14 C1 Ni11 142.2(8) 3_565 3_565
Ni2 C2 Ni8 113.8(8) . 3_565
Ni2 C2 Ni11 76.0(6) . 3_565
Ni8 C2 Ni11 74.6(5) 3_565 3_565
Ni2 C2 Ni7 79.3(6) . .
Ni8 C2 Ni7 147.0(9) 3_565 .
Ni11 C2 Ni7 138.2(9) 3_565 .
Ni2 C2 Ni15 140.3(8) . .
Ni8 C2 Ni15 81.6(6) 3_565 .
Ni11 C2 Ni15 143.2(8) 3_565 .
Ni7 C2 Ni15 71.1(5) . .
Ni2 C2 Ni3 73.3(5) . .
Ni8 C2 Ni3 71.2(5) 3_565 .
Ni11 C2 Ni3 118.3(8) 3_565 .
Ni7 C2 Ni3 85.2(6) . .
Ni15 C2 Ni3 78.4(6) . .
Ni2 C2 Ni4 143.3(9) . 3_565
Ni8 C2 Ni4 81.7(6) 3_565 3_565
Ni11 C2 Ni4 76.8(5) 3_565 3_565
Ni7 C2 Ni4 106.2(7) . 3_565
Ni15 C2 Ni4 72.2(5) . 3_565
Ni3 C2 Ni4 142.4(9) . 3_565
Ni2 C2 Ni12 79.3(6) . .
Ni8 C2 Ni12 140.9(8) 3_565 .
Ni11 C2 Ni12 73.4(5) 3_565 .
Ni7 C2 Ni12 69.2(5) . .
Ni15 C2 Ni12 112.6(7) . .
Ni3 C2 Ni12 145.4(8) . .
Ni4 C2 Ni12 69.7(5) 3_565 .
Ni3 C3 Ni8 114.5(8) . .
Ni3 C3 Ni2 74.0(6) . .
Ni8 C3 Ni2 72.8(6) . .
Ni3 C3 Ni11 75.8(6) . .
Ni8 C3 Ni11 73.9(5) . .
Ni2 C3 Ni11 119.2(8) . .
Ni3 C3 Ni17 78.7(6) . .
Ni8 C3 Ni17 147.8(9) . .
Ni2 C3 Ni17 84.1(6) . .
Ni11 C3 Ni17 138.1(9) . .
Ni3 C3 Ni5 142.7(9) . .
Ni8 C3 Ni5 81.1(6) . .
Ni2 C3 Ni5 142.5(9) . .
Ni11 C3 Ni5 76.9(5) . .
Ni17 C3 Ni5 106.4(7) . .
Ni3 C3 Ni9 140.9(8) . .
Ni8 C3 Ni9 82.5(6) . .
Ni2 C3 Ni9 78.7(6) . .
Ni11 C3 Ni9 143.0(8) . .
Ni17 C3 Ni9 71.1(5) . .
Ni5 C3 Ni9 71.6(6) . .
Ni3 C3 Ni13 78.3(6) . .
Ni8 C3 Ni13 139.3(8) . .
Ni2 C3 Ni13 145.3(8) . .
Ni11 C3 Ni13 72.5(5) . .
Ni17 C3 Ni13 70.1(5) . .
Ni5 C3 Ni13 69.5(5) . .
Ni9 C3 Ni13 112.4(7) . .
Ni4 C4 Co19 89.9(9) . .
Ni4 C4 Ni16 154.4(12) . .
Co19 C4 Ni16 89.7(8) . .
Ni4 C4 Ni5 85.2(8) . .
Co19 C4 Ni5 155.6(12) . .
Ni16 C4 Ni5 84.6(8) . .
Ni4 C4 Co20 78.8(8) . .
Co19 C4 Co20 78.8(8) . .
Ni16 C4 Co20 76.1(7) . .
Ni5 C4 Co20 76.8(8) . .
Ni4 C4 Ni18 127.6(11) . .
Co19 C4 Ni18 75.0(7) . .
Ni16 C4 Ni18 76.8(7) . .
Ni5 C4 Ni18 126.2(11) . .
Co20 C4 Ni18 142.0(11) . .
Ni4 C4 Ni11 77.5(7) . .
Co19 C4 Ni11 125.2(10) . .
Ni16 C4 Ni11 122.5(10) . .
Ni5 C4 Ni11 77.0(7) . .
Co20 C4 Ni11 145.8(11) . .
Ni18 C4 Ni11 72.0(7) . .
O5 C5 Ni7 146(2) . .
O5 C5 Ni15 132(2) . .
Ni7 C5 Ni15 76.7(10) . .
O5 C5 Co22 118.3(19) . .
Ni7 C5 Co22 78.8(10) . .
Ni15 C5 Co22 80.1(9) . .
O6 C6 Ni12 171(2) . .
O7 C7 Co21 166(4) . .
O8 C8 Ni6 140.8(19) . .
O8 C8 Ni10 138.8(19) . 3_565
Ni6 C8 Ni10 80.4(9) . 3_565
O9 C9 Co21 130(2) . .
O9 C9 Ni7 144(2) . .
Co21 C9 Ni7 84.9(11) . .
O10 C10 Ni9 143(2) . .
O10 C10 Ni6 140(2) . .
Ni9 C10 Ni6 76.8(9) . .
O11 C11 Ni6 143(2) . .
O11 C11 Ni14 133.6(19) . 3_565
Ni6 C11 Ni14 83.2(10) . 3_565
O12 C12 Ni5 141.3(19) . .
O12 C12 Ni9 139.1(19) . .
Ni5 C12 Ni9 79.6(9) . .
O13 C13 Ni4 147(2) . .
O13 C13 Ni15 132.9(19) . 3_565
Ni4 C13 Ni15 79.8(9) . 3_565
O14 C14 Co20 176(3) . .
O15 C15 Co20 152(3) . .
O15 C15 Ni16 127(2) . .
Co20 C15 Ni16 80.6(12) . .
O16 C16 Co20 166(3) . .
O16 C16 Co19 122(2) . .
Co20 C16 Co19 70.8(10) . .
O17 C17 Co19 169(4) . .
O18 C18 Ni16 175(3) . .
O19 C19 Ni18 148(3) . .
O19 C19 Co19 133(3) . .
Ni18 C19 Co19 78.5(12) . .
O20 C20 Ni12 143(2) . 3_565
O20 C20 Ni10 137(2) . .
Ni12 C20 Ni10 80.2(10) 3_565 .
O21 C21 Ni18 138.5(18) . .
O21 C21 Ni1 133.6(18) . .
Ni18 C21 Ni1 80.0(9) . .
O21 C21 Ni10 127.7(17) . .
Ni18 C21 Ni10 76.1(8) . .
Ni1 C21 Ni10 76.9(8) . .
O22 C22 Ni13 141(2) . .
O22 C22 Ni1 138(2) . .
Ni13 C22 Ni1 80.3(10) . .
O22 C22 Co23 113.7(18) . .
Ni13 C22 Co23 73.6(8) . .
Ni1 C22 Co23 80.0(9) . .
O23 C23 Ni14 138(2) . .
O23 C23 Ni1 142(2) . .
Ni14 C23 Ni1 80.4(11) . .
O24 C24 Co23 157(3) . .
O24 C24 Co22 173(3) . .
Co23 C24 Co22 28.3(11) . .
O25 C25 Ni15 143(2) . .
O25 C25 Ni14 135.2(19) . .
Ni15 C25 Ni14 81.4(10) . .
O26 C26 Ni17 144(2) . .
O26 C26 Co22 132(2) . .
Ni17 C26 Co22 82.4(10) . .
O26 C26 Co23 134(2) . .
Ni17 C26 Co23 80.4(10) . .
Co22 C26 Co23 24.6(8) . .
O27 C27 Ni17 147(2) . .
O27 C27 Ni9 135.6(19) . .
Ni17 C27 Ni9 75.0(8) . .
O27 C27 Co21 115.9(17) . .
Ni17 C27 Co21 78.6(9) . .
Ni9 C27 Co21 77.6(9) . .
O28 C28 Ni13 167(2) . .
C101 N1 C103 120(2) . .
C101 N1 C102 114(2) . .
C103 N1 C102 106(2) . .
C101 N1 C104 105(2) . .
C103 N1 C104 106(2) . .
C102 N1 C104 105(2) . .
N1 C101 H10A 109.5 . .
N1 C101 H10B 109.5 . .
H10A C101 H10B 109.5 . .
N1 C101 H10C 109.5 . .
H10A C101 H10C 109.5 . .
H10B C101 H10C 109.5 . .
N1 C102 H10D 109.5 . .
N1 C102 H10E 109.5 . .
H10D C102 H10E 109.5 . .
N1 C102 H10F 109.5 . .
H10D C102 H10F 109.5 . .
H10E C102 H10F 109.5 . .
N1 C103 H10G 109.5 . .
N1 C103 H10H 109.5 . .
H10G C103 H10H 109.5 . .
N1 C103 H10I 109.5 . .
H10G C103 H10I 109.5 . .
H10H C103 H10I 109.5 . .
C105 C104 N1 122(2) . .
C105 C104 H10J 106.8 . .
N1 C104 H10J 106.8 . .
C105 C104 H10K 106.8 . .
N1 C104 H10K 106.8 . .
H10J C104 H10K 106.6 . .
C106 C105 C110 120.0 . .
C106 C105 C104 122(2) . .
C110 C105 C104 117(2) . .
C105 C106 C107 120.0 . .
C105 C106 H106 120.0 . .
C107 C106 H106 120.0 . .
C106 C107 C108 120.0 . .
C106 C107 H107 120.0 . .
C108 C107 H107 120.0 . .
C109 C108 C107 120.0 . .
C109 C108 H108 120.0 . .
C107 C108 H108 120.0 . .
C110 C109 C108 120.0 . .
C110 C109 H109 120.0 . .
C108 C109 H109 120.0 . .
C109 C110 C105 120.0 . .
C109 C110 H110 120.0 . .
C105 C110 H110 120.0 . .
C201 N2 C203 115(2) . .
C201 N2 C202 112(2) . .
C203 N2 C202 107(2) . .
C201 N2 C204 109(2) . .
C203 N2 C204 108(2) . .
C202 N2 C204 106(2) . .
N2 C201 H20A 109.5 . .
N2 C201 H20B 109.5 . .
H20A C201 H20B 109.5 . .
N2 C201 H20C 109.5 . .
H20A C201 H20C 109.5 . .
H20B C201 H20C 109.5 . .
N2 C202 H20D 109.5 . .
N2 C202 H20E 109.5 . .
H20D C202 H20E 109.5 . .
N2 C202 H20F 109.5 . .
H20D C202 H20F 109.5 . .
H20E C202 H20F 109.5 . .
N2 C203 H20G 109.5 . .
N2 C203 H20H 109.5 . .
H20G C203 H20H 109.5 . .
N2 C203 H20I 109.5 . .
H20G C203 H20I 109.5 . .
H20H C203 H20I 109.5 . .
C205 C204 N2 123(2) . .
C205 C204 H20J 106.5 . .
N2 C204 H20J 106.5 . .
C205 C204 H20K 106.5 . .
N2 C204 H20K 106.5 . .
H20J C204 H20K 106.5 . .
C206 C205 C210 120.0 . .
C206 C205 C204 122(2) . .
C210 C205 C204 117(2) . .
C205 C206 C207 120.0 . .
C205 C206 H206 120.0 . .
C207 C206 H206 120.0 . .
C206 C207 C208 120.0 . .
C206 C207 H207 120.0 . .
C208 C207 H207 120.0 . .
C207 C208 C209 120.0 . .
C207 C208 H208 120.0 . .
C209 C208 H208 120.0 . .
C210 C209 C208 120.0 . .
C210 C209 H209 120.0 . .
C208 C209 H209 120.0 . .
C209 C210 C205 120.0 . .
C209 C210 H210 120.0 . .
C205 C210 H210 120.0 . .
C301 N3 C303 120(3) . .
C301 N3 C302 110(3) . .
C303 N3 C302 111(2) . .
C301 N3 C304 109(2) . .
C303 N3 C304 106(3) . .
C302 N3 C304 99(2) . .
N3 C301 H30A 109.5 . .
N3 C301 H30B 109.5 . .
H30A C301 H30B 109.5 . .
N3 C301 H30C 109.5 . .
H30A C301 H30C 109.5 . .
H30B C301 H30C 109.5 . .
N3 C302 H30D 109.5 . .
N3 C302 H30E 109.5 . .
H30D C302 H30E 109.5 . .
N3 C302 H30F 109.5 . .
H30D C302 H30F 109.5 . .
H30E C302 H30F 109.5 . .
N3 C303 H30G 109.5 . .
N3 C303 H30H 109.5 . .
H30G C303 H30H 109.5 . .
N3 C303 H30I 109.5 . .
H30G C303 H30I 109.5 . .
H30H C303 H30I 109.5 . .
C305 C304 N3 126(3) . .
C305 C304 H30J 105.9 . .
N3 C304 H30J 105.9 . .
C305 C304 H30K 105.9 . .
N3 C304 H30K 105.9 . .
H30J C304 H30K 106.2 . .
C306 C305 C310 120.0 . .
C306 C305 C304 123(2) . .
C310 C305 C304 116(2) . .
C305 C306 C307 120.0 . .
C305 C306 H306 120.0 . .
C307 C306 H306 120.0 . .
C308 C307 C306 120.0 . .
C308 C307 H307 120.0 . .
C306 C307 H307 120.0 . .
C309 C308 C307 120.0 . .
C309 C308 H308 120.0 . .
C307 C308 H308 120.0 . .
C308 C309 C310 120.0 . .
C308 C309 H309 120.0 . .
C310 C309 H309 120.0 . .
C309 C310 C305 120.0 . .
C309 C310 H310 120.0 . .
C305 C310 H310 120.0 . .
C322 C321 H32A 109.5 . .
C322 C321 H32B 109.5 . .
H32A C321 H32B 109.5 . .
C322 C321 H32C 109.5 . .
H32A C321 H32C 109.5 . .
H32B C321 H32C 109.5 . .
O324 C322 C321 120.6(12) . .
O324 C322 C323 123.3(12) . .
C321 C322 C323 116.1(11) . .
C322 C323 H32D 109.5 . .
C322 C323 H32E 109.5 . .
H32D C323 H32E 109.5 . .
C322 C323 H32F 109.5 . .
H32D C323 H32F 109.5 . .
H32E C323 H32F 109.5 . .
C342 C341 H34A 109.5 . .
C342 C341 H34B 109.5 . .
H34A C341 H34B 109.5 . .
C342 C341 H34C 109.5 . .
H34A C341 H34C 109.5 . .
H34B C341 H34C 109.5 . .
O344 C342 C341 121.3(13) . .
O344 C342 C343 121.5(13) . .
C341 C342 C343 117.2(12) . .
C342 C343 H34D 109.5 . .
C342 C343 H34E 109.5 . .
H34D C343 H34E 109.5 . .
C342 C343 H34F 109.5 . .
H34D C343 H34F 109.5 . .
H34E C343 H34F 109.5 . .
C332 C331 H33A 109.5 . .
C332 C331 H33B 109.5 . .
H33A C331 H33B 109.5 . .
C332 C331 H33C 109.5 . .
H33A C331 H33C 109.5 . .
H33B C331 H33C 109.5 . .
O334 C332 C333 121.4(13) . .
O334 C332 C331 121.5(13) . .
C333 C332 C331 117.1(12) . .
C332 C333 H33D 109.5 . .
C332 C333 H33E 109.5 . .
H33D C333 H33E 109.5 . .
C332 C333 H33F 109.5 . .
H33D C333 H33F 109.5 . .
H33E C333 H33F 109.5 . .
C352 C351 H35A 109.5 . .
C352 C351 H35B 109.5 . .
H35A C351 H35B 109.5 . .
C352 C351 H35C 109.5 . .
H35A C351 H35C 109.5 . .
H35B C351 H35C 109.5 . .
O354 C352 C351 121.7(13) . .
O354 C352 C353 121.0(13) . .
C351 C352 C353 117.3(12) . .
C352 C353 H35D 109.5 . .
C352 C353 H35E 109.5 . .
H35D C353 H35E 109.5 . .
C352 C353 H35F 109.5 . .
H35D C353 H35F 109.5 . .
H35E C353 H35F 109.5 . .
C382 C381 H38A 109.5 . .
C382 C381 H38B 109.5 . .
H38A C381 H38B 109.5 . .
C382 C381 H38C 109.5 . .
H38A C381 H38C 109.5 . .
H38B C381 H38C 109.5 . .
O384 C382 C383 122.1(13) . .
O384 C382 C381 120.8(13) . .
C382 C383 H38D 109.5 . .
C382 C383 H38E 109.5 . .
H38D C383 H38E 109.5 . .
C382 C383 H38F 109.5 . .
H38D C383 H38F 109.5 . .
H38E C383 H38F 109.5 . .

loop_
_geom_bond_atom_site_label_1
_geom_bond_atom_site_label_2
_geom_bond_distance
_geom_bond_site_symmetry_2
Ni1 C23 1.88(3) .
Ni1 C22 1.91(2) .
Ni1 C21 1.95(2) .
Ni1 C1 2.113(16) 3_565
Ni1 Ni13 2.420(4) .
Ni1 Ni14 2.426(4) .
Ni1 Ni18 2.468(4) .
Ni1 Ni10 2.524(4) .
Ni1 Ni3 2.616(3) .
Ni1 Ni11 2.749(4) .
Ni1 Co23 2.78(3) .
Ni2 C2 1.935(17) .
Ni2 C1 1.973(16) .
Ni2 C3 2.027(16) .
Ni2 Ni3 2.387(3) .
Ni2 Ni8 2.391(3) .
Ni2 Ni11 2.437(3) 3_565
Ni2 Co21 2.534(4) .
Ni2 Ni7 2.543(4) .
Ni2 Ni9 2.599(3) .
Ni2 Ni10 2.616(3) 3_565
Ni2 Ni6 2.678(4) .
Ni2 Ni17 2.737(4) .
Ni3 C3 1.935(17) .
Ni3 C1 1.991(16) 3_565
Ni3 C2 2.062(15) .
Ni3 Ni8 2.366(4) 3_565
Ni3 Ni11 2.453(3) .
Ni3 Co23 2.521(13) .
Ni3 Ni17 2.534(3) .
Ni3 Co22 2.579(10) .
Ni3 Ni15 2.605(3) .
Ni3 Ni14 2.656(4) .
Ni4 C13 1.80(2) .
Ni4 C4 1.94(2) .
Ni4 C2 2.064(16) 3_565
Ni4 Ni15 2.430(4) 3_565
Ni4 Co20 2.515(4) .
Ni4 Ni11 2.539(4) .
Ni4 Ni12 2.556(4) 3_565
Ni4 Ni8 2.659(3) .
Ni4 Ni5 2.662(4) .
Ni4 Co19 2.741(4) .
Ni5 C12 1.88(2) .
Ni5 C4 2.00(2) .
Ni5 C3 2.063(16) .
Ni5 Ni9 2.418(3) .
Ni5 Co20 2.498(4) .
Ni5 Ni13 2.533(4) .
Ni5 Ni11 2.561(4) .
Ni5 Ni8 2.645(3) .
Ni5 Ni16 2.683(4) .
Ni6 C11 1.81(2) .
Ni6 C8 1.88(2) .
Ni6 C10 1.96(2) .
Ni6 C1 2.127(16) .
Ni6 Ni9 2.419(4) .
Ni6 Ni10 2.430(4) 3_565
Ni6 Ni14 2.485(4) 3_565
Ni6 Ni8 2.612(3) .
Ni7 C9 1.83(3) .
Ni7 C5 1.85(3) .
Ni7 C2 2.046(16) .
Ni7 Ni15 2.387(4) .
Ni7 Co21 2.469(5) .
Ni7 Ni12 2.532(4) .
Ni7 Co22 2.543(18) .
Ni7 Ni17 2.589(4) .
Ni8 C1 1.996(16) .
Ni8 C2 2.001(16) 3_565
Ni8 C3 2.002(16) .
Ni8 Ni3 2.366(4) 3_565
Ni8 Ni11 2.439(3) .
Ni8 Ni14 2.591(4) 3_565
Ni8 Ni15 2.654(4) 3_565
Ni8 Ni9 2.687(4) .
Ni9 C12 1.90(2) .
Ni9 C10 1.93(2) .
Ni9 C27 2.03(2) .
Ni9 C3 2.073(17) .
Ni9 Ni17 2.402(4) .
Ni9 Co21 2.683(4) .
Ni10 C8 1.89(2) 3_565
Ni10 C20 1.92(2) .
Ni10 C1 2.093(16) 3_565
Ni10 C21 2.11(2) .
Ni10 Ni12 2.419(4) 3_565
Ni10 Ni6 2.430(4) 3_565
Ni10 Ni18 2.469(4) .
Ni10 Ni2 2.616(3) 3_565
Ni10 Ni11 2.731(4) .
Ni11 C2 2.024(16) 3_565
Ni11 C3 2.056(16) .
Ni11 C4 2.11(2) .
Ni11 C1 2.152(17) 3_565
Ni11 Ni2 2.437(3) 3_565
Ni11 Ni18 2.455(3) .
Ni11 Ni13 2.624(4) .
Ni11 Ni12 2.651(4) 3_565
Ni12 C6 1.74(3) .
Ni12 C20 1.84(3) 3_565
Ni12 C2 2.386(15) .
Ni12 Ni10 2.419(4) 3_565
Ni12 Ni4 2.556(4) 3_565
Ni12 Ni11 2.651(4) 3_565
Ni12 Co19 2.714(4) 3_565
Ni12 Ni18 2.823(4) 3_565
Ni13 C28 1.73(3) .
Ni13 C22 1.84(3) .
Ni13 C3 2.362(16) .
Ni13 Ni17 2.552(4) .
Ni13 Co23 2.56(4) .
Ni13 Ni16 2.635(4) .
Ni13 Ni18 2.811(4) .
Ni14 C23 1.87(3) .
Ni14 C25 1.88(2) .
Ni14 C11 1.93(2) 3_565
Ni14 C1 2.143(17) 3_565
Ni14 Ni15 2.423(3) .
Ni14 Ni6 2.485(4) 3_565
Ni14 Ni8 2.591(4) 3_565
Ni15 C25 1.83(2) .
Ni15 C13 1.98(2) 3_565
Ni15 C5 1.99(2) .
Ni15 C2 2.061(17) .
Ni15 Ni4 2.430(4) 3_565
Ni15 Ni8 2.654(4) 3_565
Ni15 Co22 2.663(10) .
Ni16 C18 1.61(4) .
Ni16 C4 1.99(2) .
Ni16 C15 2.04(3) .
Ni16 Co20 2.477(5) .
Ni16 Ni18 2.517(4) .
Ni16 Co19 2.775(5) .
Ni17 C26 1.80(2) .
Ni17 C27 1.91(2) .
Ni17 C3 2.059(15) .
Ni17 Co22 2.415(8) .
Ni17 Co23 2.486(15) .
Ni17 Co21 2.637(4) .
Ni18 C19 1.79(3) .
Ni18 C21 1.89(2) .
Ni18 C4 2.06(2) .
Ni18 Co19 2.438(4) .
Ni18 Ni12 2.823(4) 3_565
Co19 C17 1.64(4) .
Co19 C4 1.94(2) .
Co19 C19 2.05(3) .
Co19 C16 2.46(3) .
Co19 Co20 2.520(4) .
Co19 Ni12 2.714(4) 3_565
Co20 C14 1.69(3) .
Co20 C15 1.78(3) .
Co20 C16 1.78(3) .
Co20 C4 2.03(2) .
Co21 C7 1.74(4) .
Co21 C9 1.83(3) .
Co21 C27 2.24(3) .
Co22 C24 1.77(3) .
Co22 C26 1.86(3) .
Co22 C5 2.14(3) .
Co23 C24 1.69(3) .
Co23 C26 2.04(3) .
Co23 C22 2.38(6) .
C1 Ni3 1.991(16) 3_565
C1 Ni10 2.093(16) 3_565
C1 Ni1 2.113(16) 3_565
C1 Ni14 2.143(17) 3_565
C1 Ni11 2.152(17) 3_565
C2 Ni8 2.001(16) 3_565
C2 Ni11 2.024(16) 3_565
C2 Ni4 2.064(16) 3_565
C5 O5 1.18(3) .
C6 O6 1.20(3) .
C7 O7 1.27(4) .
C8 O8 1.25(3) .
C8 Ni10 1.89(2) 3_565
C9 O9 1.20(3) .
C10 O10 1.13(2) .
C11 O11 1.25(3) .
C11 Ni14 1.93(2) 3_565
C12 O12 1.18(3) .
C13 O13 1.20(3) .
C13 Ni15 1.98(2) 3_565
C14 O14 1.18(3) .
C15 O15 1.23(3) .
C16 O16 1.15(3) .
C17 O17 1.23(4) .
C18 O18 1.25(4) .
C19 O19 1.23(3) .
C20 O20 1.20(3) .
C20 Ni12 1.84(3) 3_565
C21 O21 1.23(2) .
C22 O22 1.18(3) .
C23 O23 1.20(3) .
C24 O24 1.18(3) .
C25 O25 1.21(3) .
C26 O26 1.18(3) .
C27 O27 1.17(3) .
C28 O28 1.15(3) .
N1 C101 1.44(3) .
N1 C103 1.47(3) .
N1 C102 1.49(3) .
N1 C104 1.52(3) .
C101 H10A 0.9600 .
C101 H10B 0.9600 .
C101 H10C 0.9600 .
C102 H10D 0.9600 .
C102 H10E 0.9600 .
C102 H10F 0.9600 .
C103 H10G 0.9600 .
C103 H10H 0.9600 .
C103 H10I 0.9600 .
C104 C105 1.41(2) .
C104 H10J 0.9700 .
C104 H10K 0.9700 .
C105 C106 1.3900 .
C105 C110 1.3900 .
C106 C107 1.3900 .
C106 H106 0.9300 .
C107 C108 1.3900 .
C107 H107 0.9300 .
C108 C109 1.3900 .
C108 H108 0.9300 .
C109 C110 1.3900 .
C109 H109 0.9300 .
C110 H110 0.9300 .
N2 C201 1.43(3) .
N2 C203 1.47(3) .
N2 C202 1.50(3) .
N2 C204 1.51(3) .
C201 H20A 0.9600 .
C201 H20B 0.9600 .
C201 H20C 0.9600 .
C202 H20D 0.9600 .
C202 H20E 0.9600 .
C202 H20F 0.9600 .
C203 H20G 0.9600 .
C203 H20H 0.9600 .
C203 H20I 0.9600 .
C204 C205 1.41(2) .
C204 H20J 0.9700 .
C204 H20K 0.9700 .
C205 C206 1.3900 .
C205 C210 1.3900 .
C206 C207 1.3900 .
C206 H206 0.9300 .
C207 C208 1.3900 .
C207 H207 0.9300 .
C208 C209 1.3900 .
C208 H208 0.9300 .
C209 C210 1.3900 .
C209 H209 0.9300 .
C210 H210 0.9300 .
N3 C301 1.42(3) .
N3 C303 1.46(3) .
N3 C302 1.51(3) .
N3 C304 1.53(3) .
C301 H30A 0.9600 .
C301 H30B 0.9600 .
C301 H30C 0.9600 .
C302 H30D 0.9600 .
C302 H30E 0.9600 .
C302 H30F 0.9600 .
C303 H30G 0.9600 .
C303 H30H 0.9600 .
C303 H30I 0.9600 .
C304 C305 1.40(3) .
C304 H30J 0.9700 .
C304 H30K 0.9700 .
C305 C306 1.3900 .
C305 C310 1.3900 .
C306 C307 1.3900 .
C306 H306 0.9300 .
C307 C308 1.3900 .
C307 H307 0.9300 .
C308 C309 1.3900 .
C308 H308 0.9300 .
C309 C310 1.3900 .
C309 H309 0.9300 .
C310 H310 0.9300 .
C321 C322 1.502(8) .
C321 H32A 0.9600 .
C321 H32B 0.9600 .
C321 H32C 0.9600 .
C322 O324 1.211(8) .
C322 C323 1.504(8) .
C323 H32D 0.9600 .
C323 H32E 0.9600 .
C323 H32F 0.9600 .
C341 C342 1.509(8) .
C341 H34A 0.9600 .
C341 H34B 0.9600 .
C341 H34C 0.9600 .
C342 O344 1.211(8) .
C342 C343 1.509(8) .
C343 H34D 0.9600 .
C343 H34E 0.9600 .
C343 H34F 0.9600 .
C331 C332 1.510(8) .
C331 H33A 0.9600 .
C331 H33B 0.9600 .
C331 H33C 0.9600 .
C332 O334 1.211(8) .
C332 C333 1.510(8) .
C333 H33D 0.9600 .
C333 H33E 0.9600 .
C333 H33F 0.9600 .
C351 C352 1.509(8) .
C351 H35A 0.9600 .
C351 H35B 0.9600 .
C351 H35C 0.9600 .
C352 O354 1.210(8) .
C352 C353 1.510(8) .
C353 H35D 0.9600 .
C353 H35E 0.9600 .
C353 H35F 0.9600 .
C381 C382 1.510(8) .
C381 H38A 0.9600 .
C381 H38B 0.9600 .
C381 H38C 0.9600 .
C382 O384 1.209(8) .
C382 C383 1.509(8) .
C383 H38D 0.9600 .
C383 H38E 0.9600 .
C383 H38F 0.9600 .

loop_
_geom_torsion_atom_site_label_1
_geom_torsion_atom_site_label_2
_geom_torsion_atom_site_label_3
_geom_torsion_atom_site_label_4
_geom_torsion
_geom_torsion_site_symmetry_1
_geom_torsion_site_symmetry_4
C2 Ni2 Ni3 C3 -177.1(8) . .
C1 Ni2 Ni3 C3 -84.1(8) . .
Ni8 Ni2 Ni3 C3 -42.4(6) . .
Ni11 Ni2 Ni3 C3 -136.3(6) 3_565 .
Co21 Ni2 Ni3 C3 86.2(6) . .
Ni7 Ni2 Ni3 C3 124.8(6) . .
Ni9 Ni2 Ni3 C3 22.0(6) . .
Ni10 Ni2 Ni3 C3 -155.8(7) 3_565 .
Ni6 Ni2 Ni3 C3 -14.0(6) . .
Ni17 Ni2 Ni3 C3 59.5(6) . .
C2 Ni2 Ni3 C1 -84.6(8) . 3_565
C1 Ni2 Ni3 C1 8.4(12) . 3_565
C3 Ni2 Ni3 C1 92.5(8) . 3_565
Ni8 Ni2 Ni3 C1 50.1(6) . 3_565
Ni11 Ni2 Ni3 C1 -43.8(6) 3_565 3_565
Co21 Ni2 Ni3 C1 178.7(6) . 3_565
Ni7 Ni2 Ni3 C1 -142.7(6) . 3_565
Ni9 Ni2 Ni3 C1 114.5(6) . 3_565
Ni10 Ni2 Ni3 C1 -63.3(7) 3_565 3_565
Ni6 Ni2 Ni3 C1 78.5(6) . 3_565
Ni17 Ni2 Ni3 C1 152.0(6) . 3_565
C1 Ni2 Ni3 C2 93.0(8) . .
C3 Ni2 Ni3 C2 177.1(8) . .
Ni8 Ni2 Ni3 C2 134.7(6) . .
Ni11 Ni2 Ni3 C2 40.8(6) 3_565 .
Co21 Ni2 Ni3 C2 -96.7(6) . .
Ni7 Ni2 Ni3 C2 -58.1(6) . .
Ni9 Ni2 Ni3 C2 -160.9(6) . .
Ni10 Ni2 Ni3 C2 21.3(7) 3_565 .
Ni6 Ni2 Ni3 C2 163.1(6) . .
Ni17 Ni2 Ni3 C2 -123.4(6) . .
C2 Ni2 Ni3 Ni8 -42.1(6) . 3_565
C1 Ni2 Ni3 Ni8 50.8(6) . 3_565
C3 Ni2 Ni3 Ni8 135.0(6) . 3_565
Ni8 Ni2 Ni3 Ni8 92.60(11) . 3_565
Ni11 Ni2 Ni3 Ni8 -1.31(12) 3_565 3_565
Co21 Ni2 Ni3 Ni8 -138.89(14) . 3_565
Ni7 Ni2 Ni3 Ni8 -100.23(11) . 3_565
Ni9 Ni2 Ni3 Ni8 156.94(11) . 3_565
Ni10 Ni2 Ni3 Ni8 -20.9(4) 3_565 3_565
Ni6 Ni2 Ni3 Ni8 121.0(2) . 3_565
Ni17 Ni2 Ni3 Ni8 -165.58(12) . 3_565
C2 Ni2 Ni3 Ni11 -136.3(6) . .
C1 Ni2 Ni3 Ni11 -43.3(6) . .
C3 Ni2 Ni3 Ni11 40.8(6) . .
Ni8 Ni2 Ni3 Ni11 -1.53(12) . .
Ni11 Ni2 Ni3 Ni11 -95.44(12) 3_565 .
Co21 Ni2 Ni3 Ni11 126.98(15) . .
Ni7 Ni2 Ni3 Ni11 165.63(12) . .
Ni9 Ni2 Ni3 Ni11 62.80(13) . .
Ni10 Ni2 Ni3 Ni11 -115.0(3) 3_565 .
Ni6 Ni2 Ni3 Ni11 26.8(2) . .
Ni17 Ni2 Ni3 Ni11 100.28(12) . .
C2 Ni2 Ni3 Co23 99.9(13) . .
C1 Ni2 Ni3 Co23 -167.2(13) . .
C3 Ni2 Ni3 Co23 -83.0(13) . .
Ni8 Ni2 Ni3 Co23 -125.4(12) . .
Ni11 Ni2 Ni3 Co23 140.7(12) 3_565 .
Co21 Ni2 Ni3 Co23 3.1(12) . .
Ni7 Ni2 Ni3 Co23 41.8(12) . .
Ni9 Ni2 Ni3 Co23 -61.0(12) . .
Ni10 Ni2 Ni3 Co23 121.1(12) 3_565 .
Ni6 Ni2 Ni3 Co23 -97.0(12) . .
Ni17 Ni2 Ni3 Co23 -23.6(12) . .
C2 Ni2 Ni3 Ni17 123.4(6) . .
C1 Ni2 Ni3 Ni17 -143.6(6) . .
C3 Ni2 Ni3 Ni17 -59.5(6) . .
Ni8 Ni2 Ni3 Ni17 -101.81(11) . .
Ni11 Ni2 Ni3 Ni17 164.27(12) 3_565 .
Co21 Ni2 Ni3 Ni17 26.69(14) . .
Ni7 Ni2 Ni3 Ni17 65.35(10) . .
Ni9 Ni2 Ni3 Ni17 -37.48(11) . .
Ni10 Ni2 Ni3 Ni17 144.7(4) 3_565 .
Ni6 Ni2 Ni3 Ni17 -73.4(2) . .
C2 Ni2 Ni3 Co22 84.3(7) . .
C1 Ni2 Ni3 Co22 177.3(7) . .
C3 Ni2 Ni3 Co22 -98.6(7) . .
Ni8 Ni2 Ni3 Co22 -140.9(4) . .
Ni11 Ni2 Ni3 Co22 125.2(4) 3_565 .
Co21 Ni2 Ni3 Co22 -12.4(4) . .
Ni7 Ni2 Ni3 Co22 26.2(4) . .
Ni9 Ni2 Ni3 Co22 -76.6(4) . .
Ni10 Ni2 Ni3 Co22 105.6(5) 3_565 .
Ni6 Ni2 Ni3 Co22 -112.6(4) . .
Ni17 Ni2 Ni3 Co22 -39.1(4) . .
C2 Ni2 Ni3 Ni15 21.6(6) . .
C1 Ni2 Ni3 Ni15 114.5(6) . .
C3 Ni2 Ni3 Ni15 -161.3(6) . .
Ni8 Ni2 Ni3 Ni15 156.34(11) . .
Ni11 Ni2 Ni3 Ni15 62.42(12) 3_565 .
Co21 Ni2 Ni3 Ni15 -75.16(16) . .
Ni7 Ni2 Ni3 Ni15 -36.50(11) . .
Ni9 Ni2 Ni3 Ni15 -139.33(11) . .
Ni10 Ni2 Ni3 Ni15 42.8(4) 3_565 .
Ni6 Ni2 Ni3 Ni15 -175.3(2) . .
Ni17 Ni2 Ni3 Ni15 -101.85(12) . .
C2 Ni2 Ni3 Ni1 -157.0(7) . .
C1 Ni2 Ni3 Ni1 -64.1(7) . .
C3 Ni2 Ni3 Ni1 20.1(6) . .
Ni8 Ni2 Ni3 Ni1 -22.3(4) . .
Ni11 Ni2 Ni3 Ni1 -116.2(3) 3_565 .
Co21 Ni2 Ni3 Ni1 106.2(3) . .
Ni7 Ni2 Ni3 Ni1 144.9(4) . .
Ni9 Ni2 Ni3 Ni1 42.0(4) . .
Ni10 Ni2 Ni3 Ni1 -135.8(4) 3_565 .
Ni6 Ni2 Ni3 Ni1 6.1(5) . .
Ni17 Ni2 Ni3 Ni1 79.5(3) . .
C2 Ni2 Ni3 Ni14 -13.3(6) . .
C1 Ni2 Ni3 Ni14 79.7(6) . .
C3 Ni2 Ni3 Ni14 163.8(6) . .
Ni8 Ni2 Ni3 Ni14 121.4(2) . .
Ni11 Ni2 Ni3 Ni14 27.5(2) 3_565 .
Co21 Ni2 Ni3 Ni14 -110.1(2) . .
Ni7 Ni2 Ni3 Ni14 -71.4(2) . .
Ni9 Ni2 Ni3 Ni14 -174.2(2) . .
Ni10 Ni2 Ni3 Ni14 7.9(5) 3_565 .
Ni6 Ni2 Ni3 Ni14 149.8(2) . .
Ni17 Ni2 Ni3 Ni14 -136.7(2) . .
C23 Ni1 Ni3 C3 -161.0(10) . .
C22 Ni1 Ni3 C3 -63.0(9) . .
C21 Ni1 Ni3 C3 63.8(14) . .
C1 Ni1 Ni3 C3 105.5(8) 3_565 .
Ni13 Ni1 Ni3 C3 -30.6(5) . .
Ni14 Ni1 Ni3 C3 172.1(5) . .
Ni18 Ni1 Ni3 C3 26.3(5) . .
Ni10 Ni1 Ni3 C3 86.5(5) . .
Ni11 Ni1 Ni3 C3 39.6(5) . .
Co23 Ni1 Ni3 C3 -98.0(9) . .
C23 Ni1 Ni3 C1 93.6(10) . 3_565
C22 Ni1 Ni3 C1 -168.4(10) . 3_565
C21 Ni1 Ni3 C1 -41.6(15) . 3_565
Ni13 Ni1 Ni3 C1 -136.1(6) . 3_565
Ni14 Ni1 Ni3 C1 66.7(6) . 3_565
Ni18 Ni1 Ni3 C1 -79.2(6) . 3_565
Ni10 Ni1 Ni3 C1 -18.9(6) . 3_565
Ni11 Ni1 Ni3 C1 -65.8(6) . 3_565
Co23 Ni1 Ni3 C1 156.6(10) . 3_565
C23 Ni1 Ni3 C2 38.2(12) . .
C22 Ni1 Ni3 C2 136.2(12) . .
C21 Ni1 Ni3 C2 -97.0(16) . .
C1 Ni1 Ni3 C2 -55.3(11) 3_565 .
Ni13 Ni1 Ni3 C2 168.6(9) . .
Ni14 Ni1 Ni3 C2 11.3(9) . .
Ni18 Ni1 Ni3 C2 -134.5(9) . .
Ni10 Ni1 Ni3 C2 -74.3(9) . .
Ni11 Ni1 Ni3 C2 -121.2(9) . .
Co23 Ni1 Ni3 C2 101.2(11) . .
C23 Ni1 Ni3 Ni8 69.9(8) . 3_565
C22 Ni1 Ni3 Ni8 167.8(8) . 3_565
C21 Ni1 Ni3 Ni8 -65.4(14) . 3_565
C1 Ni1 Ni3 Ni8 -23.7(6) 3_565 3_565
Ni13 Ni1 Ni3 Ni8 -159.78(14) . 3_565
Ni14 Ni1 Ni3 Ni8 42.97(12) . 3_565
Ni18 Ni1 Ni3 Ni8 -102.88(14) . 3_565
Ni10 Ni1 Ni3 Ni8 -42.63(14) . 3_565
Ni11 Ni1 Ni3 Ni8 -89.54(13) . 3_565
Co23 Ni1 Ni3 Ni8 132.9(7) . 3_565
C23 Ni1 Ni3 Ni2 -177.7(9) . .
C22 Ni1 Ni3 Ni2 -79.7(8) . .
C21 Ni1 Ni3 Ni2 47.1(14) . .
C1 Ni1 Ni3 Ni2 88.7(7) 3_565 .
Ni13 Ni1 Ni3 Ni2 -47.4(3) . .
Ni14 Ni1 Ni3 Ni2 155.4(4) . .
Ni18 Ni1 Ni3 Ni2 9.5(4) . .
Ni10 Ni1 Ni3 Ni2 69.8(4) . .
Ni11 Ni1 Ni3 Ni2 22.9(3) . .
Co23 Ni1 Ni3 Ni2 -114.7(8) . .
C23 Ni1 Ni3 Ni11 159.4(8) . .
C22 Ni1 Ni3 Ni11 -102.6(8) . .
C21 Ni1 Ni3 Ni11 24.2(14) . .
C1 Ni1 Ni3 Ni11 65.8(6) 3_565 .
Ni13 Ni1 Ni3 Ni11 -70.24(11) . .
Ni14 Ni1 Ni3 Ni11 132.51(13) . .
Ni18 Ni1 Ni3 Ni11 -13.34(13) . .
Ni10 Ni1 Ni3 Ni11 46.91(11) . .
Co23 Ni1 Ni3 Ni11 -137.6(7) . .
C23 Ni1 Ni3 Co23 -63.0(11) . .
C22 Ni1 Ni3 Co23 35.0(11) . .
C21 Ni1 Ni3 Co23 161.8(16) . .
C1 Ni1 Ni3 Co23 -156.6(10) 3_565 .
Ni13 Ni1 Ni3 Co23 67.4(7) . .
Ni14 Ni1 Ni3 Co23 -89.9(7) . .
Ni18 Ni1 Ni3 Co23 124.3(7) . .
Ni10 Ni1 Ni3 Co23 -175.5(7) . .
Ni11 Ni1 Ni3 Co23 137.6(7) . .
C23 Ni1 Ni3 Ni17 -106.1(8) . .
C22 Ni1 Ni3 Ni17 -8.2(8) . .
C21 Ni1 Ni3 Ni17 118.6(14) . .
C1 Ni1 Ni3 Ni17 160.3(6) 3_565 .
Ni13 Ni1 Ni3 Ni17 24.22(12) . .
Ni14 Ni1 Ni3 Ni17 -133.03(13) . .
Ni18 Ni1 Ni3 Ni17 81.12(15) . .
Ni10 Ni1 Ni3 Ni17 141.37(13) . .
Ni11 Ni1 Ni3 Ni17 94.46(13) . .
Co23 Ni1 Ni3 Ni17 -43.1(7) . .
C23 Ni1 Ni3 Co22 -54.5(9) . .
C22 Ni1 Ni3 Co22 43.4(8) . .
C21 Ni1 Ni3 Co22 170.2(14) . .
C1 Ni1 Ni3 Co22 -148.1(7) 3_565 .
Ni13 Ni1 Ni3 Co22 75.8(2) . .
Ni14 Ni1 Ni3 Co22 -81.4(2) . .
Ni18 Ni1 Ni3 Co22 132.7(2) . .
Ni10 Ni1 Ni3 Co22 -167.0(2) . .
Ni11 Ni1 Ni3 Co22 146.1(2) . .
Co23 Ni1 Ni3 Co22 8.5(6) . .
C23 Ni1 Ni3 Ni15 3.7(8) . .
C22 Ni1 Ni3 Ni15 101.7(8) . .
C21 Ni1 Ni3 Ni15 -131.5(14) . .
C1 Ni1 Ni3 Ni15 -89.9(6) 3_565 .
Ni13 Ni1 Ni3 Ni15 134.04(13) . .
Ni14 Ni1 Ni3 Ni15 -23.21(12) . .
Ni18 Ni1 Ni3 Ni15 -169.06(13) . .
Ni10 Ni1 Ni3 Ni15 -108.81(13) . .
Ni11 Ni1 Ni3 Ni15 -155.72(14) . .
Co23 Ni1 Ni3 Ni15 66.7(7) . .
C23 Ni1 Ni3 Ni14 26.9(8) . .
C22 Ni1 Ni3 Ni14 124.9(8) . .
C21 Ni1 Ni3 Ni14 -108.3(14) . .
C1 Ni1 Ni3 Ni14 -66.7(6) 3_565 .
Ni13 Ni1 Ni3 Ni14 157.25(14) . .
Ni18 Ni1 Ni3 Ni14 -145.85(16) . .
Ni10 Ni1 Ni3 Ni14 -85.60(12) . .
Ni11 Ni1 Ni3 Ni14 -132.51(13) . .
Co23 Ni1 Ni3 Ni14 89.9(7) . .
C13 Ni4 Ni5 C12 -2.2(12) . .
C4 Ni4 Ni5 C12 -142.6(12) . .
C2 Ni4 Ni5 C12 114.4(10) 3_565 .
Ni15 Ni4 Ni5 C12 61.9(9) 3_565 .
Co20 Ni4 Ni5 C12 -76.6(9) . .
Ni11 Ni4 Ni5 C12 149.3(9) . .
Ni12 Ni4 Ni5 C12 175.8(8) 3_565 .
Ni8 Ni4 Ni5 C12 83.2(9) . .
Co19 Ni4 Ni5 C12 -125.9(9) . .
C13 Ni4 Ni5 C4 140.4(12) . .
C2 Ni4 Ni5 C4 -103.0(10) 3_565 .
Ni15 Ni4 Ni5 C4 -155.5(9) 3_565 .
Co20 Ni4 Ni5 C4 66.0(9) . .
Ni11 Ni4 Ni5 C4 -68.1(9) . .
Ni12 Ni4 Ni5 C4 -41.6(8) 3_565 .
Ni8 Ni4 Ni5 C4 -134.2(9) . .
Co19 Ni4 Ni5 C4 16.7(9) . .
C13 Ni4 Ni5 C3 -117.2(10) . .
C4 Ni4 Ni5 C3 102.4(10) . .
C2 Ni4 Ni5 C3 -0.5(7) 3_565 .
Ni15 Ni4 Ni5 C3 -53.1(5) 3_565 .
Co20 Ni4 Ni5 C3 168.4(5) . .
Ni11 Ni4 Ni5 C3 34.4(5) . .
Ni12 Ni4 Ni5 C3 60.8(5) 3_565 .
Ni8 Ni4 Ni5 C3 -31.7(5) . .
Co19 Ni4 Ni5 C3 119.2(5) . .
C13 Ni4 Ni5 Ni9 -64.3(9) . .
C4 Ni4 Ni5 Ni9 155.4(9) . .
C2 Ni4 Ni5 Ni9 52.4(5) 3_565 .
Ni15 Ni4 Ni5 Ni9 -0.1(2) 3_565 .
Co20 Ni4 Ni5 Ni9 -138.62(17) . .
Ni11 Ni4 Ni5 Ni9 87.31(15) . .
Ni12 Ni4 Ni5 Ni9 113.73(16) 3_565 .
Ni8 Ni4 Ni5 Ni9 21.21(14) . .
Co19 Ni4 Ni5 Ni9 172.11(14) . .
C13 Ni4 Ni5 Co20 74.4(9) . .
C4 Ni4 Ni5 Co20 -66.0(9) . .
C2 Ni4 Ni5 Co20 -169.0(5) 3_565 .
Ni15 Ni4 Ni5 Co20 138.50(17) 3_565 .
Ni11 Ni4 Ni5 Co20 -134.06(13) . .
Ni12 Ni4 Ni5 Co20 -107.64(15) 3_565 .
Ni8 Ni4 Ni5 Co20 159.83(14) . .
Co19 Ni4 Ni5 Co20 -49.27(12) . .
C13 Ni4 Ni5 Ni13 -178.6(9) . .
C4 Ni4 Ni5 Ni13 41.0(9) . .
C2 Ni4 Ni5 Ni13 -61.9(5) 3_565 .
Ni15 Ni4 Ni5 Ni13 -114.45(15) 3_565 .
Co20 Ni4 Ni5 Ni13 107.05(15) . .
Ni11 Ni4 Ni5 Ni13 -27.01(12) . .
Ni12 Ni4 Ni5 Ni13 -0.59(18) 3_565 .
Ni8 Ni4 Ni5 Ni13 -93.12(13) . .
Co19 Ni4 Ni5 Ni13 57.78(14) . .
C13 Ni4 Ni5 Ni11 -151.6(9) . .
C4 Ni4 Ni5 Ni11 68.1(9) . .
C2 Ni4 Ni5 Ni11 -34.9(5) 3_565 .
Ni15 Ni4 Ni5 Ni11 -87.44(15) 3_565 .
Co20 Ni4 Ni5 Ni11 134.06(13) . .
Ni12 Ni4 Ni5 Ni11 26.42(12) 3_565 .
Ni8 Ni4 Ni5 Ni11 -66.11(10) . .
Co19 Ni4 Ni5 Ni11 84.79(12) . .
C13 Ni4 Ni5 Ni8 -85.5(9) . .
C4 Ni4 Ni5 Ni8 134.2(9) . .
C2 Ni4 Ni5 Ni8 31.2(5) 3_565 .
Ni15 Ni4 Ni5 Ni8 -21.33(13) 3_565 .
Co20 Ni4 Ni5 Ni8 -159.83(14) . .
Ni11 Ni4 Ni5 Ni8 66.11(10) . .
Ni12 Ni4 Ni5 Ni8 92.53(14) 3_565 .
Co19 Ni4 Ni5 Ni8 150.90(13) . .
C13 Ni4 Ni5 Ni16 123.2(9) . .
C4 Ni4 Ni5 Ni16 -17.1(9) . .
C2 Ni4 Ni5 Ni16 -120.1(5) 3_565 .
Ni15 Ni4 Ni5 Ni16 -172.62(14) 3_565 .
Co20 Ni4 Ni5 Ni16 48.88(12) . .
Ni11 Ni4 Ni5 Ni16 -85.18(12) . .
Ni12 Ni4 Ni5 Ni16 -58.76(15) 3_565 .
Ni8 Ni4 Ni5 Ni16 -151.29(13) . .
Co19 Ni4 Ni5 Ni16 -0.39(12) . .
C2 Ni2 Ni6 C11 91.5(18) . .
C1 Ni2 Ni6 C11 44.7(14) . .
C3 Ni2 Ni6 C11 -62.8(14) . .
Ni3 Ni2 Ni6 C11 -51.9(13) . .
Ni8 Ni2 Ni6 C11 -19.3(13) . .
Ni11 Ni2 Ni6 C11 67.1(13) 3_565 .
Co21 Ni2 Ni6 C11 -163.4(13) . .
Ni7 Ni2 Ni6 C11 -172.6(13) . .
Ni9 Ni2 Ni6 C11 -97.4(13) . .
Ni10 Ni2 Ni6 C11 111.0(13) 3_565 .
Ni17 Ni2 Ni6 C11 -110.7(13) . .
C2 Ni2 Ni6 C8 -45.2(14) . .
C1 Ni2 Ni6 C8 -92.0(9) . .
C3 Ni2 Ni6 C8 160.5(9) . .
Ni3 Ni2 Ni6 C8 171.3(8) . .
Ni8 Ni2 Ni6 C8 -156.0(7) . .
Ni11 Ni2 Ni6 C8 -69.6(7) 3_565 .
Co21 Ni2 Ni6 C8 59.8(7) . .
Ni7 Ni2 Ni6 C8 50.7(8) . .
Ni9 Ni2 Ni6 C8 125.8(7) . .
Ni10 Ni2 Ni6 C8 -25.7(7) 3_565 .
Ni17 Ni2 Ni6 C8 112.6(7) . .
C2 Ni2 Ni6 C10 -147.0(13) . .
C1 Ni2 Ni6 C10 166.2(9) . .
C3 Ni2 Ni6 C10 58.7(8) . .
Ni3 Ni2 Ni6 C10 69.6(7) . .
Ni8 Ni2 Ni6 C10 102.2(7) . .
Ni11 Ni2 Ni6 C10 -171.4(7) 3_565 .
Co21 Ni2 Ni6 C10 -41.9(7) . .
Ni7 Ni2 Ni6 C10 -51.1(7) . .
Ni9 Ni2 Ni6 C10 24.1(7) . .
Ni10 Ni2 Ni6 C10 -127.5(7) 3_565 .
Ni17 Ni2 Ni6 C10 10.8(7) . .
C2 Ni2 Ni6 C1 46.9(13) . .
C3 Ni2 Ni6 C1 -107.5(7) . .
Ni3 Ni2 Ni6 C1 -96.6(6) . .
Ni8 Ni2 Ni6 C1 -64.0(6) . .
Ni11 Ni2 Ni6 C1 22.4(6) 3_565 .
Co21 Ni2 Ni6 C1 151.9(6) . .
Ni7 Ni2 Ni6 C1 142.7(6) . .
Ni9 Ni2 Ni6 C1 -142.1(6) . .
Ni10 Ni2 Ni6 C1 66.3(6) 3_565 .
Ni17 Ni2 Ni6 C1 -155.4(6) . .
C2 Ni2 Ni6 Ni9 -171.0(12) . .
C1 Ni2 Ni6 Ni9 142.1(6) . .
C3 Ni2 Ni6 Ni9 34.6(5) . .
Ni3 Ni2 Ni6 Ni9 45.5(2) . .
Ni8 Ni2 Ni6 Ni9 78.12(11) . .
Ni11 Ni2 Ni6 Ni9 164.58(13) 3_565 .
Co21 Ni2 Ni6 Ni9 -66.00(13) . .
Ni7 Ni2 Ni6 Ni9 -75.14(17) . .
Ni10 Ni2 Ni6 Ni9 -151.57(14) 3_565 .
Ni17 Ni2 Ni6 Ni9 -13.27(11) . .
C2 Ni2 Ni6 Ni10 -19.4(12) . 3_565
C1 Ni2 Ni6 Ni10 -66.3(6) . 3_565
C3 Ni2 Ni6 Ni10 -173.8(5) . 3_565
Ni3 Ni2 Ni6 Ni10 -162.9(2) . 3_565
Ni8 Ni2 Ni6 Ni10 -130.31(13) . 3_565
Ni11 Ni2 Ni6 Ni10 -43.85(11) 3_565 3_565
Co21 Ni2 Ni6 Ni10 85.56(13) . 3_565
Ni7 Ni2 Ni6 Ni10 76.43(17) . 3_565
Ni9 Ni2 Ni6 Ni10 151.57(14) . 3_565
Ni17 Ni2 Ni6 Ni10 138.29(13) . 3_565
C2 Ni2 Ni6 Ni14 66.6(12) . 3_565
C1 Ni2 Ni6 Ni14 19.7(6) . 3_565
C3 Ni2 Ni6 Ni14 -87.8(5) . 3_565
Ni3 Ni2 Ni6 Ni14 -76.9(2) . 3_565
Ni8 Ni2 Ni6 Ni14 -44.26(11) . 3_565
Ni11 Ni2 Ni6 Ni14 42.19(13) 3_565 3_565
Co21 Ni2 Ni6 Ni14 171.61(14) . 3_565
Ni7 Ni2 Ni6 Ni14 162.48(15) . 3_565
Ni9 Ni2 Ni6 Ni14 -122.39(13) . 3_565
Ni10 Ni2 Ni6 Ni14 86.05(12) 3_565 3_565
Ni17 Ni2 Ni6 Ni14 -135.66(11) . 3_565
C2 Ni2 Ni6 Ni8 110.9(12) . .
C1 Ni2 Ni6 Ni8 64.0(6) . .
C3 Ni2 Ni6 Ni8 -43.5(4) . .
Ni3 Ni2 Ni6 Ni8 -32.6(2) . .
Ni11 Ni2 Ni6 Ni8 86.46(12) 3_565 .
Co21 Ni2 Ni6 Ni8 -144.13(14) . .
Ni7 Ni2 Ni6 Ni8 -153.26(19) . .
Ni9 Ni2 Ni6 Ni8 -78.12(11) . .
Ni10 Ni2 Ni6 Ni8 130.31(13) 3_565 .
Ni17 Ni2 Ni6 Ni8 -91.40(12) . .
C2 Ni2 Ni7 C9 151.5(10) . .
C1 Ni2 Ni7 C9 91.7(13) . .
C3 Ni2 Ni7 C9 -105.2(10) . .
Ni3 Ni2 Ni7 C9 -145.8(8) . .
Ni8 Ni2 Ni7 C9 -116.3(9) . .
Ni11 Ni2 Ni7 C9 124.3(8) 3_565 .
Co21 Ni2 Ni7 C9 -8.4(8) . .
Ni9 Ni2 Ni7 C9 -52.5(8) . .
Ni10 Ni2 Ni7 C9 57.5(8) 3_565 .
Ni6 Ni2 Ni7 C9 2.1(8) . .
Ni17 Ni2 Ni7 C9 -80.2(8) . .
C2 Ni2 Ni7 C5 -44.3(17) . .
C1 Ni2 Ni7 C5 -104.1(19) . .
C3 Ni2 Ni7 C5 58.9(17) . .
Ni3 Ni2 Ni7 C5 18.3(16) . .
Ni8 Ni2 Ni7 C5 47.8(16) . .
Ni11 Ni2 Ni7 C5 -71.5(16) 3_565 .
Co21 Ni2 Ni7 C5 155.7(16) . .
Ni9 Ni2 Ni7 C5 111.6(16) . .
Ni10 Ni2 Ni7 C5 -138.4(16) 3_565 .
Ni6 Ni2 Ni7 C5 166.2(16) . .
Ni17 Ni2 Ni7 C5 83.9(16) . .
C1 Ni2 Ni7 C2 -59.8(12) . .
C3 Ni2 Ni7 C2 103.3(8) . .
Ni3 Ni2 Ni7 C2 62.6(6) . .
Ni8 Ni2 Ni7 C2 92.2(6) . .
Ni11 Ni2 Ni7 C2 -27.2(6) 3_565 .
Co21 Ni2 Ni7 C2 -160.0(6) . .
Ni9 Ni2 Ni7 C2 156.0(6) . .
Ni10 Ni2 Ni7 C2 -94.1(6) 3_565 .
Ni6 Ni2 Ni7 C2 -149.5(6) . .
Ni17 Ni2 Ni7 C2 128.3(6) . .
C2 Ni2 Ni7 Ni15 -21.9(6) . .
C1 Ni2 Ni7 Ni15 -81.7(10) . .
C3 Ni2 Ni7 Ni15 81.3(5) . .
Ni3 Ni2 Ni7 Ni15 40.69(11) . .
Ni8 Ni2 Ni7 Ni15 70.2(3) . .
Ni11 Ni2 Ni7 Ni15 -49.14(13) 3_565 .
Co21 Ni2 Ni7 Ni15 178.11(16) . .
Ni9 Ni2 Ni7 Ni15 134.03(12) . .
Ni10 Ni2 Ni7 Ni15 -116.01(13) 3_565 .
Ni6 Ni2 Ni7 Ni15 -171.41(15) . .
Ni17 Ni2 Ni7 Ni15 106.35(13) . .
C2 Ni2 Ni7 Co21 160.0(6) . .
C1 Ni2 Ni7 Co21 100.2(10) . .
C3 Ni2 Ni7 Co21 -96.8(5) . .
Ni3 Ni2 Ni7 Co21 -137.42(15) . .
Ni8 Ni2 Ni7 Co21 -107.9(3) . .
Ni11 Ni2 Ni7 Co21 132.75(15) 3_565 .
Ni9 Ni2 Ni7 Co21 -44.08(14) . .
Ni10 Ni2 Ni7 Co21 65.88(14) 3_565 .
Ni6 Ni2 Ni7 Co21 10.49(18) . .
Ni17 Ni2 Ni7 Co21 -71.76(14) . .
C2 Ni2 Ni7 Ni12 72.4(6) . .
C1 Ni2 Ni7 Ni12 12.6(10) . .
C3 Ni2 Ni7 Ni12 175.7(5) . .
Ni3 Ni2 Ni7 Ni12 135.02(12) . .
Ni8 Ni2 Ni7 Ni12 164.6(3) . .
Ni11 Ni2 Ni7 Ni12 45.18(11) 3_565 .
Co21 Ni2 Ni7 Ni12 -87.57(14) . .
Ni9 Ni2 Ni7 Ni12 -131.65(13) . .
Ni10 Ni2 Ni7 Ni12 -21.69(12) 3_565 .
Ni6 Ni2 Ni7 Ni12 -77.08(17) . .
Ni17 Ni2 Ni7 Ni12 -159.33(13) . .
C2 Ni2 Ni7 Co22 -88.7(6) . .
C1 Ni2 Ni7 Co22 -148.5(10) . .
C3 Ni2 Ni7 Co22 14.6(5) . .
Ni3 Ni2 Ni7 Co22 -26.1(2) . .
Ni8 Ni2 Ni7 Co22 3.5(4) . .
Ni11 Ni2 Ni7 Co22 -115.9(2) 3_565 .
Co21 Ni2 Ni7 Co22 111.3(2) . .
Ni9 Ni2 Ni7 Co22 67.3(2) . .
Ni10 Ni2 Ni7 Co22 177.2(2) 3_565 .
Ni6 Ni2 Ni7 Co22 121.8(2) . .
Ni17 Ni2 Ni7 Co22 39.6(2) . .
C2 Ni2 Ni7 Ni17 -128.3(6) . .
C1 Ni2 Ni7 Ni17 171.9(10) . .
C3 Ni2 Ni7 Ni17 -25.0(5) . .
Ni3 Ni2 Ni7 Ni17 -65.65(10) . .
Ni8 Ni2 Ni7 Ni17 -36.1(3) . .
Ni11 Ni2 Ni7 Ni17 -155.49(12) 3_565 .
Co21 Ni2 Ni7 Ni17 71.76(14) . .
Ni9 Ni2 Ni7 Ni17 27.68(11) . .
Ni10 Ni2 Ni7 Ni17 137.64(13) 3_565 .
Ni6 Ni2 Ni7 Ni17 82.25(17) . .
C2 Ni2 Ni7 Ni3 -62.6(6) . .
C1 Ni2 Ni7 Ni3 -122.4(10) . .
C3 Ni2 Ni7 Ni3 40.6(5) . .
Ni8 Ni2 Ni7 Ni3 29.5(3) . .
Ni11 Ni2 Ni7 Ni3 -89.83(12) 3_565 .
Co21 Ni2 Ni7 Ni3 137.42(15) . .
Ni9 Ni2 Ni7 Ni3 93.34(12) . .
Ni10 Ni2 Ni7 Ni3 -156.71(14) 3_565 .
Ni6 Ni2 Ni7 Ni3 147.90(19) . .
Ni17 Ni2 Ni7 Ni3 65.65(10) . .
C3 Ni3 Ni7 C9 24.1(15) . .
C1 Ni3 Ni7 C9 170.4(17) 3_565 .
C2 Ni3 Ni7 C9 130.4(15) . .
Ni8 Ni3 Ni7 C9 149.2(14) 3_565 .
Ni2 Ni3 Ni7 C9 66.4(14) . .
Ni11 Ni3 Ni7 C9 38.0(14) . .
Co23 Ni3 Ni7 C9 -77.7(15) . .
Ni17 Ni3 Ni7 C9 -15.2(14) . .
Co22 Ni3 Ni7 C9 -83.5(14) . .
Ni15 Ni3 Ni7 C9 -161.6(14) . .
Ni1 Ni3 Ni7 C9 -93.9(14) . .
Ni14 Ni3 Ni7 C9 -148.1(14) . .
C3 Ni3 Ni7 C5 146.5(9) . .
C1 Ni3 Ni7 C5 -67.2(12) 3_565 .
C2 Ni3 Ni7 C5 -107.2(10) . .
Ni8 Ni3 Ni7 C5 -88.4(8) 3_565 .
Ni2 Ni3 Ni7 C5 -171.2(8) . .
Ni11 Ni3 Ni7 C5 160.4(8) . .
Co23 Ni3 Ni7 C5 44.7(9) . .
Ni17 Ni3 Ni7 C5 107.2(8) . .
Co22 Ni3 Ni7 C5 38.9(8) . .
Ni15 Ni3 Ni7 C5 -39.2(8) . .
Ni1 Ni3 Ni7 C5 28.5(8) . .
Ni14 Ni3 Ni7 C5 -25.7(8) . .
C3 Ni3 Ni7 C2 -106.3(8) . .
C1 Ni3 Ni7 C2 40.0(11) 3_565 .
Ni8 Ni3 Ni7 C2 18.7(6) 3_565 .
Ni2 Ni3 Ni7 C2 -64.0(6) . .
Ni11 Ni3 Ni7 C2 -92.4(7) . .
Co23 Ni3 Ni7 C2 151.9(8) . .
Ni17 Ni3 Ni7 C2 -145.6(7) . .
Co22 Ni3 Ni7 C2 146.1(7) . .
Ni15 Ni3 Ni7 C2 68.0(6) . .
Ni1 Ni3 Ni7 C2 135.6(7) . .
Ni14 Ni3 Ni7 C2 81.5(6) . .
C3 Ni3 Ni7 Ni15 -174.3(5) . .
C1 Ni3 Ni7 Ni15 -28.0(9) 3_565 .
C2 Ni3 Ni7 Ni15 -68.0(6) . .
Ni8 Ni3 Ni7 Ni15 -49.26(12) 3_565 .
Ni2 Ni3 Ni7 Ni15 -131.99(14) . .
Ni11 Ni3 Ni7 Ni15 -160.4(3) . .
Co23 Ni3 Ni7 Ni15 83.9(5) . .
Ni17 Ni3 Ni7 Ni15 146.39(14) . .
Co22 Ni3 Ni7 Ni15 78.1(2) . .
Ni1 Ni3 Ni7 Ni15 67.63(19) . .
Ni14 Ni3 Ni7 Ni15 13.48(12) . .
C3 Ni3 Ni7 Co21 -5.1(5) . .
C1 Ni3 Ni7 Co21 141.2(9) 3_565 .
C2 Ni3 Ni7 Co21 101.2(7) . .
Ni8 Ni3 Ni7 Co21 119.96(15) 3_565 .
Ni2 Ni3 Ni7 Co21 37.23(14) . .
Ni11 Ni3 Ni7 Co21 8.8(3) . .
Co23 Ni3 Ni7 Co21 -106.9(5) . .
Ni17 Ni3 Ni7 Co21 -44.39(14) . .
Co22 Ni3 Ni7 Co21 -112.7(3) . .
Ni15 Ni3 Ni7 Co21 169.22(17) . .
Ni1 Ni3 Ni7 Co21 -123.1(2) . .
Ni14 Ni3 Ni7 Co21 -177.30(14) . .
C3 Ni3 Ni7 Ni12 -84.7(5) . .
C1 Ni3 Ni7 Ni12 61.6(9) 3_565 .
C2 Ni3 Ni7 Ni12 21.6(6) . .
Ni8 Ni3 Ni7 Ni12 40.35(15) 3_565 .
Ni2 Ni3 Ni7 Ni12 -42.38(12) . .
Ni11 Ni3 Ni7 Ni12 -70.8(3) . .
Co23 Ni3 Ni7 Ni12 173.5(5) . .
Ni17 Ni3 Ni7 Ni12 -124.00(15) . .
Co22 Ni3 Ni7 Ni12 167.7(2) . .
Ni15 Ni3 Ni7 Ni12 89.61(14) . .
Ni1 Ni3 Ni7 Ni12 157.24(17) . .
Ni14 Ni3 Ni7 Ni12 103.09(14) . .
C3 Ni3 Ni7 Ni2 -42.3(5) . .
C1 Ni3 Ni7 Ni2 104.0(9) 3_565 .
C2 Ni3 Ni7 Ni2 64.0(6) . .
Ni8 Ni3 Ni7 Ni2 82.73(12) 3_565 .
Ni11 Ni3 Ni7 Ni2 -28.4(2) . .
Co23 Ni3 Ni7 Ni2 -144.1(5) . .
Ni17 Ni3 Ni7 Ni2 -81.62(12) . .
Co22 Ni3 Ni7 Ni2 -149.9(2) . .
Ni15 Ni3 Ni7 Ni2 131.99(14) . .
Ni1 Ni3 Ni7 Ni2 -160.4(2) . .
Ni14 Ni3 Ni7 Ni2 145.47(14) . .
C3 Ni3 Ni7 Co22 107.6(5) . .
C1 Ni3 Ni7 Co22 -106.1(10) 3_565 .
C2 Ni3 Ni7 Co22 -146.1(7) . .
Ni8 Ni3 Ni7 Co22 -127.4(2) 3_565 .
Ni2 Ni3 Ni7 Co22 149.9(2) . .
Ni11 Ni3 Ni7 Co22 121.5(3) . .
Co23 Ni3 Ni7 Co22 5.8(5) . .
Ni17 Ni3 Ni7 Co22 68.3(2) . .
Ni15 Ni3 Ni7 Co22 -78.1(2) . .
Ni1 Ni3 Ni7 Co22 -10.5(3) . .
Ni14 Ni3 Ni7 Co22 -64.6(2) . .
C3 Ni3 Ni7 Ni17 39.3(5) . .
C1 Ni3 Ni7 Ni17 -174.4(9) 3_565 .
C2 Ni3 Ni7 Ni17 145.6(7) . .
Ni8 Ni3 Ni7 Ni17 164.35(14) 3_565 .
Ni2 Ni3 Ni7 Ni17 81.62(12) . .
Ni11 Ni3 Ni7 Ni17 53.2(2) . .
Co23 Ni3 Ni7 Ni17 -62.5(5) . .
Co22 Ni3 Ni7 Ni17 -68.3(2) . .
Ni15 Ni3 Ni7 Ni17 -146.39(14) . .
Ni1 Ni3 Ni7 Ni17 -78.75(19) . .
Ni14 Ni3 Ni7 Ni17 -132.91(14) . .
C2 Ni2 Ni8 C1 -91.3(8) . .
C3 Ni2 Ni8 C1 -177.5(9) . .
Ni3 Ni2 Ni8 C1 -136.5(6) . .
Ni11 Ni2 Ni8 C1 -43.3(6) 3_565 .
Co21 Ni2 Ni8 C1 106.5(6) . .
Ni7 Ni2 Ni8 C1 -163.8(7) . .
Ni9 Ni2 Ni8 C1 123.2(6) . .
Ni10 Ni2 Ni8 C1 22.3(6) 3_565 .
Ni6 Ni2 Ni8 C1 61.6(6) . .
Ni17 Ni2 Ni8 C1 165.6(6) . .
C2 Ni2 Ni8 C2 -1.2(11) . 3_565
C1 Ni2 Ni8 C2 90.2(8) . 3_565
C3 Ni2 Ni8 C2 -87.4(8) . 3_565
Ni3 Ni2 Ni8 C2 -46.3(6) . 3_565
Ni11 Ni2 Ni8 C2 46.8(6) 3_565 3_565
Co21 Ni2 Ni8 C2 -163.4(6) . 3_565
Ni7 Ni2 Ni8 C2 -73.7(6) . 3_565
Ni9 Ni2 Ni8 C2 -146.7(6) . 3_565
Ni10 Ni2 Ni8 C2 112.5(5) 3_565 3_565
Ni6 Ni2 Ni8 C2 151.7(6) . 3_565
Ni17 Ni2 Ni8 C2 -104.3(5) . 3_565
C2 Ni2 Ni8 C3 86.2(8) . .
C1 Ni2 Ni8 C3 177.5(9) . .
Ni3 Ni2 Ni8 C3 41.0(6) . .
Ni11 Ni2 Ni8 C3 134.2(6) 3_565 .
Co21 Ni2 Ni8 C3 -76.0(6) . .
Ni7 Ni2 Ni8 C3 13.7(6) . .
Ni9 Ni2 Ni8 C3 -59.3(6) . .
Ni10 Ni2 Ni8 C3 -160.2(6) 3_565 .
Ni6 Ni2 Ni8 C3 -120.9(6) . .
Ni17 Ni2 Ni8 C3 -16.9(6) . .
C2 Ni2 Ni8 Ni3 -46.9(6) . 3_565
C1 Ni2 Ni8 Ni3 44.4(6) . 3_565
C3 Ni2 Ni8 Ni3 -133.1(6) . 3_565
Ni3 Ni2 Ni8 Ni3 -92.07(11) . 3_565
Ni11 Ni2 Ni8 Ni3 1.09(12) 3_565 3_565
Co21 Ni2 Ni8 Ni3 150.89(17) . 3_565
Ni7 Ni2 Ni8 Ni3 -119.4(3) . 3_565
Ni9 Ni2 Ni8 Ni3 167.57(13) . 3_565
Ni10 Ni2 Ni8 Ni3 66.71(12) 3_565 3_565
Ni6 Ni2 Ni8 Ni3 106.00(11) . 3_565
Ni17 Ni2 Ni8 Ni3 -150.03(11) . 3_565
C2 Ni2 Ni8 Ni11 46.7(6) . .
C1 Ni2 Ni8 Ni11 138.0(6) . .
C3 Ni2 Ni8 Ni11 -39.5(6) . .
Ni3 Ni2 Ni8 Ni11 1.54(12) . .
Ni11 Ni2 Ni8 Ni11 94.69(12) 3_565 .
Co21 Ni2 Ni8 Ni11 -115.50(18) . .
Ni7 Ni2 Ni8 Ni11 -25.8(3) . .
Ni9 Ni2 Ni8 Ni11 -98.83(12) . .
Ni10 Ni2 Ni8 Ni11 160.32(12) 3_565 .
Ni6 Ni2 Ni8 Ni11 -160.39(13) . .
Ni17 Ni2 Ni8 Ni11 -56.42(12) . .
C2 Ni2 Ni8 Ni14 -110.0(6) . 3_565
C1 Ni2 Ni8 Ni14 -18.7(6) . 3_565
C3 Ni2 Ni8 Ni14 163.8(6) . 3_565
Ni3 Ni2 Ni8 Ni14 -155.18(12) . 3_565
Ni11 Ni2 Ni8 Ni14 -62.03(13) 3_565 3_565
Co21 Ni2 Ni8 Ni14 87.78(19) . 3_565
Ni7 Ni2 Ni8 Ni14 177.5(3) . 3_565
Ni9 Ni2 Ni8 Ni14 104.45(13) . 3_565
Ni10 Ni2 Ni8 Ni14 3.60(14) 3_565 3_565
Ni6 Ni2 Ni8 Ni14 42.89(11) . 3_565
Ni17 Ni2 Ni8 Ni14 146.86(12) . 3_565
C2 Ni2 Ni8 Ni6 -152.9(6) . .
C1 Ni2 Ni8 Ni6 -61.6(6) . .
C3 Ni2 Ni8 Ni6 120.9(6) . .
Ni3 Ni2 Ni8 Ni6 161.93(12) . .
Ni11 Ni2 Ni8 Ni6 -104.92(11) 3_565 .
Co21 Ni2 Ni8 Ni6 44.89(17) . .
Ni7 Ni2 Ni8 Ni6 134.6(3) . .
Ni9 Ni2 Ni8 Ni6 61.56(10) . .
Ni10 Ni2 Ni8 Ni6 -39.30(10) 3_565 .
Ni17 Ni2 Ni8 Ni6 103.97(11) . .
C2 Ni2 Ni8 Ni5 107.2(6) . .
C1 Ni2 Ni8 Ni5 -161.5(6) . .
C3 Ni2 Ni8 Ni5 21.0(6) . .
Ni3 Ni2 Ni8 Ni5 62.02(12) . .
Ni11 Ni2 Ni8 Ni5 155.18(11) 3_565 .
Co21 Ni2 Ni8 Ni5 -55.02(19) . .
Ni7 Ni2 Ni8 Ni5 34.7(3) . .
Ni9 Ni2 Ni8 Ni5 -38.35(10) . .
Ni10 Ni2 Ni8 Ni5 -139.20(11) 3_565 .
Ni6 Ni2 Ni8 Ni5 -99.91(12) . .
Ni17 Ni2 Ni8 Ni5 4.06(13) . .
C2 Ni2 Ni8 Ni15 -66.3(6) . 3_565
C1 Ni2 Ni8 Ni15 25.0(6) . 3_565
C3 Ni2 Ni8 Ni15 -152.5(6) . 3_565
Ni3 Ni2 Ni8 Ni15 -111.5(2) . 3_565
Ni11 Ni2 Ni8 Ni15 -18.3(3) 3_565 3_565
Co21 Ni2 Ni8 Ni15 131.5(2) . 3_565
Ni7 Ni2 Ni8 Ni15 -138.8(3) . 3_565
Ni9 Ni2 Ni8 Ni15 148.1(3) . 3_565
Ni10 Ni2 Ni8 Ni15 47.3(3) 3_565 3_565
Ni6 Ni2 Ni8 Ni15 86.6(2) . 3_565
Ni17 Ni2 Ni8 Ni15 -169.5(2) . 3_565
C2 Ni2 Ni8 Ni4 63.5(7) . .
C1 Ni2 Ni8 Ni4 154.8(7) . .
C3 Ni2 Ni8 Ni4 -22.7(7) . .
Ni3 Ni2 Ni8 Ni4 18.4(3) . .
Ni11 Ni2 Ni8 Ni4 111.5(3) 3_565 .
Co21 Ni2 Ni8 Ni4 -98.7(3) . .
Ni7 Ni2 Ni8 Ni4 -9.0(5) . .
Ni9 Ni2 Ni8 Ni4 -82.0(3) . .
Ni10 Ni2 Ni8 Ni4 177.1(3) 3_565 .
Ni6 Ni2 Ni8 Ni4 -143.6(3) . .
Ni17 Ni2 Ni8 Ni4 -39.6(3) . .
C2 Ni2 Ni8 Ni9 145.5(6) . .
C1 Ni2 Ni8 Ni9 -123.2(6) . .
C3 Ni2 Ni8 Ni9 59.3(6) . .
Ni3 Ni2 Ni8 Ni9 100.37(11) . .
Ni11 Ni2 Ni8 Ni9 -166.48(13) 3_565 .
Co21 Ni2 Ni8 Ni9 -16.67(17) . .
Ni7 Ni2 Ni8 Ni9 73.0(3) . .
Ni10 Ni2 Ni8 Ni9 -100.86(12) 3_565 .
Ni6 Ni2 Ni8 Ni9 -61.56(10) . .
Ni17 Ni2 Ni8 Ni9 42.41(10) . .
C11 Ni6 Ni8 C1 108.1(10) . .
C8 Ni6 Ni8 C1 -10.0(16) . .
C10 Ni6 Ni8 C1 -157.6(9) . .
Ni9 Ni6 Ni8 C1 -132.7(6) . .
Ni10 Ni6 Ni8 C1 -18.1(6) 3_565 .
Ni14 Ni6 Ni8 C1 66.9(6) 3_565 .
Ni2 Ni6 Ni8 C1 -61.0(6) . .
C11 Ni6 Ni8 C2 57.2(13) . 3_565
C8 Ni6 Ni8 C2 -60.9(19) . 3_565
C10 Ni6 Ni8 C2 151.6(13) . 3_565
C1 Ni6 Ni8 C2 -50.9(12) . 3_565
Ni9 Ni6 Ni8 C2 176.5(11) . 3_565
Ni10 Ni6 Ni8 C2 -69.0(11) 3_565 3_565
Ni14 Ni6 Ni8 C2 16.1(11) 3_565 3_565
Ni2 Ni6 Ni8 C2 -111.8(11) . 3_565
C11 Ni6 Ni8 C3 -146.5(9) . .
C8 Ni6 Ni8 C3 95.4(15) . .
C10 Ni6 Ni8 C3 -52.1(9) . .
C1 Ni6 Ni8 C3 105.4(8) . .
Ni9 Ni6 Ni8 C3 -27.2(5) . .
Ni10 Ni6 Ni8 C3 87.3(5) 3_565 .
Ni14 Ni6 Ni8 C3 172.4(5) 3_565 .
Ni2 Ni6 Ni8 C3 44.5(5) . .
C11 Ni6 Ni8 Ni3 88.5(7) . 3_565
C8 Ni6 Ni8 Ni3 -29.5(15) . 3_565
C10 Ni6 Ni8 Ni3 -177.1(7) . 3_565
C1 Ni6 Ni8 Ni3 -19.5(6) . 3_565
Ni9 Ni6 Ni8 Ni3 -152.20(14) . 3_565
Ni10 Ni6 Ni8 Ni3 -37.67(15) 3_565 3_565
Ni14 Ni6 Ni8 Ni3 47.41(12) 3_565 3_565
Ni2 Ni6 Ni8 Ni3 -80.50(12) . 3_565
C11 Ni6 Ni8 Ni2 169.0(7) . .
C8 Ni6 Ni8 Ni2 51.0(15) . .
C10 Ni6 Ni8 Ni2 -96.6(7) . .
C1 Ni6 Ni8 Ni2 61.0(6) . .
Ni9 Ni6 Ni8 Ni2 -71.70(11) . .
Ni10 Ni6 Ni8 Ni2 42.83(12) 3_565 .
Ni14 Ni6 Ni8 Ni2 127.91(13) 3_565 .
C11 Ni6 Ni8 Ni11 -147.0(8) . .
C8 Ni6 Ni8 Ni11 95.0(15) . .
C10 Ni6 Ni8 Ni11 -52.6(8) . .
C1 Ni6 Ni8 Ni11 105.0(7) . .
Ni9 Ni6 Ni8 Ni11 -27.7(3) . .
Ni10 Ni6 Ni8 Ni11 86.8(3) 3_565 .
Ni14 Ni6 Ni8 Ni11 171.9(3) 3_565 .
Ni2 Ni6 Ni8 Ni11 44.0(3) . .
C11 Ni6 Ni8 Ni14 41.1(7) . 3_565
C8 Ni6 Ni8 Ni14 -76.9(15) . 3_565
C10 Ni6 Ni8 Ni14 135.5(7) . 3_565
C1 Ni6 Ni8 Ni14 -66.9(6) . 3_565
Ni9 Ni6 Ni8 Ni14 160.39(14) . 3_565
Ni10 Ni6 Ni8 Ni14 -85.07(13) 3_565 3_565
Ni2 Ni6 Ni8 Ni14 -127.91(13) . 3_565
C11 Ni6 Ni8 Ni5 -95.6(7) . .
C8 Ni6 Ni8 Ni5 146.4(15) . .
C10 Ni6 Ni8 Ni5 -1.2(7) . .
C1 Ni6 Ni8 Ni5 156.4(6) . .
Ni9 Ni6 Ni8 Ni5 23.70(11) . .
Ni10 Ni6 Ni8 Ni5 138.23(13) 3_565 .
Ni14 Ni6 Ni8 Ni5 -136.70(13) 3_565 .
Ni2 Ni6 Ni8 Ni5 95.39(13) . .
C11 Ni6 Ni8 Ni15 23.7(7) . 3_565
C8 Ni6 Ni8 Ni15 -94.4(15) . 3_565
C10 Ni6 Ni8 Ni15 118.0(7) . 3_565
C1 Ni6 Ni8 Ni15 -84.4(6) . 3_565
Ni9 Ni6 Ni8 Ni15 142.94(14) . 3_565
Ni10 Ni6 Ni8 Ni15 -102.52(14) 3_565 3_565
Ni14 Ni6 Ni8 Ni15 -17.45(11) 3_565 3_565
Ni2 Ni6 Ni8 Ni15 -145.36(14) . 3_565
C11 Ni6 Ni8 Ni4 -34.9(8) . .
C8 Ni6 Ni8 Ni4 -152.9(15) . .
C10 Ni6 Ni8 Ni4 59.5(7) . .
C1 Ni6 Ni8 Ni4 -142.9(6) . .
Ni9 Ni6 Ni8 Ni4 84.41(19) . .
Ni10 Ni6 Ni8 Ni4 -161.05(17) 3_565 .
Ni14 Ni6 Ni8 Ni4 -75.98(19) 3_565 .
Ni2 Ni6 Ni8 Ni4 156.1(2) . .
C11 Ni6 Ni8 Ni9 -119.3(7) . .
C8 Ni6 Ni8 Ni9 122.7(15) . .
C10 Ni6 Ni8 Ni9 -24.9(7) . .
C1 Ni6 Ni8 Ni9 132.7(6) . .
Ni10 Ni6 Ni8 Ni9 114.53(14) 3_565 .
Ni14 Ni6 Ni8 Ni9 -160.39(14) 3_565 .
Ni2 Ni6 Ni8 Ni9 71.70(11) . .
C12 Ni5 Ni8 C1 45.7(12) . .
C4 Ni5 Ni8 C1 -155.1(11) . .
C3 Ni5 Ni8 C1 -50.7(11) . .
Ni9 Ni5 Ni8 C1 13.7(10) . .
Co20 Ni5 Ni8 C1 154.5(9) . .
Ni13 Ni5 Ni8 C1 -76.3(10) . .
Ni11 Ni5 Ni8 C1 -116.8(10) . .
Ni4 Ni5 Ni8 C1 173.4(10) . .
Ni16 Ni5 Ni8 C1 -137.3(10) . .
C12 Ni5 Ni8 C2 -160.3(8) . 3_565
C4 Ni5 Ni8 C2 -1.0(8) . 3_565
C3 Ni5 Ni8 C2 103.3(8) . 3_565
Ni9 Ni5 Ni8 C2 167.7(5) . 3_565
Co20 Ni5 Ni8 C2 -51.4(5) . 3_565
Ni13 Ni5 Ni8 C2 77.7(5) . 3_565
Ni11 Ni5 Ni8 C2 37.3(5) . 3_565
Ni4 Ni5 Ni8 C2 -32.5(5) . 3_565
Ni16 Ni5 Ni8 C2 16.8(5) . 3_565
C12 Ni5 Ni8 C3 96.4(9) . .
C4 Ni5 Ni8 C3 -104.4(9) . .
Ni9 Ni5 Ni8 C3 64.4(6) . .
Co20 Ni5 Ni8 C3 -154.8(6) . .
Ni13 Ni5 Ni8 C3 -25.6(6) . .
Ni11 Ni5 Ni8 C3 -66.1(6) . .
Ni4 Ni5 Ni8 C3 -135.8(6) . .
Ni16 Ni5 Ni8 C3 -86.6(6) . .
C12 Ni5 Ni8 Ni3 179.3(7) . 3_565
C4 Ni5 Ni8 Ni3 -21.5(7) . 3_565
C3 Ni5 Ni8 Ni3 82.9(7) . 3_565
Ni9 Ni5 Ni8 Ni3 147.3(3) . 3_565
Co20 Ni5 Ni8 Ni3 -71.9(3) . 3_565
Ni13 Ni5 Ni8 Ni3 57.3(3) . 3_565
Ni11 Ni5 Ni8 Ni3 16.8(3) . 3_565
Ni4 Ni5 Ni8 Ni3 -52.9(3) . 3_565
Ni16 Ni5 Ni8 Ni3 -3.7(4) . 3_565
C12 Ni5 Ni8 Ni2 74.3(7) . .
C4 Ni5 Ni8 Ni2 -126.5(6) . .
C3 Ni5 Ni8 Ni2 -22.1(6) . .
Ni9 Ni5 Ni8 Ni2 42.29(12) . .
Co20 Ni5 Ni8 Ni2 -176.90(13) . .
Ni13 Ni5 Ni8 Ni2 -47.71(14) . .
Ni11 Ni5 Ni8 Ni2 -88.19(12) . .
Ni4 Ni5 Ni8 Ni2 -157.95(13) . .
Ni16 Ni5 Ni8 Ni2 -108.7(2) . .
C12 Ni5 Ni8 Ni11 162.5(7) . .
C4 Ni5 Ni8 Ni11 -38.3(6) . .
C3 Ni5 Ni8 Ni11 66.1(6) . .
Ni9 Ni5 Ni8 Ni11 130.48(13) . .
Co20 Ni5 Ni8 Ni11 -88.71(15) . .
Ni13 Ni5 Ni8 Ni11 40.48(11) . .
Ni4 Ni5 Ni8 Ni11 -69.76(11) . .
Ni16 Ni5 Ni8 Ni11 -20.5(2) . .
C12 Ni5 Ni8 Ni14 -47.8(7) . 3_565
C4 Ni5 Ni8 Ni14 111.4(7) . 3_565
C3 Ni5 Ni8 Ni14 -144.2(6) . 3_565
Ni9 Ni5 Ni8 Ni14 -79.81(18) . 3_565
Co20 Ni5 Ni8 Ni14 61.0(2) . 3_565
Ni13 Ni5 Ni8 Ni14 -169.81(16) . 3_565
Ni11 Ni5 Ni8 Ni14 149.7(2) . 3_565
Ni4 Ni5 Ni8 Ni14 79.95(18) . 3_565
Ni16 Ni5 Ni8 Ni14 129.2(2) . 3_565
C12 Ni5 Ni8 Ni6 8.2(7) . .
C4 Ni5 Ni8 Ni6 167.4(6) . .
C3 Ni5 Ni8 Ni6 -88.2(6) . .
Ni9 Ni5 Ni8 Ni6 -23.81(12) . .
Co20 Ni5 Ni8 Ni6 117.00(15) . .
Ni13 Ni5 Ni8 Ni6 -113.81(13) . .
Ni11 Ni5 Ni8 Ni6 -154.29(14) . .
Ni4 Ni5 Ni8 Ni6 135.95(13) . .
Ni16 Ni5 Ni8 Ni6 -174.79(19) . .
C12 Ni5 Ni8 Ni15 -109.5(7) . 3_565
C4 Ni5 Ni8 Ni15 49.8(6) . 3_565
C3 Ni5 Ni8 Ni15 154.1(6) . 3_565
Ni9 Ni5 Ni8 Ni15 -141.46(14) . 3_565
Co20 Ni5 Ni8 Ni15 -0.64(18) . 3_565
Ni13 Ni5 Ni8 Ni15 128.54(13) . 3_565
Ni11 Ni5 Ni8 Ni15 88.06(13) . 3_565
Ni4 Ni5 Ni8 Ni15 18.30(12) . 3_565
Ni16 Ni5 Ni8 Ni15 67.6(2) . 3_565
C12 Ni5 Ni8 Ni4 -127.8(7) . .
C4 Ni5 Ni8 Ni4 31.5(6) . .
C3 Ni5 Ni8 Ni4 135.8(6) . .
Ni9 Ni5 Ni8 Ni4 -159.76(14) . .
Co20 Ni5 Ni8 Ni4 -18.95(13) . .
Ni13 Ni5 Ni8 Ni4 110.24(13) . .
Ni11 Ni5 Ni8 Ni4 69.76(11) . .
Ni16 Ni5 Ni8 Ni4 49.3(2) . .
C12 Ni5 Ni8 Ni9 32.0(7) . .
C4 Ni5 Ni8 Ni9 -168.8(6) . .
C3 Ni5 Ni8 Ni9 -64.4(6) . .
Co20 Ni5 Ni8 Ni9 140.81(17) . .
Ni13 Ni5 Ni8 Ni9 -90.00(13) . .
Ni11 Ni5 Ni8 Ni9 -130.48(13) . .
Ni4 Ni5 Ni8 Ni9 159.76(14) . .
Ni16 Ni5 Ni8 Ni9 -151.0(2) . .
C13 Ni4 Ni8 C1 -48.3(13) . .
C4 Ni4 Ni8 C1 154.5(12) . .
C2 Ni4 Ni8 C1 50.8(12) 3_565 .
Ni15 Ni4 Ni8 C1 -13.9(10) 3_565 .
Co20 Ni4 Ni8 C1 -154.2(10) . .
Ni11 Ni4 Ni8 C1 116.1(10) . .
Ni12 Ni4 Ni8 C1 75.1(10) 3_565 .
Ni5 Ni4 Ni8 C1 -172.9(10) . .
Co19 Ni4 Ni8 C1 138.6(10) . .
C13 Ni4 Ni8 C2 -99.1(10) . 3_565
C4 Ni4 Ni8 C2 103.7(9) . 3_565
Ni15 Ni4 Ni8 C2 -64.6(6) 3_565 3_565
Co20 Ni4 Ni8 C2 155.0(6) . 3_565
Ni11 Ni4 Ni8 C2 65.4(6) . 3_565
Ni12 Ni4 Ni8 C2 24.3(6) 3_565 3_565
Ni5 Ni4 Ni8 C2 136.4(6) . 3_565
Co19 Ni4 Ni8 C2 87.8(6) . 3_565
C13 Ni4 Ni8 C3 157.5(9) . .
C4 Ni4 Ni8 C3 0.3(8) . .
C2 Ni4 Ni8 C3 -103.4(8) 3_565 .
Ni15 Ni4 Ni8 C3 -168.0(5) 3_565 .
Co20 Ni4 Ni8 C3 51.6(5) . .
Ni11 Ni4 Ni8 C3 -38.0(5) . .
Ni12 Ni4 Ni8 C3 -79.0(5) 3_565 .
Ni5 Ni4 Ni8 C3 33.0(5) . .
Co19 Ni4 Ni8 C3 -15.6(6) . .
C13 Ni4 Ni8 Ni3 -77.1(7) . 3_565
C4 Ni4 Ni8 Ni3 125.7(6) . 3_565
C2 Ni4 Ni8 Ni3 22.0(6) 3_565 3_565
Ni15 Ni4 Ni8 Ni3 -42.62(12) 3_565 3_565
Co20 Ni4 Ni8 Ni3 177.02(14) . 3_565
Ni11 Ni4 Ni8 Ni3 87.38(13) . 3_565
Ni12 Ni4 Ni8 Ni3 46.35(15) 3_565 3_565
Ni5 Ni4 Ni8 Ni3 158.38(14) . 3_565
Co19 Ni4 Ni8 Ni3 109.8(2) . 3_565
C13 Ni4 Ni8 Ni2 176.0(8) . .
C4 Ni4 Ni8 Ni2 18.8(7) . .
C2 Ni4 Ni8 Ni2 -84.9(7) 3_565 .
Ni15 Ni4 Ni8 Ni2 -149.6(3) 3_565 .
Co20 Ni4 Ni8 Ni2 70.1(3) . .
Ni11 Ni4 Ni8 Ni2 -19.6(3) . .
Ni12 Ni4 Ni8 Ni2 -60.6(3) 3_565 .
Ni5 Ni4 Ni8 Ni2 51.4(3) . .
Co19 Ni4 Ni8 Ni2 2.9(4) . .
C13 Ni4 Ni8 Ni11 -164.5(7) . .
C4 Ni4 Ni8 Ni11 38.4(6) . .
C2 Ni4 Ni8 Ni11 -65.4(6) 3_565 .
Ni15 Ni4 Ni8 Ni11 -130.00(13) 3_565 .
Co20 Ni4 Ni8 Ni11 89.64(15) . .
Ni12 Ni4 Ni8 Ni11 -41.03(12) 3_565 .
Ni5 Ni4 Ni8 Ni11 71.00(11) . .
Co19 Ni4 Ni8 Ni11 22.4(2) . .
C13 Ni4 Ni8 Ni14 -10.5(7) . 3_565
C4 Ni4 Ni8 Ni14 -167.7(6) . 3_565
C2 Ni4 Ni8 Ni14 88.6(6) 3_565 3_565
Ni15 Ni4 Ni8 Ni14 23.94(12) 3_565 3_565
Co20 Ni4 Ni8 Ni14 -116.42(15) . 3_565
Ni11 Ni4 Ni8 Ni14 153.94(14) . 3_565
Ni12 Ni4 Ni8 Ni14 112.91(14) 3_565 3_565
Ni5 Ni4 Ni8 Ni14 -135.06(13) . 3_565
Co19 Ni4 Ni8 Ni14 176.37(19) . 3_565
C13 Ni4 Ni8 Ni6 46.7(8) . .
C4 Ni4 Ni8 Ni6 -110.4(7) . .
C2 Ni4 Ni8 Ni6 145.8(6) 3_565 .
Ni15 Ni4 Ni8 Ni6 81.21(19) 3_565 .
Co20 Ni4 Ni8 Ni6 -59.1(2) . .
Ni11 Ni4 Ni8 Ni6 -148.8(2) . .
Ni12 Ni4 Ni8 Ni6 170.18(16) 3_565 .
Ni5 Ni4 Ni8 Ni6 -77.79(18) . .
Co19 Ni4 Ni8 Ni6 -126.4(2) . .
C13 Ni4 Ni8 Ni5 124.5(7) . .
C4 Ni4 Ni8 Ni5 -32.6(6) . .
C2 Ni4 Ni8 Ni5 -136.4(6) 3_565 .
Ni15 Ni4 Ni8 Ni5 159.00(13) 3_565 .
Co20 Ni4 Ni8 Ni5 18.64(13) . .
Ni11 Ni4 Ni8 Ni5 -71.00(11) . .
Ni12 Ni4 Ni8 Ni5 -112.03(14) 3_565 .
Co19 Ni4 Ni8 Ni5 -48.6(2) . .
C13 Ni4 Ni8 Ni15 -34.5(7) . 3_565
C4 Ni4 Ni8 Ni15 168.4(6) . 3_565
C2 Ni4 Ni8 Ni15 64.6(6) 3_565 3_565
Co20 Ni4 Ni8 Ni15 -140.36(17) . 3_565
Ni11 Ni4 Ni8 Ni15 130.00(13) . 3_565
Ni12 Ni4 Ni8 Ni15 88.97(14) 3_565 3_565
Ni5 Ni4 Ni8 Ni15 -159.00(13) . 3_565
Co19 Ni4 Ni8 Ni15 152.4(2) . 3_565
C13 Ni4 Ni8 Ni9 107.0(7) . .
C4 Ni4 Ni8 Ni9 -50.1(6) . .
C2 Ni4 Ni8 Ni9 -153.9(6) 3_565 .
Ni15 Ni4 Ni8 Ni9 141.50(14) 3_565 .
Co20 Ni4 Ni8 Ni9 1.15(19) . .
Ni11 Ni4 Ni8 Ni9 -88.49(13) . .
Ni12 Ni4 Ni8 Ni9 -129.53(13) 3_565 .
Ni5 Ni4 Ni8 Ni9 -17.49(12) . .
Co19 Ni4 Ni8 Ni9 -66.1(2) . .
C4 Ni5 Ni9 C12 167.5(18) . .
C3 Ni5 Ni9 C12 -165.8(10) . .
Co20 Ni5 Ni9 C12 40.3(9) . .
Ni13 Ni5 Ni9 C12 -118.8(9) . .
Ni11 Ni5 Ni9 C12 178.5(9) . .
Ni8 Ni5 Ni9 C12 138.1(9) . .
Ni4 Ni5 Ni9 C12 117.7(9) . .
Ni16 Ni5 Ni9 C12 -76.1(9) . .
C12 Ni5 Ni9 C10 -47.9(12) . .
C4 Ni5 Ni9 C10 119.6(18) . .
C3 Ni5 Ni9 C10 146.3(10) . .
Co20 Ni5 Ni9 C10 -7.5(9) . .
Ni13 Ni5 Ni9 C10 -166.7(9) . .
Ni11 Ni5 Ni9 C10 130.7(9) . .
Ni8 Ni5 Ni9 C10 90.3(9) . .
Ni4 Ni5 Ni9 C10 69.8(9) . .
Ni16 Ni5 Ni9 C10 -124.0(9) . .
C12 Ni5 Ni9 C27 75.9(11) . .
C4 Ni5 Ni9 C27 -116.6(18) . .
C3 Ni5 Ni9 C27 -89.9(9) . .
Co20 Ni5 Ni9 C27 116.2(8) . .
Ni13 Ni5 Ni9 C27 -42.9(8) . .
Ni11 Ni5 Ni9 C27 -105.6(8) . .
Ni8 Ni5 Ni9 C27 -145.9(8) . .
Ni4 Ni5 Ni9 C27 -166.4(8) . .
Ni16 Ni5 Ni9 C27 -0.2(8) . .
C12 Ni5 Ni9 C3 165.8(10) . .
C4 Ni5 Ni9 C3 -26.7(17) . .
Co20 Ni5 Ni9 C3 -153.9(6) . .
Ni13 Ni5 Ni9 C3 47.0(5) . .
Ni11 Ni5 Ni9 C3 -15.7(5) . .
Ni8 Ni5 Ni9 C3 -56.1(5) . .
Ni4 Ni5 Ni9 C3 -76.5(6) . .
Ni16 Ni5 Ni9 C3 89.7(6) . .
C12 Ni5 Ni9 Ni17 118.6(9) . .
C4 Ni5 Ni9 Ni17 -73.9(16) . .
C3 Ni5 Ni9 Ni17 -47.2(5) . .
Co20 Ni5 Ni9 Ni17 158.9(2) . .
Ni13 Ni5 Ni9 Ni17 -0.21(12) . .
Ni11 Ni5 Ni9 Ni17 -62.87(14) . .
Ni8 Ni5 Ni9 Ni17 -103.25(12) . .
Ni4 Ni5 Ni9 Ni17 -123.69(14) . .
Ni16 Ni5 Ni9 Ni17 42.5(3) . .
C12 Ni5 Ni9 Ni6 -109.7(9) . .
C4 Ni5 Ni9 Ni6 57.8(16) . .
C3 Ni5 Ni9 Ni6 84.5(6) . .
Co20 Ni5 Ni9 Ni6 -69.4(3) . .
Ni13 Ni5 Ni9 Ni6 131.46(14) . .
Ni11 Ni5 Ni9 Ni6 68.81(17) . .
Ni8 Ni5 Ni9 Ni6 28.43(13) . .
Ni4 Ni5 Ni9 Ni6 8.0(2) . .
Ni16 Ni5 Ni9 Ni6 174.2(2) . .
C12 Ni5 Ni9 Ni2 -176.5(9) . .
C4 Ni5 Ni9 Ni2 -9.0(16) . .
C3 Ni5 Ni9 Ni2 17.7(5) . .
Co20 Ni5 Ni9 Ni2 -136.2(2) . .
Ni13 Ni5 Ni9 Ni2 64.72(13) . .
Ni11 Ni5 Ni9 Ni2 2.06(15) . .
Ni8 Ni5 Ni9 Ni2 -38.32(11) . .
Ni4 Ni5 Ni9 Ni2 -58.76(17) . .
Ni16 Ni5 Ni9 Ni2 107.4(2) . .
C12 Ni5 Ni9 Co21 138.3(9) . .
C4 Ni5 Ni9 Co21 -54.2(17) . .
C3 Ni5 Ni9 Co21 -27.5(6) . .
Co20 Ni5 Ni9 Co21 178.6(3) . .
Ni13 Ni5 Ni9 Co21 19.4(3) . .
Ni11 Ni5 Ni9 Co21 -43.2(3) . .
Ni8 Ni5 Ni9 Co21 -83.6(3) . .
Ni4 Ni5 Ni9 Co21 -104.0(3) . .
Ni16 Ni5 Ni9 Co21 62.1(4) . .
C12 Ni5 Ni9 Ni8 -138.1(9) . .
C4 Ni5 Ni9 Ni8 29.4(16) . .
C3 Ni5 Ni9 Ni8 56.1(5) . .
Co20 Ni5 Ni9 Ni8 -97.8(3) . .
Ni13 Ni5 Ni9 Ni8 103.04(12) . .
Ni11 Ni5 Ni9 Ni8 40.38(11) . .
Ni4 Ni5 Ni9 Ni8 -20.44(13) . .
Ni16 Ni5 Ni9 Ni8 145.7(3) . .
C11 Ni6 Ni9 C12 -7.2(11) . .
C8 Ni6 Ni9 C12 126.5(12) . .
C10 Ni6 Ni9 C12 62.9(11) . .
C1 Ni6 Ni9 C12 -120.3(9) . .
Ni10 Ni6 Ni9 C12 -175.1(8) 3_565 .
Ni14 Ni6 Ni9 C12 -66.0(8) 3_565 .
Ni8 Ni6 Ni9 C12 -86.3(8) . .
Ni2 Ni6 Ni9 C12 -147.3(8) . .
C11 Ni6 Ni9 C10 -70.1(12) . .
C8 Ni6 Ni9 C10 63.6(13) . .
C1 Ni6 Ni9 C10 176.8(10) . .
Ni10 Ni6 Ni9 C10 122.0(9) 3_565 .
Ni14 Ni6 Ni9 C10 -128.9(9) 3_565 .
Ni8 Ni6 Ni9 C10 -149.2(9) . .
Ni2 Ni6 Ni9 C10 149.8(9) . .
C11 Ni6 Ni9 C27 -136.1(12) . .
C8 Ni6 Ni9 C27 -2.4(13) . .
C10 Ni6 Ni9 C27 -66.0(12) . .
C1 Ni6 Ni9 C27 110.8(10) . .
Ni10 Ni6 Ni9 C27 56.0(9) 3_565 .
Ni14 Ni6 Ni9 C27 165.1(9) 3_565 .
Ni8 Ni6 Ni9 C27 144.8(9) . .
Ni2 Ni6 Ni9 C27 83.8(9) . .
C11 Ni6 Ni9 C3 105.7(9) . .
C8 Ni6 Ni9 C3 -120.6(10) . .
C10 Ni6 Ni9 C3 175.8(10) . .
C1 Ni6 Ni9 C3 -7.4(6) . .
Ni10 Ni6 Ni9 C3 -62.2(5) 3_565 .
Ni14 Ni6 Ni9 C3 46.9(5) 3_565 .
Ni8 Ni6 Ni9 C3 26.6(4) . .
Ni2 Ni6 Ni9 C3 -34.4(4) . .
C11 Ni6 Ni9 Ni17 158.7(8) . .
C8 Ni6 Ni9 Ni17 -67.6(10) . .
C10 Ni6 Ni9 Ni17 -131.2(9) . .
C1 Ni6 Ni9 Ni17 45.6(5) . .
Ni10 Ni6 Ni9 Ni17 -9.2(2) 3_565 .
Ni14 Ni6 Ni9 Ni17 99.9(2) 3_565 .
Ni8 Ni6 Ni9 Ni17 79.61(17) . .
Ni2 Ni6 Ni9 Ni17 18.63(15) . .
C11 Ni6 Ni9 Ni5 50.4(8) . .
C8 Ni6 Ni9 Ni5 -175.9(9) . .
C10 Ni6 Ni9 Ni5 120.6(9) . .
C1 Ni6 Ni9 Ni5 -62.7(5) . .
Ni10 Ni6 Ni9 Ni5 -117.47(16) 3_565 .
Ni14 Ni6 Ni9 Ni5 -8.3(2) 3_565 .
Ni8 Ni6 Ni9 Ni5 -28.68(13) . .
Ni2 Ni6 Ni9 Ni5 -89.66(14) . .
C11 Ni6 Ni9 Ni2 140.1(8) . .
C8 Ni6 Ni9 Ni2 -86.2(9) . .
C10 Ni6 Ni9 Ni2 -149.8(9) . .
C1 Ni6 Ni9 Ni2 27.0(5) . .
Ni10 Ni6 Ni9 Ni2 -27.81(13) 3_565 .
Ni14 Ni6 Ni9 Ni2 81.31(15) 3_565 .
Ni8 Ni6 Ni9 Ni2 60.98(9) . .
C11 Ni6 Ni9 Co21 -161.0(8) . .
C8 Ni6 Ni9 Co21 -27.3(9) . .
C10 Ni6 Ni9 Co21 -90.8(8) . .
C1 Ni6 Ni9 Co21 86.0(5) . .
Ni10 Ni6 Ni9 Co21 31.15(15) 3_565 .
Ni14 Ni6 Ni9 Co21 140.27(16) 3_565 .
Ni8 Ni6 Ni9 Co21 119.94(13) . .
Ni2 Ni6 Ni9 Co21 58.96(11) . .
C11 Ni6 Ni9 Ni8 79.1(8) . .
C8 Ni6 Ni9 Ni8 -147.2(10) . .
C10 Ni6 Ni9 Ni8 149.2(9) . .
C1 Ni6 Ni9 Ni8 -34.0(5) . .
Ni10 Ni6 Ni9 Ni8 -88.79(14) 3_565 .
Ni14 Ni6 Ni9 Ni8 20.33(14) 3_565 .
Ni2 Ni6 Ni9 Ni8 -60.98(9) . .
C2 Ni2 Ni9 C12 -77.8(16) . .
C1 Ni2 Ni9 C12 80.1(14) . .
C3 Ni2 Ni9 C12 -24.4(15) . .
Ni3 Ni2 Ni9 C12 -46.3(14) . .
Ni8 Ni2 Ni9 C12 37.3(14) . .
Ni11 Ni2 Ni9 C12 71.3(14) 3_565 .
Co21 Ni2 Ni9 C12 -157.8(14) . .
Ni7 Ni2 Ni9 C12 -116.3(14) . .
Ni10 Ni2 Ni9 C12 132.9(14) 3_565 .
Ni6 Ni2 Ni9 C12 109.2(14) . .
Ni17 Ni2 Ni9 C12 -86.7(14) . .
C2 Ni2 Ni9 C10 147.9(11) . .
C1 Ni2 Ni9 C10 -54.3(9) . .
C3 Ni2 Ni9 C10 -158.7(9) . .
Ni3 Ni2 Ni9 C10 179.4(7) . .
Ni8 Ni2 Ni9 C10 -97.1(7) . .
Ni11 Ni2 Ni9 C10 -63.1(8) 3_565 .
Co21 Ni2 Ni9 C10 67.8(7) . .
Ni7 Ni2 Ni9 C10 109.4(7) . .
Ni10 Ni2 Ni9 C10 -1.5(7) 3_565 .
Ni6 Ni2 Ni9 C10 -25.1(7) . .
Ni17 Ni2 Ni9 C10 139.0(7) . .
C2 Ni2 Ni9 C27 45.8(11) . .
C1 Ni2 Ni9 C27 -156.4(8) . .
C3 Ni2 Ni9 C27 99.2(9) . .
Ni3 Ni2 Ni9 C27 77.3(7) . .
Ni8 Ni2 Ni9 C27 160.8(7) . .
Ni11 Ni2 Ni9 C27 -165.2(7) 3_565 .
Co21 Ni2 Ni9 C27 -34.3(7) . .
Ni7 Ni2 Ni9 C27 7.3(7) . .
Ni10 Ni2 Ni9 C27 -103.6(7) 3_565 .
Ni6 Ni2 Ni9 C27 -127.2(7) . .
Ni17 Ni2 Ni9 C27 36.9(7) . .
C2 Ni2 Ni9 C3 -53.4(11) . .
C1 Ni2 Ni9 C3 104.4(7) . .
Ni3 Ni2 Ni9 C3 -21.9(6) . .
Ni8 Ni2 Ni9 C3 61.6(6) . .
Ni11 Ni2 Ni9 C3 95.6(6) 3_565 .
Co21 Ni2 Ni9 C3 -133.5(6) . .
Ni7 Ni2 Ni9 C3 -91.9(6) . .
Ni10 Ni2 Ni9 C3 157.2(6) 3_565 .
Ni6 Ni2 Ni9 C3 133.6(6) . .
Ni17 Ni2 Ni9 C3 -62.3(6) . .
C2 Ni2 Ni9 Ni17 8.9(9) . .
C1 Ni2 Ni9 Ni17 166.7(5) . .
C3 Ni2 Ni9 Ni17 62.3(6) . .
Ni3 Ni2 Ni9 Ni17 40.41(11) . .
Ni8 Ni2 Ni9 Ni17 123.95(12) . .
Ni11 Ni2 Ni9 Ni17 157.9(3) 3_565 .
Co21 Ni2 Ni9 Ni17 -71.15(14) . .
Ni7 Ni2 Ni9 Ni17 -29.58(12) . .
Ni10 Ni2 Ni9 Ni17 -140.46(13) 3_565 .
Ni6 Ni2 Ni9 Ni17 -164.09(13) . .
C2 Ni2 Ni9 Ni5 -72.2(9) . .
C1 Ni2 Ni9 Ni5 85.6(5) . .
C3 Ni2 Ni9 Ni5 -18.8(6) . .
Ni3 Ni2 Ni9 Ni5 -40.71(14) . .
Ni8 Ni2 Ni9 Ni5 42.82(12) . .
Ni11 Ni2 Ni9 Ni5 76.8(3) 3_565 .
Co21 Ni2 Ni9 Ni5 -152.27(16) . .
Ni7 Ni2 Ni9 Ni5 -110.71(13) . .
Ni10 Ni2 Ni9 Ni5 138.41(13) 3_565 .
Ni6 Ni2 Ni9 Ni5 114.79(14) . .
Ni17 Ni2 Ni9 Ni5 -81.12(13) . .
C2 Ni2 Ni9 Ni6 173.0(9) . .
C1 Ni2 Ni9 Ni6 -29.2(5) . .
C3 Ni2 Ni9 Ni6 -133.6(6) . .
Ni3 Ni2 Ni9 Ni6 -155.50(13) . .
Ni8 Ni2 Ni9 Ni6 -71.97(11) . .
Ni11 Ni2 Ni9 Ni6 -38.0(3) 3_565 .
Co21 Ni2 Ni9 Ni6 92.94(14) . .
Ni7 Ni2 Ni9 Ni6 134.50(12) . .
Ni10 Ni2 Ni9 Ni6 23.63(11) 3_565 .
Ni17 Ni2 Ni9 Ni6 164.09(13) . .
C2 Ni2 Ni9 Co21 80.1(9) . .
C1 Ni2 Ni9 Co21 -122.1(5) . .
C3 Ni2 Ni9 Co21 133.5(6) . .
Ni3 Ni2 Ni9 Co21 111.56(15) . .
Ni8 Ni2 Ni9 Co21 -164.91(15) . .
Ni11 Ni2 Ni9 Co21 -130.9(3) 3_565 .
Ni7 Ni2 Ni9 Co21 41.56(14) . .
Ni10 Ni2 Ni9 Co21 -69.31(14) 3_565 .
Ni6 Ni2 Ni9 Co21 -92.94(14) . .
Ni17 Ni2 Ni9 Co21 71.15(14) . .
C2 Ni2 Ni9 Ni8 -115.0(9) . .
C1 Ni2 Ni9 Ni8 42.8(5) . .
C3 Ni2 Ni9 Ni8 -61.6(6) . .
Ni3 Ni2 Ni9 Ni8 -83.54(12) . .
Ni11 Ni2 Ni9 Ni8 34.0(3) 3_565 .
Co21 Ni2 Ni9 Ni8 164.91(15) . .
Ni7 Ni2 Ni9 Ni8 -153.53(13) . .
Ni10 Ni2 Ni9 Ni8 95.59(13) 3_565 .
Ni6 Ni2 Ni9 Ni8 71.97(11) . .
Ni17 Ni2 Ni9 Ni8 -123.95(12) . .
C1 Ni8 Ni9 C12 155.7(8) . .
C2 Ni8 Ni9 C12 -57.2(12) 3_565 .
C3 Ni8 Ni9 C12 -96.8(9) . .
Ni3 Ni8 Ni9 C12 174.7(7) 3_565 .
Ni2 Ni8 Ni9 C12 -162.4(7) . .
Ni11 Ni8 Ni9 C12 -73.5(7) . .
Ni14 Ni8 Ni9 C12 102.3(7) 3_565 .
Ni6 Ni8 Ni9 C12 119.7(7) . .
Ni5 Ni8 Ni9 C12 -31.4(7) . .
Ni15 Ni8 Ni9 C12 46.2(7) 3_565 .
Ni4 Ni8 Ni9 C12 -12.6(7) . .
C1 Ni8 Ni9 C10 61.2(9) . .
C2 Ni8 Ni9 C10 -151.8(12) 3_565 .
C3 Ni8 Ni9 C10 168.6(9) . .
Ni3 Ni8 Ni9 C10 80.2(7) 3_565 .
Ni2 Ni8 Ni9 C10 103.0(7) . .
Ni11 Ni8 Ni9 C10 -168.1(7) . .
Ni14 Ni8 Ni9 C10 7.8(7) 3_565 .
Ni6 Ni8 Ni9 C10 25.1(7) . .
Ni5 Ni8 Ni9 C10 -126.0(7) . .
Ni15 Ni8 Ni9 C10 -48.4(7) 3_565 .
Ni4 Ni8 Ni9 C10 -107.2(7) . .
C1 Ni8 Ni9 C27 -81.1(15) . .
C2 Ni8 Ni9 C27 65.9(18) 3_565 .
C3 Ni8 Ni9 C27 26.3(15) . .
Ni3 Ni8 Ni9 C27 -62.2(14) 3_565 .
Ni2 Ni8 Ni9 C27 -39.3(14) . .
Ni11 Ni8 Ni9 C27 49.6(14) . .
Ni14 Ni8 Ni9 C27 -134.5(14) 3_565 .
Ni6 Ni8 Ni9 C27 -117.2(14) . .
Ni5 Ni8 Ni9 C27 91.7(14) . .
Ni15 Ni8 Ni9 C27 169.3(14) 3_565 .
Ni4 Ni8 Ni9 C27 110.5(14) . .
C1 Ni8 Ni9 C3 -107.5(8) . .
C2 Ni8 Ni9 C3 39.6(12) 3_565 .
Ni3 Ni8 Ni9 C3 -88.5(6) 3_565 .
Ni2 Ni8 Ni9 C3 -65.6(6) . .
Ni11 Ni8 Ni9 C3 23.3(6) . .
Ni14 Ni8 Ni9 C3 -160.9(6) 3_565 .
Ni6 Ni8 Ni9 C3 -143.6(6) . .
Ni5 Ni8 Ni9 C3 65.4(6) . .
Ni15 Ni8 Ni9 C3 142.9(6) 3_565 .
Ni4 Ni8 Ni9 C3 84.2(6) . .
C1 Ni8 Ni9 Ni17 -92.3(5) . .
C2 Ni8 Ni9 Ni17 54.8(10) 3_565 .
C3 Ni8 Ni9 Ni17 15.2(6) . .
Ni3 Ni8 Ni9 Ni17 -73.3(3) 3_565 .
Ni2 Ni8 Ni9 Ni17 -50.42(11) . .
Ni11 Ni8 Ni9 Ni17 38.51(14) . .
Ni14 Ni8 Ni9 Ni17 -145.67(12) 3_565 .
Ni6 Ni8 Ni9 Ni17 -128.35(14) . .
Ni5 Ni8 Ni9 Ni17 80.58(12) . .
Ni15 Ni8 Ni9 Ni17 158.15(18) 3_565 .
Ni4 Ni8 Ni9 Ni17 99.41(14) . .
C1 Ni8 Ni9 Ni5 -172.8(5) . .
C2 Ni8 Ni9 Ni5 -25.8(10) 3_565 .
C3 Ni8 Ni9 Ni5 -65.4(6) . .
Ni3 Ni8 Ni9 Ni5 -153.9(3) 3_565 .
Ni2 Ni8 Ni9 Ni5 -131.00(13) . .
Ni11 Ni8 Ni9 Ni5 -42.07(12) . .
Ni14 Ni8 Ni9 Ni5 133.75(14) 3_565 .
Ni6 Ni8 Ni9 Ni5 151.07(14) . .
Ni15 Ni8 Ni9 Ni5 77.6(2) 3_565 .
Ni4 Ni8 Ni9 Ni5 18.84(13) . .
C1 Ni8 Ni9 Ni6 36.1(5) . .
C2 Ni8 Ni9 Ni6 -176.8(10) 3_565 .
C3 Ni8 Ni9 Ni6 143.6(6) . .
Ni3 Ni8 Ni9 Ni6 55.1(2) 3_565 .
Ni2 Ni8 Ni9 Ni6 77.93(11) . .
Ni11 Ni8 Ni9 Ni6 166.86(13) . .
Ni14 Ni8 Ni9 Ni6 -17.32(12) 3_565 .
Ni5 Ni8 Ni9 Ni6 -151.07(14) . .
Ni15 Ni8 Ni9 Ni6 -73.5(2) 3_565 .
Ni4 Ni8 Ni9 Ni6 -132.23(14) . .
C1 Ni8 Ni9 Ni2 -41.8(5) . .
C2 Ni8 Ni9 Ni2 105.2(10) 3_565 .
C3 Ni8 Ni9 Ni2 65.6(6) . .
Ni3 Ni8 Ni9 Ni2 -22.9(2) 3_565 .
Ni11 Ni8 Ni9 Ni2 88.93(12) . .
Ni14 Ni8 Ni9 Ni2 -95.25(13) 3_565 .
Ni6 Ni8 Ni9 Ni2 -77.93(11) . .
Ni5 Ni8 Ni9 Ni2 131.00(13) . .
Ni15 Ni8 Ni9 Ni2 -151.4(2) 3_565 .
Ni4 Ni8 Ni9 Ni2 149.84(14) . .
C1 Ni8 Ni9 Co21 -28.4(5) . .
C2 Ni8 Ni9 Co21 118.7(10) 3_565 .
C3 Ni8 Ni9 Co21 79.1(6) . .
Ni3 Ni8 Ni9 Co21 -9.4(3) 3_565 .
Ni2 Ni8 Ni9 Co21 13.45(13) . .
Ni11 Ni8 Ni9 Co21 102.38(15) . .
Ni14 Ni8 Ni9 Co21 -81.79(16) 3_565 .
Ni6 Ni8 Ni9 Co21 -64.48(14) . .
Ni5 Ni8 Ni9 Co21 144.45(16) . .
Ni15 Ni8 Ni9 Co21 -137.97(19) 3_565 .
Ni4 Ni8 Ni9 Co21 163.29(14) . .
C23 Ni1 Ni10 C8 0.9(11) . 3_565
C22 Ni1 Ni10 C8 -125.5(15) . 3_565
C21 Ni1 Ni10 C8 -83.2(11) . 3_565
C1 Ni1 Ni10 C8 92.9(10) 3_565 3_565
Ni13 Ni1 Ni10 C8 177.4(8) . 3_565
Ni14 Ni1 Ni10 C8 47.5(8) . 3_565
Ni18 Ni1 Ni10 C8 -142.4(8) . 3_565
Ni3 Ni1 Ni10 C8 110.7(8) . 3_565
Ni11 Ni1 Ni10 C8 152.8(8) . 3_565
Co23 Ni1 Ni10 C8 102.3(14) . 3_565
C23 Ni1 Ni10 C20 123.2(15) . .
C22 Ni1 Ni10 C20 -3.2(18) . .
C21 Ni1 Ni10 C20 39.1(15) . .
C1 Ni1 Ni10 C20 -144.8(13) 3_565 .
Ni13 Ni1 Ni10 C20 -60.3(12) . .
Ni14 Ni1 Ni10 C20 169.8(12) . .
Ni18 Ni1 Ni10 C20 -20.1(12) . .
Ni3 Ni1 Ni10 C20 -127.1(12) . .
Ni11 Ni1 Ni10 C20 -84.9(12) . .
Co23 Ni1 Ni10 C20 -135.4(16) . .
C23 Ni1 Ni10 C1 -92.1(10) . 3_565
C22 Ni1 Ni10 C1 141.5(14) . 3_565
C21 Ni1 Ni10 C1 -176.1(10) . 3_565
Ni13 Ni1 Ni10 C1 84.4(6) . 3_565
Ni14 Ni1 Ni10 C1 -45.4(6) . 3_565
Ni18 Ni1 Ni10 C1 124.7(6) . 3_565
Ni3 Ni1 Ni10 C1 17.7(6) . 3_565
Ni11 Ni1 Ni10 C1 59.8(6) . 3_565
Co23 Ni1 Ni10 C1 9.4(13) . 3_565
C23 Ni1 Ni10 C21 84.1(12) . .
C22 Ni1 Ni10 C21 -42.3(15) . .
C1 Ni1 Ni10 C21 176.1(10) 3_565 .
Ni13 Ni1 Ni10 C21 -99.4(9) . .
Ni14 Ni1 Ni10 C21 130.7(9) . .
Ni18 Ni1 Ni10 C21 -59.2(8) . .
Ni3 Ni1 Ni10 C21 -166.2(9) . .
Ni11 Ni1 Ni10 C21 -124.0(8) . .
Co23 Ni1 Ni10 C21 -174.5(14) . .
C23 Ni1 Ni10 Ni12 -177.8(8) . 3_565
C22 Ni1 Ni10 Ni12 55.8(13) . 3_565
C21 Ni1 Ni10 Ni12 98.1(9) . 3_565
C1 Ni1 Ni10 Ni12 -85.8(6) 3_565 3_565
Ni13 Ni1 Ni10 Ni12 -1.3(2) . 3_565
Ni14 Ni1 Ni10 Ni12 -131.19(14) . 3_565
Ni18 Ni1 Ni10 Ni12 38.91(14) . 3_565
Ni3 Ni1 Ni10 Ni12 -68.06(16) . 3_565
Ni11 Ni1 Ni10 Ni12 -25.94(13) . 3_565
Co23 Ni1 Ni10 Ni12 -76.4(12) . 3_565
C23 Ni1 Ni10 Ni6 -46.1(8) . 3_565
C22 Ni1 Ni10 Ni6 -172.6(13) . 3_565
C21 Ni1 Ni10 Ni6 -130.2(9) . 3_565
C1 Ni1 Ni10 Ni6 45.9(6) 3_565 3_565
Ni13 Ni1 Ni10 Ni6 130.35(14) . 3_565
Ni14 Ni1 Ni10 Ni6 0.50(12) . 3_565
Ni18 Ni1 Ni10 Ni6 170.60(13) . 3_565
Ni3 Ni1 Ni10 Ni6 63.63(12) . 3_565
Ni11 Ni1 Ni10 Ni6 105.76(11) . 3_565
Co23 Ni1 Ni10 Ni6 55.3(11) . 3_565
C23 Ni1 Ni10 Ni18 143.3(8) . .
C22 Ni1 Ni10 Ni18 16.8(13) . .
C21 Ni1 Ni10 Ni18 59.2(8) . .
C1 Ni1 Ni10 Ni18 -124.7(6) 3_565 .
Ni13 Ni1 Ni10 Ni18 -40.25(14) . .
Ni14 Ni1 Ni10 Ni18 -170.10(14) . .
Ni3 Ni1 Ni10 Ni18 -106.97(13) . .
Ni11 Ni1 Ni10 Ni18 -64.84(10) . .
Co23 Ni1 Ni10 Ni18 -115.3(11) . .
C23 Ni1 Ni10 Ni2 -109.7(8) . 3_565
C22 Ni1 Ni10 Ni2 123.9(13) . 3_565
C21 Ni1 Ni10 Ni2 166.2(9) . 3_565
C1 Ni1 Ni10 Ni2 -17.6(6) 3_565 3_565
Ni13 Ni1 Ni10 Ni2 66.79(16) . 3_565
Ni14 Ni1 Ni10 Ni2 -63.06(12) . 3_565
Ni18 Ni1 Ni10 Ni2 107.04(13) . 3_565
Ni3 Ni1 Ni10 Ni2 0.07(13) . 3_565
Ni11 Ni1 Ni10 Ni2 42.20(10) . 3_565
Co23 Ni1 Ni10 Ni2 -8.3(12) . 3_565
C23 Ni1 Ni10 Ni11 -151.9(8) . .
C22 Ni1 Ni10 Ni11 81.7(13) . .
C21 Ni1 Ni10 Ni11 124.0(8) . .
C1 Ni1 Ni10 Ni11 -59.8(6) 3_565 .
Ni13 Ni1 Ni10 Ni11 24.59(13) . .
Ni14 Ni1 Ni10 Ni11 -105.25(11) . .
Ni18 Ni1 Ni10 Ni11 64.84(10) . .
Ni3 Ni1 Ni10 Ni11 -42.12(10) . .
Co23 Ni1 Ni10 Ni11 -50.5(11) . .
C1 Ni8 Ni11 C2 -85.3(8) . 3_565
C3 Ni8 Ni11 C2 -167.8(8) . 3_565
Ni3 Ni8 Ni11 C2 -40.8(6) 3_565 3_565
Ni2 Ni8 Ni11 C2 -128.3(6) . 3_565
Ni14 Ni8 Ni11 C2 -1.5(6) 3_565 3_565
Ni6 Ni8 Ni11 C2 -167.2(6) . 3_565
Ni5 Ni8 Ni11 C2 131.7(6) . 3_565
Ni15 Ni8 Ni11 C2 21.7(6) 3_565 3_565
Ni4 Ni8 Ni11 C2 60.8(6) . 3_565
Ni9 Ni8 Ni11 C2 170.3(6) . 3_565
C1 Ni8 Ni11 C3 82.5(8) . .
C2 Ni8 Ni11 C3 167.8(8) 3_565 .
Ni3 Ni8 Ni11 C3 127.0(6) 3_565 .
Ni2 Ni8 Ni11 C3 39.5(6) . .
Ni14 Ni8 Ni11 C3 166.3(7) 3_565 .
Ni6 Ni8 Ni11 C3 0.6(6) . .
Ni5 Ni8 Ni11 C3 -60.5(6) . .
Ni15 Ni8 Ni11 C3 -170.5(6) 3_565 .
Ni4 Ni8 Ni11 C3 -131.4(6) . .
Ni9 Ni8 Ni11 C3 -21.9(6) . .
C1 Ni8 Ni11 C4 179.0(8) . .
C2 Ni8 Ni11 C4 -95.6(8) 3_565 .
C3 Ni8 Ni11 C4 96.6(8) . .
Ni3 Ni8 Ni11 C4 -136.4(6) 3_565 .
Ni2 Ni8 Ni11 C4 136.1(6) . .
Ni14 Ni8 Ni11 C4 -97.1(6) 3_565 .
Ni6 Ni8 Ni11 C4 97.1(6) . .
Ni5 Ni8 Ni11 C4 36.1(6) . .
Ni15 Ni8 Ni11 C4 -73.9(6) 3_565 .
Ni4 Ni8 Ni11 C4 -34.8(6) . .
Ni9 Ni8 Ni11 C4 74.6(6) . .
C1 Ni8 Ni11 C1 -1.2(11) . 3_565
C2 Ni8 Ni11 C1 84.2(7) 3_565 3_565
C3 Ni8 Ni11 C1 -83.6(8) . 3_565
Ni3 Ni8 Ni11 C1 43.4(5) 3_565 3_565
Ni2 Ni8 Ni11 C1 -44.1(5) . 3_565
Ni14 Ni8 Ni11 C1 82.7(5) 3_565 3_565
Ni6 Ni8 Ni11 C1 -83.0(5) . 3_565
Ni5 Ni8 Ni11 C1 -144.1(5) . 3_565
Ni15 Ni8 Ni11 C1 105.9(5) 3_565 3_565
Ni4 Ni8 Ni11 C1 145.0(5) . 3_565
Ni9 Ni8 Ni11 C1 -105.5(5) . 3_565
C1 Ni8 Ni11 Ni2 -43.3(6) . 3_565
C2 Ni8 Ni11 Ni2 42.0(6) 3_565 3_565
C3 Ni8 Ni11 Ni2 -125.8(6) . 3_565
Ni3 Ni8 Ni11 Ni2 1.29(11) 3_565 3_565
Ni2 Ni8 Ni11 Ni2 -86.26(12) . 3_565
Ni14 Ni8 Ni11 Ni2 40.6(3) 3_565 3_565
Ni6 Ni8 Ni11 Ni2 -125.2(3) . 3_565
Ni5 Ni8 Ni11 Ni2 173.74(12) . 3_565
Ni15 Ni8 Ni11 Ni2 63.73(11) 3_565 3_565
Ni4 Ni8 Ni11 Ni2 102.86(12) . 3_565
Ni9 Ni8 Ni11 Ni2 -147.69(11) . 3_565
C1 Ni8 Ni11 Ni3 41.5(6) . .
C2 Ni8 Ni11 Ni3 126.8(6) 3_565 .
C3 Ni8 Ni11 Ni3 -41.0(6) . .
Ni3 Ni8 Ni11 Ni3 86.04(12) 3_565 .
Ni2 Ni8 Ni11 Ni3 -1.50(11) . .
Ni14 Ni8 Ni11 Ni3 125.3(3) 3_565 .
Ni6 Ni8 Ni11 Ni3 -40.4(3) . .
Ni5 Ni8 Ni11 Ni3 -101.50(12) . .
Ni15 Ni8 Ni11 Ni3 148.49(11) 3_565 .
Ni4 Ni8 Ni11 Ni3 -172.39(13) . .
Ni9 Ni8 Ni11 Ni3 -62.94(12) . .
C1 Ni8 Ni11 Ni18 178.1(6) . .
C2 Ni8 Ni11 Ni18 -96.6(6) 3_565 .
C3 Ni8 Ni11 Ni18 95.6(7) . .
Ni3 Ni8 Ni11 Ni18 -137.3(3) 3_565 .
Ni2 Ni8 Ni11 Ni18 135.1(3) . .
Ni14 Ni8 Ni11 Ni18 -98.1(4) 3_565 .
Ni6 Ni8 Ni11 Ni18 96.2(4) . .
Ni5 Ni8 Ni11 Ni18 35.1(3) . .
Ni15 Ni8 Ni11 Ni18 -74.9(3) 3_565 .
Ni4 Ni8 Ni11 Ni18 -35.8(3) . .
Ni9 Ni8 Ni11 Ni18 73.7(3) . .
C1 Ni8 Ni11 Ni4 -146.2(6) . .
C2 Ni8 Ni11 Ni4 -60.8(6) 3_565 .
C3 Ni8 Ni11 Ni4 131.4(6) . .
Ni3 Ni8 Ni11 Ni4 -101.57(12) 3_565 .
Ni2 Ni8 Ni11 Ni4 170.89(13) . .
Ni14 Ni8 Ni11 Ni4 -62.3(3) 3_565 .
Ni6 Ni8 Ni11 Ni4 132.0(3) . .
Ni5 Ni8 Ni11 Ni4 70.89(11) . .
Ni15 Ni8 Ni11 Ni4 -39.12(11) 3_565 .
Ni9 Ni8 Ni11 Ni4 109.45(12) . .
C1 Ni8 Ni11 Ni5 143.0(6) . .
C2 Ni8 Ni11 Ni5 -131.7(6) 3_565 .
C3 Ni8 Ni11 Ni5 60.5(6) . .
Ni3 Ni8 Ni11 Ni5 -172.46(13) 3_565 .
Ni2 Ni8 Ni11 Ni5 100.00(12) . .
Ni14 Ni8 Ni11 Ni5 -133.2(3) 3_565 .
Ni6 Ni8 Ni11 Ni5 61.1(3) . .
Ni15 Ni8 Ni11 Ni5 -110.01(12) 3_565 .
Ni4 Ni8 Ni11 Ni5 -70.89(11) . .
Ni9 Ni8 Ni11 Ni5 38.56(10) . .
C1 Ni8 Ni11 Ni13 103.3(6) . .
C2 Ni8 Ni11 Ni13 -171.3(6) 3_565 .
C3 Ni8 Ni11 Ni13 20.9(6) . .
Ni3 Ni8 Ni11 Ni13 147.93(12) 3_565 .
Ni2 Ni8 Ni11 Ni13 60.38(13) . .
Ni14 Ni8 Ni11 Ni13 -172.8(2) 3_565 .
Ni6 Ni8 Ni11 Ni13 21.4(3) . .
Ni5 Ni8 Ni11 Ni13 -39.62(11) . .
Ni15 Ni8 Ni11 Ni13 -149.63(12) 3_565 .
Ni4 Ni8 Ni11 Ni13 -110.50(13) . .
Ni9 Ni8 Ni11 Ni13 -1.05(14) . .
C1 Ni8 Ni11 Ni12 -106.0(6) . 3_565
C2 Ni8 Ni11 Ni12 -20.6(6) 3_565 3_565
C3 Ni8 Ni11 Ni12 171.6(6) . 3_565
Ni3 Ni8 Ni11 Ni12 -61.37(14) 3_565 3_565
Ni2 Ni8 Ni11 Ni12 -148.91(12) . 3_565
Ni14 Ni8 Ni11 Ni12 -22.1(3) 3_565 3_565
Ni6 Ni8 Ni11 Ni12 172.2(2) . 3_565
Ni5 Ni8 Ni11 Ni12 111.09(14) . 3_565
Ni15 Ni8 Ni11 Ni12 1.08(14) 3_565 3_565
Ni4 Ni8 Ni11 Ni12 40.20(12) . 3_565
Ni9 Ni8 Ni11 Ni12 149.65(12) . 3_565
C3 Ni3 Ni11 C2 86.9(8) . 3_565
C1 Ni3 Ni11 C2 -83.0(8) 3_565 3_565
C2 Ni3 Ni11 C2 3.8(11) . 3_565
Ni8 Ni3 Ni11 C2 -42.3(5) 3_565 3_565
Ni2 Ni3 Ni11 C2 45.8(5) . 3_565
Co23 Ni3 Ni11 C2 174.0(6) . 3_565
Ni17 Ni3 Ni11 C2 113.5(5) . 3_565
Co22 Ni3 Ni11 C2 166.5(6) . 3_565
Ni15 Ni3 Ni11 C2 -70.7(6) . 3_565
Ni1 Ni3 Ni11 C2 -142.8(5) . 3_565
Ni14 Ni3 Ni11 C2 -104.2(5) . 3_565
C1 Ni3 Ni11 C3 -169.8(8) 3_565 .
C2 Ni3 Ni11 C3 -83.0(8) . .
Ni8 Ni3 Ni11 C3 -129.1(6) 3_565 .
Ni2 Ni3 Ni11 C3 -41.1(6) . .
Co23 Ni3 Ni11 C3 87.2(7) . .
Ni17 Ni3 Ni11 C3 26.6(6) . .
Co22 Ni3 Ni11 C3 79.7(7) . .
Ni15 Ni3 Ni11 C3 -157.5(7) . .
Ni1 Ni3 Ni11 C3 130.3(6) . .
Ni14 Ni3 Ni11 C3 169.0(6) . .
C3 Ni3 Ni11 C4 -55.0(11) . .
C1 Ni3 Ni11 C4 135.2(10) 3_565 .
C2 Ni3 Ni11 C4 -138.1(10) . .
Ni8 Ni3 Ni11 C4 175.8(9) 3_565 .
Ni2 Ni3 Ni11 C4 -96.1(9) . .
Co23 Ni3 Ni11 C4 32.2(10) . .
Ni17 Ni3 Ni11 C4 -28.4(9) . .
Co22 Ni3 Ni11 C4 24.6(10) . .
Ni15 Ni3 Ni11 C4 147.4(9) . .
Ni1 Ni3 Ni11 C4 75.3(9) . .
Ni14 Ni3 Ni11 C4 114.0(9) . .
C3 Ni3 Ni11 C1 169.8(8) . 3_565
C2 Ni3 Ni11 C1 86.8(8) . 3_565
Ni8 Ni3 Ni11 C1 40.7(5) 3_565 3_565
Ni2 Ni3 Ni11 C1 128.8(6) . 3_565
Co23 Ni3 Ni11 C1 -103.0(7) . 3_565
Ni17 Ni3 Ni11 C1 -163.5(6) . 3_565
Co22 Ni3 Ni11 C1 -110.5(7) . 3_565
Ni15 Ni3 Ni11 C1 12.3(6) . 3_565
Ni1 Ni3 Ni11 C1 -59.9(5) . 3_565
Ni14 Ni3 Ni11 C1 -21.2(5) . 3_565
C3 Ni3 Ni11 Ni2 128.1(6) . 3_565
C1 Ni3 Ni11 Ni2 -41.7(5) 3_565 3_565
C2 Ni3 Ni11 Ni2 45.0(6) . 3_565
Ni8 Ni3 Ni11 Ni2 -1.06(11) 3_565 3_565
Ni2 Ni3 Ni11 Ni2 87.01(12) . 3_565
Co23 Ni3 Ni11 Ni2 -144.7(4) . 3_565
Ni17 Ni3 Ni11 Ni2 154.72(12) . 3_565
Co22 Ni3 Ni11 Ni2 -152.3(4) . 3_565
Ni15 Ni3 Ni11 Ni2 -29.5(3) . 3_565
Ni1 Ni3 Ni11 Ni2 -101.60(11) . 3_565
Ni14 Ni3 Ni11 Ni2 -62.96(12) . 3_565
C3 Ni3 Ni11 Ni8 42.6(6) . .
C1 Ni3 Ni11 Ni8 -127.3(6) 3_565 .
C2 Ni3 Ni11 Ni8 -40.5(6) . .
Ni8 Ni3 Ni11 Ni8 -86.57(12) 3_565 .
Ni2 Ni3 Ni11 Ni8 1.50(12) . .
Co23 Ni3 Ni11 Ni8 129.8(4) . .
Ni17 Ni3 Ni11 Ni8 69.22(12) . .
Co22 Ni3 Ni11 Ni8 122.2(4) . .
Ni15 Ni3 Ni11 Ni8 -115.0(3) . .
Ni1 Ni3 Ni11 Ni8 172.89(12) . .
Ni14 Ni3 Ni11 Ni8 -148.46(12) . .
C3 Ni3 Ni11 Ni18 -116.3(6) . .
C1 Ni3 Ni11 Ni18 73.8(6) 3_565 .
C2 Ni3 Ni11 Ni18 160.6(6) . .
Ni8 Ni3 Ni11 Ni18 114.53(14) 3_565 .
Ni2 Ni3 Ni11 Ni18 -157.40(14) . .
Co23 Ni3 Ni11 Ni18 -29.2(4) . .
Ni17 Ni3 Ni11 Ni18 -89.68(15) . .
Co22 Ni3 Ni11 Ni18 -36.7(5) . .
Ni15 Ni3 Ni11 Ni18 86.1(3) . .
Ni1 Ni3 Ni11 Ni18 13.99(13) . .
Ni14 Ni3 Ni11 Ni18 52.63(17) . .
C3 Ni3 Ni11 Ni4 29.2(6) . .
C1 Ni3 Ni11 Ni4 -140.6(6) 3_565 .
C2 Ni3 Ni11 Ni4 -53.8(7) . .
Ni8 Ni3 Ni11 Ni4 -99.9(3) 3_565 .
Ni2 Ni3 Ni11 Ni4 -11.9(3) . .
Co23 Ni3 Ni11 Ni4 116.4(4) . .
Ni17 Ni3 Ni11 Ni4 55.9(3) . .
Co22 Ni3 Ni11 Ni4 108.9(5) . .
Ni15 Ni3 Ni11 Ni4 -128.3(3) . .
Ni1 Ni3 Ni11 Ni4 159.5(3) . .
Ni14 Ni3 Ni11 Ni4 -161.8(2) . .
C3 Ni3 Ni11 Ni5 -20.1(6) . .
C1 Ni3 Ni11 Ni5 170.1(6) 3_565 .
C2 Ni3 Ni11 Ni5 -103.1(6) . .
Ni8 Ni3 Ni11 Ni5 -149.22(12) 3_565 .
Ni2 Ni3 Ni11 Ni5 -61.15(13) . .
Co23 Ni3 Ni11 Ni5 67.1(4) . .
Ni17 Ni3 Ni11 Ni5 6.57(14) . .
Co22 Ni3 Ni11 Ni5 59.6(4) . .
Ni15 Ni3 Ni11 Ni5 -177.6(3) . .
Ni1 Ni3 Ni11 Ni5 110.24(12) . .
Ni14 Ni3 Ni11 Ni5 148.88(12) . .
C3 Ni3 Ni11 Ni13 -69.6(6) . .
C1 Ni3 Ni11 Ni13 120.5(6) 3_565 .
C2 Ni3 Ni11 Ni13 -152.7(6) . .
Ni8 Ni3 Ni11 Ni13 161.23(13) 3_565 .
Ni2 Ni3 Ni11 Ni13 -110.70(12) . .
Co23 Ni3 Ni11 Ni13 17.5(4) . .
Ni17 Ni3 Ni11 Ni13 -42.99(11) . .
Co22 Ni3 Ni11 Ni13 10.0(4) . .
Ni15 Ni3 Ni11 Ni13 132.8(3) . .
Ni1 Ni3 Ni11 Ni13 60.69(10) . .
Ni14 Ni3 Ni11 Ni13 99.33(12) . .
C3 Ni3 Ni11 Ni12 158.9(6) . 3_565
C1 Ni3 Ni11 Ni12 -11.0(6) 3_565 3_565
C2 Ni3 Ni11 Ni12 75.8(6) . 3_565
Ni8 Ni3 Ni11 Ni12 29.7(3) 3_565 3_565
Ni2 Ni3 Ni11 Ni12 117.8(2) . 3_565
Co23 Ni3 Ni11 Ni12 -114.0(4) . 3_565
Ni17 Ni3 Ni11 Ni12 -174.5(2) . 3_565
Co22 Ni3 Ni11 Ni12 -121.5(5) . 3_565
Ni15 Ni3 Ni11 Ni12 1.3(5) . 3_565
Ni1 Ni3 Ni11 Ni12 -70.8(2) . 3_565
Ni14 Ni3 Ni11 Ni12 -32.2(3) . 3_565
C13 Ni4 Ni11 C2 -21.5(18) . 3_565
C4 Ni4 Ni11 C2 168.5(9) . 3_565
Ni15 Ni4 Ni11 C2 -16.6(6) 3_565 3_565
Co20 Ni4 Ni11 C2 -171.5(6) . 3_565
Ni12 Ni4 Ni11 C2 73.7(6) 3_565 3_565
Ni8 Ni4 Ni11 C2 -60.8(6) . 3_565
Ni5 Ni4 Ni11 C2 -133.0(6) . 3_565
Co19 Ni4 Ni11 C2 133.6(6) . 3_565
C13 Ni4 Ni11 C3 76.5(18) . .
C4 Ni4 Ni11 C3 -93.5(9) . .
C2 Ni4 Ni11 C3 98.0(7) 3_565 .
Ni15 Ni4 Ni11 C3 81.4(5) 3_565 .
Co20 Ni4 Ni11 C3 -73.5(5) . .
Ni12 Ni4 Ni11 C3 171.7(5) 3_565 .
Ni8 Ni4 Ni11 C3 37.2(5) . .
Ni5 Ni4 Ni11 C3 -35.0(5) . .
Co19 Ni4 Ni11 C3 -128.4(5) . .
C13 Ni4 Ni11 C4 169.9(19) . .
C2 Ni4 Ni11 C4 -168.5(9) 3_565 .
Ni15 Ni4 Ni11 C4 174.9(8) 3_565 .
Co20 Ni4 Ni11 C4 19.9(7) . .
Ni12 Ni4 Ni11 C4 -94.9(7) 3_565 .
Ni8 Ni4 Ni11 C4 130.7(7) . .
Ni5 Ni4 Ni11 C4 58.5(7) . .
Co19 Ni4 Ni11 C4 -35.0(7) . .
C13 Ni4 Ni11 C1 -57(2) . 3_565
C4 Ni4 Ni11 C1 133.5(11) . 3_565
C2 Ni4 Ni11 C1 -35.0(10) 3_565 3_565
Ni15 Ni4 Ni11 C1 -51.6(9) 3_565 3_565
Co20 Ni4 Ni11 C1 153.5(8) . 3_565
Ni12 Ni4 Ni11 C1 38.7(8) 3_565 3_565
Ni8 Ni4 Ni11 C1 -95.8(9) . 3_565
Ni5 Ni4 Ni11 C1 -168.0(9) . 3_565
Co19 Ni4 Ni11 C1 98.6(8) . 3_565
C13 Ni4 Ni11 Ni2 -40.6(18) . 3_565
C4 Ni4 Ni11 Ni2 149.4(7) . 3_565
C2 Ni4 Ni11 Ni2 -19.1(6) 3_565 3_565
Ni15 Ni4 Ni11 Ni2 -35.72(14) 3_565 3_565
Co20 Ni4 Ni11 Ni2 169.35(12) . 3_565
Ni12 Ni4 Ni11 Ni2 54.55(11) 3_565 3_565
Ni8 Ni4 Ni11 Ni2 -79.90(11) . 3_565
Ni5 Ni4 Ni11 Ni2 -152.12(12) . 3_565
Co19 Ni4 Ni11 Ni2 114.46(12) . 3_565
C13 Ni4 Ni11 Ni8 39.3(18) . .
C4 Ni4 Ni11 Ni8 -130.7(7) . .
C2 Ni4 Ni11 Ni8 60.8(6) 3_565 .
Ni15 Ni4 Ni11 Ni8 44.18(12) 3_565 .
Co20 Ni4 Ni11 Ni8 -110.75(14) . .
Ni12 Ni4 Ni11 Ni8 134.46(13) 3_565 .
Ni5 Ni4 Ni11 Ni8 -72.22(10) . .
Co19 Ni4 Ni11 Ni8 -165.64(14) . .
C13 Ni4 Ni11 Ni3 54.0(18) . .
C4 Ni4 Ni11 Ni3 -115.9(8) . .
C2 Ni4 Ni11 Ni3 75.6(6) 3_565 .
Ni15 Ni4 Ni11 Ni3 59.0(3) 3_565 .
Co20 Ni4 Ni11 Ni3 -96.0(3) . .
Ni12 Ni4 Ni11 Ni3 149.2(3) 3_565 .
Ni8 Ni4 Ni11 Ni3 14.8(3) . .
Ni5 Ni4 Ni11 Ni3 -57.4(3) . .
Co19 Ni4 Ni11 Ni3 -150.9(3) . .
C13 Ni4 Ni11 Ni18 -156.9(18) . .
C4 Ni4 Ni11 Ni18 33.2(7) . .
C2 Ni4 Ni11 Ni18 -135.4(6) 3_565 .
Ni15 Ni4 Ni11 Ni18 -151.98(13) 3_565 .
Co20 Ni4 Ni11 Ni18 53.09(14) . .
Ni12 Ni4 Ni11 Ni18 -61.71(12) 3_565 .
Ni8 Ni4 Ni11 Ni18 163.84(14) . .
Ni5 Ni4 Ni11 Ni18 91.62(12) . .
Co19 Ni4 Ni11 Ni18 -1.80(13) . .
C13 Ni4 Ni11 Ni5 111.5(18) . .
C4 Ni4 Ni11 Ni5 -58.5(7) . .
C2 Ni4 Ni11 Ni5 133.0(6) 3_565 .
Ni15 Ni4 Ni11 Ni5 116.40(13) 3_565 .
Co20 Ni4 Ni11 Ni5 -38.53(11) . .
Ni12 Ni4 Ni11 Ni5 -153.33(13) 3_565 .
Ni8 Ni4 Ni11 Ni5 72.22(10) . .
Co19 Ni4 Ni11 Ni5 -93.42(12) . .
C13 Ni4 Ni11 Ni13 137.7(18) . .
C4 Ni4 Ni11 Ni13 -32.2(7) . .
C2 Ni4 Ni11 Ni13 159.3(6) 3_565 .
Ni15 Ni4 Ni11 Ni13 142.67(13) 3_565 .
Co20 Ni4 Ni11 Ni13 -12.26(16) . .
Ni12 Ni4 Ni11 Ni13 -127.05(14) 3_565 .
Ni8 Ni4 Ni11 Ni13 98.49(14) . .
Ni5 Ni4 Ni11 Ni13 26.27(12) . .
Co19 Ni4 Ni11 Ni13 -67.15(14) . .
C13 Ni4 Ni11 Ni12 -95.2(18) . 3_565
C4 Ni4 Ni11 Ni12 94.9(7) . 3_565
C2 Ni4 Ni11 Ni12 -73.7(6) 3_565 3_565
Ni15 Ni4 Ni11 Ni12 -90.27(13) 3_565 3_565
Co20 Ni4 Ni11 Ni12 114.80(14) . 3_565
Ni8 Ni4 Ni11 Ni12 -134.46(13) . 3_565
Ni5 Ni4 Ni11 Ni12 153.33(13) . 3_565
Co19 Ni4 Ni11 Ni12 59.90(11) . 3_565
C12 Ni5 Ni11 C2 -79.2(16) . 3_565
C4 Ni5 Ni11 C2 92.8(9) . 3_565
C3 Ni5 Ni11 C2 -98.1(7) . 3_565
Ni9 Ni5 Ni11 C2 -81.8(5) . 3_565
Co20 Ni5 Ni11 C2 75.0(5) . 3_565
Ni13 Ni5 Ni11 C2 -171.7(5) . 3_565
Ni8 Ni5 Ni11 C2 -37.1(5) . 3_565
Ni4 Ni5 Ni11 C2 36.2(5) . 3_565
Ni16 Ni5 Ni11 C2 130.1(5) . 3_565
C12 Ni5 Ni11 C3 18.9(16) . .
C4 Ni5 Ni11 C3 -169.1(9) . .
Ni9 Ni5 Ni11 C3 16.3(6) . .
Co20 Ni5 Ni11 C3 173.1(6) . .
Ni13 Ni5 Ni11 C3 -73.6(6) . .
Ni8 Ni5 Ni11 C3 61.0(6) . .
Ni4 Ni5 Ni11 C3 134.3(6) . .
Ni16 Ni5 Ni11 C3 -131.8(6) . .
C12 Ni5 Ni11 C4 -172.0(17) . .
C3 Ni5 Ni11 C4 169.1(9) . .
Ni9 Ni5 Ni11 C4 -174.6(8) . .
Co20 Ni5 Ni11 C4 -17.8(8) . .
Ni13 Ni5 Ni11 C4 95.5(8) . .
Ni8 Ni5 Ni11 C4 -129.9(8) . .
Ni4 Ni5 Ni11 C4 -56.6(8) . .
Ni16 Ni5 Ni11 C4 37.2(8) . .
C12 Ni5 Ni11 C1 52.9(18) . 3_565
C4 Ni5 Ni11 C1 -135.1(11) . 3_565
C3 Ni5 Ni11 C1 33.9(10) . 3_565
Ni9 Ni5 Ni11 C1 50.3(8) . 3_565
Co20 Ni5 Ni11 C1 -152.9(8) . 3_565
Ni13 Ni5 Ni11 C1 -39.7(8) . 3_565
Ni8 Ni5 Ni11 C1 94.9(8) . 3_565
Ni4 Ni5 Ni11 C1 168.3(8) . 3_565
Ni16 Ni5 Ni11 C1 -97.9(8) . 3_565
C12 Ni5 Ni11 Ni2 -54.0(16) . 3_565
C4 Ni5 Ni11 Ni2 118.0(8) . 3_565
C3 Ni5 Ni11 Ni2 -72.9(6) . 3_565
Ni9 Ni5 Ni11 Ni2 -56.6(3) . 3_565
Co20 Ni5 Ni11 Ni2 100.2(2) . 3_565
Ni13 Ni5 Ni11 Ni2 -146.5(3) . 3_565
Ni8 Ni5 Ni11 Ni2 -11.9(2) . 3_565
Ni4 Ni5 Ni11 Ni2 61.4(2) . 3_565
Ni16 Ni5 Ni11 Ni2 155.2(2) . 3_565
C12 Ni5 Ni11 Ni8 -42.1(15) . .
C4 Ni5 Ni11 Ni8 129.9(8) . .
C3 Ni5 Ni11 Ni8 -61.0(6) . .
Ni9 Ni5 Ni11 Ni8 -44.68(12) . .
Co20 Ni5 Ni11 Ni8 112.14(14) . .
Ni13 Ni5 Ni11 Ni8 -134.60(12) . .
Ni4 Ni5 Ni11 Ni8 73.31(11) . .
Ni16 Ni5 Ni11 Ni8 167.16(13) . .
C12 Ni5 Ni11 Ni3 38.5(15) . .
C4 Ni5 Ni11 Ni3 -149.5(8) . .
C3 Ni5 Ni11 Ni3 19.5(6) . .
Ni9 Ni5 Ni11 Ni3 35.87(15) . .
Co20 Ni5 Ni11 Ni3 -167.32(13) . .
Ni13 Ni5 Ni11 Ni3 -54.05(11) . .
Ni8 Ni5 Ni11 Ni3 80.55(11) . .
Ni4 Ni5 Ni11 Ni3 153.86(13) . .
Ni16 Ni5 Ni11 Ni3 -112.30(12) . .
C12 Ni5 Ni11 Ni18 153.8(15) . .
C4 Ni5 Ni11 Ni18 -34.2(8) . .
C3 Ni5 Ni11 Ni18 134.9(6) . .
Ni9 Ni5 Ni11 Ni18 151.23(13) . .
Co20 Ni5 Ni11 Ni18 -51.96(15) . .
Ni13 Ni5 Ni11 Ni18 61.31(12) . .
Ni8 Ni5 Ni11 Ni18 -164.09(14) . .
Ni4 Ni5 Ni11 Ni18 -90.78(12) . .
Ni16 Ni5 Ni11 Ni18 3.06(13) . .
C12 Ni5 Ni11 Ni4 -115.4(15) . .
C4 Ni5 Ni11 Ni4 56.6(8) . .
C3 Ni5 Ni11 Ni4 -134.3(6) . .
Ni9 Ni5 Ni11 Ni4 -117.99(14) . .
Co20 Ni5 Ni11 Ni4 38.83(12) . .
Ni13 Ni5 Ni11 Ni4 152.09(12) . .
Ni8 Ni5 Ni11 Ni4 -73.31(11) . .
Ni16 Ni5 Ni11 Ni4 93.85(12) . .
C12 Ni5 Ni11 Ni13 92.5(15) . .
C4 Ni5 Ni11 Ni13 -95.5(8) . .
C3 Ni5 Ni11 Ni13 73.6(6) . .
Ni9 Ni5 Ni11 Ni13 89.92(13) . .
Co20 Ni5 Ni11 Ni13 -113.26(14) . .
Ni8 Ni5 Ni11 Ni13 134.60(12) . .
Ni4 Ni5 Ni11 Ni13 -152.09(12) . .
Ni16 Ni5 Ni11 Ni13 -58.24(11) . .
C12 Ni5 Ni11 Ni12 -140.8(15) . 3_565
C4 Ni5 Ni11 Ni12 31.2(8) . 3_565
C3 Ni5 Ni11 Ni12 -159.8(6) . 3_565
Ni9 Ni5 Ni11 Ni12 -143.45(14) . 3_565
Co20 Ni5 Ni11 Ni12 13.36(18) . 3_565
Ni13 Ni5 Ni11 Ni12 126.62(14) . 3_565
Ni8 Ni5 Ni11 Ni12 -98.78(15) . 3_565
Ni4 Ni5 Ni11 Ni12 -25.47(13) . 3_565
Ni16 Ni5 Ni11 Ni12 68.38(15) . 3_565
C9 Ni7 Ni12 C6 68.0(12) . .
C5 Ni7 Ni12 C6 -32.7(13) . .
C2 Ni7 Ni12 C6 -127.6(10) . .
Ni15 Ni7 Ni12 C6 -84.7(9) . .
Co21 Ni7 Ni12 C6 114.8(9) . .
Ni2 Ni7 Ni12 C6 178.4(9) . .
Co22 Ni7 Ni12 C6 -113.3(13) . .
Ni17 Ni7 Ni12 C6 154.9(9) . .
Ni3 Ni7 Ni12 C6 -145.6(9) . .
C9 Ni7 Ni12 C20 -28.3(12) . 3_565
C5 Ni7 Ni12 C20 -129.1(13) . 3_565
C2 Ni7 Ni12 C20 136.0(11) . 3_565
Ni15 Ni7 Ni12 C20 178.9(9) . 3_565
Co21 Ni7 Ni12 C20 18.5(9) . 3_565
Ni2 Ni7 Ni12 C20 82.0(9) . 3_565
Co22 Ni7 Ni12 C20 150.4(13) . 3_565
Ni17 Ni7 Ni12 C20 58.6(9) . 3_565
Ni3 Ni7 Ni12 C20 118.0(9) . 3_565
C9 Ni7 Ni12 C2 -164.4(10) . .
C5 Ni7 Ni12 C2 94.9(11) . .
Ni15 Ni7 Ni12 C2 42.9(5) . .
Co21 Ni7 Ni12 C2 -117.6(5) . .
Ni2 Ni7 Ni12 C2 -54.0(5) . .
Co22 Ni7 Ni12 C2 14.3(11) . .
Ni17 Ni7 Ni12 C2 -77.5(5) . .
Ni3 Ni7 Ni12 C2 -18.0(5) . .
C9 Ni7 Ni12 Ni10 -85.8(8) . 3_565
C5 Ni7 Ni12 Ni10 173.5(9) . 3_565
C2 Ni7 Ni12 Ni10 78.6(5) . 3_565
Ni15 Ni7 Ni12 Ni10 121.43(14) . 3_565
Co21 Ni7 Ni12 Ni10 -39.01(15) . 3_565
Ni2 Ni7 Ni12 Ni10 24.56(12) . 3_565
Co22 Ni7 Ni12 Ni10 92.9(10) . 3_565
Ni17 Ni7 Ni12 Ni10 1.1(2) . 3_565
Ni3 Ni7 Ni12 Ni10 60.57(16) . 3_565
C9 Ni7 Ni12 Ni4 152.6(8) . 3_565
C5 Ni7 Ni12 Ni4 51.9(9) . 3_565
C2 Ni7 Ni12 Ni4 -43.0(5) . 3_565
Ni15 Ni7 Ni12 Ni4 -0.19(11) . 3_565
Co21 Ni7 Ni12 Ni4 -160.62(13) . 3_565
Ni2 Ni7 Ni12 Ni4 -97.05(11) . 3_565
Co22 Ni7 Ni12 Ni4 -28.7(10) . 3_565
Ni17 Ni7 Ni12 Ni4 -120.53(16) . 3_565
Ni3 Ni7 Ni12 Ni4 -61.04(12) . 3_565
C9 Ni7 Ni12 Ni11 -150.5(8) . 3_565
C5 Ni7 Ni12 Ni11 108.7(9) . 3_565
C2 Ni7 Ni12 Ni11 13.8(5) . 3_565
Ni15 Ni7 Ni12 Ni11 56.70(13) . 3_565
Co21 Ni7 Ni12 Ni11 -103.74(13) . 3_565
Ni2 Ni7 Ni12 Ni11 -40.17(10) . 3_565
Co22 Ni7 Ni12 Ni11 28.2(10) . 3_565
Ni17 Ni7 Ni12 Ni11 -63.64(18) . 3_565
Ni3 Ni7 Ni12 Ni11 -4.16(14) . 3_565
C9 Ni7 Ni12 Co19 123.0(8) . 3_565
C5 Ni7 Ni12 Co19 22.3(9) . 3_565
C2 Ni7 Ni12 Co19 -72.6(5) . 3_565
Ni15 Ni7 Ni12 Co19 -29.7(2) . 3_565
Co21 Ni7 Ni12 Co19 169.8(2) . 3_565
Ni2 Ni7 Ni12 Co19 -126.6(2) . 3_565
Co22 Ni7 Ni12 Co19 -58.2(11) . 3_565
Ni17 Ni7 Ni12 Co19 -150.05(17) . 3_565
Ni3 Ni7 Ni12 Co19 -90.6(2) . 3_565
C9 Ni7 Ni12 Ni2 -110.4(8) . .
C5 Ni7 Ni12 Ni2 148.9(9) . .
C2 Ni7 Ni12 Ni2 54.0(5) . .
Ni15 Ni7 Ni12 Ni2 96.87(12) . .
Co21 Ni7 Ni12 Ni2 -63.57(11) . .
Co22 Ni7 Ni12 Ni2 68.4(10) . .
Ni17 Ni7 Ni12 Ni2 -23.47(14) . .
Ni3 Ni7 Ni12 Ni2 36.01(10) . .
C9 Ni7 Ni12 Ni18 -146.1(9) . 3_565
C5 Ni7 Ni12 Ni18 113.2(9) . 3_565
C2 Ni7 Ni12 Ni18 18.3(6) . 3_565
Ni15 Ni7 Ni12 Ni18 61.2(3) . 3_565
Co21 Ni7 Ni12 Ni18 -99.3(3) . 3_565
Ni2 Ni7 Ni12 Ni18 -35.7(3) . 3_565
Co22 Ni7 Ni12 Ni18 32.7(11) . 3_565
Ni17 Ni7 Ni12 Ni18 -59.2(3) . 3_565
Ni3 Ni7 Ni12 Ni18 0.3(3) . 3_565
C2 Ni2 Ni12 C6 -65.5(13) . .
C1 Ni2 Ni12 C6 -176.2(13) . .
C3 Ni2 Ni12 C6 -13.2(18) . .
Ni3 Ni2 Ni12 C6 -46.8(12) . .
Ni8 Ni2 Ni12 C6 -168.9(12) . .
Ni11 Ni2 Ni12 C6 -128.8(12) 3_565 .
Co21 Ni2 Ni12 C6 61.5(12) . .
Ni7 Ni2 Ni12 C6 -2.2(12) . .
Ni9 Ni2 Ni12 C6 77.0(12) . .
Ni10 Ni2 Ni12 C6 151.4(12) 3_565 .
Ni6 Ni2 Ni12 C6 131.9(12) . .
Ni17 Ni2 Ni12 C6 16.8(12) . .
C2 Ni2 Ni12 C20 173.8(9) . 3_565
C1 Ni2 Ni12 C20 63.1(9) . 3_565
C3 Ni2 Ni12 C20 -133.9(14) . 3_565
Ni3 Ni2 Ni12 C20 -167.5(8) . 3_565
Ni8 Ni2 Ni12 C20 70.4(8) . 3_565
Ni11 Ni2 Ni12 C20 110.4(8) 3_565 3_565
Co21 Ni2 Ni12 C20 -59.3(8) . 3_565
Ni7 Ni2 Ni12 C20 -122.9(8) . 3_565
Ni9 Ni2 Ni12 C20 -43.7(8) . 3_565
Ni10 Ni2 Ni12 C20 30.7(8) 3_565 3_565
Ni6 Ni2 Ni12 C20 11.2(8) . 3_565
Ni17 Ni2 Ni12 C20 -103.9(8) . 3_565
C1 Ni2 Ni12 C2 -110.8(7) . .
C3 Ni2 Ni12 C2 52.3(14) . .
Ni3 Ni2 Ni12 C2 18.6(6) . .
Ni8 Ni2 Ni12 C2 -103.4(6) . .
Ni11 Ni2 Ni12 C2 -63.4(6) 3_565 .
Co21 Ni2 Ni12 C2 126.9(6) . .
Ni7 Ni2 Ni12 C2 63.3(6) . .
Ni9 Ni2 Ni12 C2 142.5(6) . .
Ni10 Ni2 Ni12 C2 -143.1(6) 3_565 .
Ni6 Ni2 Ni12 C2 -162.6(6) . .
Ni17 Ni2 Ni12 C2 82.3(6) . .
C2 Ni2 Ni12 Ni10 143.1(6) . 3_565
C1 Ni2 Ni12 Ni10 32.4(5) . 3_565
C3 Ni2 Ni12 Ni10 -164.6(13) . 3_565
Ni3 Ni2 Ni12 Ni10 161.76(15) . 3_565
Ni8 Ni2 Ni12 Ni10 39.7(2) . 3_565
Ni11 Ni2 Ni12 Ni10 79.75(12) 3_565 3_565
Co21 Ni2 Ni12 Ni10 -89.95(14) . 3_565
Ni7 Ni2 Ni12 Ni10 -153.61(14) . 3_565
Ni9 Ni2 Ni12 Ni10 -74.40(17) . 3_565
Ni6 Ni2 Ni12 Ni10 -19.51(11) . 3_565
Ni17 Ni2 Ni12 Ni10 -134.60(14) . 3_565
C2 Ni2 Ni12 Ni7 -63.3(6) . .
C1 Ni2 Ni12 Ni7 -174.0(5) . .
C3 Ni2 Ni12 Ni7 -11.0(13) . .
Ni3 Ni2 Ni12 Ni7 -44.63(12) . .
Ni8 Ni2 Ni12 Ni7 -166.7(3) . .
Ni11 Ni2 Ni12 Ni7 -126.64(14) 3_565 .
Co21 Ni2 Ni12 Ni7 63.66(13) . .
Ni9 Ni2 Ni12 Ni7 79.21(18) . .
Ni10 Ni2 Ni12 Ni7 153.61(14) 3_565 .
Ni6 Ni2 Ni12 Ni7 134.10(13) . .
Ni17 Ni2 Ni12 Ni7 19.01(12) . .
C2 Ni2 Ni12 Ni4 14.9(6) . 3_565
C1 Ni2 Ni12 Ni4 -95.9(5) . 3_565
C3 Ni2 Ni12 Ni4 67.2(13) . 3_565
Ni3 Ni2 Ni12 Ni4 33.53(14) . 3_565
Ni8 Ni2 Ni12 Ni4 -88.5(3) . 3_565
Ni11 Ni2 Ni12 Ni4 -48.49(11) 3_565 3_565
Co21 Ni2 Ni12 Ni4 141.81(15) . 3_565
Ni7 Ni2 Ni12 Ni4 78.15(12) . 3_565
Ni9 Ni2 Ni12 Ni4 157.36(16) . 3_565
Ni10 Ni2 Ni12 Ni4 -128.24(14) 3_565 3_565
Ni6 Ni2 Ni12 Ni4 -147.75(12) . 3_565
Ni17 Ni2 Ni12 Ni4 97.16(13) . 3_565
C2 Ni2 Ni12 Ni11 63.4(6) . 3_565
C1 Ni2 Ni12 Ni11 -47.4(5) . 3_565
C3 Ni2 Ni12 Ni11 115.7(13) . 3_565
Ni3 Ni2 Ni12 Ni11 82.01(13) . 3_565
Ni8 Ni2 Ni12 Ni11 -40.1(2) . 3_565
Co21 Ni2 Ni12 Ni11 -169.70(16) . 3_565
Ni7 Ni2 Ni12 Ni11 126.64(14) . 3_565
Ni9 Ni2 Ni12 Ni11 -154.15(19) . 3_565
Ni10 Ni2 Ni12 Ni11 -79.75(12) 3_565 3_565
Ni6 Ni2 Ni12 Ni11 -99.26(13) . 3_565
Ni17 Ni2 Ni12 Ni11 145.65(14) . 3_565
C2 Ni2 Ni12 Co19 62.7(6) . 3_565
C1 Ni2 Ni12 Co19 -48.1(5) . 3_565
C3 Ni2 Ni12 Co19 115.0(13) . 3_565
Ni3 Ni2 Ni12 Co19 81.3(2) . 3_565
Ni8 Ni2 Ni12 Co19 -40.7(4) . 3_565
Ni11 Ni2 Ni12 Co19 -0.7(2) 3_565 3_565
Co21 Ni2 Ni12 Co19 -170.4(2) . 3_565
Ni7 Ni2 Ni12 Co19 125.9(2) . 3_565
Ni9 Ni2 Ni12 Co19 -154.84(19) . 3_565
Ni10 Ni2 Ni12 Co19 -80.4(2) 3_565 3_565
Ni6 Ni2 Ni12 Co19 -100.0(2) . 3_565
Ni17 Ni2 Ni12 Co19 144.96(19) . 3_565
C2 Ni2 Ni12 Ni18 98.3(6) . 3_565
C1 Ni2 Ni12 Ni18 -12.4(5) . 3_565
C3 Ni2 Ni12 Ni18 150.6(13) . 3_565
Ni3 Ni2 Ni12 Ni18 116.97(13) . 3_565
Ni8 Ni2 Ni12 Ni18 -5.1(3) . 3_565
Ni11 Ni2 Ni12 Ni18 34.96(11) 3_565 3_565
Co21 Ni2 Ni12 Ni18 -134.74(14) . 3_565
Ni7 Ni2 Ni12 Ni18 161.60(14) . 3_565
Ni9 Ni2 Ni12 Ni18 -119.19(17) . 3_565
Ni10 Ni2 Ni12 Ni18 -44.79(11) 3_565 3_565
Ni6 Ni2 Ni12 Ni18 -64.30(13) . 3_565
Ni17 Ni2 Ni12 Ni18 -179.39(12) . 3_565
C23 Ni1 Ni13 C28 -54(2) . .
C22 Ni1 Ni13 C28 -7.3(19) . .
C21 Ni1 Ni13 C28 70.1(18) . .
C1 Ni1 Ni13 C28 -175.0(17) 3_565 .
Ni14 Ni1 Ni13 C28 -118.1(16) . .
Ni18 Ni1 Ni13 C28 94.5(16) . .
Ni10 Ni1 Ni13 C28 130.7(16) . .
Ni3 Ni1 Ni13 C28 -142.9(16) . .
Ni11 Ni1 Ni13 C28 155.7(16) . .
Co23 Ni1 Ni13 C28 -79.7(18) . .
C23 Ni1 Ni13 C22 -46.5(14) . .
C21 Ni1 Ni13 C22 77.4(12) . .
C1 Ni1 Ni13 C22 -167.7(11) 3_565 .
Ni14 Ni1 Ni13 C22 -110.8(10) . .
Ni18 Ni1 Ni13 C22 101.8(9) . .
Ni10 Ni1 Ni13 C22 138.0(9) . .
Ni3 Ni1 Ni13 C22 -135.6(9) . .
Ni11 Ni1 Ni13 C22 163.0(9) . .
Co23 Ni1 Ni13 C22 -72.4(13) . .
C23 Ni1 Ni13 C3 113.3(11) . .
C22 Ni1 Ni13 C3 159.8(10) . .
C21 Ni1 Ni13 C3 -122.8(8) . .
C1 Ni1 Ni13 C3 -7.9(6) 3_565 .
Ni14 Ni1 Ni13 C3 49.0(4) . .
Ni18 Ni1 Ni13 C3 -98.4(4) . .
Ni10 Ni1 Ni13 C3 -62.2(4) . .
Ni3 Ni1 Ni13 C3 24.1(4) . .
Ni11 Ni1 Ni13 C3 -37.2(4) . .
Co23 Ni1 Ni13 C3 87.4(9) . .
C23 Ni1 Ni13 Ni5 158.9(11) . .
C22 Ni1 Ni13 Ni5 -154.6(10) . .
C21 Ni1 Ni13 Ni5 -77.2(7) . .
C1 Ni1 Ni13 Ni5 37.7(5) 3_565 .
Ni14 Ni1 Ni13 Ni5 94.6(2) . .
Ni18 Ni1 Ni13 Ni5 -52.78(16) . .
Ni10 Ni1 Ni13 Ni5 -16.6(2) . .
Ni3 Ni1 Ni13 Ni5 69.75(15) . .
Ni11 Ni1 Ni13 Ni5 8.39(13) . .
Co23 Ni1 Ni13 Ni5 133.0(8) . .
C23 Ni1 Ni13 Ni17 64.1(11) . .
C22 Ni1 Ni13 Ni17 110.7(9) . .
C21 Ni1 Ni13 Ni17 -171.9(7) . .
C1 Ni1 Ni13 Ni17 -57.1(5) 3_565 .
Ni14 Ni1 Ni13 Ni17 -0.1(2) . .
Ni18 Ni1 Ni13 Ni17 -147.52(15) . .
Ni10 Ni1 Ni13 Ni17 -111.34(16) . .
Ni3 Ni1 Ni13 Ni17 -24.98(12) . .
Ni11 Ni1 Ni13 Ni17 -86.34(13) . .
Co23 Ni1 Ni13 Ni17 38.3(8) . .
C23 Ni1 Ni13 Co23 25.9(14) . .
C22 Ni1 Ni13 Co23 72.4(13) . .
C21 Ni1 Ni13 Co23 149.8(11) . .
C1 Ni1 Ni13 Co23 -95.3(10) 3_565 .
Ni14 Ni1 Ni13 Co23 -38.4(8) . .
Ni18 Ni1 Ni13 Co23 174.2(8) . .
Ni10 Ni1 Ni13 Co23 -149.6(8) . .
Ni3 Ni1 Ni13 Co23 -63.3(8) . .
Ni11 Ni1 Ni13 Co23 -124.6(8) . .
C23 Ni1 Ni13 Ni11 150.5(11) . .
C22 Ni1 Ni13 Ni11 -163.0(9) . .
C21 Ni1 Ni13 Ni11 -85.6(7) . .
C1 Ni1 Ni13 Ni11 29.3(5) 3_565 .
Ni14 Ni1 Ni13 Ni11 86.20(16) . .
Ni18 Ni1 Ni13 Ni11 -61.17(10) . .
Ni10 Ni1 Ni13 Ni11 -25.00(13) . .
Ni3 Ni1 Ni13 Ni11 61.36(9) . .
Co23 Ni1 Ni13 Ni11 124.6(8) . .
C23 Ni1 Ni13 Ni16 -132.3(11) . .
C22 Ni1 Ni13 Ni16 -85.7(9) . .
C21 Ni1 Ni13 Ni16 -8.3(7) . .
C1 Ni1 Ni13 Ni16 106.5(5) 3_565 .
Ni14 Ni1 Ni13 Ni16 163.46(15) . .
Ni18 Ni1 Ni13 Ni16 16.09(13) . .
Ni10 Ni1 Ni13 Ni16 52.26(18) . .
Ni3 Ni1 Ni13 Ni16 138.62(14) . .
Ni11 Ni1 Ni13 Ni16 77.26(13) . .
Co23 Ni1 Ni13 Ni16 -158.1(8) . .
C23 Ni1 Ni13 Ni3 89.1(11) . .
C22 Ni1 Ni13 Ni3 135.6(9) . .
C21 Ni1 Ni13 Ni3 -147.0(7) . .
C1 Ni1 Ni13 Ni3 -32.1(5) 3_565 .
Ni14 Ni1 Ni13 Ni3 24.84(15) . .
Ni18 Ni1 Ni13 Ni3 -122.53(12) . .
Ni10 Ni1 Ni13 Ni3 -86.36(14) . .
Ni11 Ni1 Ni13 Ni3 -61.36(9) . .
Co23 Ni1 Ni13 Ni3 63.3(8) . .
C23 Ni1 Ni13 Ni18 -148.4(11) . .
C22 Ni1 Ni13 Ni18 -101.8(9) . .
C21 Ni1 Ni13 Ni18 -24.4(7) . .
C1 Ni1 Ni13 Ni18 90.4(5) 3_565 .
Ni14 Ni1 Ni13 Ni18 147.38(19) . .
Ni10 Ni1 Ni13 Ni18 36.18(13) . .
Ni3 Ni1 Ni13 Ni18 122.53(12) . .
Ni11 Ni1 Ni13 Ni18 61.17(10) . .
Co23 Ni1 Ni13 Ni18 -174.2(8) . .
C12 Ni5 Ni13 C28 36.8(11) . .
C4 Ni5 Ni13 C28 -117.2(10) . .
C3 Ni5 Ni13 C28 128.5(10) . .
Ni9 Ni5 Ni13 C28 85.6(8) . .
Co20 Ni5 Ni13 C28 -81.1(8) . .
Ni11 Ni5 Ni13 C28 -172.2(8) . .
Ni8 Ni5 Ni13 C28 150.3(8) . .
Ni4 Ni5 Ni13 C28 -146.3(8) . .
Ni16 Ni5 Ni13 C28 -69.2(8) . .
C12 Ni5 Ni13 C22 128(2) . .
C4 Ni5 Ni13 C22 -26(2) . .
C3 Ni5 Ni13 C22 -140(2) . .
Ni9 Ni5 Ni13 C22 177(2) . .
Co20 Ni5 Ni13 C22 11(2) . .
Ni11 Ni5 Ni13 C22 -81(2) . .
Ni8 Ni5 Ni13 C22 -118(2) . .
Ni4 Ni5 Ni13 C22 -55(2) . .
Ni16 Ni5 Ni13 C22 22(2) . .
C12 Ni5 Ni13 C3 -91.7(9) . .
C4 Ni5 Ni13 C3 114.2(8) . .
Ni9 Ni5 Ni13 C3 -42.9(5) . .
Co20 Ni5 Ni13 C3 150.3(5) . .
Ni11 Ni5 Ni13 C3 59.2(5) . .
Ni8 Ni5 Ni13 C3 21.7(5) . .
Ni4 Ni5 Ni13 C3 85.1(5) . .
Ni16 Ni5 Ni13 C3 162.2(5) . .
C12 Ni5 Ni13 Ni1 -159.8(7) . .
C4 Ni5 Ni13 Ni1 46.1(6) . .
C3 Ni5 Ni13 Ni1 -68.1(5) . .
Ni9 Ni5 Ni13 Ni1 -111.03(16) . .
Co20 Ni5 Ni13 Ni1 82.22(19) . .
Ni11 Ni5 Ni13 Ni1 -8.89(14) . .
Ni8 Ni5 Ni13 Ni1 -46.38(18) . .
Ni4 Ni5 Ni13 Ni1 17.0(2) . .
Ni16 Ni5 Ni13 Ni1 94.13(16) . .
C12 Ni5 Ni13 Ni17 -48.6(7) . .
C4 Ni5 Ni13 Ni17 157.4(6) . .
C3 Ni5 Ni13 Ni17 43.1(5) . .
Ni9 Ni5 Ni13 Ni17 0.20(11) . .
Co20 Ni5 Ni13 Ni17 -166.55(15) . .
Ni11 Ni5 Ni13 Ni17 102.34(11) . .
Ni8 Ni5 Ni13 Ni17 64.85(12) . .
Ni4 Ni5 Ni13 Ni17 128.24(13) . .
Ni16 Ni5 Ni13 Ni17 -154.65(13) . .
C12 Ni5 Ni13 Co23 -65.5(8) . .
C4 Ni5 Ni13 Co23 140.5(7) . .
C3 Ni5 Ni13 Co23 26.2(7) . .
Ni9 Ni5 Ni13 Co23 -16.7(4) . .
Co20 Ni5 Ni13 Co23 176.6(4) . .
Ni11 Ni5 Ni13 Co23 85.5(4) . .
Ni8 Ni5 Ni13 Co23 48.0(4) . .
Ni4 Ni5 Ni13 Co23 111.4(4) . .
Ni16 Ni5 Ni13 Co23 -171.5(4) . .
C12 Ni5 Ni13 Ni11 -151.0(7) . .
C4 Ni5 Ni13 Ni11 55.0(6) . .
C3 Ni5 Ni13 Ni11 -59.2(5) . .
Ni9 Ni5 Ni13 Ni11 -102.13(12) . .
Co20 Ni5 Ni13 Ni11 91.11(15) . .
Ni8 Ni5 Ni13 Ni11 -37.49(10) . .
Ni4 Ni5 Ni13 Ni11 25.91(12) . .
Ni16 Ni5 Ni13 Ni11 103.02(12) . .
C12 Ni5 Ni13 Ni16 106.0(7) . .
C4 Ni5 Ni13 Ni16 -48.0(6) . .
C3 Ni5 Ni13 Ni16 -162.2(5) . .
Ni9 Ni5 Ni13 Ni16 154.85(14) . .
Co20 Ni5 Ni13 Ni16 -11.91(14) . .
Ni11 Ni5 Ni13 Ni16 -103.02(12) . .
Ni8 Ni5 Ni13 Ni16 -140.51(13) . .
Ni4 Ni5 Ni13 Ni16 -77.11(13) . .
C12 Ni5 Ni13 Ni3 -105.0(7) . .
C4 Ni5 Ni13 Ni3 101.0(6) . .
C3 Ni5 Ni13 Ni3 -13.2(5) . .
Ni9 Ni5 Ni13 Ni3 -56.13(12) . .
Co20 Ni5 Ni13 Ni3 137.11(14) . .
Ni11 Ni5 Ni13 Ni3 46.00(9) . .
Ni8 Ni5 Ni13 Ni3 8.51(12) . .
Ni4 Ni5 Ni13 Ni3 71.91(13) . .
Ni16 Ni5 Ni13 Ni3 149.02(13) . .
C12 Ni5 Ni13 Ni18 158.8(7) . .
C4 Ni5 Ni13 Ni18 4.8(6) . .
C3 Ni5 Ni13 Ni18 -109.4(5) . .
Ni9 Ni5 Ni13 Ni18 -152.36(12) . .
Co20 Ni5 Ni13 Ni18 40.89(15) . .
Ni11 Ni5 Ni13 Ni18 -50.22(9) . .
Ni8 Ni5 Ni13 Ni18 -87.71(12) . .
Ni4 Ni5 Ni13 Ni18 -24.31(13) . .
Ni16 Ni5 Ni13 Ni18 52.80(10) . .
C2 Ni11 Ni13 C28 35.4(18) 3_565 .
C3 Ni11 Ni13 C28 73.8(14) . .
C4 Ni11 Ni13 C28 -39.4(15) . .
C1 Ni11 Ni13 C28 172.4(14) 3_565 .
Ni2 Ni11 Ni13 C28 162.2(13) 3_565 .
Ni8 Ni11 Ni13 C28 54.6(13) . .
Ni3 Ni11 Ni13 C28 130.4(13) . .
Ni18 Ni11 Ni13 C28 -95.5(13) . .
Ni4 Ni11 Ni13 C28 -15.1(13) . .
Ni5 Ni11 Ni13 C28 12.5(13) . .
Ni12 Ni11 Ni13 C28 -85.6(13) 3_565 .
C2 Ni11 Ni13 C22 -179.6(15) 3_565 .
C3 Ni11 Ni13 C22 -141.3(10) . .
C4 Ni11 Ni13 C22 105.5(10) . .
C1 Ni11 Ni13 C22 -42.6(9) 3_565 .
Ni2 Ni11 Ni13 C22 -52.9(8) 3_565 .
Ni8 Ni11 Ni13 C22 -160.4(8) . .
Ni3 Ni11 Ni13 C22 -84.7(8) . .
Ni18 Ni11 Ni13 C22 49.5(8) . .
Ni4 Ni11 Ni13 C22 129.9(8) . .
Ni5 Ni11 Ni13 C22 157.4(8) . .
Ni12 Ni11 Ni13 C22 59.3(8) 3_565 .
C2 Ni11 Ni13 C3 -38.3(14) 3_565 .
C4 Ni11 Ni13 C3 -113.2(8) . .
C1 Ni11 Ni13 C3 98.7(7) 3_565 .
Ni2 Ni11 Ni13 C3 88.4(6) 3_565 .
Ni8 Ni11 Ni13 C3 -19.1(5) . .
Ni3 Ni11 Ni13 C3 56.6(5) . .
Ni18 Ni11 Ni13 C3 -169.2(6) . .
Ni4 Ni11 Ni13 C3 -88.8(6) . .
Ni5 Ni11 Ni13 C3 -61.3(5) . .
Ni12 Ni11 Ni13 C3 -159.4(6) 3_565 .
C2 Ni11 Ni13 Ni1 -165.0(13) 3_565 .
C3 Ni11 Ni13 Ni1 -126.7(6) . .
C4 Ni11 Ni13 Ni1 120.1(6) . .
C1 Ni11 Ni13 Ni1 -28.1(4) 3_565 .
Ni2 Ni11 Ni13 Ni1 -38.3(2) 3_565 .
Ni8 Ni11 Ni13 Ni1 -145.82(13) . .
Ni3 Ni11 Ni13 Ni1 -70.08(11) . .
Ni18 Ni11 Ni13 Ni1 64.07(11) . .
Ni4 Ni11 Ni13 Ni1 144.48(14) . .
Ni5 Ni11 Ni13 Ni1 172.02(13) . .
Ni12 Ni11 Ni13 Ni1 73.92(19) 3_565 .
C2 Ni11 Ni13 Ni5 22.9(13) 3_565 .
C3 Ni11 Ni13 Ni5 61.3(5) . .
C4 Ni11 Ni13 Ni5 -51.9(6) . .
C1 Ni11 Ni13 Ni5 159.9(4) 3_565 .
Ni2 Ni11 Ni13 Ni5 149.7(2) 3_565 .
Ni8 Ni11 Ni13 Ni5 42.16(12) . .
Ni3 Ni11 Ni13 Ni5 117.90(12) . .
Ni18 Ni11 Ni13 Ni5 -107.94(12) . .
Ni4 Ni11 Ni13 Ni5 -27.54(12) . .
Ni12 Ni11 Ni13 Ni5 -98.10(19) 3_565 .
C2 Ni11 Ni13 Ni17 -53.0(13) 3_565 .
C3 Ni11 Ni13 Ni17 -14.7(5) . .
C4 Ni11 Ni13 Ni17 -127.8(6) . .
C1 Ni11 Ni13 Ni17 84.0(4) 3_565 .
Ni2 Ni11 Ni13 Ni17 73.8(2) 3_565 .
Ni8 Ni11 Ni13 Ni17 -33.77(15) . .
Ni3 Ni11 Ni13 Ni17 41.98(11) . .
Ni18 Ni11 Ni13 Ni17 176.13(14) . .
Ni4 Ni11 Ni13 Ni17 -103.47(14) . .
Ni5 Ni11 Ni13 Ni17 -75.93(11) . .
Ni12 Ni11 Ni13 Ni17 -174.03(17) 3_565 .
C2 Ni11 Ni13 Co23 -111.3(15) 3_565 .
C3 Ni11 Ni13 Co23 -73.0(9) . .
C4 Ni11 Ni13 Co23 173.8(10) . .
C1 Ni11 Ni13 Co23 25.7(9) 3_565 .
Ni2 Ni11 Ni13 Co23 15.4(8) 3_565 .
Ni8 Ni11 Ni13 Co23 -92.1(8) . .
Ni3 Ni11 Ni13 Co23 -16.4(8) . .
Ni18 Ni11 Ni13 Co23 117.8(8) . .
Ni4 Ni11 Ni13 Co23 -161.8(8) . .
Ni5 Ni11 Ni13 Co23 -134.3(8) . .
Ni12 Ni11 Ni13 Co23 127.6(8) 3_565 .
C2 Ni11 Ni13 Ni16 82.9(13) 3_565 .
C3 Ni11 Ni13 Ni16 121.3(5) . .
C4 Ni11 Ni13 Ni16 8.1(6) . .
C1 Ni11 Ni13 Ni16 -140.1(4) 3_565 .
Ni2 Ni11 Ni13 Ni16 -150.3(2) 3_565 .
Ni8 Ni11 Ni13 Ni16 102.16(13) . .
Ni3 Ni11 Ni13 Ni16 177.90(13) . .
Ni18 Ni11 Ni13 Ni16 -47.94(11) . .
Ni4 Ni11 Ni13 Ni16 32.46(14) . .
Ni5 Ni11 Ni13 Ni16 60.00(11) . .
Ni12 Ni11 Ni13 Ni16 -38.1(2) 3_565 .
C2 Ni11 Ni13 Ni3 -95.0(13) 3_565 .
C3 Ni11 Ni13 Ni3 -56.6(5) . .
C4 Ni11 Ni13 Ni3 -169.8(6) . .
C1 Ni11 Ni13 Ni3 42.0(4) 3_565 .
Ni2 Ni11 Ni13 Ni3 31.8(2) 3_565 .
Ni8 Ni11 Ni13 Ni3 -75.74(12) . .
Ni18 Ni11 Ni13 Ni3 134.15(13) . .
Ni4 Ni11 Ni13 Ni3 -145.44(15) . .
Ni5 Ni11 Ni13 Ni3 -117.90(12) . .
Ni12 Ni11 Ni13 Ni3 144.0(2) 3_565 .
C2 Ni11 Ni13 Ni18 130.9(13) 3_565 .
C3 Ni11 Ni13 Ni18 169.2(6) . .
C4 Ni11 Ni13 Ni18 56.0(6) . .
C1 Ni11 Ni13 Ni18 -92.1(4) 3_565 .
Ni2 Ni11 Ni13 Ni18 -102.4(2) 3_565 .
Ni8 Ni11 Ni13 Ni18 150.10(15) . .
Ni3 Ni11 Ni13 Ni18 -134.15(13) . .
Ni4 Ni11 Ni13 Ni18 80.40(14) . .
Ni5 Ni11 Ni13 Ni18 107.94(12) . .
Ni12 Ni11 Ni13 Ni18 9.84(17) 3_565 .
C3 Ni3 Ni13 C28 -66.5(15) . .
C1 Ni3 Ni13 C28 -177.1(15) 3_565 .
C2 Ni3 Ni13 C28 -16.1(19) . .
Ni8 Ni3 Ni13 C28 -169.4(14) 3_565 .
Ni2 Ni3 Ni13 C28 -48.2(14) . .
Ni11 Ni3 Ni13 C28 -130.7(14) . .
Co23 Ni3 Ni13 C28 67.9(16) . .
Ni17 Ni3 Ni13 C28 -3.0(14) . .
Co22 Ni3 Ni13 C28 56.8(14) . .
Ni15 Ni3 Ni13 C28 74.5(14) . .
Ni1 Ni3 Ni13 C28 149.3(14) . .
Ni14 Ni3 Ni13 C28 130.2(14) . .
C3 Ni3 Ni13 C22 177.9(9) . .
C1 Ni3 Ni13 C22 67.2(9) 3_565 .
C2 Ni3 Ni13 C22 -131.8(14) . .
Ni8 Ni3 Ni13 C22 74.9(8) 3_565 .
Ni2 Ni3 Ni13 C22 -163.8(7) . .
Ni11 Ni3 Ni13 C22 113.6(7) . .
Co23 Ni3 Ni13 C22 -47.8(10) . .
Ni17 Ni3 Ni13 C22 -118.7(8) . .
Co22 Ni3 Ni13 C22 -58.9(8) . .
Ni15 Ni3 Ni13 C22 -41.2(8) . .
Ni1 Ni3 Ni13 C22 33.6(7) . .
Ni14 Ni3 Ni13 C22 14.5(8) . .
C1 Ni3 Ni13 C3 -110.6(7) 3_565 .
C2 Ni3 Ni13 C3 50.4(13) . .
Ni8 Ni3 Ni13 C3 -102.9(6) 3_565 .
Ni2 Ni3 Ni13 C3 18.3(5) . .
Ni11 Ni3 Ni13 C3 -64.2(5) . .
Co23 Ni3 Ni13 C3 134.4(9) . .
Ni17 Ni3 Ni13 C3 63.4(5) . .
Co22 Ni3 Ni13 C3 123.2(7) . .
Ni15 Ni3 Ni13 C3 141.0(6) . .
Ni1 Ni3 Ni13 C3 -144.2(5) . .
Ni14 Ni3 Ni13 C3 -163.4(5) . .
C3 Ni3 Ni13 Ni1 144.2(5) . .
C1 Ni3 Ni13 Ni1 33.6(5) 3_565 .
C2 Ni3 Ni13 Ni1 -165.4(12) . .
Ni8 Ni3 Ni13 Ni1 41.3(3) 3_565 .
Ni2 Ni3 Ni13 Ni1 162.52(14) . .
Ni11 Ni3 Ni13 Ni1 80.01(12) . .
Co23 Ni3 Ni13 Ni1 -81.4(7) . .
Ni17 Ni3 Ni13 Ni1 -152.34(14) . .
Co22 Ni3 Ni13 Ni1 -92.6(4) . .
Ni15 Ni3 Ni13 Ni1 -74.82(18) . .
Ni14 Ni3 Ni13 Ni1 -19.13(12) . .
C3 Ni3 Ni13 Ni5 14.6(5) . .
C1 Ni3 Ni13 Ni5 -96.1(5) 3_565 .
C2 Ni3 Ni13 Ni5 64.9(12) . .
Ni8 Ni3 Ni13 Ni5 -88.3(3) 3_565 .
Ni2 Ni3 Ni13 Ni5 32.87(14) . .
Ni11 Ni3 Ni13 Ni5 -49.65(11) . .
Co23 Ni3 Ni13 Ni5 148.9(7) . .
Ni17 Ni3 Ni13 Ni5 78.01(12) . .
Co22 Ni3 Ni13 Ni5 137.8(4) . .
Ni15 Ni3 Ni13 Ni5 155.53(16) . .
Ni1 Ni3 Ni13 Ni5 -129.65(13) . .
Ni14 Ni3 Ni13 Ni5 -148.78(11) . .
C3 Ni3 Ni13 Ni17 -63.4(5) . .
C1 Ni3 Ni13 Ni17 -174.1(5) 3_565 .
C2 Ni3 Ni13 Ni17 -13.1(12) . .
Ni8 Ni3 Ni13 Ni17 -166.4(3) 3_565 .
Ni2 Ni3 Ni13 Ni17 -45.14(12) . .
Ni11 Ni3 Ni13 Ni17 -127.66(13) . .
Co23 Ni3 Ni13 Ni17 70.9(7) . .
Co22 Ni3 Ni13 Ni17 59.8(4) . .
Ni15 Ni3 Ni13 Ni17 77.52(17) . .
Ni1 Ni3 Ni13 Ni17 152.34(14) . .
Ni14 Ni3 Ni13 Ni17 133.20(13) . .
C3 Ni3 Ni13 Co23 -134.4(9) . .
C1 Ni3 Ni13 Co23 115.0(9) 3_565 .
C2 Ni3 Ni13 Co23 -84.0(14) . .
Ni8 Ni3 Ni13 Co23 122.7(8) 3_565 .
Ni2 Ni3 Ni13 Co23 -116.1(7) . .
Ni11 Ni3 Ni13 Co23 161.4(7) . .
Ni17 Ni3 Ni13 Co23 -70.9(7) . .
Co22 Ni3 Ni13 Co23 -11.1(5) . .
Ni15 Ni3 Ni13 Co23 6.6(7) . .
Ni1 Ni3 Ni13 Co23 81.4(7) . .
Ni14 Ni3 Ni13 Co23 62.3(7) . .
C3 Ni3 Ni13 Ni11 64.2(5) . .
C1 Ni3 Ni13 Ni11 -46.4(5) 3_565 .
C2 Ni3 Ni13 Ni11 114.6(12) . .
Ni8 Ni3 Ni13 Ni11 -38.7(3) 3_565 .
Ni2 Ni3 Ni13 Ni11 82.51(13) . .
Co23 Ni3 Ni13 Ni11 -161.4(7) . .
Ni17 Ni3 Ni13 Ni11 127.66(13) . .
Co22 Ni3 Ni13 Ni11 -172.6(4) . .
Ni15 Ni3 Ni13 Ni11 -154.83(19) . .
Ni1 Ni3 Ni13 Ni11 -80.01(12) . .
Ni14 Ni3 Ni13 Ni11 -99.14(13) . .
C3 Ni3 Ni13 Ni16 60.9(6) . .
C1 Ni3 Ni13 Ni16 -49.7(5) 3_565 .
C2 Ni3 Ni13 Ni16 111.3(12) . .
Ni8 Ni3 Ni13 Ni16 -42.0(4) 3_565 .
Ni2 Ni3 Ni13 Ni16 79.2(2) . .
Ni11 Ni3 Ni13 Ni16 -3.3(2) . .
Co23 Ni3 Ni13 Ni16 -164.7(7) . .
Ni17 Ni3 Ni13 Ni16 124.3(2) . .
Co22 Ni3 Ni13 Ni16 -175.9(4) . .
Ni15 Ni3 Ni13 Ni16 -158.14(18) . .
Ni1 Ni3 Ni13 Ni16 -83.3(2) . .
Ni14 Ni3 Ni13 Ni16 -102.5(2) . .
C3 Ni3 Ni13 Ni18 99.7(5) . .
C1 Ni3 Ni13 Ni18 -10.9(5) 3_565 .
C2 Ni3 Ni13 Ni18 150.1(12) . .
Ni8 Ni3 Ni13 Ni18 -3.2(3) 3_565 .
Ni2 Ni3 Ni13 Ni18 118.03(13) . .
Ni11 Ni3 Ni13 Ni18 35.52(11) . .
Co23 Ni3 Ni13 Ni18 -125.9(7) . .
Ni17 Ni3 Ni13 Ni18 163.17(14) . .
Co22 Ni3 Ni13 Ni18 -137.0(4) . .
Ni15 Ni3 Ni13 Ni18 -119.31(17) . .
Ni1 Ni3 Ni13 Ni18 -44.49(11) . .
Ni14 Ni3 Ni13 Ni18 -63.62(13) . .
C22 Ni1 Ni14 C23 59.3(14) . .
C21 Ni1 Ni14 C23 -69.1(13) . .
C1 Ni1 Ni14 C23 -158.8(12) 3_565 .
Ni13 Ni1 Ni14 C23 119.8(10) . .
Ni18 Ni1 Ni14 C23 -131.6(10) . .
Ni10 Ni1 Ni14 C23 -115.6(10) . .
Ni3 Ni1 Ni14 C23 145.1(10) . .
Ni11 Ni1 Ni14 C23 -176.9(10) . .
Co23 Ni1 Ni14 C23 86.6(11) . .
C23 Ni1 Ni14 C25 -60.4(15) . .
C22 Ni1 Ni14 C25 -1.1(14) . .
C21 Ni1 Ni14 C25 -129.5(13) . .
C1 Ni1 Ni14 C25 140.8(12) 3_565 .
Ni13 Ni1 Ni14 C25 59.4(10) . .
Ni18 Ni1 Ni14 C25 168.0(10) . .
Ni10 Ni1 Ni14 C25 -175.9(10) . .
Ni3 Ni1 Ni14 C25 84.7(10) . .
Ni11 Ni1 Ni14 C25 122.7(10) . .
Co23 Ni1 Ni14 C25 26.2(11) . .
C23 Ni1 Ni14 C11 79.3(13) . 3_565
C22 Ni1 Ni14 C11 138.6(13) . 3_565
C21 Ni1 Ni14 C11 10.2(12) . 3_565
C1 Ni1 Ni14 C11 -79.5(10) 3_565 3_565
Ni13 Ni1 Ni14 C11 -160.9(9) . 3_565
Ni18 Ni1 Ni14 C11 -52.3(9) . 3_565
Ni10 Ni1 Ni14 C11 -36.2(9) . 3_565
Ni3 Ni1 Ni14 C11 -135.6(9) . 3_565
Ni11 Ni1 Ni14 C11 -97.6(9) . 3_565
Co23 Ni1 Ni14 C11 165.9(10) . 3_565
C23 Ni1 Ni14 C1 158.8(12) . 3_565
C22 Ni1 Ni14 C1 -141.9(11) . 3_565
C21 Ni1 Ni14 C1 89.7(9) . 3_565
Ni13 Ni1 Ni14 C1 -81.4(5) . 3_565
Ni18 Ni1 Ni14 C1 27.2(6) . 3_565
Ni10 Ni1 Ni14 C1 43.3(5) . 3_565
Ni3 Ni1 Ni14 C1 -56.1(5) . 3_565
Ni11 Ni1 Ni14 C1 -18.1(5) . 3_565
Co23 Ni1 Ni14 C1 -114.6(7) . 3_565
C23 Ni1 Ni14 Ni15 -117.7(10) . .
C22 Ni1 Ni14 Ni15 -58.4(9) . .
C21 Ni1 Ni14 Ni15 173.2(8) . .
C1 Ni1 Ni14 Ni15 83.5(5) 3_565 .
Ni13 Ni1 Ni14 Ni15 2.1(2) . .
Ni18 Ni1 Ni14 Ni15 110.7(3) . .
Ni10 Ni1 Ni14 Ni15 126.75(15) . .
Ni3 Ni1 Ni14 Ni15 27.44(14) . .
Ni11 Ni1 Ni14 Ni15 65.43(17) . .
Co23 Ni1 Ni14 Ni15 -31.1(4) . .
C23 Ni1 Ni14 Ni6 115.1(10) . 3_565
C22 Ni1 Ni14 Ni6 174.4(9) . 3_565
C21 Ni1 Ni14 Ni6 46.0(8) . 3_565
C1 Ni1 Ni14 Ni6 -43.7(5) 3_565 3_565
Ni13 Ni1 Ni14 Ni6 -125.13(16) . 3_565
Ni18 Ni1 Ni14 Ni6 -16.5(3) . 3_565
Ni10 Ni1 Ni14 Ni6 -0.49(12) . 3_565
Ni3 Ni1 Ni14 Ni6 -99.81(11) . 3_565
Ni11 Ni1 Ni14 Ni6 -61.81(13) . 3_565
Co23 Ni1 Ni14 Ni6 -158.3(4) . 3_565
C23 Ni1 Ni14 Ni8 176.5(10) . 3_565
C22 Ni1 Ni14 Ni8 -124.2(9) . 3_565
C21 Ni1 Ni14 Ni8 107.4(8) . 3_565
C1 Ni1 Ni14 Ni8 17.7(5) 3_565 3_565
Ni13 Ni1 Ni14 Ni8 -63.68(19) . 3_565
Ni18 Ni1 Ni14 Ni8 44.9(3) . 3_565
Ni10 Ni1 Ni14 Ni8 60.96(13) . 3_565
Ni3 Ni1 Ni14 Ni8 -38.35(11) . 3_565
Ni11 Ni1 Ni14 Ni8 -0.36(14) . 3_565
Co23 Ni1 Ni14 Ni8 -96.9(4) . 3_565
C23 Ni1 Ni14 Ni3 -145.1(10) . .
C22 Ni1 Ni14 Ni3 -85.8(9) . .
C21 Ni1 Ni14 Ni3 145.8(8) . .
C1 Ni1 Ni14 Ni3 56.1(5) 3_565 .
Ni13 Ni1 Ni14 Ni3 -25.33(15) . .
Ni18 Ni1 Ni14 Ni3 83.3(3) . .
Ni10 Ni1 Ni14 Ni3 99.31(11) . .
Ni11 Ni1 Ni14 Ni3 38.00(10) . .
Co23 Ni1 Ni14 Ni3 -58.5(4) . .
C3 Ni3 Ni14 C23 -47.1(15) . .
C1 Ni3 Ni14 C23 -93.4(10) 3_565 .
C2 Ni3 Ni14 C23 159.0(9) . .
Ni8 Ni3 Ni14 C23 -157.5(8) 3_565 .
Ni2 Ni3 Ni14 C23 169.3(8) . .
Ni11 Ni3 Ni14 C23 -71.0(8) . .
Co23 Ni3 Ni14 C23 42.8(14) . .
Ni17 Ni3 Ni14 C23 51.8(8) . .
Co22 Ni3 Ni14 C23 62.1(10) . .
Ni15 Ni3 Ni14 C23 125.4(8) . .
Ni1 Ni3 Ni14 C23 -26.9(8) . .
C3 Ni3 Ni14 C25 -151.3(15) . .
C1 Ni3 Ni14 C25 162.4(9) 3_565 .
C2 Ni3 Ni14 C25 54.8(9) . .
Ni8 Ni3 Ni14 C25 98.2(8) 3_565 .
Ni2 Ni3 Ni14 C25 65.1(8) . .
Ni11 Ni3 Ni14 C25 -175.2(8) . .
Co23 Ni3 Ni14 C25 -61.4(14) . .
Ni17 Ni3 Ni14 C25 -52.4(8) . .
Co22 Ni3 Ni14 C25 -42.1(9) . .
Ni15 Ni3 Ni14 C25 21.2(8) . .
Ni1 Ni3 Ni14 C25 -131.1(8) . .
C3 Ni3 Ni14 C11 86.5(17) . 3_565
C1 Ni3 Ni14 C11 40.2(13) 3_565 3_565
C2 Ni3 Ni14 C11 -67.4(12) . 3_565
Ni8 Ni3 Ni14 C11 -23.9(11) 3_565 3_565
Ni2 Ni3 Ni14 C11 -57.1(12) . 3_565
Ni11 Ni3 Ni14 C11 62.6(11) . 3_565
Co23 Ni3 Ni14 C11 176.4(16) . 3_565
Ni17 Ni3 Ni14 C11 -174.6(11) . 3_565
Co22 Ni3 Ni14 C11 -164.2(12) . 3_565
Ni15 Ni3 Ni14 C11 -101.0(11) . 3_565
Ni1 Ni3 Ni14 C11 106.7(11) . 3_565
C3 Ni3 Ni14 C1 46.3(14) . 3_565
C2 Ni3 Ni14 C1 -107.6(7) . 3_565
Ni8 Ni3 Ni14 C1 -64.2(6) 3_565 3_565
Ni2 Ni3 Ni14 C1 -97.3(6) . 3_565
Ni11 Ni3 Ni14 C1 22.4(6) . 3_565
Co23 Ni3 Ni14 C1 136.2(13) . 3_565
Ni17 Ni3 Ni14 C1 145.1(6) . 3_565
Co22 Ni3 Ni14 C1 155.5(8) . 3_565
Ni15 Ni3 Ni14 C1 -141.2(6) . 3_565
Ni1 Ni3 Ni14 C1 66.5(6) . 3_565
C3 Ni3 Ni14 Ni15 -172.5(13) . .
C1 Ni3 Ni14 Ni15 141.2(6) 3_565 .
C2 Ni3 Ni14 Ni15 33.6(5) . .
Ni8 Ni3 Ni14 Ni15 77.07(12) 3_565 .
Ni2 Ni3 Ni14 Ni15 43.9(2) . .
Ni11 Ni3 Ni14 Ni15 163.64(14) . .
Co23 Ni3 Ni14 Ni15 -82.6(12) . .
Ni17 Ni3 Ni14 Ni15 -73.62(17) . .
Co22 Ni3 Ni14 Ni15 -63.2(5) . .
Ni1 Ni3 Ni14 Ni15 -152.24(14) . .
C3 Ni3 Ni14 Ni1 -20.2(13) . .
C1 Ni3 Ni14 Ni1 -66.5(6) 3_565 .
C2 Ni3 Ni14 Ni1 -174.2(5) . .
Ni8 Ni3 Ni14 Ni1 -130.68(13) 3_565 .
Ni2 Ni3 Ni14 Ni1 -163.8(2) . .
Ni11 Ni3 Ni14 Ni1 -44.11(12) . .
Co23 Ni3 Ni14 Ni1 69.6(12) . .
Ni17 Ni3 Ni14 Ni1 78.63(17) . .
Co22 Ni3 Ni14 Ni1 89.0(5) . .
Ni15 Ni3 Ni14 Ni1 152.24(14) . .
C3 Ni3 Ni14 Ni6 65.4(13) . 3_565
C1 Ni3 Ni14 Ni6 19.1(6) 3_565 3_565
C2 Ni3 Ni14 Ni6 -88.6(5) . 3_565
Ni8 Ni3 Ni14 Ni6 -45.07(11) 3_565 3_565
Ni2 Ni3 Ni14 Ni6 -78.2(2) . 3_565
Ni11 Ni3 Ni14 Ni6 41.50(14) . 3_565
Co23 Ni3 Ni14 Ni6 155.3(12) . 3_565
Ni17 Ni3 Ni14 Ni6 164.23(15) . 3_565
Co22 Ni3 Ni14 Ni6 174.6(5) . 3_565
Ni15 Ni3 Ni14 Ni6 -122.15(14) . 3_565
Ni1 Ni3 Ni14 Ni6 85.61(12) . 3_565
C3 Ni3 Ni14 Ni8 110.5(13) . 3_565
C1 Ni3 Ni14 Ni8 64.2(6) 3_565 3_565
C2 Ni3 Ni14 Ni8 -43.5(4) . 3_565
Ni2 Ni3 Ni14 Ni8 -33.2(2) . 3_565
Ni11 Ni3 Ni14 Ni8 86.57(13) . 3_565
Co23 Ni3 Ni14 Ni8 -159.7(12) . 3_565
Ni17 Ni3 Ni14 Ni8 -150.69(18) . 3_565
Co22 Ni3 Ni14 Ni8 -140.3(5) . 3_565
Ni15 Ni3 Ni14 Ni8 -77.07(12) . 3_565
Ni1 Ni3 Ni14 Ni8 130.68(13) . 3_565
C9 Ni7 Ni15 C25 65(2) . .
C5 Ni7 Ni15 C25 38.2(16) . .
C2 Ni7 Ni15 C25 -148.7(14) . .
Co21 Ni7 Ni15 C25 -123.9(13) . .
Ni12 Ni7 Ni15 C25 164.1(12) . .
Ni2 Ni7 Ni15 C25 -128.7(13) . .
Co22 Ni7 Ni15 C25 -26.0(13) . .
Ni17 Ni7 Ni15 C25 -62.6(13) . .
Ni3 Ni7 Ni15 C25 -91.7(13) . .
C9 Ni7 Ni15 C13 -57.2(18) . 3_565
C5 Ni7 Ni15 C13 -83.7(11) . 3_565
C2 Ni7 Ni15 C13 89.3(9) . 3_565
Co21 Ni7 Ni15 C13 114.2(8) . 3_565
Ni12 Ni7 Ni15 C13 42.2(7) . 3_565
Ni2 Ni7 Ni15 C13 109.3(7) . 3_565
Co22 Ni7 Ni15 C13 -148.0(8) . 3_565
Ni17 Ni7 Ni15 C13 175.4(7) . 3_565
Ni3 Ni7 Ni15 C13 146.3(7) . 3_565
C9 Ni7 Ni15 C5 27(2) . .
C2 Ni7 Ni15 C5 173.1(11) . .
Co21 Ni7 Ni15 C5 -162.1(10) . .
Ni12 Ni7 Ni15 C5 125.9(9) . .
Ni2 Ni7 Ni15 C5 -166.9(9) . .
Co22 Ni7 Ni15 C5 -64.3(10) . .
Ni17 Ni7 Ni15 C5 -100.9(9) . .
Ni3 Ni7 Ni15 C5 -129.9(9) . .
C9 Ni7 Ni15 C2 -146.5(18) . .
C5 Ni7 Ni15 C2 -173.1(11) . .
Co21 Ni7 Ni15 C2 24.8(7) . .
Ni12 Ni7 Ni15 C2 -47.2(5) . .
Ni2 Ni7 Ni15 C2 20.0(5) . .
Co22 Ni7 Ni15 C2 122.6(7) . .
Ni17 Ni7 Ni15 C2 86.1(5) . .
Ni3 Ni7 Ni15 C2 57.0(5) . .
C9 Ni7 Ni15 Ni14 138.1(17) . .
C5 Ni7 Ni15 Ni14 111.5(9) . .
C2 Ni7 Ni15 Ni14 -75.4(5) . .
Co21 Ni7 Ni15 Ni14 -50.6(6) . .
Ni12 Ni7 Ni15 Ni14 -122.59(17) . .
Ni2 Ni7 Ni15 Ni14 -55.4(2) . .
Co22 Ni7 Ni15 Ni14 47.2(5) . .
Ni17 Ni7 Ni15 Ni14 10.7(2) . .
Ni3 Ni7 Ni15 Ni14 -18.39(16) . .
C9 Ni7 Ni15 Ni4 -99.1(17) . 3_565
C5 Ni7 Ni15 Ni4 -125.7(9) . 3_565
C2 Ni7 Ni15 Ni4 47.4(5) . 3_565
Co21 Ni7 Ni15 Ni4 72.2(5) . 3_565
Ni12 Ni7 Ni15 Ni4 0.19(12) . 3_565
Ni2 Ni7 Ni15 Ni4 67.38(12) . 3_565
Co22 Ni7 Ni15 Ni4 170.0(4) . 3_565
Ni17 Ni7 Ni15 Ni4 133.44(13) . 3_565
Ni3 Ni7 Ni15 Ni4 104.39(12) . 3_565
C9 Ni7 Ni15 Ni3 156.5(17) . .
C5 Ni7 Ni15 Ni3 129.9(9) . .
C2 Ni7 Ni15 Ni3 -57.0(5) . .
Co21 Ni7 Ni15 Ni3 -32.2(5) . .
Ni12 Ni7 Ni15 Ni3 -104.19(12) . .
Ni2 Ni7 Ni15 Ni3 -37.01(10) . .
Co22 Ni7 Ni15 Ni3 65.6(4) . .
Ni17 Ni7 Ni15 Ni3 29.05(12) . .
C9 Ni7 Ni15 Ni8 -160.6(17) . 3_565
C5 Ni7 Ni15 Ni8 172.9(9) . 3_565
C2 Ni7 Ni15 Ni8 -14.1(5) . 3_565
Co21 Ni7 Ni15 Ni8 10.8(5) . 3_565
Ni12 Ni7 Ni15 Ni8 -61.26(13) . 3_565
Ni2 Ni7 Ni15 Ni8 5.93(13) . 3_565
Co22 Ni7 Ni15 Ni8 108.6(4) . 3_565
Ni17 Ni7 Ni15 Ni8 71.99(14) . 3_565
Ni3 Ni7 Ni15 Ni8 42.94(10) . 3_565
C9 Ni7 Ni15 Co22 90.9(18) . .
C5 Ni7 Ni15 Co22 64.3(10) . .
C2 Ni7 Ni15 Co22 -122.6(7) . .
Co21 Ni7 Ni15 Co22 -97.8(6) . .
Ni12 Ni7 Ni15 Co22 -169.8(4) . .
Ni2 Ni7 Ni15 Co22 -102.6(4) . .
Ni17 Ni7 Ni15 Co22 -36.6(4) . .
Ni3 Ni7 Ni15 Co22 -65.6(4) . .
C23 Ni14 Ni15 C25 65.8(14) . .
C11 Ni14 Ni15 C25 -71.7(13) 3_565 .
C1 Ni14 Ni15 C25 -179.7(11) 3_565 .
Ni1 Ni14 Ni15 C25 124.7(10) . .
Ni6 Ni14 Ni15 C25 -125.7(10) 3_565 .
Ni8 Ni14 Ni15 C25 -146.8(10) 3_565 .
Ni3 Ni14 Ni15 C25 152.2(10) . .
C23 Ni14 Ni15 C13 129.7(13) . 3_565
C25 Ni14 Ni15 C13 63.9(12) . 3_565
C11 Ni14 Ni15 C13 -7.8(12) 3_565 3_565
C1 Ni14 Ni15 C13 -115.9(9) 3_565 3_565
Ni1 Ni14 Ni15 C13 -171.4(8) . 3_565
Ni6 Ni14 Ni15 C13 -61.8(8) 3_565 3_565
Ni8 Ni14 Ni15 C13 -82.9(8) 3_565 3_565
Ni3 Ni14 Ni15 C13 -143.9(8) . 3_565
C23 Ni14 Ni15 C5 -3.2(14) . .
C25 Ni14 Ni15 C5 -69.0(14) . .
C11 Ni14 Ni15 C5 -140.7(13) 3_565 .
C1 Ni14 Ni15 C5 111.2(10) 3_565 .
Ni1 Ni14 Ni15 C5 55.7(10) . .
Ni6 Ni14 Ni15 C5 165.3(10) 3_565 .
Ni8 Ni14 Ni15 C5 144.2(10) 3_565 .
Ni3 Ni14 Ni15 C5 83.2(10) . .
C23 Ni14 Ni15 C2 -120.8(11) . .
C25 Ni14 Ni15 C2 173.4(11) . .
C11 Ni14 Ni15 C2 101.7(9) 3_565 .
C1 Ni14 Ni15 C2 -6.3(6) 3_565 .
Ni1 Ni14 Ni15 C2 -61.8(5) . .
Ni6 Ni14 Ni15 C2 47.7(5) 3_565 .
Ni8 Ni14 Ni15 C2 26.6(4) 3_565 .
Ni3 Ni14 Ni15 C2 -34.3(4) . .
C23 Ni14 Ni15 Ni7 -67.5(11) . .
C25 Ni14 Ni15 Ni7 -133.3(10) . .
C11 Ni14 Ni15 Ni7 155.1(8) 3_565 .
C1 Ni14 Ni15 Ni7 47.0(5) 3_565 .
Ni1 Ni14 Ni15 Ni7 -8.5(3) . .
Ni6 Ni14 Ni15 Ni7 101.0(2) 3_565 .
Ni8 Ni14 Ni15 Ni7 79.93(18) 3_565 .
Ni3 Ni14 Ni15 Ni7 18.99(16) . .
C23 Ni14 Ni15 Ni4 -176.2(11) . 3_565
C25 Ni14 Ni15 Ni4 118.0(10) . 3_565
C11 Ni14 Ni15 Ni4 46.3(8) 3_565 3_565
C1 Ni14 Ni15 Ni4 -61.7(4) 3_565 3_565
Ni1 Ni14 Ni15 Ni4 -117.24(16) . 3_565
Ni6 Ni14 Ni15 Ni4 -7.7(2) 3_565 3_565
Ni8 Ni14 Ni15 Ni4 -28.79(13) 3_565 3_565
Ni3 Ni14 Ni15 Ni4 -89.73(15) . 3_565
C23 Ni14 Ni15 Ni3 -86.4(11) . .
C25 Ni14 Ni15 Ni3 -152.2(10) . .
C11 Ni14 Ni15 Ni3 136.1(8) 3_565 .
C1 Ni14 Ni15 Ni3 28.0(4) 3_565 .
Ni1 Ni14 Ni15 Ni3 -27.50(14) . .
Ni6 Ni14 Ni15 Ni3 82.06(15) 3_565 .
Ni8 Ni14 Ni15 Ni3 60.94(10) 3_565 .
C23 Ni14 Ni15 Ni8 -147.4(11) . 3_565
C25 Ni14 Ni15 Ni8 146.8(10) . 3_565
C11 Ni14 Ni15 Ni8 75.1(8) 3_565 3_565
C1 Ni14 Ni15 Ni8 -32.9(4) 3_565 3_565
Ni1 Ni14 Ni15 Ni8 -88.45(15) . 3_565
Ni6 Ni14 Ni15 Ni8 21.12(14) 3_565 3_565
Ni3 Ni14 Ni15 Ni8 -60.94(10) . 3_565
C23 Ni14 Ni15 Co22 -27.4(11) . .
C25 Ni14 Ni15 Co22 -93.2(10) . .
C11 Ni14 Ni15 Co22 -164.9(9) 3_565 .
C1 Ni14 Ni15 Co22 87.1(5) 3_565 .
Ni1 Ni14 Ni15 Co22 31.6(2) . .
Ni6 Ni14 Ni15 Co22 141.1(2) 3_565 .
Ni8 Ni14 Ni15 Co22 120.0(2) 3_565 .
Ni3 Ni14 Ni15 Co22 59.07(19) . .
C3 Ni3 Ni15 C25 152.4(12) . .
C1 Ni3 Ni15 C25 -52.5(9) 3_565 .
C2 Ni3 Ni15 C25 -156.9(10) . .
Ni8 Ni3 Ni15 C25 -94.6(8) 3_565 .
Ni2 Ni3 Ni15 C25 -178.5(8) . .
Ni11 Ni3 Ni15 C25 -62.9(9) . .
Co23 Ni3 Ni15 C25 60.4(11) . .
Ni17 Ni3 Ni15 C25 112.9(8) . .
Co22 Ni3 Ni15 C25 74.1(9) . .
Ni1 Ni3 Ni15 C25 0.9(8) . .
Ni14 Ni3 Ni15 C25 -22.3(8) . .
C3 Ni3 Ni15 C13 -77.1(15) . 3_565
C1 Ni3 Ni15 C13 78.0(13) 3_565 3_565
C2 Ni3 Ni15 C13 -26.4(14) . 3_565
Ni8 Ni3 Ni15 C13 35.8(12) 3_565 3_565
Ni2 Ni3 Ni15 C13 -48.0(13) . 3_565
Ni11 Ni3 Ni15 C13 67.6(13) . 3_565
Co23 Ni3 Ni15 C13 -169.1(14) . 3_565
Ni17 Ni3 Ni15 C13 -116.6(12) . 3_565
Co22 Ni3 Ni15 C13 -155.5(13) . 3_565
Ni1 Ni3 Ni15 C13 131.4(12) . 3_565
Ni14 Ni3 Ni15 C13 108.2(12) . 3_565
C3 Ni3 Ni15 C5 46.7(12) . .
C1 Ni3 Ni15 C5 -158.2(9) 3_565 .
C2 Ni3 Ni15 C5 97.4(9) . .
Ni8 Ni3 Ni15 C5 159.7(7) 3_565 .
Ni2 Ni3 Ni15 C5 75.8(7) . .
Ni11 Ni3 Ni15 C5 -168.6(8) . .
Co23 Ni3 Ni15 C5 -45.3(10) . .
Ni17 Ni3 Ni15 C5 7.2(7) . .
Co22 Ni3 Ni15 C5 -31.6(9) . .
Ni1 Ni3 Ni15 C5 -104.8(7) . .
Ni14 Ni3 Ni15 C5 -128.0(7) . .
C3 Ni3 Ni15 C2 -50.7(11) . .
C1 Ni3 Ni15 C2 104.4(7) 3_565 .
Ni8 Ni3 Ni15 C2 62.3(6) 3_565 .
Ni2 Ni3 Ni15 C2 -21.6(6) . .
Ni11 Ni3 Ni15 C2 94.0(6) . .
Co23 Ni3 Ni15 C2 -142.7(9) . .
Ni17 Ni3 Ni15 C2 -90.2(6) . .
Co22 Ni3 Ni15 C2 -129.1(7) . .
Ni1 Ni3 Ni15 C2 157.8(6) . .
Ni14 Ni3 Ni15 C2 134.6(6) . .
C3 Ni3 Ni15 Ni7 10.5(9) . .
C1 Ni3 Ni15 Ni7 165.7(5) 3_565 .
C2 Ni3 Ni15 Ni7 61.3(6) . .
Ni8 Ni3 Ni15 Ni7 123.54(13) 3_565 .
Ni2 Ni3 Ni15 Ni7 39.66(12) . .
Ni11 Ni3 Ni15 Ni7 155.3(3) . .
Co23 Ni3 Ni15 Ni7 -81.4(7) . .
Ni17 Ni3 Ni15 Ni7 -28.93(12) . .
Co22 Ni3 Ni15 Ni7 -67.8(5) . .
Ni1 Ni3 Ni15 Ni7 -140.88(13) . .
Ni14 Ni3 Ni15 Ni7 -164.08(14) . .
C3 Ni3 Ni15 Ni14 174.6(9) . .
C1 Ni3 Ni15 Ni14 -30.2(5) 3_565 .
C2 Ni3 Ni15 Ni14 -134.6(6) . .
Ni8 Ni3 Ni15 Ni14 -72.37(11) 3_565 .
Ni2 Ni3 Ni15 Ni14 -156.26(13) . .
Ni11 Ni3 Ni15 Ni14 -40.6(3) . .
Co23 Ni3 Ni15 Ni14 82.6(7) . .
Ni17 Ni3 Ni15 Ni14 135.15(13) . .
Co22 Ni3 Ni15 Ni14 96.3(5) . .
Ni1 Ni3 Ni15 Ni14 23.20(12) . .
C3 Ni3 Ni15 Ni4 -70.1(9) . 3_565
C1 Ni3 Ni15 Ni4 85.0(5) 3_565 3_565
C2 Ni3 Ni15 Ni4 -19.4(6) . 3_565
Ni8 Ni3 Ni15 Ni4 42.90(12) 3_565 3_565
Ni2 Ni3 Ni15 Ni4 -40.98(14) . 3_565
Ni11 Ni3 Ni15 Ni4 74.7(3) . 3_565
Co23 Ni3 Ni15 Ni4 -162.1(7) . 3_565
Ni17 Ni3 Ni15 Ni4 -109.57(13) . 3_565
Co22 Ni3 Ni15 Ni4 -148.4(5) . 3_565
Ni1 Ni3 Ni15 Ni4 138.48(13) . 3_565
Ni14 Ni3 Ni15 Ni4 115.28(14) . 3_565
C3 Ni3 Ni15 Ni8 -113.0(9) . 3_565
C1 Ni3 Ni15 Ni8 42.1(5) 3_565 3_565
C2 Ni3 Ni15 Ni8 -62.3(6) . 3_565
Ni2 Ni3 Ni15 Ni8 -83.88(11) . 3_565
Ni11 Ni3 Ni15 Ni8 31.8(3) . 3_565
Co23 Ni3 Ni15 Ni8 155.0(7) . 3_565
Ni17 Ni3 Ni15 Ni8 -152.48(14) . 3_565
Co22 Ni3 Ni15 Ni8 168.7(5) . 3_565
Ni1 Ni3 Ni15 Ni8 95.57(12) . 3_565
Ni14 Ni3 Ni15 Ni8 72.37(11) . 3_565
C3 Ni3 Ni15 Co22 78.3(10) . .
C1 Ni3 Ni15 Co22 -126.5(7) 3_565 .
C2 Ni3 Ni15 Co22 129.1(7) . .
Ni8 Ni3 Ni15 Co22 -168.7(5) 3_565 .
Ni2 Ni3 Ni15 Co22 107.4(5) . .
Ni11 Ni3 Ni15 Co22 -136.9(6) . .
Co23 Ni3 Ni15 Co22 -13.7(4) . .
Ni17 Ni3 Ni15 Co22 38.8(5) . .
Ni1 Ni3 Ni15 Co22 -73.1(5) . .
Ni14 Ni3 Ni15 Co22 -96.3(5) . .
C28 Ni13 Ni16 C18 -57.7(16) . .
C22 Ni13 Ni16 C18 36.8(15) . .
C3 Ni13 Ni16 C18 -165.4(14) . .
Ni1 Ni13 Ni16 C18 88.6(13) . .
Ni5 Ni13 Ni16 C18 -151.0(13) . .
Ni17 Ni13 Ni16 C18 -113.5(13) . .
Co23 Ni13 Ni16 C18 12.6(17) . .
Ni11 Ni13 Ni16 C18 151.7(13) . .
Ni3 Ni13 Ni16 C18 154.4(13) . .
Ni18 Ni13 Ni16 C18 104.8(13) . .
C28 Ni13 Ni16 C4 142.0(11) . .
C22 Ni13 Ni16 C4 -123.4(10) . .
C3 Ni13 Ni16 C4 34.4(8) . .
Ni1 Ni13 Ni16 C4 -71.7(6) . .
Ni5 Ni13 Ni16 C4 48.8(6) . .
Ni17 Ni13 Ni16 C4 86.3(7) . .
Co23 Ni13 Ni16 C4 -147.6(12) . .
Ni11 Ni13 Ni16 C4 -8.5(6) . .
Ni3 Ni13 Ni16 C4 -5.8(7) . .
Ni18 Ni13 Ni16 C4 -55.4(6) . .
C28 Ni13 Ni16 C15 54.7(14) . .
C22 Ni13 Ni16 C15 149.2(13) . .
C3 Ni13 Ni16 C15 -53.0(12) . .
Ni1 Ni13 Ni16 C15 -159.0(11) . .
Ni5 Ni13 Ni16 C15 -38.6(11) . .
Ni17 Ni13 Ni16 C15 -1.1(11) . .
Co23 Ni13 Ni16 C15 125.0(15) . .
Ni11 Ni13 Ni16 C15 -95.9(11) . .
Ni3 Ni13 Ni16 C15 -93.2(11) . .
Ni18 Ni13 Ni16 C15 -142.8(11) . .
C28 Ni13 Ni16 Co20 105.0(9) . .
C22 Ni13 Ni16 Co20 -160.5(7) . .
C3 Ni13 Ni16 Co20 -2.6(5) . .
Ni1 Ni13 Ni16 Co20 -108.69(17) . .
Ni5 Ni13 Ni16 Co20 11.72(14) . .
Ni17 Ni13 Ni16 Co20 49.2(3) . .
Co23 Ni13 Ni16 Co20 175.4(10) . .
Ni11 Ni13 Ni16 Co20 -45.55(16) . .
Ni3 Ni13 Ni16 Co20 -42.8(3) . .
Ni18 Ni13 Ni16 Co20 -92.45(17) . .
C28 Ni13 Ni16 Ni18 -162.5(9) . .
C22 Ni13 Ni16 Ni18 -68.0(7) . .
C3 Ni13 Ni16 Ni18 89.8(4) . .
Ni1 Ni13 Ni16 Ni18 -16.24(13) . .
Ni5 Ni13 Ni16 Ni18 104.17(13) . .
Ni17 Ni13 Ni16 Ni18 141.7(2) . .
Co23 Ni13 Ni16 Ni18 -92.2(10) . .
Ni11 Ni13 Ni16 Ni18 46.90(11) . .
Ni3 Ni13 Ni16 Ni18 49.6(2) . .
C28 Ni13 Ni16 Ni5 93.3(9) . .
C22 Ni13 Ni16 Ni5 -172.2(7) . .
C3 Ni13 Ni16 Ni5 -14.4(4) . .
Ni1 Ni13 Ni16 Ni5 -120.42(15) . .
Ni17 Ni13 Ni16 Ni5 37.52(19) . .
Co23 Ni13 Ni16 Ni5 163.7(10) . .
Ni11 Ni13 Ni16 Ni5 -57.28(10) . .
Ni3 Ni13 Ni16 Ni5 -54.6(2) . .
Ni18 Ni13 Ni16 Ni5 -104.17(13) . .
C28 Ni13 Ni16 Co19 167.4(9) . .
C22 Ni13 Ni16 Co19 -98.1(7) . .
C3 Ni13 Ni16 Co19 59.7(5) . .
Ni1 Ni13 Ni16 Co19 -46.32(18) . .
Ni5 Ni13 Ni16 Co19 74.10(14) . .
Ni17 Ni13 Ni16 Co19 111.6(2) . .
Co23 Ni13 Ni16 Co19 -122.3(10) . .
Ni11 Ni13 Ni16 Co19 16.82(15) . .
Ni3 Ni13 Ni16 Co19 19.5(3) . .
Ni18 Ni13 Ni16 Co19 -30.08(13) . .
C12 Ni5 Ni16 C18 -44(3) . .
C4 Ni5 Ni16 C18 163(3) . .
C3 Ni5 Ni16 C18 80(2) . .
Ni9 Ni5 Ni16 C18 12(2) . .
Co20 Ni5 Ni16 C18 -130(2) . .
Ni13 Ni5 Ni16 C18 63(2) . .
Ni11 Ni5 Ni16 C18 122(2) . .
Ni8 Ni5 Ni16 C18 139(2) . .
Ni4 Ni5 Ni16 C18 -180(2) . .
C12 Ni5 Ni16 C4 152.5(11) . .
C3 Ni5 Ni16 C4 -83.0(10) . .
Ni9 Ni5 Ni16 C4 -151.4(9) . .
Co20 Ni5 Ni16 C4 66.6(9) . .
Ni13 Ni5 Ni16 C4 -100.7(9) . .
Ni11 Ni5 Ni16 C4 -41.2(8) . .
Ni8 Ni5 Ni16 C4 -24.3(9) . .
Ni4 Ni5 Ni16 C4 16.8(8) . .
C12 Ni5 Ni16 C15 43.2(11) . .
C4 Ni5 Ni16 C15 -109.3(12) . .
C3 Ni5 Ni16 C15 167.7(10) . .
Ni9 Ni5 Ni16 C15 99.3(9) . .
Co20 Ni5 Ni16 C15 -42.7(8) . .
Ni13 Ni5 Ni16 C15 150.0(8) . .
Ni11 Ni5 Ni16 C15 -150.5(8) . .
Ni8 Ni5 Ni16 C15 -133.6(9) . .
Ni4 Ni5 Ni16 C15 -92.5(8) . .
C12 Ni5 Ni16 Co20 85.9(8) . .
C4 Ni5 Ni16 Co20 -66.6(9) . .
C3 Ni5 Ni16 Co20 -149.5(5) . .
Ni9 Ni5 Ni16 Co20 142.0(3) . .
Ni13 Ni5 Ni16 Co20 -167.27(15) . .
Ni11 Ni5 Ni16 Co20 -107.77(14) . .
Ni8 Ni5 Ni16 Co20 -90.9(2) . .
Ni4 Ni5 Ni16 Co20 -49.80(12) . .
C12 Ni5 Ni16 Ni18 -169.3(7) . .
C4 Ni5 Ni16 Ni18 38.2(9) . .
C3 Ni5 Ni16 Ni18 -44.8(5) . .
Ni9 Ni5 Ni16 Ni18 -113.2(3) . .
Co20 Ni5 Ni16 Ni18 104.78(15) . .
Ni13 Ni5 Ni16 Ni18 -62.49(12) . .
Ni11 Ni5 Ni16 Ni18 -2.99(12) . .
Ni8 Ni5 Ni16 Ni18 13.9(2) . .
Ni4 Ni5 Ni16 Ni18 54.98(13) . .
C12 Ni5 Ni16 Ni13 -106.8(8) . .
C4 Ni5 Ni16 Ni13 100.7(9) . .
C3 Ni5 Ni16 Ni13 17.7(5) . .
Ni9 Ni5 Ni16 Ni13 -50.7(2) . .
Co20 Ni5 Ni16 Ni13 167.27(15) . .
Ni11 Ni5 Ni16 Ni13 59.50(11) . .
Ni8 Ni5 Ni16 Ni13 76.4(2) . .
Ni4 Ni5 Ni16 Ni13 117.47(12) . .
C12 Ni5 Ni16 Co19 136.1(8) . .
C4 Ni5 Ni16 Co19 -16.4(9) . .
C3 Ni5 Ni16 Co19 -99.3(5) . .
Ni9 Ni5 Ni16 Co19 -167.8(2) . .
Co20 Ni5 Ni16 Co19 50.19(12) . .
Ni13 Ni5 Ni16 Co19 -117.08(13) . .
Ni11 Ni5 Ni16 Co19 -57.58(12) . .
Ni8 Ni5 Ni16 Co19 -40.7(2) . .
Ni4 Ni5 Ni16 Co19 0.39(12) . .
C12 Ni9 Ni17 C26 -64.1(16) . .
C10 Ni9 Ni17 C26 53.6(18) . .
C27 Ni9 Ni17 C26 17.1(17) . .
C3 Ni9 Ni17 C26 -156.4(15) . .
Ni5 Ni9 Ni17 C26 -109.3(14) . .
Ni6 Ni9 Ni17 C26 128.6(14) . .
Ni2 Ni9 Ni17 C26 147.0(14) . .
Co21 Ni9 Ni17 C26 82.8(14) . .
Ni8 Ni9 Ni17 C26 -170.2(14) . .
C12 Ni9 Ni17 C27 -81.2(11) . .
C10 Ni9 Ni17 C27 36.5(14) . .
C3 Ni9 Ni17 C27 -173.5(11) . .
Ni5 Ni9 Ni17 C27 -126.5(9) . .
Ni6 Ni9 Ni17 C27 111.5(9) . .
Ni2 Ni9 Ni17 C27 129.8(9) . .
Co21 Ni9 Ni17 C27 65.6(9) . .
Ni8 Ni9 Ni17 C27 172.6(9) . .
C12 Ni9 Ni17 C3 92.3(9) . .
C10 Ni9 Ni17 C3 -150.0(12) . .
C27 Ni9 Ni17 C3 173.5(11) . .
Ni5 Ni9 Ni17 C3 47.1(6) . .
Ni6 Ni9 Ni17 C3 -75.0(6) . .
Ni2 Ni9 Ni17 C3 -56.6(6) . .
Co21 Ni9 Ni17 C3 -120.8(6) . .
Ni8 Ni9 Ni17 C3 -13.8(6) . .
C12 Ni9 Ni17 Co22 124(2) . .
C10 Ni9 Ni17 Co22 -118(2) . .
C27 Ni9 Ni17 Co22 -155(2) . .
C3 Ni9 Ni17 Co22 32(2) . .
Ni5 Ni9 Ni17 Co22 78.7(19) . .
Ni6 Ni9 Ni17 Co22 -43.3(19) . .
Ni2 Ni9 Ni17 Co22 -25.0(19) . .
Co21 Ni9 Ni17 Co22 -89.2(19) . .
Ni8 Ni9 Ni17 Co22 17.8(19) . .
C12 Ni9 Ni17 Co23 73(2) . .
C10 Ni9 Ni17 Co23 -169(2) . .
C27 Ni9 Ni17 Co23 155(2) . .
C3 Ni9 Ni17 Co23 -19(2) . .
Ni5 Ni9 Ni17 Co23 28(2) . .
Ni6 Ni9 Ni17 Co23 -94(2) . .
Ni2 Ni9 Ni17 Co23 -76(2) . .
Co21 Ni9 Ni17 Co23 -140(2) . .
Ni8 Ni9 Ni17 Co23 -33(2) . .
C12 Ni9 Ni17 Ni3 111.2(7) . .
C10 Ni9 Ni17 Ni3 -131.2(11) . .
C27 Ni9 Ni17 Ni3 -167.7(9) . .
C3 Ni9 Ni17 Ni3 18.8(6) . .
Ni5 Ni9 Ni17 Ni3 65.88(12) . .
Ni6 Ni9 Ni17 Ni3 -56.16(19) . .
Ni2 Ni9 Ni17 Ni3 -37.80(10) . .
Co21 Ni9 Ni17 Ni3 -102.03(14) . .
Ni8 Ni9 Ni17 Ni3 4.98(13) . .
C12 Ni9 Ni17 Ni13 45.5(7) . .
C10 Ni9 Ni17 Ni13 163.2(11) . .
C27 Ni9 Ni17 Ni13 126.7(9) . .
C3 Ni9 Ni17 Ni13 -46.9(6) . .
Ni5 Ni9 Ni17 Ni13 0.21(12) . .
Ni6 Ni9 Ni17 Ni13 -121.83(17) . .
Ni2 Ni9 Ni17 Ni13 -103.47(12) . .
Co21 Ni9 Ni17 Ni13 -167.70(15) . .
Ni8 Ni9 Ni17 Ni13 -60.69(13) . .
C12 Ni9 Ni17 Ni7 178.8(7) . .
C10 Ni9 Ni17 Ni7 -63.6(11) . .
C27 Ni9 Ni17 Ni7 -100.0(9) . .
C3 Ni9 Ni17 Ni7 86.4(6) . .
Ni5 Ni9 Ni17 Ni7 133.49(13) . .
Ni6 Ni9 Ni17 Ni7 11.5(2) . .
Ni2 Ni9 Ni17 Ni7 29.81(11) . .
Co21 Ni9 Ni17 Ni7 -34.41(14) . .
Ni8 Ni9 Ni17 Ni7 72.59(14) . .
C12 Ni9 Ni17 Co21 -146.8(7) . .
C10 Ni9 Ni17 Co21 -29.1(11) . .
C27 Ni9 Ni17 Co21 -65.6(9) . .
C3 Ni9 Ni17 Co21 120.8(6) . .
Ni5 Ni9 Ni17 Co21 167.91(15) . .
Ni6 Ni9 Ni17 Co21 45.87(17) . .
Ni2 Ni9 Ni17 Co21 64.22(12) . .
Ni8 Ni9 Ni17 Co21 107.01(14) . .
C12 Ni9 Ni17 Ni2 149.0(7) . .
C10 Ni9 Ni17 Ni2 -93.4(11) . .
C27 Ni9 Ni17 Ni2 -129.8(9) . .
C3 Ni9 Ni17 Ni2 56.6(6) . .
Ni5 Ni9 Ni17 Ni2 103.68(11) . .
Ni6 Ni9 Ni17 Ni2 -18.35(14) . .
Co21 Ni9 Ni17 Ni2 -64.22(12) . .
Ni8 Ni9 Ni17 Ni2 42.78(9) . .
C3 Ni3 Ni17 C26 156.7(10) . .
C1 Ni3 Ni17 C26 98.0(14) 3_565 .
C2 Ni3 Ni17 C26 -100.4(9) . .
Ni8 Ni3 Ni17 C26 -109.8(9) 3_565 .
Ni2 Ni3 Ni17 C26 -141.4(8) . .
Ni11 Ni3 Ni17 C26 129.4(8) . .
Co23 Ni3 Ni17 C26 15.3(16) . .
Co22 Ni3 Ni17 C26 -7.1(10) . .
Ni15 Ni3 Ni17 C26 -48.8(8) . .
Ni1 Ni3 Ni17 C26 61.9(8) . .
Ni14 Ni3 Ni17 C26 5.1(8) . .
C3 Ni3 Ni17 C27 -42.7(17) . .
C1 Ni3 Ni17 C27 -101.4(19) 3_565 .
C2 Ni3 Ni17 C27 60.2(17) . .
Ni8 Ni3 Ni17 C27 50.8(16) 3_565 .
Ni2 Ni3 Ni17 C27 19.3(16) . .
Ni11 Ni3 Ni17 C27 -69.9(16) . .
Co23 Ni3 Ni17 C27 176(2) . .
Co22 Ni3 Ni17 C27 153.5(17) . .
Ni15 Ni3 Ni17 C27 111.9(16) . .
Ni1 Ni3 Ni17 C27 -137.5(16) . .
Ni14 Ni3 Ni17 C27 165.7(16) . .
C1 Ni3 Ni17 C3 -58.7(12) 3_565 .
C2 Ni3 Ni17 C3 102.9(8) . .
Ni8 Ni3 Ni17 C3 93.5(7) 3_565 .
Ni2 Ni3 Ni17 C3 62.0(6) . .
Ni11 Ni3 Ni17 C3 -27.2(6) . .
Co23 Ni3 Ni17 C3 -141.4(15) . .
Co22 Ni3 Ni17 C3 -163.8(9) . .
Ni15 Ni3 Ni17 C3 154.6(6) . .
Ni1 Ni3 Ni17 C3 -94.8(6) . .
Ni14 Ni3 Ni17 C3 -151.5(6) . .
C3 Ni3 Ni17 Ni9 -20.6(6) . .
C1 Ni3 Ni17 Ni9 -79.3(11) 3_565 .
C2 Ni3 Ni17 Ni9 82.3(5) . .
Ni8 Ni3 Ni17 Ni9 72.9(3) 3_565 .
Ni2 Ni3 Ni17 Ni9 41.38(11) . .
Ni11 Ni3 Ni17 Ni9 -47.80(14) . .
Co23 Ni3 Ni17 Ni9 -161.9(13) . .
Co22 Ni3 Ni17 Ni9 175.6(6) . .
Ni15 Ni3 Ni17 Ni9 134.00(12) . .
Ni1 Ni3 Ni17 Ni9 -115.35(13) . .
Ni14 Ni3 Ni17 Ni9 -172.13(15) . .
C3 Ni3 Ni17 Co22 163.8(9) . .
C1 Ni3 Ni17 Co22 105.1(12) 3_565 .
C2 Ni3 Ni17 Co22 -93.3(8) . .
Ni8 Ni3 Ni17 Co22 -102.7(7) 3_565 .
Ni2 Ni3 Ni17 Co22 -134.2(6) . .
Ni11 Ni3 Ni17 Co22 136.6(6) . .
Co23 Ni3 Ni17 Co22 22.5(8) . .
Ni15 Ni3 Ni17 Co22 -41.6(6) . .
Ni1 Ni3 Ni17 Co22 69.0(6) . .
Ni14 Ni3 Ni17 Co22 12.3(6) . .
C3 Ni3 Ni17 Co23 141.4(15) . .
C1 Ni3 Ni17 Co23 82.7(17) 3_565 .
C2 Ni3 Ni17 Co23 -115.7(14) . .
Ni8 Ni3 Ni17 Co23 -125.1(14) 3_565 .
Ni2 Ni3 Ni17 Co23 -156.7(13) . .
Ni11 Ni3 Ni17 Co23 114.1(13) . .
Co22 Ni3 Ni17 Co23 -22.5(8) . .
Ni15 Ni3 Ni17 Co23 -64.1(13) . .
Ni1 Ni3 Ni17 Co23 46.6(13) . .
Ni14 Ni3 Ni17 Co23 -10.2(13) . .
C3 Ni3 Ni17 Ni13 71.7(6) . .
C1 Ni3 Ni17 Ni13 13.1(11) 3_565 .
C2 Ni3 Ni17 Ni13 174.7(5) . .
Ni8 Ni3 Ni17 Ni13 165.3(3) 3_565 .
Ni2 Ni3 Ni17 Ni13 133.72(13) . .
Ni11 Ni3 Ni17 Ni13 44.53(11) . .
Co23 Ni3 Ni17 Ni13 -69.6(13) . .
Co22 Ni3 Ni17 Ni13 -92.1(6) . .
Ni15 Ni3 Ni17 Ni13 -133.67(13) . .
Ni1 Ni3 Ni17 Ni13 -23.01(12) . .
Ni14 Ni3 Ni17 Ni13 -79.80(17) . .
C3 Ni3 Ni17 Ni7 -127.7(6) . .
C1 Ni3 Ni17 Ni7 173.6(11) 3_565 .
C2 Ni3 Ni17 Ni7 -24.8(5) . .
Ni8 Ni3 Ni17 Ni7 -34.2(3) 3_565 .
Ni2 Ni3 Ni17 Ni7 -65.72(11) . .
Ni11 Ni3 Ni17 Ni7 -154.91(13) . .
Co23 Ni3 Ni17 Ni7 90.9(13) . .
Co22 Ni3 Ni17 Ni7 68.5(6) . .
Ni15 Ni3 Ni17 Ni7 26.89(11) . .
Ni1 Ni3 Ni17 Ni7 137.54(13) . .
Ni14 Ni3 Ni17 Ni7 80.76(17) . .
C3 Ni3 Ni17 Co21 -86.3(6) . .
C1 Ni3 Ni17 Co21 -145.0(11) 3_565 .
C2 Ni3 Ni17 Co21 16.7(5) . .
Ni8 Ni3 Ni17 Co21 7.2(3) 3_565 .
Ni2 Ni3 Ni17 Co21 -24.30(13) . .
Ni11 Ni3 Ni17 Co21 -113.49(14) . .
Co23 Ni3 Ni17 Co21 132.4(13) . .
Co22 Ni3 Ni17 Co21 109.9(6) . .
Ni15 Ni3 Ni17 Co21 68.31(15) . .
Ni1 Ni3 Ni17 Co21 178.97(13) . .
Ni14 Ni3 Ni17 Co21 122.18(17) . .
C3 Ni3 Ni17 Ni2 -62.0(6) . .
C1 Ni3 Ni17 Ni2 -120.7(11) 3_565 .
C2 Ni3 Ni17 Ni2 41.0(5) . .
Ni8 Ni3 Ni17 Ni2 31.5(3) 3_565 .
Ni11 Ni3 Ni17 Ni2 -89.19(13) . .
Co23 Ni3 Ni17 Ni2 156.7(13) . .
Co22 Ni3 Ni17 Ni2 134.2(6) . .
Ni15 Ni3 Ni17 Ni2 92.61(12) . .
Ni1 Ni3 Ni17 Ni2 -156.74(14) . .
Ni14 Ni3 Ni17 Ni2 146.48(18) . .
C28 Ni13 Ni17 C26 65.9(12) . .
C22 Ni13 Ni17 C26 -29.2(12) . .
C3 Ni13 Ni17 C26 -167.0(10) . .
Ni1 Ni13 Ni17 C26 -86.2(8) . .
Ni5 Ni13 Ni17 C26 149.6(8) . .
Co23 Ni13 Ni17 C26 -43.8(9) . .
Ni11 Ni13 Ni17 C26 -152.5(8) . .
Ni16 Ni13 Ni17 C26 116.5(8) . .
Ni3 Ni13 Ni17 C26 -112.2(8) . .
Ni18 Ni13 Ni17 C26 -146.4(8) . .
C28 Ni13 Ni17 C27 -32.3(12) . .
C22 Ni13 Ni17 C27 -127.4(12) . .
C3 Ni13 Ni17 C27 94.9(10) . .
Ni1 Ni13 Ni17 C27 175.6(9) . .
Ni5 Ni13 Ni17 C27 51.5(9) . .
Co23 Ni13 Ni17 C27 -142.0(10) . .
Ni11 Ni13 Ni17 C27 109.3(9) . .
Ni16 Ni13 Ni17 C27 18.3(9) . .
Ni3 Ni13 Ni17 C27 149.6(9) . .
Ni18 Ni13 Ni17 C27 115.4(9) . .
C28 Ni13 Ni17 C3 -127.1(10) . .
C22 Ni13 Ni17 C3 137.8(10) . .
Ni1 Ni13 Ni17 C3 80.8(6) . .
Ni5 Ni13 Ni17 C3 -43.4(6) . .
Co23 Ni13 Ni17 C3 123.2(7) . .
Ni11 Ni13 Ni17 C3 14.4(6) . .
Ni16 Ni13 Ni17 C3 -76.6(6) . .
Ni3 Ni13 Ni17 C3 54.8(5) . .
Ni18 Ni13 Ni17 C3 20.5(6) . .
C28 Ni13 Ni17 Ni9 -83.9(9) . .
C22 Ni13 Ni17 Ni9 -179.0(8) . .
C3 Ni13 Ni17 Ni9 43.2(6) . .
Ni1 Ni13 Ni17 Ni9 123.94(14) . .
Ni5 Ni13 Ni17 Ni9 -0.20(12) . .
Co23 Ni13 Ni17 Ni9 166.4(5) . .
Ni11 Ni13 Ni17 Ni9 57.62(13) . .
Ni16 Ni13 Ni17 Ni9 -33.4(2) . .
Ni3 Ni13 Ni17 Ni9 97.97(12) . .
Ni18 Ni13 Ni17 Ni9 63.7(3) . .
C28 Ni13 Ni17 Co22 113.9(9) . .
C22 Ni13 Ni17 Co22 18.8(9) . .
C3 Ni13 Ni17 Co22 -119.0(6) . .
Ni1 Ni13 Ni17 Co22 -38.3(2) . .
Ni5 Ni13 Ni17 Co22 -162.42(19) . .
Co23 Ni13 Ni17 Co22 4.2(6) . .
Ni11 Ni13 Ni17 Co22 -104.60(19) . .
Ni16 Ni13 Ni17 Co22 164.4(2) . .
Ni3 Ni13 Ni17 Co22 -64.25(18) . .
Ni18 Ni13 Ni17 Co22 -98.5(3) . .
C28 Ni13 Ni17 Co23 109.7(10) . .
C22 Ni13 Ni17 Co23 14.6(10) . .
C3 Ni13 Ni17 Co23 -123.2(7) . .
Ni1 Ni13 Ni17 Co23 -42.4(5) . .
Ni5 Ni13 Ni17 Co23 -166.6(5) . .
Ni11 Ni13 Ni17 Co23 -108.8(5) . .
Ni16 Ni13 Ni17 Co23 160.2(5) . .
Ni3 Ni13 Ni17 Co23 -68.4(5) . .
Ni18 Ni13 Ni17 Co23 -102.7(6) . .
C28 Ni13 Ni17 Ni3 178.1(9) . .
C22 Ni13 Ni17 Ni3 83.0(8) . .
C3 Ni13 Ni17 Ni3 -54.8(5) . .
Ni1 Ni13 Ni17 Ni3 25.97(13) . .
Ni5 Ni13 Ni17 Ni3 -98.17(11) . .
Co23 Ni13 Ni17 Ni3 68.4(5) . .
Ni11 Ni13 Ni17 Ni3 -40.35(11) . .
Ni16 Ni13 Ni17 Ni3 -131.3(2) . .
Ni18 Ni13 Ni17 Ni3 -34.3(3) . .
C28 Ni13 Ni17 Ni7 155.7(9) . .
C22 Ni13 Ni17 Ni7 60.6(9) . .
C3 Ni13 Ni17 Ni7 -77.2(6) . .
Ni1 Ni13 Ni17 Ni7 3.5(2) . .
Ni5 Ni13 Ni17 Ni7 -120.61(17) . .
Co23 Ni13 Ni17 Ni7 46.0(5) . .
Ni11 Ni13 Ni17 Ni7 -62.78(19) . .
Ni16 Ni13 Ni17 Ni7 -153.77(17) . .
Ni3 Ni13 Ni17 Ni7 -22.43(15) . .
Ni18 Ni13 Ni17 Ni7 -56.7(3) . .
C28 Ni13 Ni17 Co21 -113.5(10) . .
C22 Ni13 Ni17 Co21 151.4(9) . .
C3 Ni13 Ni17 Co21 13.6(7) . .
Ni1 Ni13 Ni17 Co21 94.4(4) . .
Ni5 Ni13 Ni17 Co21 -29.8(4) . .
Co23 Ni13 Ni17 Co21 136.8(6) . .
Ni11 Ni13 Ni17 Co21 28.1(4) . .
Ni16 Ni13 Ni17 Co21 -62.9(5) . .
Ni3 Ni13 Ni17 Co21 68.4(4) . .
Ni18 Ni13 Ni17 Co21 34.2(6) . .
C28 Ni13 Ni17 Ni2 -144.9(9) . .
C22 Ni13 Ni17 Ni2 120.0(8) . .
C3 Ni13 Ni17 Ni2 -17.7(6) . .
Ni1 Ni13 Ni17 Ni2 63.01(16) . .
Ni5 Ni13 Ni17 Ni2 -61.14(12) . .
Co23 Ni13 Ni17 Ni2 105.4(5) . .
Ni11 Ni13 Ni17 Ni2 -3.32(14) . .
Ni16 Ni13 Ni17 Ni2 -94.3(2) . .
Ni3 Ni13 Ni17 Ni2 37.03(11) . .
Ni18 Ni13 Ni17 Ni2 2.8(3) . .
C9 Ni7 Ni17 C26 -72.8(11) . .
C5 Ni7 Ni17 C26 27.8(11) . .
C2 Ni7 Ni17 C26 140.9(9) . .
Ni15 Ni7 Ni17 C26 85.6(8) . .
Co21 Ni7 Ni17 C26 -114.1(8) . .
Ni12 Ni7 Ni17 C26 -158.9(8) . .
Ni2 Ni7 Ni17 C26 177.2(8) . .
Co22 Ni7 Ni17 C26 44.9(9) . .
Ni3 Ni7 Ni17 C26 116.0(8) . .
C9 Ni7 Ni17 C27 20.5(11) . .
C5 Ni7 Ni17 C27 121.1(11) . .
C2 Ni7 Ni17 C27 -125.8(9) . .
Ni15 Ni7 Ni17 C27 178.9(8) . .
Co21 Ni7 Ni17 C27 -20.8(8) . .
Ni12 Ni7 Ni17 C27 -65.6(8) . .
Ni2 Ni7 Ni17 C27 -89.5(8) . .
Co22 Ni7 Ni17 C27 138.2(9) . .
Ni3 Ni7 Ni17 C27 -150.7(8) . .
C9 Ni7 Ni17 C3 134.4(9) . .
C5 Ni7 Ni17 C3 -125.0(9) . .
C2 Ni7 Ni17 C3 -11.9(7) . .
Ni15 Ni7 Ni17 C3 -67.2(5) . .
Co21 Ni7 Ni17 C3 93.1(5) . .
Ni12 Ni7 Ni17 C3 48.3(5) . .
Ni2 Ni7 Ni17 C3 24.4(5) . .
Co22 Ni7 Ni17 C3 -107.9(6) . .
Ni3 Ni7 Ni17 C3 -36.8(5) . .
C9 Ni7 Ni17 Ni9 79.0(8) . .
C5 Ni7 Ni17 Ni9 179.6(8) . .
C2 Ni7 Ni17 Ni9 -67.3(5) . .
Ni15 Ni7 Ni17 Ni9 -122.62(14) . .
Co21 Ni7 Ni17 Ni9 37.65(15) . .
Ni12 Ni7 Ni17 Ni9 -7.2(2) . .
Ni2 Ni7 Ni17 Ni9 -31.02(12) . .
Co22 Ni7 Ni17 Ni9 -163.3(4) . .
Ni3 Ni7 Ni17 Ni9 -92.23(13) . .
C9 Ni7 Ni17 Co22 -117.7(9) . .
C5 Ni7 Ni17 Co22 -17.1(9) . .
C2 Ni7 Ni17 Co22 96.0(6) . .
Ni15 Ni7 Ni17 Co22 40.7(4) . .
Co21 Ni7 Ni17 Co22 -159.1(4) . .
Ni12 Ni7 Ni17 Co22 156.1(4) . .
Ni2 Ni7 Ni17 Co22 132.3(4) . .
Ni3 Ni7 Ni17 Co22 71.1(4) . .
C9 Ni7 Ni17 Co23 -126.6(9) . .
C5 Ni7 Ni17 Co23 -26.0(9) . .
C2 Ni7 Ni17 Co23 87.1(6) . .
Ni15 Ni7 Ni17 Co23 31.8(4) . .
Co21 Ni7 Ni17 Co23 -167.9(4) . .
Ni12 Ni7 Ni17 Co23 147.2(4) . .
Ni2 Ni7 Ni17 Co23 123.4(4) . .
Co22 Ni7 Ni17 Co23 -8.9(3) . .
Ni3 Ni7 Ni17 Co23 62.2(4) . .
C9 Ni7 Ni17 Ni3 171.2(8) . .
C5 Ni7 Ni17 Ni3 -88.2(8) . .
C2 Ni7 Ni17 Ni3 24.9(5) . .
Ni15 Ni7 Ni17 Ni3 -30.39(13) . .
Co21 Ni7 Ni17 Ni3 129.87(14) . .
Ni12 Ni7 Ni17 Ni3 85.06(16) . .
Ni2 Ni7 Ni17 Ni3 61.20(10) . .
Co22 Ni7 Ni17 Ni3 -71.1(4) . .
C9 Ni7 Ni17 Ni13 -166.5(8) . .
C5 Ni7 Ni17 Ni13 -65.9(8) . .
C2 Ni7 Ni17 Ni13 47.2(5) . .
Ni15 Ni7 Ni17 Ni13 -8.1(2) . .
Co21 Ni7 Ni17 Ni13 152.2(2) . .
Ni12 Ni7 Ni17 Ni13 107.4(2) . .
Ni2 Ni7 Ni17 Ni13 83.50(17) . .
Co22 Ni7 Ni17 Ni13 -48.8(4) . .
Ni3 Ni7 Ni17 Ni13 22.30(15) . .
C9 Ni7 Ni17 Co21 41.3(8) . .
C5 Ni7 Ni17 Co21 141.9(8) . .
C2 Ni7 Ni17 Co21 -105.0(5) . .
Ni15 Ni7 Ni17 Co21 -160.26(17) . .
Ni12 Ni7 Ni17 Co21 -44.81(17) . .
Ni2 Ni7 Ni17 Co21 -68.67(13) . .
Co22 Ni7 Ni17 Co21 159.1(4) . .
Ni3 Ni7 Ni17 Co21 -129.87(14) . .
C9 Ni7 Ni17 Ni2 110.0(8) . .
C5 Ni7 Ni17 Ni2 -149.4(8) . .
C2 Ni7 Ni17 Ni2 -36.3(5) . .
Ni15 Ni7 Ni17 Ni2 -91.59(14) . .
Co21 Ni7 Ni17 Ni2 68.67(13) . .
Ni12 Ni7 Ni17 Ni2 23.86(14) . .
Co22 Ni7 Ni17 Ni2 -132.3(4) . .
Ni3 Ni7 Ni17 Ni2 -61.20(10) . .
C2 Ni2 Ni17 C26 33.9(14) . .
C1 Ni2 Ni17 C26 -177.2(16) . .
C3 Ni2 Ni17 C26 141.6(14) . .
Ni3 Ni2 Ni17 C26 77.8(13) . .
Ni8 Ni2 Ni17 C26 159.7(13) . .
Ni11 Ni2 Ni17 C26 46.7(13) 3_565 .
Co21 Ni2 Ni17 C26 -73.6(13) . .
Ni7 Ni2 Ni17 C26 -4.7(13) . .
Ni9 Ni2 Ni17 C26 -150.7(13) . .
Ni10 Ni2 Ni17 C26 -82.5(13) 3_565 .
Ni6 Ni2 Ni17 C26 -137.3(13) . .
C2 Ni2 Ni17 C27 145.0(9) . .
C1 Ni2 Ni17 C27 -66.0(12) . .
C3 Ni2 Ni17 C27 -107.3(10) . .
Ni3 Ni2 Ni17 C27 -171.1(7) . .
Ni8 Ni2 Ni17 C27 -89.2(7) . .
Ni11 Ni2 Ni17 C27 157.8(7) 3_565 .
Co21 Ni2 Ni17 C27 37.5(7) . .
Ni7 Ni2 Ni17 C27 106.4(7) . .
Ni9 Ni2 Ni17 C27 -39.6(7) . .
Ni10 Ni2 Ni17 C27 28.7(8) 3_565 .
Ni6 Ni2 Ni17 C27 -26.1(7) . .
C2 Ni2 Ni17 C3 -107.7(8) . .
C1 Ni2 Ni17 C3 41.3(11) . .
Ni3 Ni2 Ni17 C3 -63.8(6) . .
Ni8 Ni2 Ni17 C3 18.1(6) . .
Ni11 Ni2 Ni17 C3 -94.9(7) 3_565 .
Co21 Ni2 Ni17 C3 144.8(7) . .
Ni7 Ni2 Ni17 C3 -146.3(7) . .
Ni9 Ni2 Ni17 C3 67.7(7) . .
Ni10 Ni2 Ni17 C3 136.0(7) 3_565 .
Ni6 Ni2 Ni17 C3 81.2(7) . .
C2 Ni2 Ni17 Ni9 -175.4(5) . .
C1 Ni2 Ni17 Ni9 -26.4(9) . .
C3 Ni2 Ni17 Ni9 -67.7(7) . .
Ni3 Ni2 Ni17 Ni9 -131.45(13) . .
Ni8 Ni2 Ni17 Ni9 -49.56(11) . .
Ni11 Ni2 Ni17 Ni9 -162.6(2) 3_565 .
Co21 Ni2 Ni17 Ni9 77.11(14) . .
Ni7 Ni2 Ni17 Ni9 146.02(13) . .
Ni10 Ni2 Ni17 Ni9 68.26(19) 3_565 .
Ni6 Ni2 Ni17 Ni9 13.46(11) . .
C2 Ni2 Ni17 Co22 -3.0(7) . .
C1 Ni2 Ni17 Co22 145.9(11) . .
C3 Ni2 Ni17 Co22 104.6(9) . .
Ni3 Ni2 Ni17 Co22 40.9(6) . .
Ni8 Ni2 Ni17 Co22 122.8(6) . .
Ni11 Ni2 Ni17 Co22 9.8(6) 3_565 .
Co21 Ni2 Ni17 Co22 -110.6(6) . .
Ni7 Ni2 Ni17 Co22 -41.6(6) . .
Ni9 Ni2 Ni17 Co22 172.3(6) . .
Ni10 Ni2 Ni17 Co22 -119.4(6) 3_565 .
Ni6 Ni2 Ni17 Co22 -174.2(6) . .
C2 Ni2 Ni17 Co23 -22.4(12) . .
C1 Ni2 Ni17 Co23 126.5(15) . .
C3 Ni2 Ni17 Co23 85.3(13) . .
Ni3 Ni2 Ni17 Co23 21.5(11) . .
Ni8 Ni2 Ni17 Co23 103.4(11) . .
Ni11 Ni2 Ni17 Co23 -9.6(12) 3_565 .
Co21 Ni2 Ni17 Co23 -129.9(11) . .
Ni7 Ni2 Ni17 Co23 -61.0(11) . .
Ni9 Ni2 Ni17 Co23 153.0(11) . .
Ni10 Ni2 Ni17 Co23 -138.8(11) 3_565 .
Ni6 Ni2 Ni17 Co23 166.4(11) . .
C2 Ni2 Ni17 Ni3 -43.9(5) . .
C1 Ni2 Ni17 Ni3 105.0(9) . .
C3 Ni2 Ni17 Ni3 63.8(6) . .
Ni8 Ni2 Ni17 Ni3 81.89(12) . .
Ni11 Ni2 Ni17 Ni3 -31.1(2) 3_565 .
Co21 Ni2 Ni17 Ni3 -151.44(15) . .
Ni7 Ni2 Ni17 Ni3 -82.53(12) . .
Ni9 Ni2 Ni17 Ni3 131.45(13) . .
Ni10 Ni2 Ni17 Ni3 -160.3(2) 3_565 .
Ni6 Ni2 Ni17 Ni3 144.92(13) . .
C2 Ni2 Ni17 Ni13 -86.6(5) . .
C1 Ni2 Ni17 Ni13 62.4(10) . .
C3 Ni2 Ni17 Ni13 21.1(7) . .
Ni3 Ni2 Ni17 Ni13 -42.66(12) . .
Ni8 Ni2 Ni17 Ni13 39.24(14) . .
Ni11 Ni2 Ni17 Ni13 -73.8(2) 3_565 .
Co21 Ni2 Ni17 Ni13 165.91(16) . .
Ni7 Ni2 Ni17 Ni13 -125.18(14) . .
Ni9 Ni2 Ni17 Ni13 88.80(13) . .
Ni10 Ni2 Ni17 Ni13 157.06(17) 3_565 .
Ni6 Ni2 Ni17 Ni13 102.26(13) . .
C2 Ni2 Ni17 Ni7 38.6(5) . .
C1 Ni2 Ni17 Ni7 -172.5(9) . .
C3 Ni2 Ni17 Ni7 146.3(7) . .
Ni3 Ni2 Ni17 Ni7 82.53(12) . .
Ni8 Ni2 Ni17 Ni7 164.42(13) . .
Ni11 Ni2 Ni17 Ni7 51.4(2) 3_565 .
Co21 Ni2 Ni17 Ni7 -68.91(13) . .
Ni9 Ni2 Ni17 Ni7 -146.02(13) . .
Ni10 Ni2 Ni17 Ni7 -77.76(19) 3_565 .
Ni6 Ni2 Ni17 Ni7 -132.56(13) . .
C2 Ni2 Ni17 Co21 107.5(5) . .
C1 Ni2 Ni17 Co21 -103.5(9) . .
C3 Ni2 Ni17 Co21 -144.8(7) . .
Ni3 Ni2 Ni17 Co21 151.44(15) . .
Ni8 Ni2 Ni17 Co21 -126.67(15) . .
Ni11 Ni2 Ni17 Co21 120.3(3) 3_565 .
Ni7 Ni2 Ni17 Co21 68.91(13) . .
Ni9 Ni2 Ni17 Co21 -77.11(14) . .
Ni10 Ni2 Ni17 Co21 -8.85(19) 3_565 .
Ni6 Ni2 Ni17 Co21 -63.64(13) . .
C2 Ni11 Ni18 C19 -36(2) 3_565 .
C3 Ni11 Ni18 C19 113(2) . .
C4 Ni11 Ni18 C19 38(2) . .
C1 Ni11 Ni18 C19 -142(2) 3_565 .
Ni2 Ni11 Ni18 C19 -94(2) 3_565 .
Ni8 Ni11 Ni18 C19 39(2) . .
Ni3 Ni11 Ni18 C19 170(2) . .
Ni4 Ni11 Ni18 C19 7(2) . .
Ni5 Ni11 Ni18 C19 70(2) . .
Ni13 Ni11 Ni18 C19 124(2) . .
Ni12 Ni11 Ni18 C19 -48(2) 3_565 .
C2 Ni11 Ni18 C21 109.6(9) 3_565 .
C3 Ni11 Ni18 C21 -101.5(9) . .
C4 Ni11 Ni18 C21 -176.7(10) . .
C1 Ni11 Ni18 C21 3.8(8) 3_565 .
Ni2 Ni11 Ni18 C21 51.4(7) 3_565 .
Ni8 Ni11 Ni18 C21 -175.5(7) . .
Ni3 Ni11 Ni18 C21 -44.4(7) . .
Ni4 Ni11 Ni18 C21 152.6(7) . .
Ni5 Ni11 Ni18 C21 -144.4(7) . .
Ni13 Ni11 Ni18 C21 -90.2(7) . .
Ni12 Ni11 Ni18 C21 97.6(7) 3_565 .
C2 Ni11 Ni18 C4 -73.7(9) 3_565 .
C3 Ni11 Ni18 C4 75.2(9) . .
C1 Ni11 Ni18 C4 -179.5(8) 3_565 .
Ni2 Ni11 Ni18 C4 -131.9(7) 3_565 .
Ni8 Ni11 Ni18 C4 1.2(7) . .
Ni3 Ni11 Ni18 C4 132.3(7) . .
Ni4 Ni11 Ni18 C4 -30.7(7) . .
Ni5 Ni11 Ni18 C4 32.3(7) . .
Ni13 Ni11 Ni18 C4 86.6(7) . .
Ni12 Ni11 Ni18 C4 -85.7(7) 3_565 .
C2 Ni11 Ni18 Co19 -41.0(6) 3_565 .
C3 Ni11 Ni18 Co19 107.9(6) . .
C4 Ni11 Ni18 Co19 32.7(7) . .
C1 Ni11 Ni18 Co19 -146.8(4) 3_565 .
Ni2 Ni11 Ni18 Co19 -99.22(16) 3_565 .
Ni8 Ni11 Ni18 Co19 33.9(3) . .
Ni3 Ni11 Ni18 Co19 165.00(14) . .
Ni4 Ni11 Ni18 Co19 2.03(14) . .
Ni5 Ni11 Ni18 Co19 64.99(14) . .
Ni13 Ni11 Ni18 Co19 119.25(14) . .
Ni12 Ni11 Ni18 Co19 -53.01(13) 3_565 .
C2 Ni11 Ni18 Ni1 139.4(6) 3_565 .
C3 Ni11 Ni18 Ni1 -71.7(6) . .
C4 Ni11 Ni18 Ni1 -146.9(7) . .
C1 Ni11 Ni18 Ni1 33.6(4) 3_565 .
Ni2 Ni11 Ni18 Ni1 81.19(15) 3_565 .
Ni8 Ni11 Ni18 Ni1 -145.7(3) . .
Ni3 Ni11 Ni18 Ni1 -14.59(14) . .
Ni4 Ni11 Ni18 Ni1 -177.56(13) . .
Ni5 Ni11 Ni18 Ni1 -114.59(13) . .
Ni13 Ni11 Ni18 Ni1 -60.34(10) . .
Ni12 Ni11 Ni18 Ni1 127.40(13) 3_565 .
C2 Ni11 Ni18 Ni10 72.2(6) 3_565 .
C3 Ni11 Ni18 Ni10 -138.8(6) . .
C4 Ni11 Ni18 Ni10 146.0(7) . .
C1 Ni11 Ni18 Ni10 -33.5(4) 3_565 .
Ni2 Ni11 Ni18 Ni10 14.07(14) 3_565 .
Ni8 Ni11 Ni18 Ni10 147.2(3) . .
Ni3 Ni11 Ni18 Ni10 -81.71(15) . .
Ni4 Ni11 Ni18 Ni10 115.32(13) . .
Ni5 Ni11 Ni18 Ni10 178.28(13) . .
Ni13 Ni11 Ni18 Ni10 -127.46(13) . .
Ni12 Ni11 Ni18 Ni10 60.28(11) 3_565 .
C2 Ni11 Ni18 Ni16 -109.3(6) 3_565 .
C3 Ni11 Ni18 Ni16 39.6(6) . .
C4 Ni11 Ni18 Ni16 -35.6(7) . .
C1 Ni11 Ni18 Ni16 144.9(4) 3_565 .
Ni2 Ni11 Ni18 Ni16 -167.48(14) 3_565 .
Ni8 Ni11 Ni18 Ni16 -34.4(3) . .
Ni3 Ni11 Ni18 Ni16 96.74(16) . .
Ni4 Ni11 Ni18 Ni16 -66.23(13) . .
Ni5 Ni11 Ni18 Ni16 -3.27(14) . .
Ni13 Ni11 Ni18 Ni16 50.99(12) . .
Ni12 Ni11 Ni18 Ni16 -121.27(14) 3_565 .
C2 Ni11 Ni18 Ni13 -160.3(6) 3_565 .
C3 Ni11 Ni18 Ni13 -11.4(6) . .
C4 Ni11 Ni18 Ni13 -86.6(7) . .
C1 Ni11 Ni18 Ni13 93.9(4) 3_565 .
Ni2 Ni11 Ni18 Ni13 141.53(16) 3_565 .
Ni8 Ni11 Ni18 Ni13 -85.4(3) . .
Ni3 Ni11 Ni18 Ni13 45.75(13) . .
Ni4 Ni11 Ni18 Ni13 -117.22(12) . .
Ni5 Ni11 Ni18 Ni13 -54.26(11) . .
Ni12 Ni11 Ni18 Ni13 -172.26(13) 3_565 .
C2 Ni11 Ni18 Ni12 12.0(6) 3_565 3_565
C3 Ni11 Ni18 Ni12 160.9(6) . 3_565
C4 Ni11 Ni18 Ni12 85.7(7) . 3_565
C1 Ni11 Ni18 Ni12 -93.8(4) 3_565 3_565
Ni2 Ni11 Ni18 Ni12 -46.21(13) 3_565 3_565
Ni8 Ni11 Ni18 Ni12 86.9(3) . 3_565
Ni3 Ni11 Ni18 Ni12 -141.99(16) . 3_565
Ni4 Ni11 Ni18 Ni12 55.04(11) . 3_565
Ni5 Ni11 Ni18 Ni12 118.01(13) . 3_565
Ni13 Ni11 Ni18 Ni12 172.26(13) . 3_565
C23 Ni1 Ni18 C19 21(2) . .
C22 Ni1 Ni18 C19 -69.3(18) . .
C21 Ni1 Ni18 C19 33.2(19) . .
C1 Ni1 Ni18 C19 141.8(17) 3_565 .
Ni13 Ni1 Ni18 C19 -116.6(17) . .
Ni14 Ni1 Ni18 C19 119.5(17) . .
Ni10 Ni1 Ni18 C19 100.7(17) . .
Ni3 Ni1 Ni18 C19 -170.8(17) . .
Ni11 Ni1 Ni18 C19 176.2(17) . .
Co23 Ni1 Ni18 C19 -110.3(19) . .
C23 Ni1 Ni18 C21 -11.7(17) . .
C22 Ni1 Ni18 C21 -102.5(11) . .
C1 Ni1 Ni18 C21 108.6(9) 3_565 .
Ni13 Ni1 Ni18 C21 -149.8(8) . .
Ni14 Ni1 Ni18 C21 86.3(9) . .
Ni10 Ni1 Ni18 C21 67.5(8) . .
Ni3 Ni1 Ni18 C21 156.0(8) . .
Ni11 Ni1 Ni18 C21 143.0(8) . .
Co23 Ni1 Ni18 C21 -143.5(12) . .
C23 Ni1 Ni18 C4 175.8(16) . .
C22 Ni1 Ni18 C4 85.0(10) . .
C21 Ni1 Ni18 C4 -172.5(11) . .
C1 Ni1 Ni18 C4 -63.9(8) 3_565 .
Ni13 Ni1 Ni18 C4 37.7(6) . .
Ni14 Ni1 Ni18 C4 -86.2(7) . .
Ni10 Ni1 Ni18 C4 -105.0(6) . .
Ni3 Ni1 Ni18 C4 -16.5(6) . .
Ni11 Ni1 Ni18 C4 -29.5(6) . .
Co23 Ni1 Ni18 C4 44.0(11) . .
C23 Ni1 Ni18 Co19 -156.1(15) . .
C22 Ni1 Ni18 Co19 113.2(9) . .
C21 Ni1 Ni18 Co19 -144.3(10) . .
C1 Ni1 Ni18 Co19 -35.7(7) 3_565 .
Ni13 Ni1 Ni18 Co19 65.9(6) . .
Ni14 Ni1 Ni18 Co19 -58.1(7) . .
Ni10 Ni1 Ni18 Co19 -76.8(6) . .
Ni3 Ni1 Ni18 Co19 11.7(6) . .
Ni11 Ni1 Ni18 Co19 -1.4(5) . .
Co23 Ni1 Ni18 Co19 72.2(10) . .
C23 Ni1 Ni18 Ni11 -154.7(14) . .
C22 Ni1 Ni18 Ni11 114.6(7) . .
C21 Ni1 Ni18 Ni11 -143.0(8) . .
C1 Ni1 Ni18 Ni11 -34.4(4) 3_565 .
Ni13 Ni1 Ni18 Ni11 67.29(11) . .
Ni14 Ni1 Ni18 Ni11 -56.7(3) . .
Ni10 Ni1 Ni18 Ni11 -75.41(11) . .
Ni3 Ni1 Ni18 Ni11 13.09(12) . .
Co23 Ni1 Ni18 Ni11 73.6(8) . .
C23 Ni1 Ni18 Ni10 -79.3(14) . .
C22 Ni1 Ni18 Ni10 -170.0(7) . .
C21 Ni1 Ni18 Ni10 -67.5(8) . .
C1 Ni1 Ni18 Ni10 41.1(4) 3_565 .
Ni13 Ni1 Ni18 Ni10 142.70(13) . .
Ni14 Ni1 Ni18 Ni10 18.7(3) . .
Ni3 Ni1 Ni18 Ni10 88.51(13) . .
Ni11 Ni1 Ni18 Ni10 75.41(11) . .
Co23 Ni1 Ni18 Ni10 149.0(8) . .
C23 Ni1 Ni18 Ni16 120.9(14) . .
C22 Ni1 Ni18 Ni16 30.2(7) . .
C21 Ni1 Ni18 Ni16 132.6(9) . .
C1 Ni1 Ni18 Ni16 -118.8(5) 3_565 .
Ni13 Ni1 Ni18 Ni16 -17.13(13) . .
Ni14 Ni1 Ni18 Ni16 -141.1(2) . .
Ni10 Ni1 Ni18 Ni16 -159.83(16) . .
Ni3 Ni1 Ni18 Ni16 -71.32(16) . .
Ni11 Ni1 Ni18 Ni16 -84.42(14) . .
Co23 Ni1 Ni18 Ni16 -10.8(9) . .
C23 Ni1 Ni18 Ni13 138.0(14) . .
C22 Ni1 Ni18 Ni13 47.3(7) . .
C21 Ni1 Ni18 Ni13 149.8(8) . .
C1 Ni1 Ni18 Ni13 -101.6(5) 3_565 .
Ni14 Ni1 Ni18 Ni13 -124.0(3) . .
Ni10 Ni1 Ni18 Ni13 -142.70(13) . .
Ni3 Ni1 Ni18 Ni13 -54.20(12) . .
Ni11 Ni1 Ni18 Ni13 -67.29(11) . .
Co23 Ni1 Ni18 Ni13 6.3(8) . .
C23 Ni1 Ni18 Ni12 -108.7(14) . 3_565
C22 Ni1 Ni18 Ni12 160.5(7) . 3_565
C21 Ni1 Ni18 Ni12 -97.0(8) . 3_565
C1 Ni1 Ni18 Ni12 11.6(5) 3_565 3_565
Ni13 Ni1 Ni18 Ni12 113.26(13) . 3_565
Ni14 Ni1 Ni18 Ni12 -10.7(3) . 3_565
Ni10 Ni1 Ni18 Ni12 -29.44(11) . 3_565
Ni3 Ni1 Ni18 Ni12 59.06(15) . 3_565
Ni11 Ni1 Ni18 Ni12 45.97(11) . 3_565
Co23 Ni1 Ni18 Ni12 119.6(8) . 3_565
C8 Ni10 Ni18 C19 -59.2(17) 3_565 .
C20 Ni10 Ni18 C19 30.9(14) . .
C1 Ni10 Ni18 C19 -177.9(12) 3_565 .
C21 Ni10 Ni18 C19 -76.2(14) . .
Ni12 Ni10 Ni18 C19 79.2(12) 3_565 .
Ni6 Ni10 Ni18 C19 -153.9(12) 3_565 .
Ni1 Ni10 Ni18 C19 -136.3(12) . .
Ni2 Ni10 Ni18 C19 135.0(12) 3_565 .
Ni11 Ni10 Ni18 C19 147.4(12) . .
C8 Ni10 Ni18 C21 17.0(14) 3_565 .
C20 Ni10 Ni18 C21 107.0(11) . .
C1 Ni10 Ni18 C21 -101.7(9) 3_565 .
Ni12 Ni10 Ni18 C21 155.3(8) 3_565 .
Ni6 Ni10 Ni18 C21 -77.8(8) 3_565 .
Ni1 Ni10 Ni18 C21 -60.2(8) . .
Ni2 Ni10 Ni18 C21 -148.9(8) 3_565 .
Ni11 Ni10 Ni18 C21 -136.4(8) . .
C8 Ni10 Ni18 C4 -176.5(13) 3_565 .
C20 Ni10 Ni18 C4 -86.4(10) . .
C1 Ni10 Ni18 C4 64.8(8) 3_565 .
C21 Ni10 Ni18 C4 166.5(10) . .
Ni12 Ni10 Ni18 C4 -38.1(6) 3_565 .
Ni6 Ni10 Ni18 C4 88.7(7) 3_565 .
Ni1 Ni10 Ni18 C4 106.3(6) . .
Ni2 Ni10 Ni18 C4 17.6(6) 3_565 .
Ni11 Ni10 Ni18 C4 30.1(6) . .
C8 Ni10 Ni18 Co19 -121.2(12) 3_565 .
C20 Ni10 Ni18 Co19 -31.1(8) . .
C1 Ni10 Ni18 Co19 120.1(5) 3_565 .
C21 Ni10 Ni18 Co19 -138.2(8) . .
Ni12 Ni10 Ni18 Co19 17.15(14) 3_565 .
Ni6 Ni10 Ni18 Co19 144.0(2) 3_565 .
Ni1 Ni10 Ni18 Co19 161.63(16) . .
Ni2 Ni10 Ni18 Co19 72.93(16) 3_565 .
Ni11 Ni10 Ni18 Co19 85.40(15) . .
C8 Ni10 Ni18 Ni11 153.4(12) 3_565 .
C20 Ni10 Ni18 Ni11 -116.6(8) . .
C1 Ni10 Ni18 Ni11 34.7(5) 3_565 .
C21 Ni10 Ni18 Ni11 136.4(8) . .
Ni12 Ni10 Ni18 Ni11 -68.25(11) 3_565 .
Ni6 Ni10 Ni18 Ni11 58.6(3) 3_565 .
Ni1 Ni10 Ni18 Ni11 76.23(11) . .
Ni2 Ni10 Ni18 Ni11 -12.47(13) 3_565 .
C8 Ni10 Ni18 Ni1 77.2(12) 3_565 .
C20 Ni10 Ni18 Ni1 167.2(8) . .
C1 Ni10 Ni18 Ni1 -41.6(5) 3_565 .
C21 Ni10 Ni18 Ni1 60.2(8) . .
Ni12 Ni10 Ni18 Ni1 -144.48(13) 3_565 .
Ni6 Ni10 Ni18 Ni1 -17.6(3) 3_565 .
Ni2 Ni10 Ni18 Ni1 -88.70(13) 3_565 .
Ni11 Ni10 Ni18 Ni1 -76.23(11) . .
C8 Ni10 Ni18 Ni16 148.8(12) 3_565 .
C20 Ni10 Ni18 Ni16 -121.1(9) . .
C1 Ni10 Ni18 Ni16 30.1(7) 3_565 .
C21 Ni10 Ni18 Ni16 131.9(9) . .
Ni12 Ni10 Ni18 Ni16 -72.8(5) 3_565 .
Ni6 Ni10 Ni18 Ni16 54.1(6) 3_565 .
Ni1 Ni10 Ni18 Ni16 71.7(5) . .
Ni2 Ni10 Ni18 Ni16 -17.0(5) 3_565 .
Ni11 Ni10 Ni18 Ni16 -4.6(5) . .
C8 Ni10 Ni18 Ni13 108.0(12) 3_565 .
C20 Ni10 Ni18 Ni13 -162.0(8) . .
C1 Ni10 Ni18 Ni13 -10.8(5) 3_565 .
C21 Ni10 Ni18 Ni13 91.0(8) . .
Ni12 Ni10 Ni18 Ni13 -113.67(13) 3_565 .
Ni6 Ni10 Ni18 Ni13 13.2(3) 3_565 .
Ni1 Ni10 Ni18 Ni13 30.81(12) . .
Ni2 Ni10 Ni18 Ni13 -57.89(16) 3_565 .
Ni11 Ni10 Ni18 Ni13 -45.42(11) . .
C8 Ni10 Ni18 Ni12 -138.4(12) 3_565 3_565
C20 Ni10 Ni18 Ni12 -48.3(8) . 3_565
C1 Ni10 Ni18 Ni12 102.9(5) 3_565 3_565
C21 Ni10 Ni18 Ni12 -155.3(8) . 3_565
Ni6 Ni10 Ni18 Ni12 126.9(3) 3_565 3_565
Ni1 Ni10 Ni18 Ni12 144.48(13) . 3_565
Ni2 Ni10 Ni18 Ni12 55.78(12) 3_565 3_565
Ni11 Ni10 Ni18 Ni12 68.25(11) . 3_565
C18 Ni16 Ni18 C19 59.3(17) . .
C4 Ni16 Ni18 C19 -112.7(13) . .
C15 Ni16 Ni18 C19 -79.3(18) . .
Co20 Ni16 Ni18 C19 -91.3(10) . .
Ni13 Ni16 Ni18 C19 157.8(10) . .
Ni5 Ni16 Ni18 C19 -147.8(10) . .
Co19 Ni16 Ni18 C19 -56.9(10) . .
C18 Ni16 Ni18 C21 -27.5(16) . .
C4 Ni16 Ni18 C21 160.5(12) . .
C15 Ni16 Ni18 C21 -166.0(17) . .
Co20 Ni16 Ni18 C21 -178.1(10) . .
Ni13 Ni16 Ni18 C21 71.1(10) . .
Ni5 Ni16 Ni18 C21 125.4(10) . .
Co19 Ni16 Ni18 C21 -143.6(10) . .
C18 Ni16 Ni18 C4 172.0(15) . .
C15 Ni16 Ni18 C4 33.5(16) . .
Co20 Ni16 Ni18 C4 21.4(7) . .
Ni13 Ni16 Ni18 C4 -89.4(7) . .
Ni5 Ni16 Ni18 C4 -35.1(7) . .
Co19 Ni16 Ni18 C4 55.9(7) . .
C18 Ni16 Ni18 Co19 116.1(13) . .
C4 Ni16 Ni18 Co19 -55.9(7) . .
C15 Ni16 Ni18 Co19 -22.4(15) . .
Co20 Ni16 Ni18 Co19 -34.46(13) . .
Ni13 Ni16 Ni18 Co19 -145.31(14) . .
Ni5 Ni16 Ni18 Co19 -90.97(13) . .
C18 Ni16 Ni18 Ni11 -149.8(13) . .
C4 Ni16 Ni18 Ni11 38.2(7) . .
C15 Ni16 Ni18 Ni11 71.7(15) . .
Co20 Ni16 Ni18 Ni11 59.62(15) . .
Ni13 Ni16 Ni18 Ni11 -51.22(11) . .
Ni5 Ni16 Ni18 Ni11 3.12(13) . .
Co19 Ni16 Ni18 Ni11 94.09(14) . .
C18 Ni16 Ni18 Ni1 -82.4(13) . .
C4 Ni16 Ni18 Ni1 105.6(7) . .
C15 Ni16 Ni18 Ni1 139.1(15) . .
Co20 Ni16 Ni18 Ni1 127.00(14) . .
Ni13 Ni16 Ni18 Ni1 16.16(12) . .
Ni5 Ni16 Ni18 Ni1 70.50(15) . .
Co19 Ni16 Ni18 Ni1 161.47(16) . .
C18 Ni16 Ni18 Ni10 -145.6(14) . .
C4 Ni16 Ni18 Ni10 42.4(9) . .
C15 Ni16 Ni18 Ni10 75.9(16) . .
Co20 Ni16 Ni18 Ni10 63.8(5) . .
Ni13 Ni16 Ni18 Ni10 -47.0(5) . .
Ni5 Ni16 Ni18 Ni10 7.3(5) . .
Co19 Ni16 Ni18 Ni10 98.3(5) . .
C18 Ni16 Ni18 Ni13 -98.5(13) . .
C4 Ni16 Ni18 Ni13 89.4(7) . .
C15 Ni16 Ni18 Ni13 122.9(15) . .
Co20 Ni16 Ni18 Ni13 110.85(14) . .
Ni5 Ni16 Ni18 Ni13 54.34(10) . .
Co19 Ni16 Ni18 Ni13 145.31(14) . .
C18 Ni16 Ni18 Ni12 153.3(13) . 3_565
C4 Ni16 Ni18 Ni12 -18.8(7) . 3_565
C15 Ni16 Ni18 Ni12 14.7(15) . 3_565
Co20 Ni16 Ni18 Ni12 2.65(17) . 3_565
Ni13 Ni16 Ni18 Ni12 -108.19(14) . 3_565
Ni5 Ni16 Ni18 Ni12 -53.86(15) . 3_565
Co19 Ni16 Ni18 Ni12 37.11(13) . 3_565
C28 Ni13 Ni18 C19 -11.6(17) . .
C22 Ni13 Ni18 C19 79.2(16) . .
C3 Ni13 Ni18 C19 -137.5(15) . .
Ni1 Ni13 Ni18 C19 130.7(14) . .
Ni5 Ni13 Ni18 C19 -90.3(14) . .
Ni17 Ni13 Ni18 C19 -153.2(14) . .
Co23 Ni13 Ni18 C19 124.3(16) . .
Ni11 Ni13 Ni18 C19 -145.7(14) . .
Ni16 Ni13 Ni18 C19 -30.6(14) . .
Ni3 Ni13 Ni18 C19 178.3(14) . .
C28 Ni13 Ni18 C21 -118.9(12) . .
C22 Ni13 Ni18 C21 -28.1(10) . .
C3 Ni13 Ni18 C21 115.3(8) . .
Ni1 Ni13 Ni18 C21 23.4(7) . .
Ni5 Ni13 Ni18 C21 162.4(7) . .
Ni17 Ni13 Ni18 C21 99.5(7) . .
Co23 Ni13 Ni18 C21 17.0(11) . .
Ni11 Ni13 Ni18 C21 107.1(7) . .
Ni16 Ni13 Ni18 C21 -137.8(7) . .
Ni3 Ni13 Ni18 C21 71.1(7) . .
C28 Ni13 Ni18 C4 73.8(12) . .
C22 Ni13 Ni18 C4 164.7(10) . .
C3 Ni13 Ni18 C4 -52.0(7) . .
Ni1 Ni13 Ni18 C4 -143.9(6) . .
Ni5 Ni13 Ni18 C4 -4.8(6) . .
Ni17 Ni13 Ni18 C4 -67.8(7) . .
Co23 Ni13 Ni18 C4 -150.3(11) . .
Ni11 Ni13 Ni18 C4 -60.2(6) . .
Ni16 Ni13 Ni18 C4 54.9(6) . .
Ni3 Ni13 Ni18 C4 -96.2(6) . .
C28 Ni13 Ni18 Co19 55.5(10) . .
C22 Ni13 Ni18 Co19 146.3(8) . .
C3 Ni13 Ni18 Co19 -70.4(5) . .
Ni1 Ni13 Ni18 Co19 -162.19(18) . .
Ni5 Ni13 Ni18 Co19 -23.16(16) . .
Ni17 Ni13 Ni18 Co19 -86.1(3) . .
Co23 Ni13 Ni18 Co19 -168.6(9) . .
Ni11 Ni13 Ni18 Co19 -78.56(16) . .
Ni16 Ni13 Ni18 Co19 36.54(15) . .
Ni3 Ni13 Ni18 Co19 -114.52(15) . .
C28 Ni13 Ni18 Ni11 134.1(10) . .
C22 Ni13 Ni18 Ni11 -135.1(8) . .
C3 Ni13 Ni18 Ni11 8.2(4) . .
Ni1 Ni13 Ni18 Ni11 -83.63(12) . .
Ni5 Ni13 Ni18 Ni11 55.39(11) . .
Ni17 Ni13 Ni18 Ni11 -7.5(3) . .
Co23 Ni13 Ni18 Ni11 -90.0(9) . .
Ni16 Ni13 Ni18 Ni11 115.10(14) . .
Ni3 Ni13 Ni18 Ni11 -35.97(11) . .
C28 Ni13 Ni18 Ni1 -142.3(10) . .
C22 Ni13 Ni18 Ni1 -51.5(8) . .
C3 Ni13 Ni18 Ni1 91.8(4) . .
Ni5 Ni13 Ni18 Ni1 139.03(13) . .
Ni17 Ni13 Ni18 Ni1 76.1(3) . .
Co23 Ni13 Ni18 Ni1 -6.4(9) . .
Ni11 Ni13 Ni18 Ni1 83.63(12) . .
Ni16 Ni13 Ni18 Ni1 -161.26(15) . .
Ni3 Ni13 Ni18 Ni1 47.67(11) . .
C28 Ni13 Ni18 Ni10 -176.0(10) . .
C22 Ni13 Ni18 Ni10 -85.2(8) . .
C3 Ni13 Ni18 Ni10 58.1(4) . .
Ni1 Ni13 Ni18 Ni10 -33.76(13) . .
Ni5 Ni13 Ni18 Ni10 105.27(13) . .
Ni17 Ni13 Ni18 Ni10 42.3(3) . .
Co23 Ni13 Ni18 Ni10 -40.2(9) . .
Ni11 Ni13 Ni18 Ni10 49.87(13) . .
Ni16 Ni13 Ni18 Ni10 164.98(17) . .
Ni3 Ni13 Ni18 Ni10 13.91(15) . .
C28 Ni13 Ni18 Ni16 19.0(10) . .
C22 Ni13 Ni18 Ni16 109.8(8) . .
C3 Ni13 Ni18 Ni16 -106.9(4) . .
Ni1 Ni13 Ni18 Ni16 161.26(15) . .
Ni5 Ni13 Ni18 Ni16 -59.71(12) . .
Ni17 Ni13 Ni18 Ni16 -122.6(3) . .
Co23 Ni13 Ni18 Ni16 154.9(9) . .
Ni11 Ni13 Ni18 Ni16 -115.10(14) . .
Ni3 Ni13 Ni18 Ni16 -151.07(14) . .
C28 Ni13 Ni18 Ni12 126.5(10) . 3_565
C22 Ni13 Ni18 Ni12 -142.7(8) . 3_565
C3 Ni13 Ni18 Ni12 0.6(5) . 3_565
Ni1 Ni13 Ni18 Ni12 -91.25(15) . 3_565
Ni5 Ni13 Ni18 Ni12 47.77(15) . 3_565
Ni17 Ni13 Ni18 Ni12 -15.2(3) . 3_565
Co23 Ni13 Ni18 Ni12 -97.7(9) . 3_565
Ni11 Ni13 Ni18 Ni12 -7.62(13) . 3_565
Ni16 Ni13 Ni18 Ni12 107.48(16) . 3_565
Ni3 Ni13 Ni18 Ni12 -43.59(16) . 3_565
C19 Ni18 Co19 C17 -34(2) . .
C21 Ni18 Co19 C17 11(2) . .
C4 Ni18 Co19 C17 177.9(19) . .
Ni11 Ni18 Co19 C17 142.8(17) . .
Ni1 Ni18 Co19 C17 144.1(17) . .
Ni10 Ni18 Co19 C17 75.3(17) . .
Ni16 Ni18 Co19 C17 -126.1(17) . .
Ni13 Ni18 Co19 C17 -159.5(17) . .
Ni12 Ni18 Co19 C17 91.1(17) 3_565 .
C19 Ni18 Co19 C4 148.0(15) . .
C21 Ni18 Co19 C4 -166.4(13) . .
Ni11 Ni18 Co19 C4 -35.1(7) . .
Ni1 Ni18 Co19 C4 -33.8(9) . .
Ni10 Ni18 Co19 C4 -102.5(7) . .
Ni16 Ni18 Co19 C4 56.0(7) . .
Ni13 Ni18 Co19 C4 22.6(7) . .
Ni12 Ni18 Co19 C4 -86.8(7) 3_565 .
C21 Ni18 Co19 C19 45.6(16) . .
C4 Ni18 Co19 C19 -148.0(15) . .
Ni11 Ni18 Co19 C19 176.9(12) . .
Ni1 Ni18 Co19 C19 178.2(14) . .
Ni10 Ni18 Co19 C19 109.4(12) . .
Ni16 Ni18 Co19 C19 -92.0(12) . .
Ni13 Ni18 Co19 C19 -125.4(12) . .
Ni12 Ni18 Co19 C19 125.2(12) 3_565 .
C19 Ni18 Co19 C16 110.0(17) . .
C21 Ni18 Co19 C16 155.6(16) . .
C4 Ni18 Co19 C16 -38.0(13) . .
Ni11 Ni18 Co19 C16 -73.1(11) . .
Ni1 Ni18 Co19 C16 -71.8(13) . .
Ni10 Ni18 Co19 C16 -140.5(11) . .
Ni16 Ni18 Co19 C16 18.0(11) . .
Ni13 Ni18 Co19 C16 -15.4(12) . .
Ni12 Ni18 Co19 C16 -124.8(11) 3_565 .
C19 Ni18 Co19 Co20 125.9(12) . .
C21 Ni18 Co19 Co20 171.5(11) . .
C4 Ni18 Co19 Co20 -22.1(7) . .
Ni11 Ni18 Co19 Co20 -57.19(16) . .
Ni1 Ni18 Co19 Co20 -55.9(6) . .
Ni10 Ni18 Co19 Co20 -124.61(15) . .
Ni16 Ni18 Co19 Co20 33.93(13) . .
Ni13 Ni18 Co19 Co20 0.6(2) . .
Ni12 Ni18 Co19 Co20 -108.89(15) 3_565 .
C19 Ni18 Co19 Ni12 -125.2(12) . 3_565
C21 Ni18 Co19 Ni12 -79.6(11) . 3_565
C4 Ni18 Co19 Ni12 86.8(7) . 3_565
Ni11 Ni18 Co19 Ni12 51.70(11) . 3_565
Ni1 Ni18 Co19 Ni12 53.0(6) . 3_565
Ni10 Ni18 Co19 Ni12 -15.72(12) . 3_565
Ni16 Ni18 Co19 Ni12 142.82(13) . 3_565
Ni13 Ni18 Co19 Ni12 109.45(14) . 3_565
C19 Ni18 Co19 Ni4 -178.7(12) . .
C21 Ni18 Co19 Ni4 -133.1(11) . .
C4 Ni18 Co19 Ni4 33.2(7) . .
Ni11 Ni18 Co19 Ni4 -1.88(13) . .
Ni1 Ni18 Co19 Ni4 -0.6(6) . .
Ni10 Ni18 Co19 Ni4 -69.30(15) . .
Ni16 Ni18 Co19 Ni4 89.23(12) . .
Ni13 Ni18 Co19 Ni4 55.87(16) . .
Ni12 Ni18 Co19 Ni4 -53.58(10) 3_565 .
C19 Ni18 Co19 Ni16 92.0(12) . .
C21 Ni18 Co19 Ni16 137.6(11) . .
C4 Ni18 Co19 Ni16 -56.0(7) . .
Ni11 Ni18 Co19 Ni16 -91.12(13) . .
Ni1 Ni18 Co19 Ni16 -89.8(6) . .
Ni10 Ni18 Co19 Ni16 -158.53(16) . .
Ni13 Ni18 Co19 Ni16 -33.36(13) . .
Ni12 Ni18 Co19 Ni16 -142.82(13) 3_565 .
C13 Ni4 Co19 C17 30(2) . .
C4 Ni4 Co19 C17 -180(2) . .
C2 Ni4 Co19 C17 -98(2) 3_565 .
Ni15 Ni4 Co19 C17 -30.8(19) 3_565 .
Co20 Ni4 Co19 C17 113.0(19) . .
Ni11 Ni4 Co19 C17 -138.6(19) . .
Ni12 Ni4 Co19 C17 -77.6(19) 3_565 .
Ni8 Ni4 Co19 C17 -157.0(19) . .
Ni5 Ni4 Co19 C17 162.7(19) . .
C13 Ni4 Co19 C4 -149.9(12) . .
C2 Ni4 Co19 C4 81.2(10) 3_565 .
Ni15 Ni4 Co19 C4 148.9(9) 3_565 .
Co20 Ni4 Co19 C4 -67.3(9) . .
Ni11 Ni4 Co19 C4 41.1(9) . .
Ni12 Ni4 Co19 C4 102.1(9) 3_565 .
Ni8 Ni4 Co19 C4 22.6(9) . .
Ni5 Ni4 Co19 C4 -17.7(9) . .
C13 Ni4 Co19 C19 169.5(15) . .
C4 Ni4 Co19 C19 -40.5(15) . .
C2 Ni4 Co19 C19 40.7(13) 3_565 .
Ni15 Ni4 Co19 C19 108.4(13) 3_565 .
Co20 Ni4 Co19 C19 -107.8(12) . .
Ni11 Ni4 Co19 C19 0.6(12) . .
Ni12 Ni4 Co19 C19 61.6(12) 3_565 .
Ni8 Ni4 Co19 C19 -17.9(13) . .
Ni5 Ni4 Co19 C19 -58.2(12) . .
C13 Ni4 Co19 Ni18 170.8(8) . .
C4 Ni4 Co19 Ni18 -39.3(9) . .
C2 Ni4 Co19 Ni18 41.9(5) 3_565 .
Ni15 Ni4 Co19 Ni18 109.6(3) 3_565 .
Co20 Ni4 Co19 Ni18 -106.59(16) . .
Ni11 Ni4 Co19 Ni18 1.82(13) . .
Ni12 Ni4 Co19 Ni18 62.79(12) 3_565 .
Ni8 Ni4 Co19 Ni18 -16.6(2) . .
Ni5 Ni4 Co19 Ni18 -56.96(13) . .
C13 Ni4 Co19 C16 -45.1(11) . .
C4 Ni4 Co19 C16 104.8(11) . .
C2 Ni4 Co19 C16 -173.9(9) 3_565 .
Ni15 Ni4 Co19 C16 -106.3(7) 3_565 .
Co20 Ni4 Co19 C16 37.5(7) . .
Ni11 Ni4 Co19 C16 145.9(7) . .
Ni12 Ni4 Co19 C16 -153.1(7) 3_565 .
Ni8 Ni4 Co19 C16 127.5(7) . .
Ni5 Ni4 Co19 C16 87.2(7) . .
C13 Ni4 Co19 Co20 -82.6(8) . .
C4 Ni4 Co19 Co20 67.3(9) . .
C2 Ni4 Co19 Co20 148.5(5) 3_565 .
Ni15 Ni4 Co19 Co20 -143.8(3) 3_565 .
Ni11 Ni4 Co19 Co20 108.41(14) . .
Ni12 Ni4 Co19 Co20 169.38(16) 3_565 .
Ni8 Ni4 Co19 Co20 89.9(2) . .
Ni5 Ni4 Co19 Co20 49.63(12) . .
C13 Ni4 Co19 Ni12 108.0(8) . 3_565
C4 Ni4 Co19 Ni12 -102.1(9) . 3_565
C2 Ni4 Co19 Ni12 -20.8(5) 3_565 3_565
Ni15 Ni4 Co19 Ni12 46.8(3) 3_565 3_565
Co20 Ni4 Co19 Ni12 -169.38(16) . 3_565
Ni11 Ni4 Co19 Ni12 -60.98(11) . 3_565
Ni8 Ni4 Co19 Ni12 -79.4(2) . 3_565
Ni5 Ni4 Co19 Ni12 -119.75(13) . 3_565
C13 Ni4 Co19 Ni16 -131.9(8) . .
C4 Ni4 Co19 Ni16 18.0(9) . .
C2 Ni4 Co19 Ni16 99.3(5) 3_565 .
Ni15 Ni4 Co19 Ni16 167.0(3) 3_565 .
Co20 Ni4 Co19 Ni16 -49.26(12) . .
Ni11 Ni4 Co19 Ni16 59.15(12) . .
Ni12 Ni4 Co19 Ni16 120.13(13) 3_565 .
Ni8 Ni4 Co19 Ni16 40.7(2) . .
Ni5 Ni4 Co19 Ni16 0.38(12) . .
C18 Ni16 Co19 C17 18(2) . .
C4 Ni16 Co19 C17 -179(2) . .
C15 Ni16 Co19 C17 -82(2) . .
Co20 Ni16 Co19 C17 -111(2) . .
Ni18 Ni16 Co19 C17 110(2) . .
Ni13 Ni16 Co19 C17 145(2) . .
Ni5 Ni16 Co19 C17 -162(2) . .
C18 Ni16 Co19 C4 -162.5(18) . .
C15 Ni16 Co19 C4 97.0(12) . .
Co20 Ni16 Co19 C4 68.1(9) . .
Ni18 Ni16 Co19 C4 -70.5(9) . .
Ni13 Ni16 Co19 C4 -36.3(9) . .
Ni5 Ni16 Co19 C4 17.4(9) . .
C18 Ni16 Co19 C19 -41.7(18) . .
C4 Ni16 Co19 C19 120.8(13) . .
C15 Ni16 Co19 C19 -142.2(13) . .
Co20 Ni16 Co19 C19 -171.1(10) . .
Ni18 Ni16 Co19 C19 50.3(10) . .
Ni13 Ni16 Co19 C19 84.5(10) . .
Ni5 Ni16 Co19 C19 138.1(10) . .
C18 Ni16 Co19 Ni18 -92.0(15) . .
C4 Ni16 Co19 Ni18 70.5(9) . .
C15 Ni16 Co19 Ni18 167.5(8) . .
Co20 Ni16 Co19 Ni18 138.60(14) . .
Ni13 Ni16 Co19 Ni18 34.20(14) . .
Ni5 Ni16 Co19 Ni18 87.85(12) . .
C18 Ni16 Co19 C16 98.9(17) . .
C4 Ni16 Co19 C16 -98.6(11) . .
C15 Ni16 Co19 C16 -1.6(11) . .
Co20 Ni16 Co19 C16 -30.5(7) . .
Ni18 Ni16 Co19 C16 -169.1(7) . .
Ni13 Ni16 Co19 C16 -134.9(7) . .
Ni5 Ni16 Co19 C16 -81.2(7) . .
C18 Ni16 Co19 Co20 129.4(15) . .
C4 Ni16 Co19 Co20 -68.1(9) . .
C15 Ni16 Co19 Co20 28.9(8) . .
Ni18 Ni16 Co19 Co20 -138.60(14) . .
Ni13 Ni16 Co19 Co20 -104.40(15) . .
Ni5 Ni16 Co19 Co20 -50.75(11) . .
C18 Ni16 Co19 Ni12 -129.0(15) . 3_565
C4 Ni16 Co19 Ni12 33.5(9) . 3_565
C15 Ni16 Co19 Ni12 130.5(8) . 3_565
Co20 Ni16 Co19 Ni12 101.58(16) . 3_565
Ni18 Ni16 Co19 Ni12 -37.01(14) . 3_565
Ni13 Ni16 Co19 Ni12 -2.8(2) . 3_565
Ni5 Ni16 Co19 Ni12 50.84(16) . 3_565
C18 Ni16 Co19 Ni4 179.7(15) . .
C4 Ni16 Co19 Ni4 -17.7(9) . .
C15 Ni16 Co19 Ni4 79.3(8) . .
Co20 Ni16 Co19 Ni4 50.37(11) . .
Ni18 Ni16 Co19 Ni4 -88.22(12) . .
Ni13 Ni16 Co19 Ni4 -54.03(15) . .
Ni5 Ni16 Co19 Ni4 -0.37(11) . .
C18 Ni16 Co20 C14 99(2) . .
C4 Ni16 Co20 C14 -103.4(17) . .
C15 Ni16 Co20 C14 64.8(19) . .
Ni18 Ni16 Co20 C14 -124.9(15) . .
Ni13 Ni16 Co20 C14 -56.2(15) . .
Ni5 Ni16 Co20 C14 -44.6(15) . .
Co19 Ni16 Co20 C14 -158.2(15) . .
C18 Ni16 Co20 C15 34(2) . .
C4 Ni16 Co20 C15 -168.1(14) . .
Ni18 Ni16 Co20 C15 170.3(11) . .
Ni13 Ni16 Co20 C15 -120.9(11) . .
Ni5 Ni16 Co20 C15 -109.3(11) . .
Co19 Ni16 Co20 C15 137.0(11) . .
C18 Ni16 Co20 C16 -53(2) . .
C4 Ni16 Co20 C16 104.7(13) . .
C15 Ni16 Co20 C16 -87.1(15) . .
Ni18 Ni16 Co20 C16 83.2(11) . .
Ni13 Ni16 Co20 C16 151.9(11) . .
Ni5 Ni16 Co20 C16 163.6(11) . .
Co19 Ni16 Co20 C16 49.9(11) . .
C18 Ni16 Co20 C4 -158(2) . .
C15 Ni16 Co20 C4 168.1(14) . .
Ni18 Ni16 Co20 C4 -21.5(7) . .
Ni13 Ni16 Co20 C4 47.2(7) . .
Ni5 Ni16 Co20 C4 58.8(7) . .
Co19 Ni16 Co20 C4 -54.9(7) . .
C18 Ni16 Co20 Ni5 143.2(18) . .
C4 Ni16 Co20 Ni5 -58.8(7) . .
C15 Ni16 Co20 Ni5 109.3(11) . .
Ni18 Ni16 Co20 Ni5 -80.32(13) . .
Ni13 Ni16 Co20 Ni5 -11.61(14) . .
Co19 Ni16 Co20 Ni5 -113.68(13) . .
C18 Ni16 Co20 Ni4 -161.6(18) . .
C4 Ni16 Co20 Ni4 -3.6(7) . .
C15 Ni16 Co20 Ni4 164.5(11) . .
Ni18 Ni16 Co20 Ni4 -25.10(15) . .
Ni13 Ni16 Co20 Ni4 43.60(17) . .
Ni5 Ni16 Co20 Ni4 55.21(12) . .
Co19 Ni16 Co20 Ni4 -58.47(12) . .
C18 Ni16 Co20 Co19 -103.1(18) . .
C4 Ni16 Co20 Co19 54.9(7) . .
C15 Ni16 Co20 Co19 -137.0(11) . .
Ni18 Ni16 Co20 Co19 33.36(12) . .
Ni13 Ni16 Co20 Co19 102.07(15) . .
Ni5 Ni16 Co20 Co19 113.68(13) . .
C12 Ni5 Co20 C14 40.8(11) . .
C4 Ni5 Co20 C14 -146.2(12) . .
C3 Ni5 Co20 C14 -115.9(14) . .
Ni9 Ni5 Co20 C14 10.3(10) . .
Ni13 Ni5 Co20 C14 167.0(9) . .
Ni11 Ni5 Co20 C14 -128.0(9) . .
Ni8 Ni5 Co20 C14 -69.9(9) . .
Ni4 Ni5 Co20 C14 -89.2(9) . .
Ni16 Ni5 Co20 C14 154.7(9) . .
C12 Ni5 Co20 C15 -63.8(12) . .
C4 Ni5 Co20 C15 109.2(12) . .
C3 Ni5 Co20 C15 139.5(14) . .
Ni9 Ni5 Co20 C15 -94.3(10) . .
Ni13 Ni5 Co20 C15 62.4(10) . .
Ni11 Ni5 Co20 C15 127.4(10) . .
Ni8 Ni5 Co20 C15 -174.5(10) . .
Ni4 Ni5 Co20 C15 166.2(10) . .
Ni16 Ni5 Co20 C15 50.1(10) . .
C12 Ni5 Co20 C16 155(4) . .
C4 Ni5 Co20 C16 -32(4) . .
C3 Ni5 Co20 C16 -1(4) . .
Ni9 Ni5 Co20 C16 125(4) . .
Ni13 Ni5 Co20 C16 -78(4) . .
Ni11 Ni5 Co20 C16 -14(4) . .
Ni8 Ni5 Co20 C16 45(4) . .
Ni4 Ni5 Co20 C16 25(4) . .
Ni16 Ni5 Co20 C16 -91(4) . .
C12 Ni5 Co20 C4 -173.0(10) . .
C3 Ni5 Co20 C4 30.3(13) . .
Ni9 Ni5 Co20 C4 156.5(8) . .
Ni13 Ni5 Co20 C4 -46.8(8) . .
Ni11 Ni5 Co20 C4 18.1(7) . .
Ni8 Ni5 Co20 C4 76.3(8) . .
Ni4 Ni5 Co20 C4 56.9(7) . .
Ni16 Ni5 Co20 C4 -59.2(7) . .
C12 Ni5 Co20 Ni16 -113.8(7) . .
C4 Ni5 Co20 Ni16 59.2(7) . .
C3 Ni5 Co20 Ni16 89.5(11) . .
Ni9 Ni5 Co20 Ni16 -144.3(3) . .
Ni13 Ni5 Co20 Ni16 12.38(14) . .
Ni11 Ni5 Co20 Ni16 77.32(14) . .
Ni8 Ni5 Co20 Ni16 135.43(15) . .
Ni4 Ni5 Co20 Ni16 116.09(14) . .
C12 Ni5 Co20 Ni4 130.1(7) . .
C4 Ni5 Co20 Ni4 -56.9(7) . .
C3 Ni5 Co20 Ni4 -26.6(11) . .
Ni9 Ni5 Co20 Ni4 99.6(3) . .
Ni13 Ni5 Co20 Ni4 -103.71(15) . .
Ni11 Ni5 Co20 Ni4 -38.78(12) . .
Ni8 Ni5 Co20 Ni4 19.34(13) . .
Ni16 Ni5 Co20 Ni4 -116.09(14) . .
C12 Ni5 Co20 Co19 -173.1(7) . .
C4 Ni5 Co20 Co19 -0.1(7) . .
C3 Ni5 Co20 Co19 30.2(11) . .
Ni9 Ni5 Co20 Co19 156.4(2) . .
Ni13 Ni5 Co20 Co19 -46.87(19) . .
Ni11 Ni5 Co20 Co19 18.06(17) . .
Ni8 Ni5 Co20 Co19 76.18(17) . .
Ni4 Ni5 Co20 Co19 56.84(14) . .
Ni16 Ni5 Co20 Co19 -59.26(14) . .
C13 Ni4 Co20 C14 -41.8(12) . .
C4 Ni4 Co20 C14 146.8(12) . .
C2 Ni4 Co20 C14 111.8(14) 3_565 .
Ni15 Ni4 Co20 C14 -8.5(10) 3_565 .
Ni11 Ni4 Co20 C14 126.3(9) . .
Ni12 Ni4 Co20 C14 -167.9(9) 3_565 .
Ni8 Ni4 Co20 C14 68.0(9) . .
Ni5 Ni4 Co20 C14 87.1(9) . .
Co19 Ni4 Co20 C14 -157.4(9) . .
C13 Ni4 Co20 C15 -158(2) . .
C4 Ni4 Co20 C15 30(2) . .
C2 Ni4 Co20 C15 -5(2) 3_565 .
Ni15 Ni4 Co20 C15 -125(2) 3_565 .
Ni11 Ni4 Co20 C15 10(2) . .
Ni12 Ni4 Co20 C15 75(2) 3_565 .
Ni8 Ni4 Co20 C15 -49(2) . .
Ni5 Ni4 Co20 C15 -30(2) . .
Co19 Ni4 Co20 C15 86(2) . .
C13 Ni4 Co20 C16 57.6(12) . .
C4 Ni4 Co20 C16 -113.8(13) . .
C2 Ni4 Co20 C16 -148.9(14) 3_565 .
Ni15 Ni4 Co20 C16 90.9(10) 3_565 .
Ni11 Ni4 Co20 C16 -134.3(10) . .
Ni12 Ni4 Co20 C16 -68.5(10) 3_565 .
Ni8 Ni4 Co20 C16 167.4(10) . .
Ni5 Ni4 Co20 C16 -173.5(10) . .
Co19 Ni4 Co20 C16 -58.0(10) . .
C13 Ni4 Co20 C4 171.4(11) . .
C2 Ni4 Co20 C4 -35.1(13) 3_565 .
Ni15 Ni4 Co20 C4 -155.3(8) 3_565 .
Ni11 Ni4 Co20 C4 -20.5(7) . .
Ni12 Ni4 Co20 C4 45.3(7) 3_565 .
Ni8 Ni4 Co20 C4 -78.8(8) . .
Ni5 Ni4 Co20 C4 -59.7(7) . .
Co19 Ni4 Co20 C4 55.8(7) . .
C13 Ni4 Co20 Ni16 175.1(7) . .
C4 Ni4 Co20 Ni16 3.7(7) . .
C2 Ni4 Co20 Ni16 -31.3(10) 3_565 .
Ni15 Ni4 Co20 Ni16 -151.6(2) 3_565 .
Ni11 Ni4 Co20 Ni16 -16.80(15) . .
Ni12 Ni4 Co20 Ni16 49.00(18) 3_565 .
Ni8 Ni4 Co20 Ni16 -75.05(16) . .
Ni5 Ni4 Co20 Ni16 -55.99(12) . .
Co19 Ni4 Co20 Ni16 59.55(13) . .
C13 Ni4 Co20 Ni5 -128.9(7) . .
C4 Ni4 Co20 Ni5 59.7(7) . .
C2 Ni4 Co20 Ni5 24.7(10) 3_565 .
Ni15 Ni4 Co20 Ni5 -95.6(2) 3_565 .
Ni11 Ni4 Co20 Ni5 39.19(11) . .
Ni12 Ni4 Co20 Ni5 104.99(15) 3_565 .
Ni8 Ni4 Co20 Ni5 -19.06(13) . .
Co19 Ni4 Co20 Ni5 115.55(14) . .
C13 Ni4 Co20 Co19 115.6(7) . .
C4 Ni4 Co20 Co19 -55.8(7) . .
C2 Ni4 Co20 Co19 -90.9(10) 3_565 .
Ni15 Ni4 Co20 Co19 148.9(2) 3_565 .
Ni11 Ni4 Co20 Co19 -76.35(14) . .
Ni12 Ni4 Co20 Co19 -10.55(15) 3_565 .
Ni8 Ni4 Co20 Co19 -134.60(16) . .
Ni5 Ni4 Co20 Co19 -115.55(14) . .
C17 Co19 Co20 C14 -79(2) . .
C4 Co19 Co20 C14 98.8(18) . .
C19 Co19 Co20 C14 166.4(19) . .
Ni18 Co19 Co20 C14 121.7(16) . .
C16 Co19 Co20 C14 -72.9(19) . .
Ni12 Co19 Co20 C14 52.6(17) 3_565 .
Ni4 Co19 Co20 C14 43.1(16) . .
Ni16 Co19 Co20 C14 156.4(16) . .
C17 Co19 Co20 C15 89(2) . .
C4 Co19 Co20 C15 -93.5(12) . .
C19 Co19 Co20 C15 -25.8(15) . .
Ni18 Co19 Co20 C15 -70.6(10) . .
C16 Co19 Co20 C15 94.9(14) . .
Ni12 Co19 Co20 C15 -139.7(10) 3_565 .
Ni4 Co19 Co20 C15 -149.2(10) . .
Ni16 Co19 Co20 C15 -35.9(10) . .
C17 Co19 Co20 C16 -6(2) . .
C4 Co19 Co20 C16 171.6(13) . .
C19 Co19 Co20 C16 -120.7(15) . .
Ni18 Co19 Co20 C16 -165.5(10) . .
Ni12 Co19 Co20 C16 125.4(10) 3_565 .
Ni4 Co19 Co20 C16 116.0(10) . .
Ni16 Co19 Co20 C16 -130.8(10) . .
C17 Co19 Co20 C4 -177.4(19) . .
C19 Co19 Co20 C4 67.7(13) . .
Ni18 Co19 Co20 C4 22.9(8) . .
C16 Co19 Co20 C4 -171.6(13) . .
Ni12 Co19 Co20 C4 -46.2(8) 3_565 .
Ni4 Co19 Co20 C4 -55.7(8) . .
Ni16 Co19 Co20 C4 57.6(8) . .
C17 Co19 Co20 Ni16 125.0(17) . .
C4 Co19 Co20 Ni16 -57.6(8) . .
C19 Co19 Co20 Ni16 10.1(11) . .
Ni18 Co19 Co20 Ni16 -34.73(13) . .
C16 Co19 Co20 Ni16 130.8(10) . .
Ni12 Co19 Co20 Ni16 -103.82(15) 3_565 .
Ni4 Co19 Co20 Ni16 -113.29(12) . .
C17 Co19 Co20 Ni5 -177.3(17) . .
C4 Co19 Co20 Ni5 0.1(8) . .
C19 Co19 Co20 Ni5 67.8(11) . .
Ni18 Co19 Co20 Ni5 22.97(18) . .
C16 Co19 Co20 Ni5 -171.5(10) . .
Ni12 Co19 Co20 Ni5 -46.12(19) 3_565 .
Ni4 Co19 Co20 Ni5 -55.59(12) . .
Ni16 Co19 Co20 Ni5 57.70(13) . .
C17 Co19 Co20 Ni4 -121.8(17) . .
C4 Co19 Co20 Ni4 55.7(8) . .
C19 Co19 Co20 Ni4 123.3(11) . .
Ni18 Co19 Co20 Ni4 78.56(14) . .
C16 Co19 Co20 Ni4 -116.0(10) . .
Ni12 Co19 Co20 Ni4 9.47(14) 3_565 .
Ni16 Co19 Co20 Ni4 113.29(12) . .
C9 Ni7 Co21 C7 35(2) . .
C5 Ni7 Co21 C7 66(3) . .
C2 Ni7 Co21 C7 -119(2) . .
Ni15 Ni7 Co21 C7 -140(2) . .
Ni12 Ni7 Co21 C7 -64(2) . .
Ni2 Ni7 Co21 C7 -134(2) . .
Co22 Ni7 Co21 C7 132(2) . .
Ni17 Ni7 Co21 C7 151(2) . .
Ni3 Ni7 Co21 C7 -168(2) . .
C5 Ni7 Co21 C9 30.8(17) . .
C2 Ni7 Co21 C9 -153.6(12) . .
Ni15 Ni7 Co21 C9 -174.6(12) . .
Ni12 Ni7 Co21 C9 -99.0(11) . .
Ni2 Ni7 Co21 C9 -169.1(11) . .
Co22 Ni7 Co21 C9 97.2(12) . .
Ni17 Ni7 Co21 C9 116.4(11) . .
Ni3 Ni7 Co21 C9 157.2(11) . .
C9 Ni7 Co21 C27 -99.4(12) . .
C5 Ni7 Co21 C27 -68.6(14) . .
C2 Ni7 Co21 C27 107.1(7) . .
Ni15 Ni7 Co21 C27 86.1(8) . .
Ni12 Ni7 Co21 C27 161.7(6) . .
Ni2 Ni7 Co21 C27 91.5(6) . .
Co22 Ni7 Co21 C27 -2.2(8) . .
Ni17 Ni7 Co21 C27 17.1(6) . .
Ni3 Ni7 Co21 C27 57.9(6) . .
C9 Ni7 Co21 Ni2 169.1(11) . .
C5 Ni7 Co21 Ni2 -160.1(13) . .
C2 Ni7 Co21 Ni2 15.5(5) . .
Ni15 Ni7 Co21 Ni2 -5.5(5) . .
Ni12 Ni7 Co21 Ni2 70.15(11) . .
Co22 Ni7 Co21 Ni2 -93.7(4) . .
Ni17 Ni7 Co21 Ni2 -74.47(11) . .
Ni3 Ni7 Co21 Ni2 -33.66(11) . .
C9 Ni7 Co21 Ni17 -116.4(11) . .
C5 Ni7 Co21 Ni17 -85.6(13) . .
C2 Ni7 Co21 Ni17 90.0(5) . .
Ni15 Ni7 Co21 Ni17 69.0(5) . .
Ni12 Ni7 Co21 Ni17 144.62(13) . .
Ni2 Ni7 Co21 Ni17 74.47(11) . .
Co22 Ni7 Co21 Ni17 -19.3(4) . .
Ni3 Ni7 Co21 Ni17 40.81(11) . .
C9 Ni7 Co21 Ni9 -148.6(11) . .
C5 Ni7 Co21 Ni9 -117.8(13) . .
C2 Ni7 Co21 Ni9 57.8(5) . .
Ni15 Ni7 Co21 Ni9 36.8(5) . .
Ni12 Ni7 Co21 Ni9 112.44(16) . .
Ni2 Ni7 Co21 Ni9 42.29(13) . .
Co22 Ni7 Co21 Ni9 -51.4(5) . .
Ni17 Ni7 Co21 Ni9 -32.18(13) . .
Ni3 Ni7 Co21 Ni9 8.63(18) . .
C2 Ni2 Co21 C7 122(2) . .
C1 Ni2 Co21 C7 -7(2) . .
C3 Ni2 Co21 C7 -125(2) . .
Ni3 Ni2 Co21 C7 -178(2) . .
Ni8 Ni2 Co21 C7 -73(2) . .
Ni11 Ni2 Co21 C7 65(2) 3_565 .
Ni7 Ni2 Co21 C7 139(2) . .
Ni9 Ni2 Co21 C7 -90(2) . .
Ni10 Ni2 Co21 C7 23(2) 3_565 .
Ni6 Ni2 Co21 C7 -33(2) . .
Ni17 Ni2 Co21 C7 -151(2) . .
C2 Ni2 Co21 C9 -8.1(10) . .
C1 Ni2 Co21 C9 -137.9(10) . .
C3 Ni2 Co21 C9 104.1(10) . .
Ni3 Ni2 Co21 C9 51.6(9) . .
Ni8 Ni2 Co21 C9 156.4(8) . .
Ni11 Ni2 Co21 C9 -65.2(9) 3_565 .
Ni7 Ni2 Co21 C9 8.4(8) . .
Ni9 Ni2 Co21 C9 139.5(9) . .
Ni10 Ni2 Co21 C9 -108.0(8) 3_565 .
Ni6 Ni2 Co21 C9 -163.9(8) . .
Ni17 Ni2 Co21 C9 78.0(8) . .
C2 Ni2 Co21 C27 -117.1(8) . .
C1 Ni2 Co21 C27 113.1(8) . .
C3 Ni2 Co21 C27 -4.9(8) . .
Ni3 Ni2 Co21 C27 -57.4(6) . .
Ni8 Ni2 Co21 C27 47.4(6) . .
Ni11 Ni2 Co21 C27 -174.2(6) 3_565 .
Ni7 Ni2 Co21 C27 -100.6(6) . .
Ni9 Ni2 Co21 C27 30.5(6) . .
Ni10 Ni2 Co21 C27 143.0(6) 3_565 .
Ni6 Ni2 Co21 C27 87.1(6) . .
Ni17 Ni2 Co21 C27 -31.0(6) . .
C2 Ni2 Co21 Ni7 -16.6(5) . .
C1 Ni2 Co21 Ni7 -146.3(6) . .
C3 Ni2 Co21 Ni7 95.7(5) . .
Ni3 Ni2 Co21 Ni7 43.18(14) . .
Ni8 Ni2 Co21 Ni7 148.00(17) . .
Ni11 Ni2 Co21 Ni7 -73.7(2) 3_565 .
Ni9 Ni2 Co21 Ni7 131.04(14) . .
Ni10 Ni2 Co21 Ni7 -116.41(13) 3_565 .
Ni6 Ni2 Co21 Ni7 -172.35(13) . .
Ni17 Ni2 Co21 Ni7 69.56(12) . .
C2 Ni2 Co21 Ni17 -86.1(5) . .
C1 Ni2 Co21 Ni17 144.1(6) . .
C3 Ni2 Co21 Ni17 26.1(5) . .
Ni3 Ni2 Co21 Ni17 -26.38(14) . .
Ni8 Ni2 Co21 Ni17 78.44(17) . .
Ni11 Ni2 Co21 Ni17 -143.21(19) 3_565 .
Ni7 Ni2 Co21 Ni17 -69.56(12) . .
Ni9 Ni2 Co21 Ni17 61.48(11) . .
Ni10 Ni2 Co21 Ni17 174.03(13) 3_565 .
Ni6 Ni2 Co21 Ni17 118.09(12) . .
C2 Ni2 Co21 Ni9 -147.6(5) . .
C1 Ni2 Co21 Ni9 82.6(6) . .
C3 Ni2 Co21 Ni9 -35.4(5) . .
Ni3 Ni2 Co21 Ni9 -87.85(14) . .
Ni8 Ni2 Co21 Ni9 16.97(17) . .
Ni11 Ni2 Co21 Ni9 155.31(19) 3_565 .
Ni7 Ni2 Co21 Ni9 -131.04(14) . .
Ni10 Ni2 Co21 Ni9 112.55(12) 3_565 .
Ni6 Ni2 Co21 Ni9 56.62(10) . .
Ni17 Ni2 Co21 Ni9 -61.48(11) . .
C26 Ni17 Co21 C7 -73(3) . .
C27 Ni17 Co21 C7 10(3) . .
C3 Ni17 Co21 C7 118(3) . .
Ni9 Ni17 Co21 C7 73(3) . .
Co22 Ni17 Co21 C7 -127(3) . .
Co23 Ni17 Co21 C7 -130(3) . .
Ni3 Ni17 Co21 C7 167(3) . .
Ni13 Ni17 Co21 C7 106(3) . .
Ni7 Ni17 Co21 C7 -147(3) . .
Ni2 Ni17 Co21 C7 143(3) . .
C26 Ni17 Co21 C9 32.0(12) . .
C27 Ni17 Co21 C9 114.8(12) . .
C3 Ni17 Co21 C9 -136.7(10) . .
Ni9 Ni17 Co21 C9 178.4(8) . .
Co22 Ni17 Co21 C9 -21.4(9) . .
Co23 Ni17 Co21 C9 -24.9(9) . .
Ni3 Ni17 Co21 C9 -87.8(8) . .
Ni13 Ni17 Co21 C9 -148.6(9) . .
Ni7 Ni17 Co21 C9 -41.4(8) . .
Ni2 Ni17 Co21 C9 -111.3(8) . .
C26 Ni17 Co21 C27 -82.8(12) . .
C3 Ni17 Co21 C27 108.5(10) . .
Ni9 Ni17 Co21 C27 63.6(8) . .
Co22 Ni17 Co21 C27 -136.1(9) . .
Co23 Ni17 Co21 C27 -139.7(9) . .
Ni3 Ni17 Co21 C27 157.4(9) . .
Ni13 Ni17 Co21 C27 96.6(9) . .
Ni7 Ni17 Co21 C27 -156.2(9) . .
Ni2 Ni17 Co21 C27 133.9(9) . .
C26 Ni17 Co21 Ni7 73.4(8) . .
C27 Ni17 Co21 Ni7 156.2(9) . .
C3 Ni17 Co21 Ni7 -95.3(5) . .
Ni9 Ni17 Co21 Ni7 -140.23(15) . .
Co22 Ni17 Co21 Ni7 20.1(3) . .
Co23 Ni17 Co21 Ni7 16.5(4) . .
Ni3 Ni17 Co21 Ni7 -46.43(13) . .
Ni13 Ni17 Co21 Ni7 -107.2(4) . .
Ni2 Ni17 Co21 Ni7 -69.94(12) . .
C26 Ni17 Co21 Ni2 143.3(8) . .
C27 Ni17 Co21 Ni2 -133.9(9) . .
C3 Ni17 Co21 Ni2 -25.3(5) . .
Ni9 Ni17 Co21 Ni2 -70.30(11) . .
Co22 Ni17 Co21 Ni2 90.0(3) . .
Co23 Ni17 Co21 Ni2 86.5(4) . .
Ni3 Ni17 Co21 Ni2 23.51(12) . .
Ni13 Ni17 Co21 Ni2 -37.3(4) . .
Ni7 Ni17 Co21 Ni2 69.94(12) . .
C26 Ni17 Co21 Ni9 -146.4(8) . .
C27 Ni17 Co21 Ni9 -63.6(8) . .
C3 Ni17 Co21 Ni9 45.0(5) . .
Co22 Ni17 Co21 Ni9 160.3(3) . .
Co23 Ni17 Co21 Ni9 156.8(4) . .
Ni3 Ni17 Co21 Ni9 93.81(13) . .
Ni13 Ni17 Co21 Ni9 33.0(4) . .
Ni7 Ni17 Co21 Ni9 140.23(15) . .
Ni2 Ni17 Co21 Ni9 70.30(11) . .
C12 Ni9 Co21 C7 -65.9(19) . .
C10 Ni9 Co21 C7 15.5(16) . .
C27 Ni9 Co21 C7 -88.0(16) . .
C3 Ni9 Co21 C7 168.6(15) . .
Ni17 Ni9 Co21 C7 -147.0(15) . .
Ni5 Ni9 Co21 C7 -169.3(14) . .
Ni6 Ni9 Co21 C7 68.1(15) . .
Ni2 Ni9 Co21 C7 134.8(15) . .
Ni8 Ni9 Co21 C7 121.9(15) . .
C12 Ni9 Co21 C9 78.5(18) . .
C10 Ni9 Co21 C9 159.8(15) . .
C27 Ni9 Co21 C9 56.4(16) . .
C3 Ni9 Co21 C9 -47.0(14) . .
Ni17 Ni9 Co21 C9 -2.6(13) . .
Ni5 Ni9 Co21 C9 -24.9(14) . .
Ni6 Ni9 Co21 C9 -147.5(13) . .
Ni2 Ni9 Co21 C9 -80.9(13) . .
Ni8 Ni9 Co21 C9 -93.8(13) . .
C12 Ni9 Co21 C27 22.1(15) . .
C10 Ni9 Co21 C27 103.5(10) . .
C3 Ni9 Co21 C27 -103.4(9) . .
Ni17 Ni9 Co21 C27 -59.0(8) . .
Ni5 Ni9 Co21 C27 -81.3(8) . .
Ni6 Ni9 Co21 C27 156.1(8) . .
Ni2 Ni9 Co21 C27 -137.3(8) . .
Ni8 Ni9 Co21 C27 -150.1(8) . .
C12 Ni9 Co21 Ni7 116.4(13) . .
C10 Ni9 Co21 Ni7 -162.3(7) . .
C27 Ni9 Co21 Ni7 94.2(8) . .
C3 Ni9 Co21 Ni7 -9.1(5) . .
Ni17 Ni9 Co21 Ni7 35.25(14) . .
Ni5 Ni9 Co21 Ni7 13.0(4) . .
Ni6 Ni9 Co21 Ni7 -109.68(16) . .
Ni2 Ni9 Co21 Ni7 -43.02(13) . .
Ni8 Ni9 Co21 Ni7 -55.90(19) . .
C12 Ni9 Co21 Ni2 159.4(13) . .
C10 Ni9 Co21 Ni2 -119.3(7) . .
C27 Ni9 Co21 Ni2 137.3(8) . .
C3 Ni9 Co21 Ni2 33.9(5) . .
Ni17 Ni9 Co21 Ni2 78.28(12) . .
Ni5 Ni9 Co21 Ni2 56.0(3) . .
Ni6 Ni9 Co21 Ni2 -66.66(11) . .
Ni8 Ni9 Co21 Ni2 -12.88(13) . .
C12 Ni9 Co21 Ni17 81.1(13) . .
C10 Ni9 Co21 Ni17 162.4(7) . .
C27 Ni9 Co21 Ni17 59.0(8) . .
C3 Ni9 Co21 Ni17 -44.4(5) . .
Ni5 Ni9 Co21 Ni17 -22.3(3) . .
Ni6 Ni9 Co21 Ni17 -144.93(13) . .
Ni2 Ni9 Co21 Ni17 -78.28(12) . .
Ni8 Ni9 Co21 Ni17 -91.16(14) . .
C26 Ni17 Co22 C24 43(2) . .
C27 Ni17 Co22 C24 70(3) . .
C3 Ni17 Co22 C24 -116(2) . .
Ni9 Ni17 Co22 C24 -143.0(15) . .
Co23 Ni17 Co22 C24 -51.3(19) . .
Ni3 Ni17 Co22 C24 -129(2) . .
Ni13 Ni17 Co22 C24 -62(2) . .
Ni7 Ni17 Co22 C24 155(2) . .
Co21 Ni17 Co22 C24 136(2) . .
Ni2 Ni17 Co22 C24 -165(2) . .
C27 Ni17 Co22 C26 27.8(19) . .
C3 Ni17 Co22 C26 -158.5(11) . .
Ni9 Ni17 Co22 C26 174.4(17) . .
Co23 Ni17 Co22 C26 -93.8(14) . .
Ni3 Ni17 Co22 C26 -171.3(12) . .
Ni13 Ni17 Co22 C26 -104.6(11) . .
Ni7 Ni17 Co22 C26 112.7(12) . .
Co21 Ni17 Co22 C26 93.6(11) . .
Ni2 Ni17 Co22 C26 152.3(11) . .
C26 Ni17 Co22 C5 -98.2(14) . .
C27 Ni17 Co22 C5 -70.4(15) . .
C3 Ni17 Co22 C5 103.2(10) . .
Ni9 Ni17 Co22 C5 76(2) . .
Co23 Ni17 Co22 C5 167.9(16) . .
Ni3 Ni17 Co22 C5 90.4(7) . .
Ni13 Ni17 Co22 C5 157.1(8) . .
Ni7 Ni17 Co22 C5 14.5(7) . .
Co21 Ni17 Co22 C5 -4.6(9) . .
Ni2 Ni17 Co22 C5 54.0(9) . .
C26 Ni17 Co22 Ni7 -112.7(12) . .
C27 Ni17 Co22 Ni7 -84.9(13) . .
C3 Ni17 Co22 Ni7 88.8(6) . .
Ni9 Ni17 Co22 Ni7 62(2) . .
Co23 Ni17 Co22 Ni7 153.5(13) . .
Ni3 Ni17 Co22 Ni7 75.96(16) . .
Ni13 Ni17 Co22 Ni7 142.7(2) . .
Co21 Ni17 Co22 Ni7 -19.1(3) . .
Ni2 Ni17 Co22 Ni7 39.6(3) . .
C26 Ni17 Co22 Ni3 171.3(12) . .
C27 Ni17 Co22 Ni3 -160.8(13) . .
C3 Ni17 Co22 Ni3 12.8(7) . .
Ni9 Ni17 Co22 Ni3 -14(2) . .
Co23 Ni17 Co22 Ni3 77.5(13) . .
Ni13 Ni17 Co22 Ni3 66.7(3) . .
Ni7 Ni17 Co22 Ni3 -75.96(16) . .
Co21 Ni17 Co22 Ni3 -95.0(4) . .
Ni2 Ni17 Co22 Ni3 -36.4(4) . .
C26 Ni17 Co22 Ni15 -147.8(15) . .
C27 Ni17 Co22 Ni15 -119.9(12) . .
C3 Ni17 Co22 Ni15 53.7(10) . .
Ni9 Ni17 Co22 Ni15 27(2) . .
Co23 Ni17 Co22 Ni15 118.4(17) . .
Ni3 Ni17 Co22 Ni15 40.9(4) . .
Ni13 Ni17 Co22 Ni15 107.6(7) . .
Ni7 Ni17 Co22 Ni15 -35.1(5) . .
Co21 Ni17 Co22 Ni15 -54.1(8) . .
Ni2 Ni17 Co22 Ni15 4.5(8) . .
C9 Ni7 Co22 C24 -74(2) . .
C5 Ni7 Co22 C24 13(2) . .
C2 Ni7 Co22 C24 120(2) . .
Ni15 Ni7 Co22 C24 76(2) . .
Co21 Ni7 Co22 C24 -126(2) . .
Ni12 Ni7 Co22 C24 107(2) . .
Ni2 Ni7 Co22 C24 169(2) . .
Ni17 Ni7 Co22 C24 -147(2) . .
Ni3 Ni7 Co22 C24 145(2) . .
C9 Ni7 Co22 C26 29.7(13) . .
C5 Ni7 Co22 C26 117.2(14) . .
C2 Ni7 Co22 C26 -136.1(10) . .
Ni15 Ni7 Co22 C26 179.7(10) . .
Co21 Ni7 Co22 C26 -22.4(10) . .
Ni12 Ni7 Co22 C26 -148.9(9) . .
Ni2 Ni7 Co22 C26 -86.9(9) . .
Ni17 Ni7 Co22 C26 -43.1(8) . .
Ni3 Ni7 Co22 C26 -111.5(10) . .
C9 Ni7 Co22 C5 -87.5(13) . .
C2 Ni7 Co22 C5 106.6(11) . .
Ni15 Ni7 Co22 C5 62.5(9) . .
Co21 Ni7 Co22 C5 -139.7(9) . .
Ni12 Ni7 Co22 C5 93.9(14) . .
Ni2 Ni7 Co22 C5 155.9(9) . .
Ni17 Ni7 Co22 C5 -160.3(10) . .
Ni3 Ni7 Co22 C5 131.3(9) . .
C9 Ni7 Co22 Ni17 72.8(10) . .
C5 Ni7 Co22 Ni17 160.3(10) . .
C2 Ni7 Co22 Ni17 -93.0(5) . .
Ni15 Ni7 Co22 Ni17 -137.2(4) . .
Co21 Ni7 Co22 Ni17 20.7(4) . .
Ni12 Ni7 Co22 Ni17 -105.8(8) . .
Ni2 Ni7 Co22 Ni17 -43.8(3) . .
Ni3 Ni7 Co22 Ni17 -68.3(3) . .
C9 Ni7 Co22 Ni3 141.2(9) . .
C5 Ni7 Co22 Ni3 -131.3(9) . .
C2 Ni7 Co22 Ni3 -24.7(5) . .
Ni15 Ni7 Co22 Ni3 -68.83(18) . .
Co21 Ni7 Co22 Ni3 89.0(2) . .
Ni12 Ni7 Co22 Ni3 -37.4(10) . .
Ni2 Ni7 Co22 Ni3 24.55(17) . .
Ni17 Ni7 Co22 Ni3 68.3(3) . .
C9 Ni7 Co22 Ni15 -150.0(9) . .
C5 Ni7 Co22 Ni15 -62.5(9) . .
C2 Ni7 Co22 Ni15 44.2(5) . .
Co21 Ni7 Co22 Ni15 157.85(17) . .
Ni12 Ni7 Co22 Ni15 31.4(11) . .
Ni2 Ni7 Co22 Ni15 93.4(2) . .
Ni17 Ni7 Co22 Ni15 137.2(4) . .
Ni3 Ni7 Co22 Ni15 68.83(18) . .
C3 Ni3 Co22 C24 119.8(17) . .
C1 Ni3 Co22 C24 -13.8(19) 3_565 .
C2 Ni3 Co22 C24 -131.1(17) . .
Ni8 Ni3 Co22 C24 -81.3(19) 3_565 .
Ni2 Ni3 Co22 C24 177.7(16) . .
Ni11 Ni3 Co22 C24 62.8(16) . .
Co23 Ni3 Co22 C24 42(2) . .
Ni17 Ni3 Co22 C24 133.2(19) . .
Ni15 Ni3 Co22 C24 -93.8(16) . .
Ni1 Ni3 Co22 C24 17.6(17) . .
Ni14 Ni3 Co22 C24 -37.9(16) . .
C3 Ni3 Co22 C26 -6.7(14) . .
C1 Ni3 Co22 C26 -140.3(12) 3_565 .
C2 Ni3 Co22 C26 102.4(13) . .
Ni8 Ni3 Co22 C26 152.2(10) 3_565 .
Ni2 Ni3 Co22 C26 51.2(13) . .
Ni11 Ni3 Co22 C26 -63.7(14) . .
Co23 Ni3 Co22 C26 -84.8(14) . .
Ni17 Ni3 Co22 C26 6.7(10) . .
Ni15 Ni3 Co22 C26 139.7(14) . .
Ni1 Ni3 Co22 C26 -108.9(12) . .
Ni14 Ni3 Co22 C26 -164.4(13) . .
C3 Ni3 Co22 C5 -117.5(9) . .
C1 Ni3 Co22 C5 109.0(10) 3_565 .
C2 Ni3 Co22 C5 -8.4(9) . .
Ni8 Ni3 Co22 C5 41.4(9) 3_565 .
Ni2 Ni3 Co22 C5 -59.6(7) . .
Ni11 Ni3 Co22 C5 -174.5(7) . .
Co23 Ni3 Co22 C5 164.5(16) . .
Ni17 Ni3 Co22 C5 -104.0(9) . .
Ni15 Ni3 Co22 C5 29.0(7) . .
Ni1 Ni3 Co22 C5 140.3(7) . .
Ni14 Ni3 Co22 C5 84.9(7) . .
C3 Ni3 Co22 Ni17 -13.5(7) . .
C1 Ni3 Co22 Ni17 -147.0(6) 3_565 .
C2 Ni3 Co22 Ni17 95.6(6) . .
Ni8 Ni3 Co22 Ni17 145.46(17) 3_565 .
Ni2 Ni3 Co22 Ni17 44.4(5) . .
Ni11 Ni3 Co22 Ni17 -70.5(6) . .
Co23 Ni3 Co22 Ni17 -91.5(11) . .
Ni15 Ni3 Co22 Ni17 133.0(6) . .
Ni1 Ni3 Co22 Ni17 -115.7(4) . .
Ni14 Ni3 Co22 Ni17 -171.1(4) . .
C3 Ni3 Co22 Ni7 -84.7(6) . .
C1 Ni3 Co22 Ni7 141.7(6) 3_565 .
C2 Ni3 Co22 Ni7 24.4(5) . .
Ni8 Ni3 Co22 Ni7 74.2(3) 3_565 .
Ni2 Ni3 Co22 Ni7 -26.8(2) . .
Ni11 Ni3 Co22 Ni7 -141.7(4) . .
Co23 Ni3 Co22 Ni7 -162.8(13) . .
Ni17 Ni3 Co22 Ni7 -71.2(3) . .
Ni15 Ni3 Co22 Ni7 61.7(3) . .
Ni1 Ni3 Co22 Ni7 173.06(18) . .
Ni14 Ni3 Co22 Ni7 117.6(2) . .
C3 Ni3 Co22 Ni15 -146.5(5) . .
C1 Ni3 Co22 Ni15 80.0(8) 3_565 .
C2 Ni3 Co22 Ni15 -37.4(5) . .
Ni8 Ni3 Co22 Ni15 12.5(6) 3_565 .
Ni2 Ni3 Co22 Ni15 -88.56(19) . .
Ni11 Ni3 Co22 Ni15 156.6(2) . .
Co23 Ni3 Co22 Ni15 135.5(14) . .
Ni17 Ni3 Co22 Ni15 -133.0(6) . .
Ni1 Ni3 Co22 Ni15 111.3(2) . .
Ni14 Ni3 Co22 Ni15 55.91(17) . .
C25 Ni15 Co22 C24 16.7(15) . .
C13 Ni15 Co22 C24 -74(2) 3_565 .
C5 Ni15 Co22 C24 -89.3(16) . .
C2 Ni15 Co22 C24 168.4(14) . .
Ni7 Ni15 Co22 C24 -148.4(15) . .
Ni14 Ni15 Co22 C24 67.0(14) . .
Ni4 Ni15 Co22 C24 -165.8(11) 3_565 .
Ni3 Ni15 Co22 C24 131.2(16) . .
Ni8 Ni15 Co22 C24 121.5(13) 3_565 .
C25 Ni15 Co22 C26 164.6(19) . .
C13 Ni15 Co22 C26 74(2) 3_565 .
C5 Ni15 Co22 C26 59(2) . .
C2 Ni15 Co22 C26 -43.7(19) . .
Ni7 Ni15 Co22 C26 -0.5(16) . .
Ni14 Ni15 Co22 C26 -145.1(18) . .
Ni4 Ni15 Co22 C26 -18(2) 3_565 .
Ni3 Ni15 Co22 C26 -80.9(16) . .
Ni8 Ni15 Co22 C26 -90.7(19) 3_565 .
C25 Ni15 Co22 C5 106.1(12) . .
C13 Ni15 Co22 C5 15.7(17) 3_565 .
C2 Ni15 Co22 C5 -102.3(10) . .
Ni7 Ni15 Co22 C5 -59.0(10) . .
Ni14 Ni15 Co22 C5 156.3(9) . .
Ni4 Ni15 Co22 C5 -76.5(11) 3_565 .
Ni3 Ni15 Co22 C5 -139.5(10) . .
Ni8 Ni15 Co22 C5 -149.2(9) 3_565 .
C25 Ni15 Co22 Ni17 -156.0(10) . .
C13 Ni15 Co22 Ni17 113.6(14) 3_565 .
C5 Ni15 Co22 Ni17 97.9(12) . .
C2 Ni15 Co22 Ni17 -4.4(9) . .
Ni7 Ni15 Co22 Ni17 38.9(5) . .
Ni14 Ni15 Co22 Ni17 -105.8(7) . .
Ni4 Ni15 Co22 Ni17 21.4(13) 3_565 .
Ni3 Ni15 Co22 Ni17 -41.5(5) . .
Ni8 Ni15 Co22 Ni17 -51.3(8) 3_565 .
C25 Ni15 Co22 Ni7 165.1(8) . .
C13 Ni15 Co22 Ni7 74.8(13) 3_565 .
C5 Ni15 Co22 Ni7 59.0(10) . .
C2 Ni15 Co22 Ni7 -43.3(5) . .
Ni14 Ni15 Co22 Ni7 -144.7(3) . .
Ni4 Ni15 Co22 Ni7 -17.5(9) 3_565 .
Ni3 Ni15 Co22 Ni7 -80.44(16) . .
Ni8 Ni15 Co22 Ni7 -90.2(4) 3_565 .
C25 Ni15 Co22 Ni3 -114.4(8) . .
C13 Ni15 Co22 Ni3 155.2(13) 3_565 .
C5 Ni15 Co22 Ni3 139.5(10) . .
C2 Ni15 Co22 Ni3 37.2(5) . .
Ni7 Ni15 Co22 Ni3 80.44(16) . .
Ni14 Ni15 Co22 Ni3 -64.2(3) . .
Ni4 Ni15 Co22 Ni3 63.0(9) 3_565 .
Ni8 Ni15 Co22 Ni3 -9.7(4) 3_565 .
C26 Ni17 Co23 C24 -15(3) . .
C27 Ni17 Co23 C24 -29(6) . .
C3 Ni17 Co23 C24 176(4) . .
Ni9 Ni17 Co23 C24 -169(2) . .
Co22 Ni17 Co23 C24 55(3) . .
Ni3 Ni17 Co23 C24 147(5) . .
Ni13 Ni17 Co23 C24 -137(4) . .
Ni7 Ni17 Co23 C24 79(4) . .
Co21 Ni17 Co23 C24 65(4) . .
Ni2 Ni17 Co23 C24 127(4) . .
C27 Ni17 Co23 C26 -14(3) . .
C3 Ni17 Co23 C26 -169.2(12) . .
Ni9 Ni17 Co23 C26 -153.6(15) . .
Co22 Ni17 Co23 C26 70.7(14) . .
Ni3 Ni17 Co23 C26 162.4(18) . .
Ni13 Ni17 Co23 C26 -121.5(14) . .
Ni7 Ni17 Co23 C26 94.2(13) . .
Co21 Ni17 Co23 C26 80.2(13) . .
Ni2 Ni17 Co23 C26 142.5(11) . .
C26 Ni17 Co23 C22 111.5(16) . .
C27 Ni17 Co23 C22 97(2) . .
C3 Ni17 Co23 C22 -57.8(9) . .
Ni9 Ni17 Co23 C22 -42(2) . .
Co22 Ni17 Co23 C22 -177.8(16) . .
Ni3 Ni17 Co23 C22 -86.1(8) . .
Ni13 Ni17 Co23 C22 -10.0(6) . .
Ni7 Ni17 Co23 C22 -154.4(7) . .
Co21 Ni17 Co23 C22 -168.3(7) . .
Ni2 Ni17 Co23 C22 -106.0(9) . .
C26 Ni17 Co23 Ni3 -162.4(18) . .
C27 Ni17 Co23 Ni3 -176.5(18) . .
C3 Ni17 Co23 Ni3 28.4(10) . .
Ni9 Ni17 Co23 Ni3 44(3) . .
Co22 Ni17 Co23 Ni3 -91.7(16) . .
Ni13 Ni17 Co23 Ni3 76.1(5) . .
Ni7 Ni17 Co23 Ni3 -68.2(6) . .
Co21 Ni17 Co23 Ni3 -82.2(8) . .
Ni2 Ni17 Co23 Ni3 -19.9(11) . .
C26 Ni17 Co23 Ni13 121.5(14) . .
C27 Ni17 Co23 Ni13 107(2) . .
C3 Ni17 Co23 Ni13 -47.8(6) . .
Ni9 Ni17 Co23 Ni13 -32(2) . .
Co22 Ni17 Co23 Ni13 -167.8(14) . .
Ni3 Ni17 Co23 Ni13 -76.1(5) . .
Ni7 Ni17 Co23 Ni13 -144.4(3) . .
Co21 Ni17 Co23 Ni13 -158.3(4) . .
Ni2 Ni17 Co23 Ni13 -96.0(6) . .
C26 Ni17 Co23 Ni1 155(2) . .
C27 Ni17 Co23 Ni1 141.3(16) . .
C3 Ni17 Co23 Ni1 -13.9(14) . .
Ni9 Ni17 Co23 Ni1 2(3) . .
Co22 Ni17 Co23 Ni1 -134(2) . .
Ni3 Ni17 Co23 Ni1 -42.2(5) . .
Ni13 Ni17 Co23 Ni1 33.9(9) . .
Ni7 Ni17 Co23 Ni1 -110.5(10) . .
Co21 Ni17 Co23 Ni1 -124.4(11) . .
Ni2 Ni17 Co23 Ni1 -62.2(15) . .
C3 Ni3 Co23 C24 -171(4) . .
C1 Ni3 Co23 C24 70(5) 3_565 .
C2 Ni3 Co23 C24 -56(5) . .
Ni8 Ni3 Co23 C24 8(6) 3_565 .
Ni2 Ni3 Co23 C24 -114(4) . .
Ni11 Ni3 Co23 C24 133(5) . .
Ni17 Ni3 Co23 C24 -140(5) . .
Co22 Ni3 Co23 C24 -63(5) . .
Ni15 Ni3 Co23 C24 -24(4) . .
Ni1 Ni3 Co23 C24 90(4) . .
Ni14 Ni3 Co23 C24 33(4) . .
C3 Ni3 Co23 C26 -44(2) . .
C1 Ni3 Co23 C26 -163.3(15) 3_565 .
C2 Ni3 Co23 C26 71.3(19) . .
Ni8 Ni3 Co23 C26 134.6(10) 3_565 .
Ni2 Ni3 Co23 C26 13(2) . .
Ni11 Ni3 Co23 C26 -99.9(19) . .
Ni17 Ni3 Co23 C26 -12.9(12) . .
Co22 Ni3 Co23 C26 63.4(16) . .
Ni15 Ni3 Co23 C26 103(2) . .
Ni1 Ni3 Co23 C26 -143(2) . .
Ni14 Ni3 Co23 C26 160(2) . .
C3 Ni3 Co23 C22 72.6(8) . .
C1 Ni3 Co23 C22 -47.1(10) 3_565 .
C2 Ni3 Co23 C22 -172.4(8) . .
Ni8 Ni3 Co23 C22 -109.1(13) 3_565 .
Ni2 Ni3 Co23 C22 128.9(8) . .
Ni11 Ni3 Co23 C22 16.3(7) . .
Ni17 Ni3 Co23 C22 103.3(11) . .
Co22 Ni3 Co23 C22 179.7(16) . .
Ni15 Ni3 Co23 C22 -140.8(7) . .
Ni1 Ni3 Co23 C22 -26.8(6) . .
Ni14 Ni3 Co23 C22 -84.2(7) . .
C3 Ni3 Co23 Ni17 -30.7(11) . .
C1 Ni3 Co23 Ni17 -150.4(6) 3_565 .
C2 Ni3 Co23 Ni17 84.3(9) . .
Ni8 Ni3 Co23 Ni17 147.5(4) 3_565 .
Ni2 Ni3 Co23 Ni17 25.5(13) . .
Ni11 Ni3 Co23 Ni17 -87.0(8) . .
Co22 Ni3 Co23 Ni17 76.4(11) . .
Ni15 Ni3 Co23 Ni17 115.9(9) . .
Ni1 Ni3 Co23 Ni17 -130.2(10) . .
Ni14 Ni3 Co23 Ni17 172.5(10) . .
C3 Ni3 Co23 Ni13 38.3(8) . .
C1 Ni3 Co23 Ni13 -81.4(6) 3_565 .
C2 Ni3 Co23 Ni13 153.3(6) . .
Ni8 Ni3 Co23 Ni13 -143.4(7) 3_565 .
Ni2 Ni3 Co23 Ni13 94.5(10) . .
Ni11 Ni3 Co23 Ni13 -18.0(5) . .
Ni17 Ni3 Co23 Ni13 69.0(4) . .
Co22 Ni3 Co23 Ni13 145.4(12) . .
Ni15 Ni3 Co23 Ni13 -175.1(5) . .
Ni1 Ni3 Co23 Ni13 -61.2(6) . .
Ni14 Ni3 Co23 Ni13 -118.5(7) . .
C3 Ni3 Co23 Ni1 99.5(5) . .
C1 Ni3 Co23 Ni1 -20.2(9) 3_565 .
C2 Ni3 Co23 Ni1 -145.6(6) . .
Ni8 Ni3 Co23 Ni1 -82.3(13) 3_565 .
Ni2 Ni3 Co23 Ni1 155.7(4) . .
Ni11 Ni3 Co23 Ni1 43.2(3) . .
Ni17 Ni3 Co23 Ni1 130.2(10) . .
Co22 Ni3 Co23 Ni1 -153.5(14) . .
Ni15 Ni3 Co23 Ni1 -114.0(2) . .
Ni14 Ni3 Co23 Ni1 -57.31(13) . .
C28 Ni13 Co23 C24 61(2) . .
C22 Ni13 Co23 C24 -30(2) . .
C3 Ni13 Co23 C24 175(2) . .
Ni1 Ni13 Co23 C24 -87(2) . .
Ni5 Ni13 Co23 C24 155(2) . .
Ni17 Ni13 Co23 C24 135(2) . .
Ni11 Ni13 Co23 C24 -139.5(19) . .
Ni16 Ni13 Co23 C24 -3(3) . .
Ni3 Ni13 Co23 C24 -155(2) . .
Ni18 Ni13 Co23 C24 -81.2(19) . .
C28 Ni13 Co23 C26 -36.9(16) . .
C22 Ni13 Co23 C26 -128.2(15) . .
C3 Ni13 Co23 C26 77.0(12) . .
Ni1 Ni13 Co23 C26 175.3(14) . .
Ni5 Ni13 Co23 C26 57.3(13) . .
Ni17 Ni13 Co23 C26 37.6(10) . .
Ni11 Ni13 Co23 C26 122.6(10) . .
Ni16 Ni13 Co23 C26 -101.1(18) . .
Ni3 Ni13 Co23 C26 106.7(15) . .
Ni18 Ni13 Co23 C26 -179.0(8) . .
C28 Ni13 Co23 C22 91.3(12) . .
C3 Ni13 Co23 C22 -154.8(9) . .
Ni1 Ni13 Co23 C22 -56.6(9) . .
Ni5 Ni13 Co23 C22 -174.5(9) . .
Ni17 Ni13 Co23 C22 165.8(9) . .
Ni11 Ni13 Co23 C22 -109.2(9) . .
Ni16 Ni13 Co23 C22 27.1(13) . .
Ni3 Ni13 Co23 C22 -125.1(9) . .
Ni18 Ni13 Co23 C22 -50.8(10) . .
C28 Ni13 Co23 Ni17 -74.5(10) . .
C22 Ni13 Co23 Ni17 -165.8(9) . .
C3 Ni13 Co23 Ni17 39.4(5) . .
Ni1 Ni13 Co23 Ni17 137.7(6) . .
Ni5 Ni13 Co23 Ni17 19.7(5) . .
Ni11 Ni13 Co23 Ni17 85.1(2) . .
Ni16 Ni13 Co23 Ni17 -138.7(10) . .
Ni3 Ni13 Co23 Ni17 69.1(6) . .
Ni18 Ni13 Co23 Ni17 143.4(3) . .
C28 Ni13 Co23 Ni3 -143.7(9) . .
C22 Ni13 Co23 Ni3 125.1(9) . .
C3 Ni13 Co23 Ni3 -29.7(6) . .
Ni1 Ni13 Co23 Ni3 68.5(2) . .
Ni5 Ni13 Co23 Ni3 -49.4(5) . .
Ni17 Ni13 Co23 Ni3 -69.1(6) . .
Ni11 Ni13 Co23 Ni3 15.9(6) . .
Ni16 Ni13 Co23 Ni3 152.1(7) . .
Ni18 Ni13 Co23 Ni3 74.3(9) . .
C28 Ni13 Co23 Ni1 147.8(9) . .
C22 Ni13 Co23 Ni1 56.6(9) . .
C3 Ni13 Co23 Ni1 -98.2(5) . .
Ni5 Ni13 Co23 Ni1 -118.0(4) . .
Ni17 Ni13 Co23 Ni1 -137.7(6) . .
Ni11 Ni13 Co23 Ni1 -52.6(6) . .
Ni16 Ni13 Co23 Ni1 83.6(8) . .
Ni3 Ni13 Co23 Ni1 -68.5(2) . .
Ni18 Ni13 Co23 Ni1 5.7(8) . .
C23 Ni1 Co23 C24 -25(2) . .
C22 Ni1 Co23 C24 78(2) . .
C21 Ni1 Co23 C24 56(3) . .
C1 Ni1 Co23 C24 -126(2) 3_565 .
Ni13 Ni1 Co23 C24 136(3) . .
Ni14 Ni1 Co23 C24 -76(2) . .
Ni18 Ni1 Co23 C24 129.3(18) . .
Ni10 Ni1 Co23 C24 -133.4(15) . .
Ni3 Ni1 Co23 C24 -143(3) . .
Ni11 Ni1 Co23 C24 -177(2) . .
C23 Ni1 Co23 C26 -169(3) . .
C22 Ni1 Co23 C26 -66(3) . .
C21 Ni1 Co23 C26 -88(3) . .
C1 Ni1 Co23 C26 90(3) 3_565 .
Ni13 Ni1 Co23 C26 -8(3) . .
Ni14 Ni1 Co23 C26 140(3) . .
Ni18 Ni1 Co23 C26 -15(3) . .
Ni10 Ni1 Co23 C26 83(4) . .
Ni3 Ni1 Co23 C26 73(3) . .
Ni11 Ni1 Co23 C26 39(3) . .
C23 Ni1 Co23 C22 -103.0(12) . .
C21 Ni1 Co23 C22 -22.1(19) . .
C1 Ni1 Co23 C22 155.9(10) 3_565 .
Ni13 Ni1 Co23 C22 57.9(10) . .
Ni14 Ni1 Co23 C22 -154.0(9) . .
Ni18 Ni1 Co23 C22 50.9(11) . .
Ni10 Ni1 Co23 C22 148.3(13) . .
Ni3 Ni1 Co23 C22 138.3(10) . .
Ni11 Ni1 Co23 C22 104.5(9) . .
C23 Ni1 Co23 Ni17 162.0(16) . .
C22 Ni1 Co23 Ni17 -95.0(15) . .
C21 Ni1 Co23 Ni17 -117.1(16) . .
C1 Ni1 Co23 Ni17 60.9(13) 3_565 .
Ni13 Ni1 Co23 Ni17 -37.1(7) . .
Ni14 Ni1 Co23 Ni17 110.9(13) . .
Ni18 Ni1 Co23 Ni17 -44.1(17) . .
Ni10 Ni1 Co23 Ni17 53(2) . .
Ni3 Ni1 Co23 Ni17 43.3(8) . .
Ni11 Ni1 Co23 Ni17 9.5(13) . .
C23 Ni1 Co23 Ni3 118.7(10) . .
C22 Ni1 Co23 Ni3 -138.3(10) . .
C21 Ni1 Co23 Ni3 -160.4(15) . .
C1 Ni1 Co23 Ni3 17.6(7) 3_565 .
Ni13 Ni1 Co23 Ni3 -80.4(2) . .
Ni14 Ni1 Co23 Ni3 67.7(5) . .
Ni18 Ni1 Co23 Ni3 -87.4(9) . .
Ni10 Ni1 Co23 Ni3 10.0(14) . .
Ni11 Ni1 Co23 Ni3 -33.8(6) . .
C23 Ni1 Co23 Ni13 -160.9(10) . .
C22 Ni1 Co23 Ni13 -57.9(10) . .
C21 Ni1 Co23 Ni13 -80.0(16) . .
C1 Ni1 Co23 Ni13 98.0(7) 3_565 .
Ni14 Ni1 Co23 Ni13 148.1(5) . .
Ni18 Ni1 Co23 Ni13 -7.0(10) . .
Ni10 Ni1 Co23 Ni13 90.4(14) . .
Ni3 Ni1 Co23 Ni13 80.4(2) . .
Ni11 Ni1 Co23 Ni13 46.6(6) . .
C2 Ni2 C1 Ni3 54.4(10) . 3_565
C3 Ni2 C1 Ni3 -61.4(9) . 3_565
Ni3 Ni2 C1 Ni3 -7.5(10) . 3_565
Ni8 Ni2 C1 Ni3 -63.5(6) . 3_565
Ni11 Ni2 C1 Ni3 62.0(6) 3_565 3_565
Co21 Ni2 C1 Ni3 -176.9(4) . 3_565
Ni7 Ni2 C1 Ni3 101.2(10) . 3_565
Ni9 Ni2 C1 Ni3 -113.6(7) . 3_565
Ni10 Ni2 C1 Ni3 144.7(10) 3_565 3_565
Ni6 Ni2 C1 Ni3 -144.0(10) . 3_565
Ni17 Ni2 C1 Ni3 -92.4(11) . 3_565
C2 Ni2 C1 Ni8 117.9(6) . .
C3 Ni2 C1 Ni8 2.1(7) . .
Ni3 Ni2 C1 Ni8 56.0(6) . .
Ni11 Ni2 C1 Ni8 125.6(6) 3_565 .
Co21 Ni2 C1 Ni8 -113.4(4) . .
Ni7 Ni2 C1 Ni8 164.7(6) . .
Ni9 Ni2 C1 Ni8 -50.1(4) . .
Ni10 Ni2 C1 Ni8 -151.8(7) 3_565 .
Ni6 Ni2 C1 Ni8 -80.4(5) . .
Ni17 Ni2 C1 Ni8 -28.9(11) . .
C2 Ni2 C1 Ni10 -90.3(6) . 3_565
C3 Ni2 C1 Ni10 153.9(6) . 3_565
Ni3 Ni2 C1 Ni10 -152.2(2) . 3_565
Ni8 Ni2 C1 Ni10 151.8(7) . 3_565
Ni11 Ni2 C1 Ni10 -82.7(5) 3_565 3_565
Co21 Ni2 C1 Ni10 38.4(7) . 3_565
Ni7 Ni2 C1 Ni10 -43.5(12) . 3_565
Ni9 Ni2 C1 Ni10 101.7(4) . 3_565
Ni6 Ni2 C1 Ni10 71.3(4) . 3_565
Ni17 Ni2 C1 Ni10 122.9(7) . 3_565
C2 Ni2 C1 Ni1 -48.1(16) . 3_565
C3 Ni2 C1 Ni1 -163.9(14) . 3_565
Ni3 Ni2 C1 Ni1 -110.0(13) . 3_565
Ni8 Ni2 C1 Ni1 -166.0(18) . 3_565
Ni11 Ni2 C1 Ni1 -40.5(12) 3_565 3_565
Co21 Ni2 C1 Ni1 80.6(15) . 3_565
Ni7 Ni2 C1 Ni1 -1(2) . 3_565
Ni9 Ni2 C1 Ni1 143.9(14) . 3_565
Ni10 Ni2 C1 Ni1 42.2(12) 3_565 3_565
Ni6 Ni2 C1 Ni1 113.5(16) . 3_565
Ni17 Ni2 C1 Ni1 165.1(7) . 3_565
C2 Ni2 C1 Ni6 -161.7(5) . .
C3 Ni2 C1 Ni6 82.5(7) . .
Ni3 Ni2 C1 Ni6 136.5(3) . .
Ni8 Ni2 C1 Ni6 80.4(5) . .
Ni11 Ni2 C1 Ni6 -154.0(7) 3_565 .
Co21 Ni2 C1 Ni6 -32.9(7) . .
Ni7 Ni2 C1 Ni6 -114.8(8) . .
Ni9 Ni2 C1 Ni6 30.4(4) . .
Ni10 Ni2 C1 Ni6 -71.3(4) 3_565 .
Ni17 Ni2 C1 Ni6 51.5(11) . .
C2 Ni2 C1 Ni14 157.4(13) . 3_565
C3 Ni2 C1 Ni14 41.6(16) . 3_565
Ni3 Ni2 C1 Ni14 95.6(14) . 3_565
Ni8 Ni2 C1 Ni14 39.6(11) . 3_565
Ni11 Ni2 C1 Ni14 165.1(16) 3_565 3_565
Co21 Ni2 C1 Ni14 -73.8(15) . 3_565
Ni7 Ni2 C1 Ni14 -155.7(7) . 3_565
Ni9 Ni2 C1 Ni14 -10.5(14) . 3_565
Ni10 Ni2 C1 Ni14 -112.2(15) 3_565 3_565
Ni6 Ni2 C1 Ni14 -40.9(11) . 3_565
Ni17 Ni2 C1 Ni14 11(2) . 3_565
C2 Ni2 C1 Ni11 -7.7(7) . 3_565
C3 Ni2 C1 Ni11 -123.5(6) . 3_565
Ni3 Ni2 C1 Ni11 -69.5(5) . 3_565
Ni8 Ni2 C1 Ni11 -125.6(6) . 3_565
Co21 Ni2 C1 Ni11 121.1(3) . 3_565
Ni7 Ni2 C1 Ni11 39.2(11) . 3_565
Ni9 Ni2 C1 Ni11 -175.6(3) . 3_565
Ni10 Ni2 C1 Ni11 82.7(5) 3_565 3_565
Ni6 Ni2 C1 Ni11 154.0(6) . 3_565
Ni17 Ni2 C1 Ni11 -154.5(6) . 3_565
C2 Ni8 C1 Ni2 -116.5(6) 3_565 .
C3 Ni8 C1 Ni2 -2.1(7) . .
Ni3 Ni8 C1 Ni2 -119.6(6) 3_565 .
Ni11 Ni8 C1 Ni2 -59.0(6) . .
Ni14 Ni8 C1 Ni2 157.3(7) 3_565 .
Ni6 Ni8 C1 Ni2 84.3(5) . .
Ni5 Ni8 C1 Ni2 36.4(11) . .
Ni15 Ni8 C1 Ni2 -166.8(3) 3_565 .
Ni4 Ni8 C1 Ni2 -155.5(6) . .
Ni9 Ni8 C1 Ni2 47.5(4) . .
C2 Ni8 C1 Ni3 3.1(7) 3_565 3_565
C3 Ni8 C1 Ni3 117.5(6) . 3_565
Ni2 Ni8 C1 Ni3 119.6(6) . 3_565
Ni11 Ni8 C1 Ni3 60.6(6) . 3_565
Ni14 Ni8 C1 Ni3 -83.1(5) 3_565 3_565
Ni6 Ni8 C1 Ni3 -156.1(7) . 3_565
Ni5 Ni8 C1 Ni3 156.0(5) . 3_565
Ni15 Ni8 C1 Ni3 -47.2(4) 3_565 3_565
Ni4 Ni8 C1 Ni3 -35.9(12) . 3_565
Ni9 Ni8 C1 Ni3 167.1(3) . 3_565
C2 Ni8 C1 Ni10 -165.5(13) 3_565 3_565
C3 Ni8 C1 Ni10 -51.1(16) . 3_565
Ni3 Ni8 C1 Ni10 -168.6(17) 3_565 3_565
Ni2 Ni8 C1 Ni10 -49.0(12) . 3_565
Ni11 Ni8 C1 Ni10 -108.0(13) . 3_565
Ni14 Ni8 C1 Ni10 108.2(15) 3_565 3_565
Ni6 Ni8 C1 Ni10 35.3(11) . 3_565
Ni5 Ni8 C1 Ni10 -13(2) . 3_565
Ni15 Ni8 C1 Ni10 144.2(13) 3_565 3_565
Ni4 Ni8 C1 Ni10 155.5(7) . 3_565
Ni9 Ni8 C1 Ni10 -1.6(14) . 3_565
C2 Ni8 C1 Ni1 51.1(15) 3_565 3_565
C3 Ni8 C1 Ni1 165.5(12) . 3_565
Ni3 Ni8 C1 Ni1 48.0(10) 3_565 3_565
Ni2 Ni8 C1 Ni1 167.6(16) . 3_565
Ni11 Ni8 C1 Ni1 108.6(12) . 3_565
Ni14 Ni8 C1 Ni1 -35.2(10) 3_565 3_565
Ni6 Ni8 C1 Ni1 -108.2(14) . 3_565
Ni5 Ni8 C1 Ni1 -156.0(6) . 3_565
Ni15 Ni8 C1 Ni1 0.8(13) 3_565 3_565
Ni4 Ni8 C1 Ni1 12(2) . 3_565
Ni9 Ni8 C1 Ni1 -145.0(12) . 3_565
C2 Ni8 C1 Ni6 159.3(6) 3_565 .
C3 Ni8 C1 Ni6 -86.4(7) . .
Ni3 Ni8 C1 Ni6 156.1(7) 3_565 .
Ni2 Ni8 C1 Ni6 -84.3(5) . .
Ni11 Ni8 C1 Ni6 -143.3(3) . .
Ni14 Ni8 C1 Ni6 73.0(4) 3_565 .
Ni5 Ni8 C1 Ni6 -47.9(11) . .
Ni15 Ni8 C1 Ni6 108.9(4) 3_565 .
Ni4 Ni8 C1 Ni6 120.3(8) . .
Ni9 Ni8 C1 Ni6 -36.8(4) . .
C2 Ni8 C1 Ni14 86.3(6) 3_565 3_565
C3 Ni8 C1 Ni14 -159.4(6) . 3_565
Ni3 Ni8 C1 Ni14 83.1(5) 3_565 3_565
Ni2 Ni8 C1 Ni14 -157.3(7) . 3_565
Ni11 Ni8 C1 Ni14 143.7(3) . 3_565
Ni6 Ni8 C1 Ni14 -73.0(4) . 3_565
Ni5 Ni8 C1 Ni14 -120.9(7) . 3_565
Ni15 Ni8 C1 Ni14 35.9(4) 3_565 3_565
Ni4 Ni8 C1 Ni14 47.3(11) . 3_565
Ni9 Ni8 C1 Ni14 -109.8(3) . 3_565
C2 Ni8 C1 Ni11 -56.3(10) 3_565 3_565
C3 Ni8 C1 Ni11 58.0(9) . 3_565
Ni3 Ni8 C1 Ni11 -59.4(6) 3_565 3_565
Ni2 Ni8 C1 Ni11 60.2(6) . 3_565
Ni11 Ni8 C1 Ni11 1.2(11) . 3_565
Ni14 Ni8 C1 Ni11 -142.6(10) 3_565 3_565
Ni6 Ni8 C1 Ni11 144.4(10) . 3_565
Ni5 Ni8 C1 Ni11 96.6(10) . 3_565
Ni15 Ni8 C1 Ni11 -106.6(7) 3_565 3_565
Ni4 Ni8 C1 Ni11 -95.3(11) . 3_565
Ni9 Ni8 C1 Ni11 107.6(7) . 3_565
C11 Ni6 C1 Ni2 -155.3(8) . .
C8 Ni6 C1 Ni2 99.5(8) . .
C10 Ni6 C1 Ni2 -27.9(18) . .
Ni9 Ni6 C1 Ni2 -33.1(5) . .
Ni10 Ni6 C1 Ni2 82.4(5) 3_565 .
Ni14 Ni6 C1 Ni2 -155.8(7) 3_565 .
Ni8 Ni6 C1 Ni2 -75.4(5) . .
C11 Ni6 C1 Ni3 -40.0(16) . 3_565
C8 Ni6 C1 Ni3 -145.3(15) . 3_565
C10 Ni6 C1 Ni3 87(2) . 3_565
Ni9 Ni6 C1 Ni3 82.2(14) . 3_565
Ni10 Ni6 C1 Ni3 -162.4(16) 3_565 3_565
Ni14 Ni6 C1 Ni3 -40.6(11) 3_565 3_565
Ni8 Ni6 C1 Ni3 39.9(11) . 3_565
Ni2 Ni6 C1 Ni3 115.2(15) . 3_565
C11 Ni6 C1 Ni8 -79.9(9) . .
C8 Ni6 C1 Ni8 174.9(8) . .
C10 Ni6 C1 Ni8 47.4(17) . .
Ni9 Ni6 C1 Ni8 42.3(5) . .
Ni10 Ni6 C1 Ni8 157.8(7) 3_565 .
Ni14 Ni6 C1 Ni8 -80.5(5) 3_565 .
Ni2 Ni6 C1 Ni8 75.4(5) . .
C11 Ni6 C1 Ni10 122.3(8) . 3_565
C8 Ni6 C1 Ni10 17.1(8) . 3_565
C10 Ni6 C1 Ni10 -110.4(15) . 3_565
Ni9 Ni6 C1 Ni10 -115.5(3) . 3_565
Ni14 Ni6 C1 Ni10 121.8(5) 3_565 3_565
Ni8 Ni6 C1 Ni10 -157.8(7) . 3_565
Ni2 Ni6 C1 Ni10 -82.4(5) . 3_565
C11 Ni6 C1 Ni1 59.1(10) . 3_565
C8 Ni6 C1 Ni1 -46.1(10) . 3_565
C10 Ni6 C1 Ni1 -173.6(14) . 3_565
Ni9 Ni6 C1 Ni1 -178.7(6) . 3_565
Ni10 Ni6 C1 Ni1 -63.2(6) 3_565 3_565
Ni14 Ni6 C1 Ni1 58.5(6) 3_565 3_565
Ni8 Ni6 C1 Ni1 139.0(10) . 3_565
Ni2 Ni6 C1 Ni1 -145.6(10) . 3_565
C11 Ni6 C1 Ni14 0.6(9) . 3_565
C8 Ni6 C1 Ni14 -104.7(8) . 3_565
C10 Ni6 C1 Ni14 127.9(15) . 3_565
Ni9 Ni6 C1 Ni14 122.8(3) . 3_565
Ni10 Ni6 C1 Ni14 -121.8(5) 3_565 3_565
Ni8 Ni6 C1 Ni14 80.5(5) . 3_565
Ni2 Ni6 C1 Ni14 155.8(7) . 3_565
C11 Ni6 C1 Ni11 160.5(14) . 3_565
C8 Ni6 C1 Ni11 55.2(15) . 3_565
C10 Ni6 C1 Ni11 -72(2) . 3_565
Ni9 Ni6 C1 Ni11 -77.3(13) . 3_565
Ni10 Ni6 C1 Ni11 38.1(11) 3_565 3_565
Ni14 Ni6 C1 Ni11 159.9(16) 3_565 3_565
Ni8 Ni6 C1 Ni11 -119.7(15) . 3_565
Ni2 Ni6 C1 Ni11 -44.3(10) . 3_565
C1 Ni2 C2 Ni8 -57.8(10) . 3_565
C3 Ni2 C2 Ni8 57.6(9) . 3_565
Ni3 Ni2 C2 Ni8 60.0(6) . 3_565
Ni8 Ni2 C2 Ni8 1.1(10) . 3_565
Ni11 Ni2 C2 Ni8 -65.9(6) 3_565 3_565
Co21 Ni2 C2 Ni8 166.0(6) . 3_565
Ni7 Ni2 C2 Ni8 148.2(10) . 3_565
Ni9 Ni2 C2 Ni8 98.7(10) . 3_565
Ni10 Ni2 C2 Ni8 -111.7(7) 3_565 3_565
Ni6 Ni2 C2 Ni8 -95.6(12) . 3_565
Ni17 Ni2 C2 Ni8 105.9(7) . 3_565
C1 Ni2 C2 Ni11 8.0(7) . 3_565
C3 Ni2 C2 Ni11 123.5(6) . 3_565
Ni3 Ni2 C2 Ni11 125.9(6) . 3_565
Ni8 Ni2 C2 Ni11 66.9(6) . 3_565
Co21 Ni2 C2 Ni11 -128.1(3) . 3_565
Ni7 Ni2 C2 Ni11 -146.0(7) . 3_565
Ni9 Ni2 C2 Ni11 164.5(5) . 3_565
Ni10 Ni2 C2 Ni11 -45.9(4) 3_565 3_565
Ni6 Ni2 C2 Ni11 -29.7(14) . 3_565
Ni17 Ni2 C2 Ni11 171.7(3) . 3_565
C1 Ni2 C2 Ni7 154.0(6) . .
C3 Ni2 C2 Ni7 -90.5(6) . .
Ni3 Ni2 C2 Ni7 -88.2(5) . .
Ni8 Ni2 C2 Ni7 -147.1(2) . .
Ni11 Ni2 C2 Ni7 146.0(7) 3_565 .
Co21 Ni2 C2 Ni7 17.8(5) . .
Ni9 Ni2 C2 Ni7 -49.5(10) . .
Ni10 Ni2 C2 Ni7 100.1(4) 3_565 .
Ni6 Ni2 C2 Ni7 116.3(10) . .
Ni17 Ni2 C2 Ni7 -42.3(4) . .
C1 Ni2 C2 Ni15 -164.1(12) . .
C3 Ni2 C2 Ni15 -48.6(14) . .
Ni3 Ni2 C2 Ni15 -46.2(10) . .
Ni8 Ni2 C2 Ni15 -105.1(12) . .
Ni11 Ni2 C2 Ni15 -172.1(16) 3_565 .
Co21 Ni2 C2 Ni15 59.8(13) . .
Ni7 Ni2 C2 Ni15 42.0(10) . .
Ni9 Ni2 C2 Ni15 -8(2) . .
Ni10 Ni2 C2 Ni15 142.1(11) 3_565 .
Ni6 Ni2 C2 Ni15 158.2(5) . .
Ni17 Ni2 C2 Ni15 -0.4(13) . .
C1 Ni2 C2 Ni3 -117.9(6) . .
C3 Ni2 C2 Ni3 -2.4(6) . .
Ni8 Ni2 C2 Ni3 -58.9(6) . .
Ni11 Ni2 C2 Ni3 -125.9(6) 3_565 .
Co21 Ni2 C2 Ni3 106.0(3) . .
Ni7 Ni2 C2 Ni3 88.2(5) . .
Ni9 Ni2 C2 Ni3 38.7(10) . .
Ni10 Ni2 C2 Ni3 -171.7(3) 3_565 .
Ni6 Ni2 C2 Ni3 -155.6(8) . .
Ni17 Ni2 C2 Ni3 45.8(4) . .
C1 Ni2 C2 Ni4 51.2(15) . 3_565
C3 Ni2 C2 Ni4 166.7(13) . 3_565
Ni3 Ni2 C2 Ni4 169.0(16) . 3_565
Ni8 Ni2 C2 Ni4 110.1(13) . 3_565
Ni11 Ni2 C2 Ni4 43.2(11) 3_565 3_565
Co21 Ni2 C2 Ni4 -85.0(14) . 3_565
Ni7 Ni2 C2 Ni4 -102.8(15) . 3_565
Ni9 Ni2 C2 Ni4 -152.3(8) . 3_565
Ni10 Ni2 C2 Ni4 -2.7(14) 3_565 3_565
Ni6 Ni2 C2 Ni4 13(2) . 3_565
Ni17 Ni2 C2 Ni4 -145.1(13) . 3_565
C1 Ni2 C2 Ni12 83.4(6) . .
C3 Ni2 C2 Ni12 -161.1(5) . .
Ni3 Ni2 C2 Ni12 -158.8(6) . .
Ni8 Ni2 C2 Ni12 142.3(3) . .
Ni11 Ni2 C2 Ni12 75.4(4) 3_565 .
Co21 Ni2 C2 Ni12 -52.8(4) . .
Ni7 Ni2 C2 Ni12 -70.6(4) . .
Ni9 Ni2 C2 Ni12 -120.1(7) . .
Ni10 Ni2 C2 Ni12 29.5(4) 3_565 .
Ni6 Ni2 C2 Ni12 45.7(13) . .
Ni17 Ni2 C2 Ni12 -112.9(3) . .
C9 Ni7 C2 Ni2 -53.9(17) . .
C5 Ni7 C2 Ni2 159.1(8) . .
Ni15 Ni7 C2 Ni2 153.2(7) . .
Co21 Ni7 C2 Ni2 -18.2(5) . .
Ni12 Ni7 C2 Ni2 -82.5(5) . .
Co22 Ni7 C2 Ni2 102.4(5) . .
Ni17 Ni7 C2 Ni2 45.6(4) . .
Ni3 Ni7 C2 Ni2 73.8(5) . .
C9 Ni7 C2 Ni8 -171.5(17) . 3_565
C5 Ni7 C2 Ni8 41.5(18) . 3_565
Ni15 Ni7 C2 Ni8 35.6(13) . 3_565
Co21 Ni7 C2 Ni8 -135.8(15) . 3_565
Ni12 Ni7 C2 Ni8 160.0(18) . 3_565
Ni2 Ni7 C2 Ni8 -117.6(17) . 3_565
Co22 Ni7 C2 Ni8 -15.2(16) . 3_565
Ni17 Ni7 C2 Ni8 -72.0(16) . 3_565
Ni3 Ni7 C2 Ni8 -43.7(13) . 3_565
C9 Ni7 C2 Ni11 1(2) . 3_565
C5 Ni7 C2 Ni11 -146.4(13) . 3_565
Ni15 Ni7 C2 Ni11 -152.3(14) . 3_565
Co21 Ni7 C2 Ni11 36.3(13) . 3_565
Ni12 Ni7 C2 Ni11 -27.9(10) . 3_565
Ni2 Ni7 C2 Ni11 54.5(10) . 3_565
Co22 Ni7 C2 Ni11 156.9(11) . 3_565
Ni17 Ni7 C2 Ni11 100.1(12) . 3_565
Ni3 Ni7 C2 Ni11 128.4(15) . 3_565
C9 Ni7 C2 Ni15 152.9(15) . .
C5 Ni7 C2 Ni15 5.9(9) . .
Co21 Ni7 C2 Ni15 -171.4(2) . .
Ni12 Ni7 C2 Ni15 124.4(5) . .
Ni2 Ni7 C2 Ni15 -153.2(7) . .
Co22 Ni7 C2 Ni15 -50.8(5) . .
Ni17 Ni7 C2 Ni15 -107.6(3) . .
Ni3 Ni7 C2 Ni15 -79.3(5) . .
C9 Ni7 C2 Ni3 -127.7(15) . .
C5 Ni7 C2 Ni3 85.3(9) . .
Ni15 Ni7 C2 Ni3 79.3(5) . .
Co21 Ni7 C2 Ni3 -92.0(5) . .
Ni12 Ni7 C2 Ni3 -156.3(7) . .
Ni2 Ni7 C2 Ni3 -73.8(5) . .
Co22 Ni7 C2 Ni3 28.5(6) . .
Ni17 Ni7 C2 Ni3 -28.2(5) . .
C9 Ni7 C2 Ni4 88.8(17) . 3_565
C5 Ni7 C2 Ni4 -58.2(11) . 3_565
Ni15 Ni7 C2 Ni4 -64.2(6) . 3_565
Co21 Ni7 C2 Ni4 124.5(6) . 3_565
Ni12 Ni7 C2 Ni4 60.2(5) . 3_565
Ni2 Ni7 C2 Ni4 142.7(9) . 3_565
Co22 Ni7 C2 Ni4 -115.0(6) . 3_565
Ni17 Ni7 C2 Ni4 -171.7(6) . 3_565
Ni3 Ni7 C2 Ni4 -143.5(10) . 3_565
C9 Ni7 C2 Ni12 28.6(17) . .
C5 Ni7 C2 Ni12 -118.4(8) . .
Ni15 Ni7 C2 Ni12 -124.4(5) . .
Co21 Ni7 C2 Ni12 64.3(3) . .
Ni2 Ni7 C2 Ni12 82.5(5) . .
Co22 Ni7 C2 Ni12 -175.2(3) . .
Ni17 Ni7 C2 Ni12 128.1(2) . .
Ni3 Ni7 C2 Ni12 156.3(7) . .
C25 Ni15 C2 Ni2 96(2) . .
C13 Ni15 C2 Ni2 -148.9(13) 3_565 .
C5 Ni15 C2 Ni2 -49.3(15) . .
Ni7 Ni15 C2 Ni2 -44.0(10) . .
Ni14 Ni15 C2 Ni2 85.6(12) . .
Ni4 Ni15 C2 Ni2 -158.8(15) 3_565 .
Ni3 Ni15 C2 Ni2 44.9(10) . .
Ni8 Ni15 C2 Ni2 117.3(14) 3_565 .
Co22 Ni15 C2 Ni2 3.2(14) . .
C25 Ni15 C2 Ni8 -21(2) . 3_565
C13 Ni15 C2 Ni8 93.8(8) 3_565 3_565
C5 Ni15 C2 Ni8 -166.7(8) . 3_565
Ni7 Ni15 C2 Ni8 -161.3(7) . 3_565
Ni14 Ni15 C2 Ni8 -31.7(5) . 3_565
Ni4 Ni15 C2 Ni8 83.9(5) 3_565 3_565
Ni3 Ni15 C2 Ni8 -72.4(4) . 3_565
Co22 Ni15 C2 Ni8 -114.1(6) . 3_565
C25 Ni15 C2 Ni11 -71(2) . 3_565
C13 Ni15 C2 Ni11 44.0(15) 3_565 3_565
C5 Ni15 C2 Ni11 143.5(14) . 3_565
Ni7 Ni15 C2 Ni11 148.9(16) . 3_565
Ni14 Ni15 C2 Ni11 -81.5(13) . 3_565
Ni4 Ni15 C2 Ni11 34.1(11) 3_565 3_565
Ni3 Ni15 C2 Ni11 -122.2(15) . 3_565
Ni8 Ni15 C2 Ni11 -49.8(11) 3_565 3_565
Co22 Ni15 C2 Ni11 -163.9(13) . 3_565
C25 Ni15 C2 Ni7 140.3(17) . .
C13 Ni15 C2 Ni7 -104.9(7) 3_565 .
C5 Ni15 C2 Ni7 -5.3(8) . .
Ni14 Ni15 C2 Ni7 129.6(3) . .
Ni4 Ni15 C2 Ni7 -114.8(5) 3_565 .
Ni3 Ni15 C2 Ni7 88.9(5) . .
Ni8 Ni15 C2 Ni7 161.3(7) 3_565 .
Co22 Ni15 C2 Ni7 47.2(6) . .
C25 Ni15 C2 Ni3 51.4(19) . .
C13 Ni15 C2 Ni3 166.2(7) 3_565 .
C5 Ni15 C2 Ni3 -94.2(8) . .
Ni7 Ni15 C2 Ni3 -88.9(5) . .
Ni14 Ni15 C2 Ni3 40.7(4) . .
Ni4 Ni15 C2 Ni3 156.3(7) 3_565 .
Ni8 Ni15 C2 Ni3 72.4(4) 3_565 .
Co22 Ni15 C2 Ni3 -41.7(6) . .
C25 Ni15 C2 Ni4 -105.0(18) . 3_565
C13 Ni15 C2 Ni4 9.9(8) 3_565 3_565
C5 Ni15 C2 Ni4 109.4(8) . 3_565
Ni7 Ni15 C2 Ni4 114.8(5) . 3_565
Ni14 Ni15 C2 Ni4 -115.6(3) . 3_565
Ni3 Ni15 C2 Ni4 -156.3(7) . 3_565
Ni8 Ni15 C2 Ni4 -83.9(5) 3_565 3_565
Co22 Ni15 C2 Ni4 162.0(6) . 3_565
C25 Ni15 C2 Ni12 -163.1(16) . .
C13 Ni15 C2 Ni12 -48.2(9) 3_565 .
C5 Ni15 C2 Ni12 51.3(10) . .
Ni7 Ni15 C2 Ni12 56.7(5) . .
Ni14 Ni15 C2 Ni12 -173.7(5) . .
Ni4 Ni15 C2 Ni12 -58.1(5) 3_565 .
Ni3 Ni15 C2 Ni12 145.6(9) . .
Ni8 Ni15 C2 Ni12 -142.0(9) 3_565 .
Co22 Ni15 C2 Ni12 103.9(8) . .
C3 Ni3 C2 Ni2 2.5(7) . .
C1 Ni3 C2 Ni2 120.1(6) 3_565 .
Ni8 Ni3 C2 Ni2 123.1(6) 3_565 .
Ni11 Ni3 C2 Ni2 59.3(6) . .
Co23 Ni3 C2 Ni2 -110.9(5) . .
Ni17 Ni3 C2 Ni2 -51.3(4) . .
Co22 Ni3 C2 Ni2 -108.3(4) . .
Ni15 Ni3 C2 Ni2 -151.9(7) . .
Ni1 Ni3 C2 Ni2 163.1(5) . .
Ni14 Ni3 C2 Ni2 172.4(3) . .
C3 Ni3 C2 Ni8 -120.7(6) . 3_565
C1 Ni3 C2 Ni8 -3.0(7) 3_565 3_565
Ni2 Ni3 C2 Ni8 -123.1(6) . 3_565
Ni11 Ni3 C2 Ni8 -63.8(6) . 3_565
Co23 Ni3 C2 Ni8 126.0(4) . 3_565
Ni17 Ni3 C2 Ni8 -174.4(3) . 3_565
Co22 Ni3 C2 Ni8 128.6(4) . 3_565
Ni15 Ni3 C2 Ni8 84.9(5) . 3_565
Ni1 Ni3 C2 Ni8 40.0(11) . 3_565
Ni14 Ni3 C2 Ni8 49.2(4) . 3_565
C3 Ni3 C2 Ni11 -60.8(9) . 3_565
C1 Ni3 C2 Ni11 56.8(10) 3_565 3_565
Ni8 Ni3 C2 Ni11 59.9(7) 3_565 3_565
Ni2 Ni3 C2 Ni11 -63.3(7) . 3_565
Ni11 Ni3 C2 Ni11 -3.9(11) . 3_565
Co23 Ni3 C2 Ni11 -174.1(6) . 3_565
Ni17 Ni3 C2 Ni11 -114.5(7) . 3_565
Co22 Ni3 C2 Ni11 -171.5(7) . 3_565
Ni15 Ni3 C2 Ni11 144.8(11) . 3_565
Ni1 Ni3 C2 Ni11 99.8(10) . 3_565
Ni14 Ni3 C2 Ni11 109.1(8) . 3_565
C3 Ni3 C2 Ni7 82.7(7) . .
C1 Ni3 C2 Ni7 -159.6(6) 3_565 .
Ni8 Ni3 C2 Ni7 -156.6(8) 3_565 .
Ni2 Ni3 C2 Ni7 80.3(5) . .
Ni11 Ni3 C2 Ni7 139.6(3) . .
Co23 Ni3 C2 Ni7 -30.6(7) . .
Ni17 Ni3 C2 Ni7 29.0(5) . .
Co22 Ni3 C2 Ni7 -28.0(5) . .
Ni15 Ni3 C2 Ni7 -71.6(5) . .
Ni1 Ni3 C2 Ni7 -116.6(7) . .
Ni14 Ni3 C2 Ni7 -107.4(4) . .
C3 Ni3 C2 Ni15 154.4(5) . .
C1 Ni3 C2 Ni15 -88.0(6) 3_565 .
Ni8 Ni3 C2 Ni15 -84.9(5) 3_565 .
Ni2 Ni3 C2 Ni15 151.9(7) . .
Ni11 Ni3 C2 Ni15 -148.7(3) . .
Co23 Ni3 C2 Ni15 41.1(6) . .
Ni17 Ni3 C2 Ni15 100.7(4) . .
Co22 Ni3 C2 Ni15 43.7(5) . .
Ni1 Ni3 C2 Ni15 -45.0(10) . .
Ni14 Ni3 C2 Ni15 -35.7(4) . .
C3 Ni3 C2 Ni4 -166.8(13) . 3_565
C1 Ni3 C2 Ni4 -49.1(15) 3_565 3_565
Ni8 Ni3 C2 Ni4 -46.1(11) 3_565 3_565
Ni2 Ni3 C2 Ni4 -169.3(16) . 3_565
Ni11 Ni3 C2 Ni4 -109.9(13) . 3_565
Co23 Ni3 C2 Ni4 79.9(14) . 3_565
Ni17 Ni3 C2 Ni4 139.5(12) . 3_565
Co22 Ni3 C2 Ni4 82.5(13) . 3_565
Ni15 Ni3 C2 Ni4 38.8(11) . 3_565
Ni1 Ni3 C2 Ni4 -6(2) . 3_565
Ni14 Ni3 C2 Ni4 3.1(13) . 3_565
C3 Ni3 C2 Ni12 41.3(15) . .
C1 Ni3 C2 Ni12 158.9(13) 3_565 .
Ni8 Ni3 C2 Ni12 162.0(17) 3_565 .
Ni2 Ni3 C2 Ni12 38.8(11) . .
Ni11 Ni3 C2 Ni12 98.1(13) . .
Co23 Ni3 C2 Ni12 -72.0(15) . .
Ni17 Ni3 C2 Ni12 -12.5(14) . .
Co22 Ni3 C2 Ni12 -69.5(14) . .
Ni15 Ni3 C2 Ni12 -113.1(15) . .
Ni1 Ni3 C2 Ni12 -158.1(8) . .
Ni14 Ni3 C2 Ni12 -148.8(13) . .
C6 Ni12 C2 Ni2 136.8(10) . .
C20 Ni12 C2 Ni2 -10.5(16) 3_565 .
Ni10 Ni12 C2 Ni2 -31.5(5) 3_565 .
Ni7 Ni12 C2 Ni2 82.6(5) . .
Ni4 Ni12 C2 Ni2 -160.2(7) 3_565 .
Ni11 Ni12 C2 Ni2 -78.4(5) 3_565 .
Co19 Ni12 C2 Ni2 -140.7(3) 3_565 .
Ni18 Ni12 C2 Ni2 -87.5(4) 3_565 .
C6 Ni12 C2 Ni8 -108.6(15) . 3_565
C20 Ni12 C2 Ni8 104.1(18) 3_565 3_565
Ni10 Ni12 C2 Ni8 83.1(13) 3_565 3_565
Ni7 Ni12 C2 Ni8 -162.8(16) . 3_565
Ni4 Ni12 C2 Ni8 -45.5(10) 3_565 3_565
Ni11 Ni12 C2 Ni8 36.2(10) 3_565 3_565
Co19 Ni12 C2 Ni8 -26.1(14) 3_565 3_565
Ni2 Ni12 C2 Ni8 114.6(15) . 3_565
Ni18 Ni12 C2 Ni8 27.1(13) 3_565 3_565
C6 Ni12 C2 Ni11 -144.8(10) . 3_565
C20 Ni12 C2 Ni11 67.9(15) 3_565 3_565
Ni10 Ni12 C2 Ni11 46.9(4) 3_565 3_565
Ni7 Ni12 C2 Ni11 161.0(7) . 3_565
Ni4 Ni12 C2 Ni11 -81.8(5) 3_565 3_565
Co19 Ni12 C2 Ni11 -62.3(5) 3_565 3_565
Ni2 Ni12 C2 Ni11 78.4(5) . 3_565
Ni18 Ni12 C2 Ni11 -9.1(4) 3_565 3_565
C6 Ni12 C2 Ni7 54.2(10) . .
C20 Ni12 C2 Ni7 -93.1(14) 3_565 .
Ni10 Ni12 C2 Ni7 -114.1(4) 3_565 .
Ni4 Ni12 C2 Ni7 117.3(6) 3_565 .
Ni11 Ni12 C2 Ni7 -161.0(7) 3_565 .
Co19 Ni12 C2 Ni7 136.7(3) 3_565 .
Ni2 Ni12 C2 Ni7 -82.6(5) . .
Ni18 Ni12 C2 Ni7 -170.1(3) 3_565 .
C6 Ni12 C2 Ni15 -3.5(12) . .
C20 Ni12 C2 Ni15 -150.8(13) 3_565 .
Ni10 Ni12 C2 Ni15 -171.8(6) 3_565 .
Ni7 Ni12 C2 Ni15 -57.7(5) . .
Ni4 Ni12 C2 Ni15 59.5(6) 3_565 .
Ni11 Ni12 C2 Ni15 141.3(9) 3_565 .
Co19 Ni12 C2 Ni15 79.0(7) 3_565 .
Ni2 Ni12 C2 Ni15 -140.3(10) . .
Ni18 Ni12 C2 Ni15 132.1(6) 3_565 .
C6 Ni12 C2 Ni3 99.1(16) . .
C20 Ni12 C2 Ni3 -48(2) 3_565 .
Ni10 Ni12 C2 Ni3 -69.2(14) 3_565 .
Ni7 Ni12 C2 Ni3 44.9(12) . .
Ni4 Ni12 C2 Ni3 162.2(17) 3_565 .
Ni11 Ni12 C2 Ni3 -116.1(16) 3_565 .
Co19 Ni12 C2 Ni3 -178.4(12) 3_565 .
Ni2 Ni12 C2 Ni3 -37.7(11) . .
Ni18 Ni12 C2 Ni3 -125.2(14) 3_565 .
C6 Ni12 C2 Ni4 -63.0(10) . 3_565
C20 Ni12 C2 Ni4 149.6(13) 3_565 3_565
Ni10 Ni12 C2 Ni4 128.7(3) 3_565 3_565
Ni7 Ni12 C2 Ni4 -117.3(6) . 3_565
Ni11 Ni12 C2 Ni4 81.8(4) 3_565 3_565
Co19 Ni12 C2 Ni4 19.5(5) 3_565 3_565
Ni2 Ni12 C2 Ni4 160.2(7) . 3_565
Ni18 Ni12 C2 Ni4 72.6(4) 3_565 3_565
C1 Ni3 C3 Ni8 -55.4(10) 3_565 .
C2 Ni3 C3 Ni8 59.7(9) . .
Ni8 Ni3 C3 Ni8 3.9(10) 3_565 .
Ni2 Ni3 C3 Ni8 62.1(7) . .
Ni11 Ni3 C3 Ni8 -64.5(6) . .
Co23 Ni3 C3 Ni8 -177.7(12) . .
Ni17 Ni3 C3 Ni8 149.1(10) . .
Co22 Ni3 C3 Ni8 163.1(8) . .
Ni15 Ni3 C3 Ni8 98.2(9) . .
Ni1 Ni3 C3 Ni8 -110.1(7) . .
Ni14 Ni3 C3 Ni8 -93.2(14) . .
C1 Ni3 C3 Ni2 -117.5(6) 3_565 .
C2 Ni3 C3 Ni2 -2.3(6) . .
Ni8 Ni3 C3 Ni2 -58.2(6) 3_565 .
Ni11 Ni3 C3 Ni2 -126.6(6) . .
Co23 Ni3 C3 Ni2 120.3(11) . .
Ni17 Ni3 C3 Ni2 87.0(5) . .
Co22 Ni3 C3 Ni2 101.1(6) . .
Ni15 Ni3 C3 Ni2 36.2(10) . .
Ni1 Ni3 C3 Ni2 -172.2(2) . .
Ni14 Ni3 C3 Ni2 -155.3(9) . .
C1 Ni3 C3 Ni11 9.1(7) 3_565 .
C2 Ni3 C3 Ni11 124.2(6) . .
Ni8 Ni3 C3 Ni11 68.4(6) 3_565 .
Ni2 Ni3 C3 Ni11 126.6(6) . .
Co23 Ni3 C3 Ni11 -113.2(11) . .
Ni17 Ni3 C3 Ni11 -146.4(7) . .
Co22 Ni3 C3 Ni11 -132.3(6) . .
Ni15 Ni3 C3 Ni11 162.8(5) . .
Ni1 Ni3 C3 Ni11 -45.6(4) . .
Ni14 Ni3 C3 Ni11 -28.7(15) . .
C1 Ni3 C3 Ni17 155.5(5) 3_565 .
C2 Ni3 C3 Ni17 -89.3(6) . .
Ni8 Ni3 C3 Ni17 -145.2(3) 3_565 .
Ni2 Ni3 C3 Ni17 -87.0(5) . .
Ni11 Ni3 C3 Ni17 146.4(7) . .
Co23 Ni3 C3 Ni17 33.3(12) . .
Co22 Ni3 C3 Ni17 14.1(7) . .
Ni15 Ni3 C3 Ni17 -50.8(11) . .
Ni1 Ni3 C3 Ni17 100.8(4) . .
Ni14 Ni3 C3 Ni17 117.7(11) . .
C1 Ni3 C3 Ni5 53.1(15) 3_565 .
C2 Ni3 C3 Ni5 168.3(13) . .
Ni8 Ni3 C3 Ni5 112.4(13) 3_565 .
Ni2 Ni3 C3 Ni5 170.6(16) . .
Ni11 Ni3 C3 Ni5 44.1(11) . .
Co23 Ni3 C3 Ni5 -69.1(18) . .
Ni17 Ni3 C3 Ni5 -102.4(15) . .
Co22 Ni3 C3 Ni5 -88.3(14) . .
Ni15 Ni3 C3 Ni5 -153.2(8) . .
Ni1 Ni3 C3 Ni5 -1.6(14) . .
Ni14 Ni3 C3 Ni5 15(2) . .
C1 Ni3 C3 Ni9 -164.9(12) 3_565 .
C2 Ni3 C3 Ni9 -49.8(15) . .
Ni8 Ni3 C3 Ni9 -105.6(13) 3_565 .
Ni2 Ni3 C3 Ni9 -47.4(11) . .
Ni11 Ni3 C3 Ni9 -174.0(17) . .
Co23 Ni3 C3 Ni9 72.8(17) . .
Ni17 Ni3 C3 Ni9 39.6(11) . .
Co22 Ni3 C3 Ni9 53.7(15) . .
Ni15 Ni3 C3 Ni9 -11(2) . .
Ni1 Ni3 C3 Ni9 140.4(12) . .
Ni14 Ni3 C3 Ni9 157.3(6) . .
C1 Ni3 C3 Ni13 83.7(6) 3_565 .
C2 Ni3 C3 Ni13 -161.1(5) . .
Ni8 Ni3 C3 Ni13 143.0(3) 3_565 .
Ni2 Ni3 C3 Ni13 -158.8(6) . .
Ni11 Ni3 C3 Ni13 74.7(4) . .
Co23 Ni3 C3 Ni13 -38.5(12) . .
Ni17 Ni3 C3 Ni13 -71.8(4) . .
Co22 Ni3 C3 Ni13 -57.7(7) . .
Ni15 Ni3 C3 Ni13 -122.6(7) . .
Ni1 Ni3 C3 Ni13 29.0(4) . .
Ni14 Ni3 C3 Ni13 45.9(14) . .
C1 Ni8 C3 Ni3 -60.7(9) . .
C2 Ni8 C3 Ni3 55.5(9) 3_565 .
Ni3 Ni8 C3 Ni3 -3.8(10) 3_565 .
Ni2 Ni8 C3 Ni3 -62.8(7) . .
Ni11 Ni8 C3 Ni3 65.6(7) . .
Ni14 Ni8 C3 Ni3 -99.8(12) 3_565 .
Ni6 Ni8 C3 Ni3 -114.1(7) . .
Ni5 Ni8 C3 Ni3 144.4(10) . .
Ni15 Ni8 C3 Ni3 85.7(12) 3_565 .
Ni4 Ni8 C3 Ni3 106.6(7) . .
Ni9 Ni8 C3 Ni3 -143.2(11) . .
C1 Ni8 C3 Ni2 2.1(7) . .
C2 Ni8 C3 Ni2 118.3(6) 3_565 .
Ni3 Ni8 C3 Ni2 59.0(6) 3_565 .
Ni11 Ni8 C3 Ni2 128.4(7) . .
Ni14 Ni8 C3 Ni2 -37.0(13) 3_565 .
Ni6 Ni8 C3 Ni2 -51.3(4) . .
Ni5 Ni8 C3 Ni2 -152.8(7) . .
Ni15 Ni8 C3 Ni2 148.5(7) 3_565 .
Ni4 Ni8 C3 Ni2 169.4(3) . .
Ni9 Ni8 C3 Ni2 -80.4(5) . .
C1 Ni8 C3 Ni11 -126.3(6) . .
C2 Ni8 C3 Ni11 -10.1(7) 3_565 .
Ni3 Ni8 C3 Ni11 -69.4(5) 3_565 .
Ni2 Ni8 C3 Ni11 -128.4(7) . .
Ni14 Ni8 C3 Ni11 -165.4(7) 3_565 .
Ni6 Ni8 C3 Ni11 -179.7(3) . .
Ni5 Ni8 C3 Ni11 78.8(5) . .
Ni15 Ni8 C3 Ni11 20.1(13) 3_565 .
Ni4 Ni8 C3 Ni11 41.0(4) . .
Ni9 Ni8 C3 Ni11 151.2(7) . .
C1 Ni8 C3 Ni17 48.0(19) . .
C2 Ni8 C3 Ni17 164.2(16) 3_565 .
Ni3 Ni8 C3 Ni17 104.9(16) 3_565 .
Ni2 Ni8 C3 Ni17 45.9(14) . .
Ni11 Ni8 C3 Ni17 174(2) . .
Ni14 Ni8 C3 Ni17 9(3) 3_565 .
Ni6 Ni8 C3 Ni17 -5.4(17) . .
Ni5 Ni8 C3 Ni17 -106.9(18) . .
Ni15 Ni8 C3 Ni17 -165.6(8) 3_565 .
Ni4 Ni8 C3 Ni17 -144.7(16) . .
Ni9 Ni8 C3 Ni17 -34.5(14) . .
C1 Ni8 C3 Ni5 154.9(6) . .
C2 Ni8 C3 Ni5 -88.9(6) 3_565 .
Ni3 Ni8 C3 Ni5 -148.2(3) 3_565 .
Ni2 Ni8 C3 Ni5 152.8(7) . .
Ni11 Ni8 C3 Ni5 -78.8(5) . .
Ni14 Ni8 C3 Ni5 115.8(9) 3_565 .
Ni6 Ni8 C3 Ni5 101.5(4) . .
Ni15 Ni8 C3 Ni5 -58.7(12) 3_565 .
Ni4 Ni8 C3 Ni5 -37.8(5) . .
Ni9 Ni8 C3 Ni5 72.4(5) . .
C1 Ni8 C3 Ni9 82.5(7) . .
C2 Ni8 C3 Ni9 -161.3(6) 3_565 .
Ni3 Ni8 C3 Ni9 139.4(3) 3_565 .
Ni2 Ni8 C3 Ni9 80.4(5) . .
Ni11 Ni8 C3 Ni9 -151.2(7) . .
Ni14 Ni8 C3 Ni9 43.4(13) 3_565 .
Ni6 Ni8 C3 Ni9 29.1(5) . .
Ni5 Ni8 C3 Ni9 -72.4(5) . .
Ni15 Ni8 C3 Ni9 -131.1(8) 3_565 .
Ni4 Ni8 C3 Ni9 -110.2(4) . .
C1 Ni8 C3 Ni13 -161.6(12) . .
C2 Ni8 C3 Ni13 -45.5(14) 3_565 .
Ni3 Ni8 C3 Ni13 -104.7(12) 3_565 .
Ni2 Ni8 C3 Ni13 -163.7(16) . .
Ni11 Ni8 C3 Ni13 -35.3(9) . .
Ni14 Ni8 C3 Ni13 159.3(5) 3_565 .
Ni6 Ni8 C3 Ni13 145.0(12) . .
Ni5 Ni8 C3 Ni13 43.5(10) . .
Ni15 Ni8 C3 Ni13 -15(2) 3_565 .
Ni4 Ni8 C3 Ni13 5.7(13) . .
Ni9 Ni8 C3 Ni13 115.9(14) . .
C2 Ni2 C3 Ni3 2.5(7) . .
C1 Ni2 C3 Ni3 120.6(6) . .
Ni8 Ni2 C3 Ni3 122.7(6) . .
Ni11 Ni2 C3 Ni3 59.5(6) 3_565 .
Co21 Ni2 C3 Ni3 -110.5(4) . .
Ni7 Ni2 C3 Ni3 -51.1(4) . .
Ni9 Ni2 C3 Ni3 -151.7(7) . .
Ni10 Ni2 C3 Ni3 162.3(5) 3_565 .
Ni6 Ni2 C3 Ni3 172.0(3) . .
Ni17 Ni2 C3 Ni3 -79.9(5) . .
C2 Ni2 C3 Ni8 -120.2(6) . .
C1 Ni2 C3 Ni8 -2.1(7) . .
Ni3 Ni2 C3 Ni8 -122.7(6) . .
Ni11 Ni2 C3 Ni8 -63.2(6) 3_565 .
Co21 Ni2 C3 Ni8 126.8(3) . .
Ni7 Ni2 C3 Ni8 -173.8(3) . .
Ni9 Ni2 C3 Ni8 85.6(5) . .
Ni10 Ni2 C3 Ni8 39.6(11) 3_565 .
Ni6 Ni2 C3 Ni8 49.3(4) . .
Ni17 Ni2 C3 Ni8 157.4(8) . .
C2 Ni2 C3 Ni11 -60.6(10) . .
C1 Ni2 C3 Ni11 57.5(10) . .
Ni3 Ni2 C3 Ni11 -63.1(7) . .
Ni8 Ni2 C3 Ni11 59.6(6) . .
Ni11 Ni2 C3 Ni11 -3.6(11) 3_565 .
Co21 Ni2 C3 Ni11 -173.6(7) . .
Ni7 Ni2 C3 Ni11 -114.2(7) . .
Ni9 Ni2 C3 Ni11 145.2(11) . .
Ni10 Ni2 C3 Ni11 99.2(11) 3_565 .
Ni6 Ni2 C3 Ni11 108.9(8) . .
Ni17 Ni2 C3 Ni11 -143.0(12) . .
C2 Ni2 C3 Ni17 82.4(7) . .
C1 Ni2 C3 Ni17 -159.5(6) . .
Ni3 Ni2 C3 Ni17 79.9(5) . .
Ni8 Ni2 C3 Ni17 -157.4(8) . .
Ni11 Ni2 C3 Ni17 139.4(3) 3_565 .
Co21 Ni2 C3 Ni17 -30.6(5) . .
Ni7 Ni2 C3 Ni17 28.8(5) . .
Ni9 Ni2 C3 Ni17 -71.8(5) . .
Ni10 Ni2 C3 Ni17 -117.8(7) 3_565 .
Ni6 Ni2 C3 Ni17 -108.1(4) . .
C2 Ni2 C3 Ni5 -168.2(13) . .
C1 Ni2 C3 Ni5 -50.0(15) . .
Ni3 Ni2 C3 Ni5 -170.7(16) . .
Ni8 Ni2 C3 Ni5 -48.0(11) . .
Ni11 Ni2 C3 Ni5 -111.2(13) 3_565 .
Co21 Ni2 C3 Ni5 78.9(13) . .
Ni7 Ni2 C3 Ni5 138.3(12) . .
Ni9 Ni2 C3 Ni5 37.6(11) . .
Ni10 Ni2 C3 Ni5 -8(2) 3_565 .
Ni6 Ni2 C3 Ni5 1.3(13) . .
Ni17 Ni2 C3 Ni5 109.4(15) . .
C2 Ni2 C3 Ni9 154.3(5) . .
C1 Ni2 C3 Ni9 -87.6(6) . .
Ni3 Ni2 C3 Ni9 151.7(7) . .
Ni8 Ni2 C3 Ni9 -85.6(5) . .
Ni11 Ni2 C3 Ni9 -148.8(3) 3_565 .
Co21 Ni2 C3 Ni9 41.3(4) . .
Ni7 Ni2 C3 Ni9 100.7(4) . .
Ni10 Ni2 C3 Ni9 -46.0(10) 3_565 .
Ni6 Ni2 C3 Ni9 -36.3(4) . .
Ni17 Ni2 C3 Ni9 71.8(5) . .
C2 Ni2 C3 Ni13 41.1(16) . .
C1 Ni2 C3 Ni13 159.2(13) . .
Ni3 Ni2 C3 Ni13 38.5(12) . .
Ni8 Ni2 C3 Ni13 161.2(17) . .
Ni11 Ni2 C3 Ni13 98.0(14) 3_565 .
Co21 Ni2 C3 Ni13 -71.9(14) . .
Ni7 Ni2 C3 Ni13 -12.5(15) . .
Ni9 Ni2 C3 Ni13 -113.2(15) . .
Ni10 Ni2 C3 Ni13 -159.2(8) 3_565 .
Ni6 Ni2 C3 Ni13 -149.5(14) . .
Ni17 Ni2 C3 Ni13 -41.4(11) . .
C2 Ni11 C3 Ni3 -111.3(6) 3_565 .
C4 Ni11 C3 Ni3 145.9(7) . .
C1 Ni11 C3 Ni3 -8.0(6) 3_565 .
Ni2 Ni11 C3 Ni3 -59.0(5) 3_565 .
Ni8 Ni11 C3 Ni3 -121.2(7) . .
Ni18 Ni11 C3 Ni3 94.2(5) . .
Ni4 Ni11 C3 Ni3 -165.0(3) . .
Ni5 Ni11 C3 Ni3 154.3(7) . .
Ni13 Ni11 C3 Ni3 82.0(4) . .
Ni12 Ni11 C3 Ni3 -144.4(10) 3_565 .
C2 Ni11 C3 Ni8 9.9(7) 3_565 .
C4 Ni11 C3 Ni8 -92.8(7) . .
C1 Ni11 C3 Ni8 113.3(6) 3_565 .
Ni2 Ni11 C3 Ni8 62.2(5) 3_565 .
Ni3 Ni11 C3 Ni8 121.2(7) . .
Ni18 Ni11 C3 Ni8 -144.5(3) . .
Ni4 Ni11 C3 Ni8 -43.8(5) . .
Ni5 Ni11 C3 Ni8 -84.4(5) . .
Ni13 Ni11 C3 Ni8 -156.7(6) . .
Ni12 Ni11 C3 Ni8 -23.1(16) 3_565 .
C2 Ni11 C3 Ni2 -49.2(10) 3_565 .
C4 Ni11 C3 Ni2 -151.9(9) . .
C1 Ni11 C3 Ni2 54.2(9) 3_565 .
Ni2 Ni11 C3 Ni2 3.2(10) 3_565 .
Ni8 Ni11 C3 Ni2 -59.0(7) . .
Ni3 Ni11 C3 Ni2 62.2(7) . .
Ni18 Ni11 C3 Ni2 156.4(5) . .
Ni4 Ni11 C3 Ni2 -102.8(8) . .
Ni5 Ni11 C3 Ni2 -143.5(11) . .
Ni13 Ni11 C3 Ni2 144.2(10) . .
Ni12 Ni11 C3 Ni2 -82.2(16) 3_565 .
C2 Ni11 C3 Ni17 -165.6(12) 3_565 .
C4 Ni11 C3 Ni17 91.7(14) . .
C1 Ni11 C3 Ni17 -62.2(13) 3_565 .
Ni2 Ni11 C3 Ni17 -113.2(12) 3_565 .
Ni8 Ni11 C3 Ni17 -175.5(16) . .
Ni3 Ni11 C3 Ni17 -54.2(11) . .
Ni18 Ni11 C3 Ni17 40.0(15) . .
Ni4 Ni11 C3 Ni17 140.7(12) . .
Ni5 Ni11 C3 Ni17 100.1(13) . .
Ni13 Ni11 C3 Ni17 27.8(10) . .
Ni12 Ni11 C3 Ni17 161.4(5) 3_565 .
C2 Ni11 C3 Ni5 94.3(6) 3_565 .
C4 Ni11 C3 Ni5 -8.4(7) . .
C1 Ni11 C3 Ni5 -162.3(5) 3_565 .
Ni2 Ni11 C3 Ni5 146.6(3) 3_565 .
Ni8 Ni11 C3 Ni5 84.4(5) . .
Ni3 Ni11 C3 Ni5 -154.3(7) . .
Ni18 Ni11 C3 Ni5 -60.1(6) . .
Ni4 Ni11 C3 Ni5 40.6(4) . .
Ni13 Ni11 C3 Ni5 -72.3(4) . .
Ni12 Ni11 C3 Ni5 61.3(15) 3_565 .
C2 Ni11 C3 Ni9 62.4(15) 3_565 .
C4 Ni11 C3 Ni9 -40.4(15) . .
C1 Ni11 C3 Ni9 165.7(14) 3_565 .
Ni2 Ni11 C3 Ni9 114.7(13) 3_565 .
Ni8 Ni11 C3 Ni9 52.5(12) . .
Ni3 Ni11 C3 Ni9 173.7(17) . .
Ni18 Ni11 C3 Ni9 -92.0(14) . .
Ni4 Ni11 C3 Ni9 8.7(15) . .
Ni5 Ni11 C3 Ni9 -31.9(11) . .
Ni13 Ni11 C3 Ni9 -104.2(15) . .
Ni12 Ni11 C3 Ni9 29(3) 3_565 .
C2 Ni11 C3 Ni13 166.6(5) 3_565 .
C4 Ni11 C3 Ni13 63.9(7) . .
C1 Ni11 C3 Ni13 -90.0(5) 3_565 .
Ni2 Ni11 C3 Ni13 -141.1(2) 3_565 .
Ni8 Ni11 C3 Ni13 156.7(6) . .
Ni3 Ni11 C3 Ni13 -82.0(4) . .
Ni18 Ni11 C3 Ni13 12.2(6) . .
Ni4 Ni11 C3 Ni13 112.9(3) . .
Ni5 Ni11 C3 Ni13 72.3(4) . .
Ni12 Ni11 C3 Ni13 133.6(11) 3_565 .
C26 Ni17 C3 Ni3 -52(2) . .
C27 Ni17 C3 Ni3 160.5(9) . .
Ni9 Ni17 C3 Ni3 154.9(7) . .
Co22 Ni17 C3 Ni3 -15.3(8) . .
Co23 Ni17 C3 Ni3 -33.4(12) . .
Ni13 Ni17 C3 Ni3 -81.6(5) . .
Ni7 Ni17 C3 Ni3 46.8(5) . .
Co21 Ni17 C3 Ni3 103.7(4) . .
Ni2 Ni17 C3 Ni3 74.9(5) . .
C26 Ni17 C3 Ni8 -171.0(19) . .
C27 Ni17 C3 Ni8 42(2) . .
Ni9 Ni17 C3 Ni8 36.4(14) . .
Co22 Ni17 C3 Ni8 -133.7(16) . .
Co23 Ni17 C3 Ni8 -151.9(19) . .
Ni3 Ni17 C3 Ni8 -118.5(19) . .
Ni13 Ni17 C3 Ni8 160.0(19) . .
Ni7 Ni17 C3 Ni8 -71.7(17) . .
Co21 Ni17 C3 Ni8 -14.7(17) . .
Ni2 Ni17 C3 Ni8 -43.6(14) . .
C26 Ni17 C3 Ni2 -127.4(18) . .
C27 Ni17 C3 Ni2 85.6(9) . .
Ni9 Ni17 C3 Ni2 80.0(5) . .
Co22 Ni17 C3 Ni2 -90.1(7) . .
Co23 Ni17 C3 Ni2 -108.3(12) . .
Ni3 Ni17 C3 Ni2 -74.9(5) . .
Ni13 Ni17 C3 Ni2 -156.4(7) . .
Ni7 Ni17 C3 Ni2 -28.1(5) . .
Co21 Ni17 C3 Ni2 28.9(5) . .
C26 Ni17 C3 Ni11 1(3) . .
C27 Ni17 C3 Ni11 -146.2(14) . .
Ni9 Ni17 C3 Ni11 -151.8(15) . .
Co22 Ni17 C3 Ni11 38.1(15) . .
Co23 Ni17 C3 Ni11 19.9(17) . .
Ni3 Ni17 C3 Ni11 53.3(11) . .
Ni13 Ni17 C3 Ni11 -28.2(10) . .
Ni7 Ni17 C3 Ni11 100.1(12) . .
Co21 Ni17 C3 Ni11 157.1(12) . .
Ni2 Ni17 C3 Ni11 128.2(16) . .
C26 Ni17 C3 Ni5 89(2) . .
C27 Ni17 C3 Ni5 -57.7(11) . .
Ni9 Ni17 C3 Ni5 -63.3(6) . .
Co22 Ni17 C3 Ni5 126.6(7) . .
Co23 Ni17 C3 Ni5 108.4(12) . .
Ni3 Ni17 C3 Ni5 141.8(10) . .
Ni13 Ni17 C3 Ni5 60.3(5) . .
Ni7 Ni17 C3 Ni5 -171.3(6) . .
Co21 Ni17 C3 Ni5 -114.4(6) . .
Ni2 Ni17 C3 Ni5 -143.3(10) . .
C26 Ni17 C3 Ni9 152.6(18) . .
C27 Ni17 C3 Ni9 5.6(9) . .
Co22 Ni17 C3 Ni9 -170.1(6) . .
Co23 Ni17 C3 Ni9 171.7(11) . .
Ni3 Ni17 C3 Ni9 -154.9(7) . .
Ni13 Ni17 C3 Ni9 123.6(5) . .
Ni7 Ni17 C3 Ni9 -108.1(3) . .
Co21 Ni17 C3 Ni9 -51.1(4) . .
Ni2 Ni17 C3 Ni9 -80.0(5) . .
C26 Ni17 C3 Ni13 29(2) . .
C27 Ni17 C3 Ni13 -118.0(9) . .
Ni9 Ni17 C3 Ni13 -123.6(5) . .
Co22 Ni17 C3 Ni13 66.3(6) . .
Co23 Ni17 C3 Ni13 48.1(11) . .
Ni3 Ni17 C3 Ni13 81.6(5) . .
Ni7 Ni17 C3 Ni13 128.4(3) . .
Co21 Ni17 C3 Ni13 -174.7(3) . .
Ni2 Ni17 C3 Ni13 156.4(7) . .
C12 Ni5 C3 Ni3 144.6(14) . .
C4 Ni5 C3 Ni3 -34.7(15) . .
Ni9 Ni5 C3 Ni3 155.8(16) . .
Co20 Ni5 C3 Ni3 -59(2) . .
Ni13 Ni5 C3 Ni3 32.2(11) . .
Ni11 Ni5 C3 Ni3 -43.8(11) . .
Ni8 Ni5 C3 Ni3 -119.2(15) . .
Ni4 Ni5 C3 Ni3 -81.6(13) . .
Ni16 Ni5 C3 Ni3 14.5(16) . .
C12 Ni5 C3 Ni8 -96.2(8) . .
C4 Ni5 C3 Ni8 84.5(8) . .
Ni9 Ni5 C3 Ni8 -85.0(5) . .
Co20 Ni5 C3 Ni8 60.2(12) . .
Ni13 Ni5 C3 Ni8 151.4(6) . .
Ni11 Ni5 C3 Ni8 75.4(5) . .
Ni4 Ni5 C3 Ni8 37.6(5) . .
Ni16 Ni5 C3 Ni8 133.7(3) . .
C12 Ni5 C3 Ni2 -50.3(15) . .
C4 Ni5 C3 Ni2 130.3(14) . .
Ni9 Ni5 C3 Ni2 -39.1(11) . .
Co20 Ni5 C3 Ni2 106.0(14) . .
Ni13 Ni5 C3 Ni2 -162.8(15) . .
Ni11 Ni5 C3 Ni2 121.3(15) . .
Ni8 Ni5 C3 Ni2 45.9(11) . .
Ni4 Ni5 C3 Ni2 83.4(13) . .
Ni16 Ni5 C3 Ni2 179.5(11) . .
C12 Ni5 C3 Ni11 -171.6(7) . .
C4 Ni5 C3 Ni11 9.1(8) . .
Ni9 Ni5 C3 Ni11 -160.4(7) . .
Co20 Ni5 C3 Ni11 -15.2(13) . .
Ni13 Ni5 C3 Ni11 76.0(4) . .
Ni8 Ni5 C3 Ni11 -75.4(5) . .
Ni4 Ni5 C3 Ni11 -37.8(4) . .
Ni16 Ni5 C3 Ni11 58.3(5) . .
C12 Ni5 C3 Ni17 51.7(10) . .
C4 Ni5 C3 Ni17 -127.6(8) . .
Ni9 Ni5 C3 Ni17 62.9(6) . .
Co20 Ni5 C3 Ni17 -151.9(5) . .
Ni13 Ni5 C3 Ni17 -60.7(5) . .
Ni11 Ni5 C3 Ni17 -136.7(9) . .
Ni8 Ni5 C3 Ni17 147.9(10) . .
Ni4 Ni5 C3 Ni17 -174.5(6) . .
Ni16 Ni5 C3 Ni17 -78.4(7) . .
C12 Ni5 C3 Ni9 -11.2(8) . .
C4 Ni5 C3 Ni9 169.4(7) . .
Co20 Ni5 C3 Ni9 145.1(8) . .
Ni13 Ni5 C3 Ni9 -123.7(5) . .
Ni11 Ni5 C3 Ni9 160.4(7) . .
Ni8 Ni5 C3 Ni9 85.0(5) . .
Ni4 Ni5 C3 Ni9 122.5(3) . .
Ni16 Ni5 C3 Ni9 -141.4(3) . .
C12 Ni5 C3 Ni13 112.4(7) . .
C4 Ni5 C3 Ni13 -66.9(7) . .
Ni9 Ni5 C3 Ni13 123.7(5) . .
Co20 Ni5 C3 Ni13 -91.2(10) . .
Ni11 Ni5 C3 Ni13 -76.0(4) . .
Ni8 Ni5 C3 Ni13 -151.4(6) . .
Ni4 Ni5 C3 Ni13 -113.8(3) . .
Ni16 Ni5 C3 Ni13 -17.7(5) . .
C12 Ni9 C3 Ni3 -145.7(14) . .
C10 Ni9 C3 Ni3 95(2) . .
C27 Ni9 C3 Ni3 -46.4(16) . .
Ni17 Ni9 C3 Ni3 -41.3(11) . .
Ni5 Ni9 C3 Ni3 -156.8(16) . .
Ni6 Ni9 C3 Ni3 88.0(13) . .
Ni2 Ni9 C3 Ni3 46.2(11) . .
Co21 Ni9 C3 Ni3 8.4(14) . .
Ni8 Ni9 C3 Ni3 120.1(16) . .
C12 Ni9 C3 Ni8 94.2(8) . .
C10 Ni9 C3 Ni8 -25(2) . .
C27 Ni9 C3 Ni8 -166.5(8) . .
Ni17 Ni9 C3 Ni8 -161.4(7) . .
Ni5 Ni9 C3 Ni8 83.1(5) . .
Ni6 Ni9 C3 Ni8 -32.1(5) . .
Ni2 Ni9 C3 Ni8 -73.9(5) . .
Co21 Ni9 C3 Ni8 -111.7(4) . .
C12 Ni9 C3 Ni2 168.1(7) . .
C10 Ni9 C3 Ni2 49.1(19) . .
C27 Ni9 C3 Ni2 -92.7(8) . .
Ni17 Ni9 C3 Ni2 -87.6(5) . .
Ni5 Ni9 C3 Ni2 157.0(7) . .
Ni6 Ni9 C3 Ni2 41.8(4) . .
Co21 Ni9 C3 Ni2 -37.9(4) . .
Ni8 Ni9 C3 Ni2 73.9(5) . .
C12 Ni9 C3 Ni11 44.0(16) . .
C10 Ni9 C3 Ni11 -75(2) . .
C27 Ni9 C3 Ni11 143.3(15) . .
Ni17 Ni9 C3 Ni11 148.4(17) . .
Ni5 Ni9 C3 Ni11 32.9(11) . .
Ni6 Ni9 C3 Ni11 -82.3(14) . .
Ni2 Ni9 C3 Ni11 -124.1(16) . .
Co21 Ni9 C3 Ni11 -161.9(13) . .
Ni8 Ni9 C3 Ni11 -50.2(11) . .
C12 Ni9 C3 Ni17 -104.4(7) . .
C10 Ni9 C3 Ni17 136.7(17) . .
C27 Ni9 C3 Ni17 -5.1(9) . .
Ni5 Ni9 C3 Ni17 -115.5(6) . .
Ni6 Ni9 C3 Ni17 129.3(3) . .
Ni2 Ni9 C3 Ni17 87.6(5) . .
Co21 Ni9 C3 Ni17 49.7(4) . .
Ni8 Ni9 C3 Ni17 161.4(7) . .
C12 Ni9 C3 Ni5 11.1(8) . .
C10 Ni9 C3 Ni5 -107.8(18) . .
C27 Ni9 C3 Ni5 110.4(8) . .
Ni17 Ni9 C3 Ni5 115.5(6) . .
Ni6 Ni9 C3 Ni5 -115.2(3) . .
Ni2 Ni9 C3 Ni5 -157.0(7) . .
Co21 Ni9 C3 Ni5 165.2(3) . .
Ni8 Ni9 C3 Ni5 -83.1(5) . .
C12 Ni9 C3 Ni13 -46.4(9) . .
C10 Ni9 C3 Ni13 -165.3(16) . .
C27 Ni9 C3 Ni13 52.9(10) . .
Ni17 Ni9 C3 Ni13 58.0(5) . .
Ni5 Ni9 C3 Ni13 -57.5(5) . .
Ni6 Ni9 C3 Ni13 -172.7(5) . .
Ni2 Ni9 C3 Ni13 145.5(9) . .
Co21 Ni9 C3 Ni13 107.7(6) . .
Ni8 Ni9 C3 Ni13 -140.6(9) . .
C28 Ni13 C3 Ni3 141.7(10) . .
C22 Ni13 C3 Ni3 -3.6(15) . .
Ni1 Ni13 C3 Ni3 -31.0(4) . .
Ni5 Ni13 C3 Ni3 -160.8(7) . .
Ni17 Ni13 C3 Ni3 82.1(5) . .
Co23 Ni13 C3 Ni3 36.7(5) . .
Ni11 Ni13 C3 Ni3 -78.6(5) . .
Ni16 Ni13 C3 Ni3 -144.0(3) . .
Ni18 Ni13 C3 Ni3 -87.4(4) . .
C28 Ni13 C3 Ni8 -104.1(15) . .
C22 Ni13 C3 Ni8 110.6(17) . .
Ni1 Ni13 C3 Ni8 83.2(13) . .
Ni5 Ni13 C3 Ni8 -46.6(10) . .
Ni17 Ni13 C3 Ni8 -163.8(16) . .
Co23 Ni13 C3 Ni8 150.9(13) . .
Ni11 Ni13 C3 Ni8 35.6(10) . .
Ni16 Ni13 C3 Ni8 -29.8(14) . .
Ni3 Ni13 C3 Ni8 114.2(14) . .
Ni18 Ni13 C3 Ni8 26.8(13) . .
C28 Ni13 C3 Ni2 104.0(17) . .
C22 Ni13 C3 Ni2 -41(2) . .
Ni1 Ni13 C3 Ni2 -68.7(14) . .
Ni5 Ni13 C3 Ni2 161.5(17) . .
Ni17 Ni13 C3 Ni2 44.3(12) . .
Co23 Ni13 C3 Ni2 -1.0(15) . .
Ni11 Ni13 C3 Ni2 -116.3(16) . .
Ni16 Ni13 C3 Ni2 178.3(13) . .
Ni3 Ni13 C3 Ni2 -37.7(11) . .
Ni18 Ni13 C3 Ni2 -125.1(14) . .
C28 Ni13 C3 Ni11 -139.7(10) . .
C22 Ni13 C3 Ni11 75.0(14) . .
Ni1 Ni13 C3 Ni11 47.6(4) . .
Ni5 Ni13 C3 Ni11 -82.2(4) . .
Ni17 Ni13 C3 Ni11 160.6(7) . .
Co23 Ni13 C3 Ni11 115.3(5) . .
Ni16 Ni13 C3 Ni11 -65.4(5) . .
Ni3 Ni13 C3 Ni11 78.6(5) . .
Ni18 Ni13 C3 Ni11 -8.8(5) . .
C28 Ni13 C3 Ni17 59.6(10) . .
C22 Ni13 C3 Ni17 -85.6(14) . .
Ni1 Ni13 C3 Ni17 -113.0(4) . .
Ni5 Ni13 C3 Ni17 117.2(6) . .
Co23 Ni13 C3 Ni17 -45.3(5) . .
Ni11 Ni13 C3 Ni17 -160.6(7) . .
Ni16 Ni13 C3 Ni17 134.0(3) . .
Ni3 Ni13 C3 Ni17 -82.1(5) . .
Ni18 Ni13 C3 Ni17 -169.5(3) . .
C28 Ni13 C3 Ni5 -57.6(10) . .
C22 Ni13 C3 Ni5 157.2(13) . .
Ni1 Ni13 C3 Ni5 129.8(3) . .
Ni17 Ni13 C3 Ni5 -117.2(6) . .
Co23 Ni13 C3 Ni5 -162.5(5) . .
Ni11 Ni13 C3 Ni5 82.2(4) . .
Ni16 Ni13 C3 Ni5 16.8(5) . .
Ni3 Ni13 C3 Ni5 160.8(7) . .
Ni18 Ni13 C3 Ni5 73.3(4) . .
C28 Ni13 C3 Ni9 1.1(12) . .
C22 Ni13 C3 Ni9 -144.2(13) . .
Ni1 Ni13 C3 Ni9 -171.5(6) . .
Ni5 Ni13 C3 Ni9 58.7(6) . .
Ni17 Ni13 C3 Ni9 -58.5(5) . .
Co23 Ni13 C3 Ni9 -103.9(7) . .
Ni11 Ni13 C3 Ni9 140.8(9) . .
Ni16 Ni13 C3 Ni9 75.4(7) . .
Ni3 Ni13 C3 Ni9 -140.6(9) . .
Ni18 Ni13 C3 Ni9 132.0(6) . .
C13 Ni4 C4 Co19 62(2) . .
C2 Ni4 C4 Co19 -117.1(7) 3_565 .
Ni15 Ni4 C4 Co19 -138.9(11) 3_565 .
Co20 Ni4 C4 Co19 78.6(7) . .
Ni11 Ni4 C4 Co19 -126.2(10) . .
Ni12 Ni4 C4 Co19 -61.5(6) 3_565 .
Ni8 Ni4 C4 Co19 -165.5(6) . .
Ni5 Ni4 C4 Co19 156.0(12) . .
C13 Ni4 C4 Ni16 -27(4) . .
C2 Ni4 C4 Ni16 154(2) 3_565 .
Ni15 Ni4 C4 Ni16 132(2) 3_565 .
Co20 Ni4 C4 Ni16 -11(2) . .
Ni11 Ni4 C4 Ni16 145(3) . .
Ni12 Ni4 C4 Ni16 -151(3) 3_565 .
Ni8 Ni4 C4 Ni16 105(3) . .
Ni5 Ni4 C4 Ni16 67(2) . .
Co19 Ni4 C4 Ni16 -89(3) . .
C13 Ni4 C4 Ni5 -94.2(18) . .
C2 Ni4 C4 Ni5 86.9(8) 3_565 .
Ni15 Ni4 C4 Ni5 65.1(18) 3_565 .
Co20 Ni4 C4 Ni5 -77.4(7) . .
Ni11 Ni4 C4 Ni5 77.7(6) . .
Ni12 Ni4 C4 Ni5 142.5(7) 3_565 .
Ni8 Ni4 C4 Ni5 38.5(6) . .
Co19 Ni4 C4 Ni5 -156.0(12) . .
C13 Ni4 C4 Co20 -17(2) . .
C2 Ni4 C4 Co20 164.3(6) 3_565 .
Ni15 Ni4 C4 Co20 142.5(11) 3_565 .
Ni11 Ni4 C4 Co20 155.2(9) . .
Ni12 Ni4 C4 Co20 -140.1(6) 3_565 .
Ni8 Ni4 C4 Co20 116.0(4) . .
Ni5 Ni4 C4 Co20 77.4(7) . .
Co19 Ni4 C4 Co20 -78.6(7) . .
C13 Ni4 C4 Ni18 132.7(17) . .
C2 Ni4 C4 Ni18 -46.2(14) 3_565 .
Ni15 Ni4 C4 Ni18 -68(2) 3_565 .
Co20 Ni4 C4 Ni18 149.5(16) . .
Ni11 Ni4 C4 Ni18 -55.3(10) . .
Ni12 Ni4 C4 Ni18 9.4(11) 3_565 .
Ni8 Ni4 C4 Ni18 -94.6(12) . .
Ni5 Ni4 C4 Ni18 -133.1(16) . .
Co19 Ni4 C4 Ni18 70.9(11) . .
C13 Ni4 C4 Ni11 -172.0(15) . .
C2 Ni4 C4 Ni11 9.2(7) 3_565 .
Ni15 Ni4 C4 Ni11 -12.6(18) 3_565 .
Co20 Ni4 C4 Ni11 -155.2(9) . .
Ni12 Ni4 C4 Ni11 64.8(4) 3_565 .
Ni8 Ni4 C4 Ni11 -39.2(5) . .
Ni5 Ni4 C4 Ni11 -77.7(6) . .
Co19 Ni4 C4 Ni11 126.2(10) . .
C17 Co19 C4 Ni4 7(46) . .
C19 Co19 C4 Ni4 151.7(11) . .
Ni18 Co19 C4 Ni4 129.2(10) . .
C16 Co19 C4 Ni4 -73.0(10) . .
Co20 Co19 C4 Ni4 -78.6(7) . .
Ni12 Co19 C4 Ni4 57.3(6) 3_565 .
Ni16 Co19 C4 Ni4 -154.4(12) . .
C17 Co19 C4 Ni16 161(45) . .
C19 Co19 C4 Ni16 -53.9(11) . .
Ni18 Co19 C4 Ni16 -76.4(7) . .
C16 Co19 C4 Ni16 81.5(9) . .
Co20 Co19 C4 Ni16 75.9(7) . .
Ni12 Co19 C4 Ni16 -148.2(8) 3_565 .
Ni4 Co19 C4 Ni16 154.4(12) . .
C17 Co19 C4 Ni5 85(46) . .
C19 Co19 C4 Ni5 -130(3) . .
Ni18 Co19 C4 Ni5 -153(3) . .
C16 Co19 C4 Ni5 5(3) . .
Co20 Co19 C4 Ni5 0(2) . .
Ni12 Co19 C4 Ni5 136(3) 3_565 .
Ni4 Co19 C4 Ni5 78(3) . .
Ni16 Co19 C4 Ni5 -76(3) . .
C17 Co19 C4 Co20 85(45) . .
C19 Co19 C4 Co20 -129.7(10) . .
Ni18 Co19 C4 Co20 -152.3(9) . .
C16 Co19 C4 Co20 5.6(9) . .
Ni12 Co19 C4 Co20 135.9(6) 3_565 .
Ni4 Co19 C4 Co20 78.6(7) . .
Ni16 Co19 C4 Co20 -75.9(7) . .
C17 Co19 C4 Ni18 -122(45) . .
C19 Co19 C4 Ni18 22.5(10) . .
C16 Co19 C4 Ni18 157.8(8) . .
Co20 Co19 C4 Ni18 152.3(9) . .
Ni12 Co19 C4 Ni18 -71.8(4) 3_565 .
Ni4 Co19 C4 Ni18 -129.2(10) . .
Ni16 Co19 C4 Ni18 76.4(7) . .
C17 Co19 C4 Ni11 -68(46) . .
C19 Co19 C4 Ni11 77.1(15) . .
Ni18 Co19 C4 Ni11 54.6(10) . .
C16 Co19 C4 Ni11 -147.6(13) . .
Co20 Co19 C4 Ni11 -153.2(16) . .
Ni12 Co19 C4 Ni11 -17.3(10) 3_565 .
Ni4 Co19 C4 Ni11 -74.6(11) . .
Ni16 Co19 C4 Ni11 130.9(17) . .
C18 Ni16 C4 Ni4 140(4) . .
C15 Ni16 C4 Ni4 2(3) . .
Co20 Ni16 C4 Ni4 11(2) . .
Ni18 Ni16 C4 Ni4 164(3) . .
Ni13 Ni16 C4 Ni4 -125(3) . .
Ni5 Ni16 C4 Ni4 -67(2) . .
Co19 Ni16 C4 Ni4 89(3) . .
C18 Ni16 C4 Co19 51(4) . .
C15 Ni16 C4 Co19 -87.0(11) . .
Co20 Ni16 C4 Co19 -78.5(7) . .
Ni18 Ni16 C4 Co19 74.7(7) . .
Ni13 Ni16 C4 Co19 145.5(8) . .
Ni5 Ni16 C4 Co19 -156.2(12) . .
C18 Ni16 C4 Ni5 -153(4) . .
C15 Ni16 C4 Ni5 69.3(10) . .
Co20 Ni16 C4 Ni5 77.7(7) . .
Ni18 Ni16 C4 Ni5 -129.1(9) . .
Ni13 Ni16 C4 Ni5 -58.3(5) . .
Co19 Ni16 C4 Ni5 156.2(12) . .
C18 Ni16 C4 Co20 130(4) . .
C15 Ni16 C4 Co20 -8.4(10) . .
Ni18 Ni16 C4 Co20 153.2(9) . .
Ni13 Ni16 C4 Co20 -135.9(6) . .
Ni5 Ni16 C4 Co20 -77.7(7) . .
Co19 Ni16 C4 Co20 78.5(7) . .
C18 Ni16 C4 Ni18 -24(4) . .
C15 Ni16 C4 Ni18 -161.6(9) . .
Co20 Ni16 C4 Ni18 -153.2(9) . .
Ni13 Ni16 C4 Ni18 70.9(4) . .
Ni5 Ni16 C4 Ni18 129.1(9) . .
Co19 Ni16 C4 Ni18 -74.7(7) . .
C18 Ni16 C4 Ni11 -82(4) . .
C15 Ni16 C4 Ni11 140.1(13) . .
Co20 Ni16 C4 Ni11 148.5(14) . .
Ni18 Ni16 C4 Ni11 -58.3(9) . .
Ni13 Ni16 C4 Ni11 12.6(9) . .
Ni5 Ni16 C4 Ni11 70.8(10) . .
Co19 Ni16 C4 Ni11 -132.9(16) . .
C12 Ni5 C4 Ni4 94.3(18) . .
C3 Ni5 C4 Ni4 -87.1(8) . .
Ni9 Ni5 C4 Ni4 -64.9(18) . .
Co20 Ni5 C4 Ni4 79.6(7) . .
Ni13 Ni5 C4 Ni4 -142.3(7) . .
Ni11 Ni5 C4 Ni4 -78.3(6) . .
Ni8 Ni5 C4 Ni4 -38.7(6) . .
Ni16 Ni5 C4 Ni4 156.5(11) . .
C12 Ni5 C4 Co19 15(4) . .
C3 Ni5 C4 Co19 -166(3) . .
Ni9 Ni5 C4 Co19 -144.2(18) . .
Co20 Ni5 C4 Co19 0(2) . .
Ni13 Ni5 C4 Co19 138(3) . .
Ni11 Ni5 C4 Co19 -158(3) . .
Ni8 Ni5 C4 Co19 -118(3) . .
Ni4 Ni5 C4 Co19 -79(3) . .
Ni16 Ni5 C4 Co19 77(3) . .
C12 Ni5 C4 Ni16 -62(2) . .
C3 Ni5 C4 Ni16 116.4(7) . .
Ni9 Ni5 C4 Ni16 138.6(11) . .
Co20 Ni5 C4 Ni16 -77.0(6) . .
Ni13 Ni5 C4 Ni16 61.2(5) . .
Ni11 Ni5 C4 Ni16 125.2(9) . .
Ni8 Ni5 C4 Ni16 164.8(5) . .
Ni4 Ni5 C4 Ni16 -156.5(11) . .
C12 Ni5 C4 Co20 15(2) . .
C3 Ni5 C4 Co20 -166.6(6) . .
Ni9 Ni5 C4 Co20 -144.5(12) . .
Ni13 Ni5 C4 Co20 138.1(6) . .
Ni11 Ni5 C4 Co20 -157.8(9) . .
Ni8 Ni5 C4 Co20 -118.2(4) . .
Ni4 Ni5 C4 Co20 -79.6(7) . .
Ni16 Ni5 C4 Co20 77.0(6) . .
C12 Ni5 C4 Ni18 -131.5(17) . .
C3 Ni5 C4 Ni18 47.1(13) . .
Ni9 Ni5 C4 Ni18 69(2) . .
Co20 Ni5 C4 Ni18 -146.2(15) . .
Ni13 Ni5 C4 Ni18 -8.1(10) . .
Ni11 Ni5 C4 Ni18 55.9(10) . .
Ni8 Ni5 C4 Ni18 95.5(11) . .
Ni4 Ni5 C4 Ni18 134.2(16) . .
Ni16 Ni5 C4 Ni18 -69.3(11) . .
C12 Ni5 C4 Ni11 172.6(16) . .
C3 Ni5 C4 Ni11 -8.8(7) . .
Ni9 Ni5 C4 Ni11 13.3(19) . .
Co20 Ni5 C4 Ni11 157.8(9) . .
Ni13 Ni5 C4 Ni11 -64.0(4) . .
Ni8 Ni5 C4 Ni11 39.6(5) . .
Ni4 Ni5 C4 Ni11 78.3(6) . .
Ni16 Ni5 C4 Ni11 -125.2(9) . .
C14 Co20 C4 Ni4 -43.4(15) . .
C15 Co20 C4 Ni4 -165.4(10) . .
C16 Co20 C4 Ni4 83.6(12) . .
Ni16 Co20 C4 Ni4 -175.3(9) . .
Ni5 Co20 C4 Ni4 -87.7(7) . .
Co19 Co20 C4 Ni4 92.2(7) . .
C14 Co20 C4 Co19 -135.6(12) . .
C15 Co20 C4 Co19 102.4(11) . .
C16 Co20 C4 Co19 -8.6(13) . .
Ni16 Co20 C4 Co19 92.5(7) . .
Ni5 Co20 C4 Co19 -179.9(10) . .
Ni4 Co20 C4 Co19 -92.2(7) . .
C14 Co20 C4 Ni16 131.9(12) . .
C15 Co20 C4 Ni16 9.9(11) . .
C16 Co20 C4 Ni16 -101.1(12) . .
Ni5 Co20 C4 Ni16 87.6(6) . .
Ni4 Co20 C4 Ni16 175.3(9) . .
Co19 Co20 C4 Ni16 -92.5(7) . .
C14 Co20 C4 Ni5 44.3(14) . .
C15 Co20 C4 Ni5 -77.7(11) . .
C16 Co20 C4 Ni5 171.3(11) . .
Ni16 Co20 C4 Ni5 -87.6(6) . .
Ni4 Co20 C4 Ni5 87.7(7) . .
Co19 Co20 C4 Ni5 179.9(10) . .
C14 Co20 C4 Ni18 177.4(17) . .
C15 Co20 C4 Ni18 55(2) . .
C16 Co20 C4 Ni18 -56(2) . .
Ni16 Co20 C4 Ni18 45.5(14) . .
Ni5 Co20 C4 Ni18 133(2) . .
Ni4 Co20 C4 Ni18 -139(2) . .
Co19 Co20 C4 Ni18 -47.0(14) . .
C14 Co20 C4 Ni11 3(3) . .
C15 Co20 C4 Ni11 -119(2) . .
C16 Co20 C4 Ni11 130(2) . .
Ni16 Co20 C4 Ni11 -128(2) . .
Ni5 Co20 C4 Ni11 -40.8(15) . .
Ni4 Co20 C4 Ni11 46.9(15) . .
Co19 Co20 C4 Ni11 139(2) . .
C19 Ni18 C4 Ni4 -104.3(16) . .
C21 Ni18 C4 Ni4 69(4) . .
Co19 Ni18 C4 Ni4 -78.0(12) . .
Ni11 Ni18 C4 Ni4 57.6(10) . .
Ni1 Ni18 C4 Ni4 91.5(12) . .
Ni10 Ni18 C4 Ni4 23.2(14) . .
Ni16 Ni18 C4 Ni4 -171.3(17) . .
Ni13 Ni18 C4 Ni4 123.2(13) . .
Ni12 Ni18 C4 Ni4 -8.9(10) 3_565 .
C19 Ni18 C4 Co19 -26.3(12) . .
C21 Ni18 C4 Co19 147(3) . .
Ni11 Ni18 C4 Co19 135.6(8) . .
Ni1 Ni18 C4 Co19 169.5(3) . .
Ni10 Ni18 C4 Co19 101.2(5) . .
Ni16 Ni18 C4 Co19 -93.3(7) . .
Ni13 Ni18 C4 Co19 -158.7(7) . .
Ni12 Ni18 C4 Co19 69.1(5) 3_565 .
C19 Ni18 C4 Ni16 67.0(11) . .
C21 Ni18 C4 Ni16 -119(3) . .
Co19 Ni18 C4 Ni16 93.3(7) . .
Ni11 Ni18 C4 Ni16 -131.1(8) . .
Ni1 Ni18 C4 Ni16 -97.2(5) . .
Ni10 Ni18 C4 Ni16 -165.5(3) . .
Ni13 Ni18 C4 Ni16 -65.4(4) . .
Ni12 Ni18 C4 Ni16 162.4(7) 3_565 .
C19 Ni18 C4 Ni5 140.0(14) . .
C21 Ni18 C4 Ni5 -46(4) . .
Co19 Ni18 C4 Ni5 166.3(16) . .
Ni11 Ni18 C4 Ni5 -58.1(10) . .
Ni1 Ni18 C4 Ni5 -24.2(14) . .
Ni10 Ni18 C4 Ni5 -92.5(12) . .
Ni16 Ni18 C4 Ni5 73.0(11) . .
Ni13 Ni18 C4 Ni5 7.6(9) . .
Ni12 Ni18 C4 Ni5 -124.5(13) 3_565 .
C19 Ni18 C4 Co20 22(2) . .
C21 Ni18 C4 Co20 -165(3) . .
Co19 Ni18 C4 Co20 47.9(14) . .
Ni11 Ni18 C4 Co20 -176(2) . .
Ni1 Ni18 C4 Co20 -142.6(14) . .
Ni10 Ni18 C4 Co20 149.1(14) . .
Ni16 Ni18 C4 Co20 -45.4(14) . .
Ni13 Ni18 C4 Co20 -110.8(17) . .
Ni12 Ni18 C4 Co20 117.1(17) 3_565 .
C19 Ni18 C4 Ni11 -161.9(11) . .
C21 Ni18 C4 Ni11 12(3) . .
Co19 Ni18 C4 Ni11 -135.6(8) . .
Ni1 Ni18 C4 Ni11 33.9(6) . .
Ni10 Ni18 C4 Ni11 -34.4(6) . .
Ni16 Ni18 C4 Ni11 131.1(8) . .
Ni13 Ni18 C4 Ni11 65.6(4) . .
Ni12 Ni18 C4 Ni11 -66.5(4) 3_565 .
C2 Ni11 C4 Ni4 -9.2(7) 3_565 .
C3 Ni11 C4 Ni4 96.6(7) . .
C1 Ni11 C4 Ni4 -135.9(10) 3_565 .
Ni2 Ni11 C4 Ni4 -48.4(10) 3_565 .
Ni8 Ni11 C4 Ni4 43.8(6) . .
Ni3 Ni11 C4 Ni4 136.2(5) . .
Ni18 Ni11 C4 Ni4 -136.7(8) . .
Ni5 Ni11 C4 Ni4 87.9(7) . .
Ni13 Ni11 C4 Ni4 150.0(6) . .
Ni12 Ni11 C4 Ni4 -63.1(5) 3_565 .
C2 Ni11 C4 Co19 71.8(13) 3_565 .
C3 Ni11 C4 Co19 177.6(12) . .
C1 Ni11 C4 Co19 -54.9(19) 3_565 .
Ni2 Ni11 C4 Co19 32.6(18) 3_565 .
Ni8 Ni11 C4 Co19 124.8(11) . .
Ni3 Ni11 C4 Co19 -142.8(8) . .
Ni18 Ni11 C4 Co19 -55.8(10) . .
Ni4 Ni11 C4 Co19 80.9(12) . .
Ni5 Ni11 C4 Co19 168.9(17) . .
Ni13 Ni11 C4 Co19 -129.1(13) . .
Ni12 Ni11 C4 Co19 17.8(10) 3_565 .
C2 Ni11 C4 Ni16 -171.9(11) 3_565 .
C3 Ni11 C4 Ni16 -66.1(12) . .
C1 Ni11 C4 Ni16 61.4(18) 3_565 .
Ni2 Ni11 C4 Ni16 148.9(6) 3_565 .
Ni8 Ni11 C4 Ni16 -118.9(10) . .
Ni3 Ni11 C4 Ni16 -26.5(17) . .
Ni18 Ni11 C4 Ni16 60.5(10) . .
Ni4 Ni11 C4 Ni16 -162.7(15) . .
Ni5 Ni11 C4 Ni16 -74.8(10) . .
Ni13 Ni11 C4 Ni16 -12.7(9) . .
Ni12 Ni11 C4 Ni16 134.1(12) 3_565 .
C2 Ni11 C4 Ni5 -97.1(7) 3_565 .
C3 Ni11 C4 Ni5 8.7(7) . .
C1 Ni11 C4 Ni5 136.2(10) 3_565 .
Ni2 Ni11 C4 Ni5 -136.3(5) 3_565 .
Ni8 Ni11 C4 Ni5 -44.1(6) . .
Ni3 Ni11 C4 Ni5 48.3(10) . .
Ni18 Ni11 C4 Ni5 135.3(8) . .
Ni4 Ni11 C4 Ni5 -87.9(7) . .
Ni13 Ni11 C4 Ni5 62.1(4) . .
Ni12 Ni11 C4 Ni5 -151.1(7) 3_565 .
C2 Ni11 C4 Co20 -56.3(19) 3_565 .
C3 Ni11 C4 Co20 49.5(19) . .
C1 Ni11 C4 Co20 177.0(13) 3_565 .
Ni2 Ni11 C4 Co20 -95.5(19) 3_565 .
Ni8 Ni11 C4 Co20 -3.3(19) . .
Ni3 Ni11 C4 Co20 89(2) . .
Ni18 Ni11 C4 Co20 176(2) . .
Ni4 Ni11 C4 Co20 -47.1(16) . .
Ni5 Ni11 C4 Co20 40.8(15) . .
Ni13 Ni11 C4 Co20 102.9(19) . .
Ni12 Ni11 C4 Co20 -110.3(19) 3_565 .
C2 Ni11 C4 Ni18 127.6(6) 3_565 .
C3 Ni11 C4 Ni18 -126.6(6) . .
C1 Ni11 C4 Ni18 0.9(14) 3_565 .
Ni2 Ni11 C4 Ni18 88.4(8) 3_565 .
Ni8 Ni11 C4 Ni18 -179.4(4) . .
Ni3 Ni11 C4 Ni18 -87.0(8) . .
Ni4 Ni11 C4 Ni18 136.7(8) . .
Ni5 Ni11 C4 Ni18 -135.3(8) . .
Ni13 Ni11 C4 Ni18 -73.2(4) . .
Ni12 Ni11 C4 Ni18 73.6(4) 3_565 .
C9 Ni7 C5 O5 -15(4) . .
C2 Ni7 C5 O5 146(4) . .
Ni15 Ni7 C5 O5 152(4) . .
Co21 Ni7 C5 O5 -38(5) . .
Ni12 Ni7 C5 O5 78(4) . .
Ni2 Ni7 C5 O5 180(2) . .
Co22 Ni7 C5 O5 -125(4) . .
Ni17 Ni7 C5 O5 -108(4) . .
Ni3 Ni7 C5 O5 -165(4) . .
C9 Ni7 C5 Ni15 -167.8(9) . .
C2 Ni7 C5 Ni15 -6.0(9) . .
Co21 Ni7 C5 Ni15 169.6(6) . .
Ni12 Ni7 C5 Ni15 -74.0(8) . .
Ni2 Ni7 C5 Ni15 27.6(19) . .
Co22 Ni7 C5 Ni15 82.3(8) . .
Ni17 Ni7 C5 Ni15 99.5(6) . .
Ni3 Ni7 C5 Ni15 42.3(6) . .
C9 Ni7 C5 Co22 109.8(10) . .
C2 Ni7 C5 Co22 -88.3(8) . .
Ni15 Ni7 C5 Co22 -82.3(8) . .
Co21 Ni7 C5 Co22 87.3(13) . .
Ni12 Ni7 C5 Co22 -156.3(4) . .
Ni2 Ni7 C5 Co22 -54.8(18) . .
Ni17 Ni7 C5 Co22 17.2(8) . .
Ni3 Ni7 C5 Co22 -40.0(7) . .
C25 Ni15 C5 O5 42(3) . .
C13 Ni15 C5 O5 -52(3) 3_565 .
C2 Ni15 C5 O5 -154(2) . .
Ni7 Ni15 C5 O5 -160(3) . .
Ni14 Ni15 C5 O5 89(3) . .
Ni4 Ni15 C5 O5 -98(3) 3_565 .
Ni3 Ni15 C5 O5 154(2) . .
Ni8 Ni15 C5 O5 -173.5(16) 3_565 .
Co22 Ni15 C5 O5 119(3) . .
C25 Ni15 C5 Ni7 -158.4(9) . .
C13 Ni15 C5 Ni7 107.5(9) 3_565 .
C2 Ni15 C5 Ni7 5.8(9) . .
Ni14 Ni15 C5 Ni7 -111.5(7) . .
Ni4 Ni15 C5 Ni7 61.8(8) 3_565 .
Ni3 Ni15 C5 Ni7 -46.3(7) . .
Ni8 Ni15 C5 Ni7 -13.7(18) 3_565 .
Co22 Ni15 C5 Ni7 -80.7(8) . .
C25 Ni15 C5 Co22 -77.7(10) . .
C13 Ni15 C5 Co22 -171.8(9) 3_565 .
C2 Ni15 C5 Co22 86.5(8) . .
Ni7 Ni15 C5 Co22 80.7(8) . .
Ni14 Ni15 C5 Co22 -30.7(11) . .
Ni4 Ni15 C5 Co22 142.5(4) 3_565 .
Ni3 Ni15 C5 Co22 34.4(7) . .
Ni8 Ni15 C5 Co22 67.1(15) 3_565 .
C24 Co22 C5 O5 -24(2) . .
C26 Co22 C5 O5 81(2) . .
Ni17 Co22 C5 O5 131.0(19) . .
Ni7 Co22 C5 O5 149(3) . .
Ni3 Co22 C5 O5 -167.0(19) . .
Ni15 Co22 C5 O5 -133(2) . .
C24 Co22 C5 Ni7 -173.2(12) . .
C26 Co22 C5 Ni7 -68.1(11) . .
Ni17 Co22 C5 Ni7 -18.2(9) . .
Ni3 Co22 C5 Ni7 43.8(7) . .
Ni15 Co22 C5 Ni7 78.2(8) . .
C24 Co22 C5 Ni15 108.6(12) . .
C26 Co22 C5 Ni15 -146.3(10) . .
Ni17 Co22 C5 Ni15 -96.4(7) . .
Ni7 Co22 C5 Ni15 -78.2(8) . .
Ni3 Co22 C5 Ni15 -34.5(7) . .
C20 Ni12 C6 O6 24(16) 3_565 .
C2 Ni12 C6 O6 -138(16) . .
Ni10 Ni12 C6 O6 16(17) 3_565 .
Ni7 Ni12 C6 O6 -99(16) . .
Ni4 Ni12 C6 O6 179(100) 3_565 .
Ni11 Ni12 C6 O6 -180(100) 3_565 .
Co19 Ni12 C6 O6 116(16) 3_565 .
Ni2 Ni12 C6 O6 -97(16) . .
Ni18 Ni12 C6 O6 104(16) 3_565 .
C9 Co21 C7 O7 -99(15) . .
C27 Co21 C7 O7 9(16) . .
Ni7 Co21 C7 O7 -125(14) . .
Ni2 Co21 C7 O7 128(14) . .
Ni17 Co21 C7 O7 2(17) . .
Ni9 Co21 C7 O7 59(16) . .
C11 Ni6 C8 O8 56(3) . .
C10 Ni6 C8 O8 -38(3) . .
C1 Ni6 C8 O8 165(3) . .
Ni9 Ni6 C8 O8 -83(3) . .
Ni10 Ni6 C8 O8 -177(4) 3_565 .
Ni14 Ni6 C8 O8 108(3) 3_565 .
Ni8 Ni6 C8 O8 172(2) . .
Ni2 Ni6 C8 O8 -147(3) . .
C11 Ni6 C8 Ni10 -126.5(9) . 3_565
C10 Ni6 C8 Ni10 138.9(9) . 3_565
C1 Ni6 C8 Ni10 -18.1(9) . 3_565
Ni9 Ni6 C8 Ni10 94.4(8) . 3_565
Ni14 Ni6 C8 Ni10 -74.5(7) 3_565 3_565
Ni8 Ni6 C8 Ni10 -10.5(19) . 3_565
Ni2 Ni6 C8 Ni10 29.9(8) . 3_565
C7 Co21 C9 O9 30(3) . .
C27 Co21 C9 O9 -77(3) . .
Ni7 Co21 C9 O9 -170(3) . .
Ni2 Co21 C9 O9 180(3) . .
Ni17 Co21 C9 O9 -119(3) . .
Ni9 Co21 C9 O9 -117(3) . .
C7 Co21 C9 Ni7 -159.6(15) . .
C27 Co21 C9 Ni7 93.4(9) . .
Ni2 Co21 C9 Ni7 -10.0(10) . .
Ni17 Co21 C9 Ni7 51.5(7) . .
Ni9 Co21 C9 Ni7 53.6(16) . .
C5 Ni7 C9 O9 5(4) . .
C2 Ni7 C9 O9 -143(3) . .
Ni15 Ni7 C9 O9 -17(5) . .
Co21 Ni7 C9 O9 167(4) . .
Ni12 Ni7 C9 O9 -118(4) . .
Ni2 Ni7 C9 O9 177(4) . .
Co22 Ni7 C9 O9 62(4) . .
Ni17 Ni7 C9 O9 115(4) . .
Ni3 Ni7 C9 O9 127(3) . .
C5 Ni7 C9 Co21 -162.3(10) . .
C2 Ni7 C9 Co21 49.3(19) . .
Ni15 Ni7 C9 Co21 176.0(9) . .
Ni12 Ni7 C9 Co21 74.2(7) . .
Ni2 Ni7 C9 Co21 10.0(10) . .
Co22 Ni7 C9 Co21 -105.3(8) . .
Ni17 Ni7 C9 Co21 -52.8(7) . .
Ni3 Ni7 C9 Co21 -40.2(18) . .
C12 Ni9 C10 O10 52(3) . .
C27 Ni9 C10 O10 -44(3) . .
C3 Ni9 C10 O10 173(2) . .
Ni17 Ni9 C10 O10 -72(4) . .
Ni5 Ni9 C10 O10 86(3) . .
Ni6 Ni9 C10 O10 -178(4) . .
Ni2 Ni9 C10 O10 -149(3) . .
Co21 Ni9 C10 O10 -97(3) . .
Ni8 Ni9 C10 O10 154(3) . .
C12 Ni9 C10 Ni6 -130.6(8) . .
C27 Ni9 C10 Ni6 133.6(9) . .
C3 Ni9 C10 Ni6 -9(2) . .
Ni17 Ni9 C10 Ni6 106.3(9) . .
Ni5 Ni9 C10 Ni6 -96.0(7) . .
Ni2 Ni9 C10 Ni6 29.0(8) . .
Co21 Ni9 C10 Ni6 80.6(5) . .
Ni8 Ni9 C10 Ni6 -28.1(7) . .
C11 Ni6 C10 O10 -59(3) . .
C8 Ni6 C10 O10 43(3) . .
C1 Ni6 C10 O10 171(2) . .
Ni9 Ni6 C10 O10 178(4) . .
Ni10 Ni6 C10 O10 84(3) 3_565 .
Ni14 Ni6 C10 O10 -85(3) 3_565 .
Ni8 Ni6 C10 O10 -153(3) . .
Ni2 Ni6 C10 O10 151(3) . .
C11 Ni6 C10 Ni9 123.3(9) . .
C8 Ni6 C10 Ni9 -134.9(9) . .
C1 Ni6 C10 Ni9 -6.5(19) . .
Ni10 Ni6 C10 Ni9 -93.5(8) 3_565 .
Ni14 Ni6 C10 Ni9 97.1(9) 3_565 .
Ni8 Ni6 C10 Ni9 29.3(8) . .
Ni2 Ni6 C10 Ni9 -27.3(7) . .
C8 Ni6 C11 O11 -73(3) . .
C10 Ni6 C11 O11 24(3) . .
C1 Ni6 C11 O11 -179(3) . .
Ni9 Ni6 C11 O11 71(3) . .
Ni10 Ni6 C11 O11 -122(3) 3_565 .
Ni14 Ni6 C11 O11 -178(4) 3_565 .
Ni8 Ni6 C11 O11 134(3) . .
Ni2 Ni6 C11 O11 149(3) . .
C8 Ni6 C11 Ni14 104.7(9) . 3_565
C10 Ni6 C11 Ni14 -157.7(9) . 3_565
C1 Ni6 C11 Ni14 -0.6(9) . 3_565
Ni9 Ni6 C11 Ni14 -110.7(6) . 3_565
Ni10 Ni6 C11 Ni14 56.1(10) 3_565 3_565
Ni8 Ni6 C11 Ni14 -48.2(6) . 3_565
Ni2 Ni6 C11 Ni14 -32.7(16) . 3_565
C4 Ni5 C12 O12 12(4) . .
C3 Ni5 C12 O12 -167(3) . .
Ni9 Ni5 C12 O12 -179(4) . .
Co20 Ni5 C12 O12 23(3) . .
Ni13 Ni5 C12 O12 -103(3) . .
Ni11 Ni5 C12 O12 178(2) . .
Ni8 Ni5 C12 O12 143(3) . .
Ni4 Ni5 C12 O12 81(3) . .
Ni16 Ni5 C12 O12 -35(3) . .
C4 Ni5 C12 Ni9 -169.5(15) . .
C3 Ni5 C12 Ni9 11.9(8) . .
Co20 Ni5 C12 Ni9 -157.7(5) . .
Ni13 Ni5 C12 Ni9 75.8(7) . .
Ni11 Ni5 C12 Ni9 -3.3(19) . .
Ni8 Ni5 C12 Ni9 -38.1(7) . .
Ni4 Ni5 C12 Ni9 -100.5(7) . .
Ni16 Ni5 C12 Ni9 144.0(4) . .
C10 Ni9 C12 O12 -36(3) . .
C27 Ni9 C12 O12 61(3) . .
C3 Ni9 C12 O12 167(3) . .
Ni17 Ni9 C12 O12 111(3) . .
Ni5 Ni9 C12 O12 179(3) . .
Ni6 Ni9 C12 O12 -81(3) . .
Ni2 Ni9 C12 O12 -174(2) . .
Co21 Ni9 C12 O12 43(4) . .
Ni8 Ni9 C12 O12 -144(3) . .
C10 Ni9 C12 Ni5 145.1(9) . .
C27 Ni9 C12 Ni5 -117.6(8) . .
C3 Ni9 C12 Ni5 -11.8(8) . .
Ni17 Ni9 C12 Ni5 -68.0(7) . .
Ni6 Ni9 C12 Ni5 100.4(6) . .
Ni2 Ni9 C12 Ni5 7.1(17) . .
Co21 Ni9 C12 Ni5 -135.5(8) . .
Ni8 Ni9 C12 Ni5 37.0(7) . .
C4 Ni4 C13 O13 -15(5) . .
C2 Ni4 C13 O13 164(4) 3_565 .
Ni15 Ni4 C13 O13 175(4) 3_565 .
Co20 Ni4 C13 O13 -28(4) . .
Ni11 Ni4 C13 O13 -179(2) . .
Ni12 Ni4 C13 O13 98(4) 3_565 .
Ni8 Ni4 C13 O13 -146(4) . .
Ni5 Ni4 C13 O13 -84(4) . .
Co19 Ni4 C13 O13 29(4) . .
C4 Ni4 C13 Ni15 169.9(14) . 3_565
C2 Ni4 C13 Ni15 -11.3(9) 3_565 3_565
Co20 Ni4 C13 Ni15 156.5(5) . 3_565
Ni11 Ni4 C13 Ni15 6(2) . 3_565
Ni12 Ni4 C13 Ni15 -76.6(7) 3_565 3_565
Ni8 Ni4 C13 Ni15 38.7(7) . 3_565
Ni5 Ni4 C13 Ni15 101.3(7) . 3_565
Co19 Ni4 C13 Ni15 -146.2(3) . 3_565
C15 Co20 C14 O14 -64(37) . .
C16 Co20 C14 O14 41(37) . .
C4 Co20 C14 O14 174(36) . .
Ni16 Co20 C14 O14 -114(36) . .
Ni5 Co20 C14 O14 -153(37) . .
Ni4 Co20 C14 O14 142(37) . .
Co19 Co20 C14 O14 104(36) . .
C14 Co20 C15 O15 21(5) . .
C16 Co20 C15 O15 -82(5) . .
C4 Co20 C15 O15 157(5) . .
Ni16 Co20 C15 O15 166(6) . .
Ni5 Co20 C15 O15 107(5) . .
Ni4 Co20 C15 O15 134(4) . .
Co19 Co20 C15 O15 -152(5) . .
C14 Co20 C15 Ni16 -145.3(11) . .
C16 Co20 C15 Ni16 111.4(12) . .
C4 Co20 C15 Ni16 -9.6(11) . .
Ni5 Co20 C15 Ni16 -59.0(7) . .
Ni4 Co20 C15 Ni16 -33(2) . .
Co19 Co20 C15 Ni16 41.8(9) . .
C18 Ni16 C15 O15 30(3) . .
C4 Ni16 C15 O15 -162(3) . .
Co20 Ni16 C15 O15 -172(3) . .
Ni18 Ni16 C15 O15 171.4(17) . .
Ni13 Ni16 C15 O15 -86(3) . .
Ni5 Ni16 C15 O15 -118(3) . .
Co19 Ni16 C15 O15 153(3) . .
C18 Ni16 C15 Co20 -157.8(14) . .
C4 Ni16 C15 Co20 9.5(11) . .
Ni18 Ni16 C15 Co20 -17(2) . .
Ni13 Ni16 C15 Co20 86.3(11) . .
Ni5 Ni16 C15 Co20 54.2(7) . .
Co19 Ni16 C15 Co20 -35.0(8) . .
C14 Co20 C16 O16 -14(12) . .
C15 Co20 C16 O16 93(12) . .
C4 Co20 C16 O16 -154(11) . .
Ni16 Co20 C16 O16 149(11) . .
Ni5 Co20 C16 O16 -127(10) . .
Ni4 Co20 C16 O16 -104(12) . .
Co19 Co20 C16 O16 -161(12) . .
C14 Co20 C16 Co19 146.9(10) . .
C15 Co20 C16 Co19 -105.9(11) . .
C4 Co20 C16 Co19 7.0(11) . .
Ni16 Co20 C16 Co19 -50.0(8) . .
Ni5 Co20 C16 Co19 34(4) . .
Ni4 Co20 C16 Co19 57.1(5) . .
C17 Co19 C16 O16 -10(3) . .
C4 Co19 C16 O16 168(3) . .
C19 Co19 C16 O16 -90(3) . .
Ni18 Co19 C16 O16 -162(2) . .
Co20 Co19 C16 O16 175(3) . .
Ni12 Co19 C16 O16 96(3) 3_565 .
Ni4 Co19 C16 O16 125(3) . .
Ni16 Co19 C16 O16 -146(3) . .
C17 Co19 C16 Co20 175.4(16) . .
C4 Co19 C16 Co20 -6.6(10) . .
C19 Co19 C16 Co20 94.9(16) . .
Ni18 Co19 C16 Co20 23.6(16) . .
Ni12 Co19 C16 Co20 -78.9(11) 3_565 .
Ni4 Co19 C16 Co20 -49.8(7) . .
Ni16 Co19 C16 Co20 38.7(7) . .
C4 Co19 C17 O17 29(63) . .
C19 Co19 C17 O17 -116(21) . .
Ni18 Co19 C17 O17 -92(21) . .
C16 Co19 C17 O17 109(21) . .
Co20 Co19 C17 O17 113(21) . .
Ni12 Co19 C17 O17 -21(22) 3_565 .
Ni4 Co19 C17 O17 36(22) . .
Ni16 Co19 C17 O17 -170(20) . .
C4 Ni16 C18 O18 33(42) . .
C15 Ni16 C18 O18 171(39) . .
Co20 Ni16 C18 O18 148(38) . .
Ni18 Ni16 C18 O18 13(40) . .
Ni13 Ni16 C18 O18 -56(39) . .
Ni5 Ni16 C18 O18 -107(39) . .
Co19 Ni16 C18 O18 73(39) . .
C21 Ni18 C19 O19 26(5) . .
C4 Ni18 C19 O19 -156(5) . .
Co19 Ni18 C19 O19 -180(6) . .
Ni11 Ni18 C19 O19 174(4) . .
Ni1 Ni18 C19 O19 1(6) . .
Ni10 Ni18 C19 O19 80(5) . .
Ni16 Ni18 C19 O19 -109(5) . .
Ni13 Ni18 C19 O19 -83(5) . .
Ni12 Ni18 C19 O19 133(5) 3_565 .
C21 Ni18 C19 Co19 -153.8(9) . .
C4 Ni18 C19 Co19 24.4(11) . .
Ni11 Ni18 C19 Co19 -6(2) . .
Ni1 Ni18 C19 Co19 -179.1(7) . .
Ni10 Ni18 C19 Co19 -100.0(8) . .
Ni16 Ni18 C19 Co19 70.7(7) . .
Ni13 Ni18 C19 Co19 97.0(11) . .
Ni12 Ni18 C19 Co19 -46.6(8) 3_565 .
C17 Co19 C19 O19 -27(4) . .
C4 Co19 C19 O19 154(3) . .
Ni18 Co19 C19 O19 180(4) . .
C16 Co19 C19 O19 53(4) . .
Co20 Co19 C19 O19 107(3) . .
Ni12 Co19 C19 O19 -131(3) 3_565 .
Ni4 Co19 C19 O19 -178(3) . .
Ni16 Co19 C19 O19 116(4) . .
C17 Co19 C19 Ni18 153.1(16) . .
C4 Co19 C19 Ni18 -25.7(11) . .
C16 Co19 C19 Ni18 -126.5(13) . .
Co20 Co19 C19 Ni18 -72.9(12) . .
Ni12 Co19 C19 Ni18 48.7(9) 3_565 .
Ni4 Co19 C19 Ni18 1.7(17) . .
Ni16 Co19 C19 Ni18 -64.0(8) . .
C8 Ni10 C20 O20 35(3) 3_565 .
C1 Ni10 C20 O20 164.6(19) 3_565 .
C21 Ni10 C20 O20 -62(3) . .
Ni12 Ni10 C20 O20 -178(3) 3_565 .
Ni6 Ni10 C20 O20 76(3) 3_565 .
Ni18 Ni10 C20 O20 -108(3) . .
Ni1 Ni10 C20 O20 -90(3) . .
Ni2 Ni10 C20 O20 145(3) 3_565 .
Ni11 Ni10 C20 O20 -159(3) . .
C8 Ni10 C20 Ni12 -146.8(10) 3_565 3_565
C1 Ni10 C20 Ni12 -18(2) 3_565 3_565
C21 Ni10 C20 Ni12 116.1(9) . 3_565
Ni6 Ni10 C20 Ni12 -106.4(8) 3_565 3_565
Ni18 Ni10 C20 Ni12 70.2(6) . 3_565
Ni1 Ni10 C20 Ni12 87.5(12) . 3_565
Ni2 Ni10 C20 Ni12 -37.6(8) 3_565 3_565
Ni11 Ni10 C20 Ni12 19.1(9) . 3_565
C19 Ni18 C21 O21 -11(3) . .
C4 Ni18 C21 O21 175(2) . .
Co19 Ni18 C21 O21 -47(3) . .
Ni11 Ni18 C21 O21 -175(2) . .
Ni1 Ni18 C21 O21 149(3) . .
Ni10 Ni18 C21 O21 -132(3) . .
Ni16 Ni18 C21 O21 69(3) . .
Ni13 Ni18 C21 O21 125(3) . .
Ni12 Ni18 C21 O21 -112(3) 3_565 .
C19 Ni18 C21 Ni1 -160.1(11) . .
C4 Ni18 C21 Ni1 26(4) . .
Co19 Ni18 C21 Ni1 163.6(5) . .
Ni11 Ni18 C21 Ni1 36.4(7) . .
Ni10 Ni18 C21 Ni1 78.9(6) . .
Ni16 Ni18 C21 Ni1 -79.9(10) . .
Ni13 Ni18 C21 Ni1 -24.5(6) . .
Ni12 Ni18 C21 Ni1 99.4(5) 3_565 .
C19 Ni18 C21 Ni10 121.0(11) . .
C4 Ni18 C21 Ni10 -53(3) . .
Co19 Ni18 C21 Ni10 84.8(10) . .
Ni11 Ni18 C21 Ni10 -42.5(7) . .
Ni1 Ni18 C21 Ni10 -78.9(6) . .
Ni16 Ni18 C21 Ni10 -158.8(4) . .
Ni13 Ni18 C21 Ni10 -103.4(5) . .
Ni12 Ni18 C21 Ni10 20.6(6) 3_565 .
C23 Ni1 C21 O21 21(3) . .
C22 Ni1 C21 O21 -74(2) . .
C1 Ni1 C21 O21 127(2) 3_565 .
Ni13 Ni1 C21 O21 -121(2) . .
Ni14 Ni1 C21 O21 67(2) . .
Ni18 Ni1 C21 O21 -152(3) . .
Ni10 Ni1 C21 O21 130(3) . .
Ni3 Ni1 C21 O21 158.3(15) . .
Ni11 Ni1 C21 O21 178(2) . .
Co23 Ni1 C21 O21 -55(3) . .
C23 Ni1 C21 Ni18 173.2(10) . .
C22 Ni1 C21 Ni18 78.3(10) . .
C1 Ni1 C21 Ni18 -81.1(8) 3_565 .
Ni13 Ni1 C21 Ni18 31.0(8) . .
Ni14 Ni1 C21 Ni18 -141.0(4) . .
Ni10 Ni1 C21 Ni18 -77.9(7) . .
Ni3 Ni1 C21 Ni18 -49.8(16) . .
Ni11 Ni1 C21 Ni18 -30.2(6) . .
Co23 Ni1 C21 Ni18 96.9(16) . .
C23 Ni1 C21 Ni10 -108.9(10) . .
C22 Ni1 C21 Ni10 156.2(9) . .
C1 Ni1 C21 Ni10 -3.2(9) 3_565 .
Ni13 Ni1 C21 Ni10 108.9(5) . .
Ni14 Ni1 C21 Ni10 -63.2(8) . .
Ni18 Ni1 C21 Ni10 77.9(7) . .
Ni3 Ni1 C21 Ni10 28.1(16) . .
Ni11 Ni1 C21 Ni10 47.7(6) . .
Co23 Ni1 C21 Ni10 174.8(12) . .
C8 Ni10 C21 O21 -28(2) 3_565 .
C20 Ni10 C21 O21 68(2) . .
C1 Ni10 C21 O21 -133(2) 3_565 .
Ni12 Ni10 C21 O21 116(2) 3_565 .
Ni6 Ni10 C21 O21 -75(2) 3_565 .
Ni18 Ni10 C21 O21 142(2) . .
Ni1 Ni10 C21 O21 -136(2) . .
Ni2 Ni10 C21 O21 -159.9(14) 3_565 .
Ni11 Ni10 C21 O21 177(2) . .
C8 Ni10 C21 Ni18 -169.9(9) 3_565 .
C20 Ni10 C21 Ni18 -73.3(10) . .
C1 Ni10 C21 Ni18 85.9(7) 3_565 .
Ni12 Ni10 C21 Ni18 -25.6(8) 3_565 .
Ni6 Ni10 C21 Ni18 143.1(4) 3_565 .
Ni1 Ni10 C21 Ni18 82.7(7) . .
Ni2 Ni10 C21 Ni18 58.5(13) 3_565 .
Ni11 Ni10 C21 Ni18 35.0(6) . .
C8 Ni10 C21 Ni1 107.4(9) 3_565 .
C20 Ni10 C21 Ni1 -156.0(9) . .
C1 Ni10 C21 Ni1 3.2(9) 3_565 .
Ni12 Ni10 C21 Ni1 -108.4(5) 3_565 .
Ni6 Ni10 C21 Ni1 60.3(8) 3_565 .
Ni18 Ni10 C21 Ni1 -82.7(7) . .
Ni2 Ni10 C21 Ni1 -24.2(14) 3_565 .
Ni11 Ni10 C21 Ni1 -47.7(6) . .
C28 Ni13 C22 O22 6(3) . .
C3 Ni13 C22 O22 154(2) . .
Ni1 Ni13 C22 O22 -170(4) . .
Ni5 Ni13 C22 O22 -83(4) . .
Ni17 Ni13 C22 O22 94(3) . .
Co23 Ni13 C22 O22 108(3) . .
Ni11 Ni13 C22 O22 -153(3) . .
Ni16 Ni13 C22 O22 -63(3) . .
Ni3 Ni13 C22 O22 152(3) . .
Ni18 Ni13 C22 O22 -114(3) . .
C28 Ni13 C22 Ni1 176.1(10) . .
C3 Ni13 C22 Ni1 -35.7(17) . .
Ni5 Ni13 C22 Ni1 87(2) . .
Ni17 Ni13 C22 Ni1 -96.2(7) . .
Co23 Ni13 C22 Ni1 -82.3(7) . .
Ni11 Ni13 C22 Ni1 17.2(9) . .
Ni16 Ni13 C22 Ni1 107.1(6) . .
Ni3 Ni13 C22 Ni1 -38.3(7) . .
Ni18 Ni13 C22 Ni1 56.0(5) . .
C28 Ni13 C22 Co23 -101.5(10) . .
C3 Ni13 C22 Co23 46.6(15) . .
Ni1 Ni13 C22 Co23 82.3(7) . .
Ni5 Ni13 C22 Co23 169.4(17) . .
Ni17 Ni13 C22 Co23 -13.9(9) . .
Ni11 Ni13 C22 Co23 99.5(6) . .
Ni16 Ni13 C22 Co23 -170.6(4) . .
Ni3 Ni13 C22 Co23 44.1(6) . .
Ni18 Ni13 C22 Co23 138.3(6) . .
C23 Ni1 C22 O22 -42(3) . .
C21 Ni1 C22 O22 55(3) . .
C1 Ni1 C22 O22 -166(2) 3_565 .
Ni13 Ni1 C22 O22 171(3) . .
Ni14 Ni1 C22 O22 -83(3) . .
Ni18 Ni1 C22 O22 103(3) . .
Ni10 Ni1 C22 O22 89(3) . .
Ni3 Ni1 C22 O22 -149(3) . .
Ni11 Ni1 C22 O22 155(3) . .
Co23 Ni1 C22 O22 -115(3) . .
C23 Ni1 C22 Ni13 147.7(9) . .
C21 Ni1 C22 Ni13 -115.4(9) . .
C1 Ni1 C22 Ni13 24(2) 3_565 .
Ni14 Ni1 C22 Ni13 106.7(8) . .
Ni18 Ni1 C22 Ni13 -67.5(6) . .
Ni10 Ni1 C22 Ni13 -82.0(12) . .
Ni3 Ni1 C22 Ni13 40.7(8) . .
Ni11 Ni1 C22 Ni13 -15.5(8) . .
Co23 Ni1 C22 Ni13 74.9(7) . .
C23 Ni1 C22 Co23 72.9(9) . .
C21 Ni1 C22 Co23 169.7(8) . .
C1 Ni1 C22 Co23 -51.1(18) 3_565 .
Ni13 Ni1 C22 Co23 -74.9(7) . .
Ni14 Ni1 C22 Co23 31.8(10) . .
Ni18 Ni1 C22 Co23 -142.4(6) . .
Ni10 Ni1 C22 Co23 -156.9(7) . .
Ni3 Ni1 C22 Co23 -34.2(7) . .
Ni11 Ni1 C22 Co23 -90.3(6) . .
C24 Co23 C22 O22 23(2) . .
C26 Co23 C22 O22 -79(2) . .
Ni17 Co23 C22 O22 -126.0(18) . .
Ni3 Co23 C22 O22 173.3(18) . .
Ni13 Co23 C22 O22 -139(2) . .
Ni1 Co23 C22 O22 138(2) . .
C24 Co23 C22 Ni13 161.2(13) . .
C26 Co23 C22 Ni13 59.7(12) . .
Ni17 Co23 C22 Ni13 12.7(8) . .
Ni3 Co23 C22 Ni13 -48.0(7) . .
Ni1 Co23 C22 Ni13 -82.8(9) . .
C24 Co23 C22 Ni1 -116.0(13) . .
C26 Co23 C22 Ni1 142.5(10) . .
Ni17 Co23 C22 Ni1 95.5(8) . .
Ni3 Co23 C22 Ni1 34.8(7) . .
Ni13 Co23 C22 Ni1 82.8(9) . .
C25 Ni14 C23 O23 -35(3) . .
C11 Ni14 C23 O23 64(3) 3_565 .
C1 Ni14 C23 O23 167(3) 3_565 .
Ni15 Ni14 C23 O23 -79(3) . .
Ni1 Ni14 C23 O23 -175(4) . .
Ni6 Ni14 C23 O23 111(3) 3_565 .
Ni8 Ni14 C23 O23 178.0(18) 3_565 .
Ni3 Ni14 C23 O23 -144(3) . .
C25 Ni14 C23 Ni1 140.0(10) . .
C11 Ni14 C23 Ni1 -121.2(9) 3_565 .
C1 Ni14 C23 Ni1 -17.5(9) 3_565 .
Ni15 Ni14 C23 Ni1 96.2(9) . .
Ni6 Ni14 C23 Ni1 -73.5(8) 3_565 .
Ni8 Ni14 C23 Ni1 -7(2) 3_565 .
Ni3 Ni14 C23 Ni1 31.3(8) . .
C22 Ni1 C23 O23 39(3) . .
C21 Ni1 C23 O23 -58(3) . .
C1 Ni1 C23 O23 -167(3) 3_565 .
Ni13 Ni1 C23 O23 72(3) . .
Ni14 Ni1 C23 O23 175(4) . .
Ni18 Ni1 C23 O23 -49(4) . .
Ni10 Ni1 C23 O23 -113(3) . .
Ni3 Ni1 C23 O23 143(3) . .
Ni11 Ni1 C23 O23 -178.6(19) . .
Co23 Ni1 C23 O23 94(3) . .
C22 Ni1 C23 Ni14 -136.2(9) . .
C21 Ni1 C23 Ni14 127.0(9) . .
C1 Ni1 C23 Ni14 17.9(9) 3_565 .
Ni13 Ni1 C23 Ni14 -103.2(9) . .
Ni18 Ni1 C23 Ni14 135.9(8) . .
Ni10 Ni1 C23 Ni14 72.6(8) . .
Ni3 Ni1 C23 Ni14 -32.1(9) . .
Ni11 Ni1 C23 Ni14 7(2) . .
Co23 Ni1 C23 Ni14 -80.8(11) . .
C26 Co23 C24 O24 104(7) . .
C22 Co23 C24 O24 -12(7) . .
Ni17 Co23 C24 O24 115(7) . .
Ni3 Co23 C24 O24 -127(7) . .
Ni13 Co23 C24 O24 9(8) . .
Ni1 Co23 C24 O24 -55(7) . .
C26 Co23 C24 Co22 -64.7(15) . .
C22 Co23 C24 Co22 179.0(17) . .
Ni17 Co23 C24 Co22 -54(3) . .
Ni3 Co23 C24 Co22 64(5) . .
Ni13 Co23 C24 Co22 -160(2) . .
Ni1 Co23 C24 Co22 136(3) . .
C26 Co22 C24 O24 -57(23) . .
C5 Co22 C24 O24 53(23) . .
Ni17 Co22 C24 O24 -88(23) . .
Ni7 Co22 C24 O24 44(24) . .
Ni3 Co22 C24 O24 174(22) . .
Ni15 Co22 C24 O24 103(22) . .
C26 Co22 C24 Co23 85.9(14) . .
C5 Co22 C24 Co23 -163.6(18) . .
Ni17 Co22 C24 Co23 55.5(18) . .
Ni7 Co22 C24 Co23 -173(2) . .
Ni3 Co22 C24 Co23 -43(2) . .
Ni15 Co22 C24 Co23 -113.7(19) . .
C13 Ni15 C25 O25 54(3) 3_565 .
C5 Ni15 C25 O25 -44(4) . .
C2 Ni15 C25 O25 170(2) . .
Ni7 Ni15 C25 O25 -72(4) . .
Ni14 Ni15 C25 O25 -176(4) . .
Ni4 Ni15 C25 O25 87(3) 3_565 .
Ni3 Ni15 C25 O25 -150(3) . .
Ni8 Ni15 C25 O25 154(3) 3_565 .
Co22 Ni15 C25 O25 -95(3) . .
C13 Ni15 C25 Ni14 -130.1(9) 3_565 .
C5 Ni15 C25 Ni14 132.3(9) . .
C2 Ni15 C25 Ni14 -14(2) . .
Ni7 Ni15 C25 Ni14 103.9(11) . .
Ni4 Ni15 C25 Ni14 -96.6(8) 3_565 .
Ni3 Ni15 C25 Ni14 26.2(9) . .
Ni8 Ni15 C25 Ni14 -29.7(8) 3_565 .
Co22 Ni15 C25 Ni14 81.5(8) . .
C23 Ni14 C25 O25 44(3) . .
C11 Ni14 C25 O25 -60(3) 3_565 .
C1 Ni14 C25 O25 177(2) 3_565 .
Ni15 Ni14 C25 O25 177(3) . .
Ni1 Ni14 C25 O25 86(3) . .
Ni6 Ni14 C25 O25 -87(3) 3_565 .
Ni8 Ni14 C25 O25 -152(3) 3_565 .
Ni3 Ni14 C25 O25 152(3) . .
C23 Ni14 C25 Ni15 -133.0(10) . .
C11 Ni14 C25 Ni15 123.0(9) 3_565 .
C1 Ni14 C25 Ni15 1(2) 3_565 .
Ni1 Ni14 C25 Ni15 -90.6(9) . .
Ni6 Ni14 C25 Ni15 96.0(10) 3_565 .
Ni8 Ni14 C25 Ni15 30.6(8) 3_565 .
Ni3 Ni14 C25 Ni15 -25.1(8) . .
C27 Ni17 C26 O26 4(4) . .
C3 Ni17 C26 O26 -145(3) . .
Ni9 Ni17 C26 O26 -10(5) . .
Co22 Ni17 C26 O26 167(4) . .
Co23 Ni17 C26 O26 -168(4) . .
Ni3 Ni17 C26 O26 175(3) . .
Ni13 Ni17 C26 O26 -120(4) . .
Ni7 Ni17 C26 O26 113(4) . .
Co21 Ni17 C26 O26 60(4) . .
Ni2 Ni17 C26 O26 117(4) . .
C27 Ni17 C26 Co22 -162.8(12) . .
C3 Ni17 C26 Co22 48(2) . .
Ni9 Ni17 C26 Co22 -176.8(10) . .
Co23 Ni17 C26 Co22 24.8(8) . .
Ni3 Ni17 C26 Co22 8.3(12) . .
Ni13 Ni17 C26 Co22 73.3(10) . .
Ni7 Ni17 C26 Co22 -53.9(10) . .
Co21 Ni17 C26 Co22 -106.9(10) . .
Ni2 Ni17 C26 Co22 -49.9(17) . .
C27 Ni17 C26 Co23 172.4(17) . .
C3 Ni17 C26 Co23 23(3) . .
Ni9 Ni17 C26 Co23 158.4(16) . .
Co22 Ni17 C26 Co23 -24.8(8) . .
Ni3 Ni17 C26 Co23 -16.5(17) . .
Ni13 Ni17 C26 Co23 48.5(15) . .
Ni7 Ni17 C26 Co23 -78.7(15) . .
Co21 Ni17 C26 Co23 -131.7(15) . .
Ni2 Ni17 C26 Co23 -74.7(19) . .
C24 Co22 C26 O26 36(3) . .
C5 Co22 C26 O26 -73(3) . .
Ni17 Co22 C26 O26 -170(3) . .
Ni7 Co22 C26 O26 -114(3) . .
Ni3 Co22 C26 O26 -178(3) . .
Ni15 Co22 C26 O26 -114(3) . .
C24 Co22 C26 Ni17 -153.8(14) . .
C5 Co22 C26 Ni17 96.8(10) . .
Ni7 Co22 C26 Ni17 55.3(7) . .
Ni3 Co22 C26 Ni17 -8.0(11) . .
Ni15 Co22 C26 Ni17 55.7(18) . .
C24 Co22 C26 Co23 -70.2(15) . .
C5 Co22 C26 Co23 -179.6(14) . .
Ni17 Co22 C26 Co23 83.6(12) . .
Ni7 Co22 C26 Co23 138.9(12) . .
Ni3 Co22 C26 Co23 75.6(14) . .
Ni15 Co22 C26 Co23 139(2) . .
C24 Co23 C26 O26 -19(4) . .
C22 Co23 C26 O26 86(3) . .
Ni17 Co23 C26 O26 171(4) . .
Ni3 Co23 C26 O26 -174(3) . .
Ni13 Co23 C26 O26 123(3) . .
Ni1 Co23 C26 O26 129(3) . .
C24 Co23 C26 Ni17 170(2) . .
C22 Co23 C26 Ni17 -84.5(11) . .
Ni3 Co23 C26 Ni17 15.8(15) . .
Ni13 Co23 C26 Ni17 -48.1(8) . .
Ni1 Co23 C26 Ni17 -42(3) . .
C24 Co23 C26 Co22 78(2) . .
C22 Co23 C26 Co22 -177.2(15) . .
Ni17 Co23 C26 Co22 -92.7(13) . .
Ni3 Co23 C26 Co22 -76.8(19) . .
Ni13 Co23 C26 Co22 -140.7(15) . .
Ni1 Co23 C26 Co22 -134(3) . .
C26 Ni17 C27 O27 -11(4) . .
C3 Ni17 C27 O27 154(4) . .
Ni9 Ni17 C27 O27 160(4) . .
Co22 Ni17 C27 O27 -32(5) . .
Co23 Ni17 C27 O27 0(5) . .
Ni3 Ni17 C27 O27 -173(3) . .
Ni13 Ni17 C27 O27 87(4) . .
Ni7 Ni17 C27 O27 -99(4) . .
Co21 Ni17 C27 O27 -120(4) . .
Ni2 Ni17 C27 O27 -158(4) . .
C26 Ni17 C27 Ni9 -171.0(9) . .
C3 Ni17 C27 Ni9 -5.6(9) . .
Co22 Ni17 C27 Ni9 168.1(9) . .
Co23 Ni17 C27 Ni9 -160(2) . .
Ni3 Ni17 C27 Ni9 27.0(19) . .
Ni13 Ni17 C27 Ni9 -72.4(9) . .
Ni7 Ni17 C27 Ni9 100.9(5) . .
Co21 Ni17 C27 Ni9 80.1(7) . .
Ni2 Ni17 C27 Ni9 42.6(6) . .
C26 Ni17 C27 Co21 108.9(9) . .
C3 Ni17 C27 Co21 -85.7(7) . .
Ni9 Ni17 C27 Co21 -80.1(7) . .
Co22 Ni17 C27 Co21 88.0(13) . .
Co23 Ni17 C27 Co21 120(2) . .
Ni3 Ni17 C27 Co21 -53.1(17) . .
Ni13 Ni17 C27 Co21 -152.5(3) . .
Ni7 Ni17 C27 Co21 20.8(7) . .
Ni2 Ni17 C27 Co21 -37.5(6) . .
C12 Ni9 C27 O27 -54(3) . .
C10 Ni9 C27 O27 38(3) . .
C3 Ni9 C27 O27 -159(3) . .
Ni17 Ni9 C27 O27 -164(3) . .
Ni5 Ni9 C27 O27 -102(3) . .
Ni6 Ni9 C27 O27 84(3) . .
Ni2 Ni9 C27 O27 150(3) . .
Co21 Ni9 C27 O27 115(3) . .
Ni8 Ni9 C27 O27 -178.5(18) . .
C12 Ni9 C27 Ni17 110.2(9) . .
C10 Ni9 C27 Ni17 -158.3(8) . .
C3 Ni9 C27 Ni17 5.4(9) . .
Ni5 Ni9 C27 Ni17 61.9(8) . .
Ni6 Ni9 C27 Ni17 -111.7(6) . .
Ni2 Ni9 C27 Ni17 -45.7(7) . .
Co21 Ni9 C27 Ni17 -81.3(7) . .
Ni8 Ni9 C27 Ni17 -14.3(18) . .
C12 Ni9 C27 Co21 -168.6(8) . .
C10 Ni9 C27 Co21 -77.1(8) . .
C3 Ni9 C27 Co21 86.7(7) . .
Ni17 Ni9 C27 Co21 81.3(7) . .
Ni5 Ni9 C27 Co21 143.2(3) . .
Ni6 Ni9 C27 Co21 -30.4(10) . .
Ni2 Ni9 C27 Co21 35.6(6) . .
Ni8 Ni9 C27 Co21 66.9(14) . .
C7 Co21 C27 O27 -27(2) . .
C9 Co21 C27 O27 78(2) . .
Ni7 Co21 C27 O27 126.9(18) . .
Ni2 Co21 C27 O27 -171.2(18) . .
Ni17 Co21 C27 O27 148(2) . .
Ni9 Co21 C27 O27 -135(2) . .
C7 Co21 C27 Ni17 -174.8(14) . .
C9 Co21 C27 Ni17 -70.3(11) . .
Ni7 Co21 C27 Ni17 -21.2(7) . .
Ni2 Co21 C27 Ni17 40.8(7) . .
Ni9 Co21 C27 Ni17 77.0(7) . .
C7 Co21 C27 Ni9 108.2(14) . .
C9 Co21 C27 Ni9 -147.2(9) . .
Ni7 Co21 C27 Ni9 -98.2(6) . .
Ni2 Co21 C27 Ni9 -36.2(6) . .
Ni17 Co21 C27 Ni9 -77.0(7) . .
C22 Ni13 C28 O28 81(11) . .
C3 Ni13 C28 O28 -80(11) . .
Ni1 Ni13 C28 O28 87(11) . .
Ni5 Ni13 C28 O28 -120(11) . .
Ni17 Ni13 C28 O28 -38(11) . .
Co23 Ni13 C28 O28 17(11) . .
Ni11 Ni13 C28 O28 -131(10) . .
Ni16 Ni13 C28 O28 177(11) . .
Ni3 Ni13 C28 O28 -36(12) . .
Ni18 Ni13 C28 O28 160(10) . .
C101 N1 C104 C105 178(3) . .
C103 N1 C104 C105 -54(3) . .
C102 N1 C104 C105 58(4) . .
N1 C104 C105 C106 95(3) . .
N1 C104 C105 C110 -75(3) . .
C110 C105 C106 C107 0.0 . .
C104 C105 C106 C107 -170(3) . .
C105 C106 C107 C108 0.0 . .
C106 C107 C108 C109 0.0 . .
C107 C108 C109 C110 0.0 . .
C108 C109 C110 C105 0.0 . .
C106 C105 C110 C109 0.0 . .
C104 C105 C110 C109 171(3) . .
C201 N2 C204 C205 180(3) . .
C203 N2 C204 C205 55(4) . .
C202 N2 C204 C205 -59(4) . .
N2 C204 C205 C206 -79(3) . .
N2 C204 C205 C210 94(3) . .
C210 C205 C206 C207 0.0 . .
C204 C205 C206 C207 173(3) . .
C205 C206 C207 C208 0.0 . .
C206 C207 C208 C209 0.0 . .
C207 C208 C209 C210 0.0 . .
C208 C209 C210 C205 0.0 . .
C206 C205 C210 C209 0.0 . .
C204 C205 C210 C209 -173(2) . .
C301 N3 C304 C305 33(5) . .
C303 N3 C304 C305 -98(4) . .
C302 N3 C304 C305 148(3) . .
N3 C304 C305 C306 100(4) . .
N3 C304 C305 C310 -84(4) . .
C310 C305 C306 C307 0.0 . .
C304 C305 C306 C307 177(3) . .
C305 C306 C307 C308 0.0 . .
C306 C307 C308 C309 0.0 . .
C307 C308 C309 C310 0.0 . .
C308 C309 C310 C305 0.0 . .
C306 C305 C310 C309 0.0 . .
C304 C305 C310 C309 -177(3) . .
